data_7130718
loop_
_publ_author_name
'Li, Weiyang'
'Liu, Cuilian'
'Kfoury, Joseph'
'Ol\'ah, Julianna'
'Robeyns, Koen'
'Singleton, Michael L.'
'Demeshko, Serhiy'
'Meyer, Franc'
'Garcia, Yann'

_publ_section_title
;
 A spin crossover FeII4L6 cage based on pyridyl-hydrazone sites
;
_journal_name_full 'Chemical Communications'
_journal_paper_doi 10.1039/D2CC04476E
_journal_year 2022
_chemical_formula_moiety 'C156 H84 Fe4 N36 O24, 8(B F4), 3.64(C4 H8 O), C2 H3 N [+ solvent]'
_chemical_formula_sum 'C172.56 H116.12 B8 F32 Fe4 N37 O27.64'
_chemical_formula_weight 4067.97
_space_group_crystal_system triclinic
_space_group_IT_number 2
_space_group_name_Hall '-P 1'
_space_group_name_H-M_alt 'P -1'
_atom_sites_solution_hydrogens geom
_atom_sites_solution_primary 'dual space'
_audit_creation_method SHELXL-2018/3
_audit_update_record
;
2022-07-21 deposited with the CCDC.	2022-09-08 downloaded from the CCDC.
;
_cell_angle_alpha 93.602(7)
_cell_angle_beta 91.560(7)
_cell_angle_gamma 96.891(8)
_cell_formula_units_Z 4
_cell_length_a 22.121(2)
_cell_length_b 22.881(2)
_cell_length_c 38.937(3)
_cell_measurement_reflns_used 4815
_cell_measurement_temperature 120(2)
_cell_measurement_theta_max 18.5530
_cell_measurement_theta_min 2.7270
_cell_volume 19515(3)
_computing_cell_refinement
;
CrysAlisPro, Agilent Technologies,
Version 1.171.37.35 (release 13-08-2014 CrysAlis171 .NET)
(compiled Aug 13 2014,18:06:01)
;
_computing_data_collection MAR
_computing_data_reduction
;
CrysAlisPro, Agilent Technologies,
Version 1.171.37.35 (release 13-08-2014 CrysAlis171 .NET)
(compiled Aug 13 2014,18:06:01)
;
_computing_molecular_graphics 'MERCURY (Macrae et al., 2008)'
_computing_publication_material
;
'MERCURY (Macrae et al., 2008), Platon (Spek, 2009)'
;
_computing_structure_refinement 'SHELXL-2018/3 (Sheldrick, 2018)'
_computing_structure_solution 'SHELXT (Sheldrick, 2015)'
_diffrn_ambient_temperature 120(2)
_diffrn_measured_fraction_theta_full 0.949
_diffrn_measured_fraction_theta_max 0.949
_diffrn_measurement_device_type 'MAR345 image plate'
_diffrn_measurement_method
;
'120 images, \D\F 1.5\% '
;
_diffrn_radiation_type MoK\a
_diffrn_radiation_wavelength 0.71073
_diffrn_reflns_av_R_equivalents 0.1112
_diffrn_reflns_av_unetI/netI 0.1650
_diffrn_reflns_Laue_measured_fraction_full 0.949
_diffrn_reflns_Laue_measured_fraction_max 0.949
_diffrn_reflns_limit_h_max 20
_diffrn_reflns_limit_h_min -20
_diffrn_reflns_limit_k_max 20
_diffrn_reflns_limit_k_min -20
_diffrn_reflns_limit_l_max 35
_diffrn_reflns_limit_l_min -35
_diffrn_reflns_number 56550
_diffrn_reflns_point_group_measured_fraction_full 0.949
_diffrn_reflns_point_group_measured_fraction_max 0.949
_diffrn_reflns_theta_full 19.027
_diffrn_reflns_theta_max 19.027
_diffrn_reflns_theta_min 2.815
_diffrn_source 'Incoatec microfocus source'
_exptl_absorpt_coefficient_mu 0.396
_exptl_absorpt_correction_T_max 1.00000
_exptl_absorpt_correction_T_min 0.38256
_exptl_absorpt_correction_type multi-scan
_exptl_absorpt_process_details
;
CrysAlisPro, Agilent Technologies,
Version 1.171.37.35 (release 13-08-2014 CrysAlis171 .NET)
(compiled Aug 13 2014,18:06:01)
Empirical absorption correction using spherical harmonics,
 implemented in SCALE3 ABSPACK scaling algorithm.
;
_exptl_crystal_colour 'dark pink - red'
_exptl_crystal_density_diffrn 1.385
_exptl_crystal_description plate
_exptl_crystal_F_000 8254
_exptl_crystal_preparation 'Magnetic properties'
_exptl_crystal_recrystallization_method 'diffusion of diethylether in a acetonitrile solution'
_exptl_crystal_size_max 0.38
_exptl_crystal_size_mid 0.15
_exptl_crystal_size_min 0.03
_refine_diff_density_max 1.017
_refine_diff_density_min -0.732
_refine_diff_density_rms 0.097
_refine_ls_extinction_method none
_refine_ls_goodness_of_fit_ref 1.422
_refine_ls_hydrogen_treatment constr
_refine_ls_matrix_type full
_refine_ls_number_parameters 5333
_refine_ls_number_reflns 29971
_refine_ls_number_restraints 16405
_refine_ls_restrained_S_all 1.234
_refine_ls_R_factor_all 0.2296
_refine_ls_R_factor_gt 0.1377
_refine_ls_shift/su_max 0.000
_refine_ls_shift/su_mean 0.000
_refine_ls_structure_factor_coef Fsqd
_refine_ls_weighting_details 'w=1/[\s^2^(Fo^2^)+(0.0800P)^2^+100.0000P] where P=(Fo^2^+2Fc^2^)/3'
_refine_ls_weighting_scheme calc
_refine_ls_wR_factor_gt 0.2880
_refine_ls_wR_factor_ref 0.3247
_reflns_Friedel_coverage 0.000
_reflns_number_gt 14820
_reflns_number_total 29971
_reflns_threshold_expression 'I > 2\s(I)'
_cod_data_source_file d2cc04476e2.cif
_cod_data_source_block yg_wl_grid1120k
_cod_database_code 7130718
_shelx_shelxl_version_number 2018/3
_shelx_space_group_comment
;
The symmetry employed for this shelxl refinement is uniquely defined
by the following loop, which should always be used as a source of
symmetry information in preference to the above space-group names.
They are only intended as comments.
;

loop_
_space_group_symop_operation_xyz
'x, y, z'
'-x, -y, -z'

loop_
_atom_site_label
_atom_site_type_symbol
_atom_site_fract_x
_atom_site_fract_y
_atom_site_fract_z
_atom_site_U_iso_or_equiv
_atom_site_adp_type
_atom_site_occupancy
_atom_site_site_symmetry_order
_atom_site_calc_flag
_atom_site_refinement_flags_posn
_atom_site_refinement_flags_adp
_atom_site_refinement_flags_occupancy
_atom_site_disorder_assembly
_atom_site_disorder_group
Fe1 Fe 0.85039(12) 0.06218(12) 0.63247(7) 0.0499(9) Uani 1 1 d . . . . .
Fe2 Fe 0.68046(12) 0.25698(13) 0.35323(7) 0.0546(9) Uani 1 1 d . . . . .
Fe3 Fe 0.30815(12) 0.18818(12) 0.59628(7) 0.0521(9) Uani 1 1 d . . . . .
Fe4 Fe 0.75538(13) 0.59889(13) 0.62713(8) 0.0584(9) Uani 1 1 d . . . . .
N1_1 N 0.2674(6) 0.2296(6) 0.6333(3) 0.055(4) Uani 1 1 d D U . . .
C2_1 C 0.2107(7) 0.2471(8) 0.6328(4) 0.066(5) Uani 1 1 d D U . . .
H2_1 H 0.185833 0.239615 0.612391 0.080 Uiso 1 1 calc R U . . .
C3_1 C 0.1876(7) 0.2765(8) 0.6622(4) 0.070(6) Uani 1 1 d D U . . .
H3_1 H 0.147590 0.287546 0.661747 0.084 Uiso 1 1 calc R U . . .
C4_1 C 0.2252(8) 0.2883(9) 0.6909(4) 0.077(6) Uani 1 1 d D U . . .
H4_1 H 0.210803 0.308291 0.710606 0.093 Uiso 1 1 calc R U . . .
C5_1 C 0.2844(7) 0.2718(8) 0.6923(4) 0.065(5) Uani 1 1 d D U . . .
H5_1 H 0.310170 0.279151 0.712433 0.078 Uiso 1 1 calc R U . . .
C6_1 C 0.3027(7) 0.2439(8) 0.6623(4) 0.054(5) Uani 1 1 d D U . . .
C7_1 C 0.3626(6) 0.2237(7) 0.6607(4) 0.055(5) Uani 1 1 d D U . . .
H7_1 H 0.389889 0.227789 0.680171 0.066 Uiso 1 1 calc R U . . .
N8_1 N 0.3770(5) 0.1997(6) 0.6310(3) 0.052(4) Uani 1 1 d D U . . .
N9_1 N 0.4349(5) 0.1796(5) 0.6309(3) 0.049(4) Uani 1 1 d D U . . .
C10_1 C 0.4830(6) 0.2171(6) 0.6175(4) 0.050(4) Uani 1 1 d D U . . .
O11_1 O 0.4740(5) 0.2658(5) 0.6089(3) 0.059(4) Uani 1 1 d D U . . .
C12_1 C 0.5396(6) 0.1915(6) 0.6133(4) 0.042(4) Uani 1 1 d D U . . .
C13_1 C 0.5484(6) 0.1372(6) 0.6270(4) 0.044(4) Uani 1 1 d D U . . .
C14_1 C 0.4994(6) 0.1041(6) 0.6431(4) 0.048(4) Uani 1 1 d D U . . .
C15_1 C 0.4403(6) 0.1262(6) 0.6469(4) 0.052(5) Uani 1 1 d D U . . .
O16_1 O 0.3968(5) 0.1007(5) 0.6602(3) 0.061(4) Uani 1 1 d D U . . .
C17_1 C 0.5871(6) 0.2212(6) 0.5962(4) 0.048(4) Uani 1 1 d D U . . .
H17_1 H 0.581880 0.258501 0.587882 0.058 Uiso 1 1 calc R U . . .
C18_1 C 0.5087(6) 0.0512(6) 0.6557(4) 0.051(5) Uani 1 1 d D U . . .
H18_1 H 0.476674 0.030034 0.667270 0.061 Uiso 1 1 calc R U . . .
N21_1 N 0.8688(6) -0.0067(6) 0.6029(3) 0.051(4) Uani 1 1 d D U . . .
C22_1 C 0.9229(7) -0.0296(8) 0.5998(5) 0.064(5) Uani 1 1 d D U . . .
H22_1 H 0.957120 -0.013193 0.614016 0.077 Uiso 1 1 calc R U . . .
C23_1 C 0.9283(8) -0.0766(8) 0.5762(5) 0.070(6) Uani 1 1 d D U . . .
H23_1 H 0.966140 -0.092117 0.574488 0.084 Uiso 1 1 calc R U . . .
C24_1 C 0.8796(8) -0.1007(8) 0.5554(5) 0.072(6) Uani 1 1 d D U . . .
H24_1 H 0.883658 -0.133038 0.539487 0.087 Uiso 1 1 calc R U . . .
C25_1 C 0.8224(7) -0.0772(7) 0.5577(4) 0.063(5) Uani 1 1 d D U . . .
H25_1 H 0.787888 -0.092260 0.543323 0.075 Uiso 1 1 calc R U . . .
C26_1 C 0.8213(7) -0.0309(7) 0.5823(4) 0.055(5) Uani 1 1 d D U . . .
C27_1 C 0.7645(7) -0.0040(7) 0.5851(4) 0.055(5) Uani 1 1 d D U . . .
H27_1 H 0.727760 -0.018695 0.572649 0.066 Uiso 1 1 calc R U . . .
N28_1 N 0.7706(5) 0.0436(5) 0.6073(3) 0.044(4) Uani 1 1 d D U . . .
N29_1 N 0.7136(5) 0.0667(5) 0.6119(3) 0.042(3) Uani 1 1 d D U . . .
C30_1 C 0.6687(6) 0.0330(7) 0.6325(4) 0.052(4) Uani 1 1 d D U . . .
O31_1 O 0.6816(5) -0.0126(5) 0.6425(3) 0.069(4) Uani 1 1 d D U . . .
C32_1 C 0.6123(6) 0.0586(6) 0.6354(4) 0.049(4) Uani 1 1 d D U . . .
C33_1 C 0.6040(6) 0.1132(6) 0.6224(4) 0.043(4) Uani 1 1 d D U . . .
C34_1 C 0.6503(6) 0.1449(6) 0.6035(4) 0.040(4) Uani 1 1 d D U . . .
C35_1 C 0.7074(6) 0.1195(6) 0.5975(4) 0.045(4) Uani 1 1 d D U . . .
O36_1 O 0.7498(5) 0.1450(5) 0.5814(3) 0.060(4) Uani 1 1 d D U . . .
C37_1 C 0.5653(6) 0.0266(6) 0.6520(4) 0.054(5) Uani 1 1 d D U . . .
H37_1 H 0.570490 -0.010411 0.660643 0.065 Uiso 1 1 calc R U . . .
C38_1 C 0.6420(6) 0.1988(6) 0.5909(4) 0.048(4) Uani 1 1 d D U . . .
H38_1 H 0.673287 0.220046 0.578877 0.057 Uiso 1 1 calc R U . . .
N1_2 N 0.9341(7) 0.0769(6) 0.6538(4) 0.052(4) Uani 1 1 d . U . . .
C2_2 C 0.9580(9) 0.0571(9) 0.6829(5) 0.065(5) Uani 1 1 d . U . . .
H2_2 H 0.930949 0.032781 0.696046 0.078 Uiso 1 1 calc R U . . .
C3_2 C 1.0191(10) 0.0692(9) 0.6954(5) 0.070(6) Uani 1 1 d . U . . .
H3_2 H 1.034398 0.049935 0.714085 0.084 Uiso 1 1 calc R U . . .
C4_2 C 1.0543(10) 0.1102(9) 0.6789(5) 0.071(6) Uani 1 1 d . U . . .
H4_2 H 1.093326 0.125227 0.688679 0.085 Uiso 1 1 calc R U . . .
C5_2 C 1.0361(9) 0.1306(9) 0.6488(5) 0.070(5) Uani 1 1 d . U . . .
H5_2 H 1.063275 0.154864 0.635721 0.084 Uiso 1 1 calc R U . . .
C6_2 C 0.9746(9) 0.1140(9) 0.6380(5) 0.057(5) Uani 1 1 d . U . . .
C7_2 C 0.9498(9) 0.1364(9) 0.6072(5) 0.068(5) Uani 1 1 d . U . . .
H7_2 H 0.973534 0.162988 0.593613 0.081 Uiso 1 1 calc R U . . .
N8_2 N 0.8931(7) 0.1175(6) 0.5994(4) 0.054(4) Uani 1 1 d . U . . .
N9_2 N 0.8723(6) 0.1389(7) 0.5664(4) 0.051(4) Uani 1 1 d . U . . .
C10_2 C 0.8630(8) 0.1996(9) 0.5688(5) 0.050(5) Uani 1 1 d . U . . .
O11_2 O 0.8685(6) 0.2295(5) 0.5953(3) 0.063(4) Uani 1 1 d . U . . .
C12_2 C 0.8429(8) 0.2185(8) 0.5347(5) 0.042(4) Uani 1 1 d . U . . .
C13_2 C 0.8340(8) 0.1817(8) 0.5042(5) 0.045(4) Uani 1 1 d . U . . .
C14_2 C 0.8441(8) 0.1215(8) 0.5063(5) 0.045(4) Uani 1 1 d . U . . .
C15_2 C 0.8664(9) 0.0993(9) 0.5370(5) 0.052(5) Uani 1 1 d . U . . .
O16_2 O 0.8814(6) 0.0493(6) 0.5400(3) 0.067(4) Uani 1 1 d . U . . .
C17_2 C 0.8375(8) 0.2799(8) 0.5329(5) 0.053(5) Uani 1 1 d . U . . .
H17_2 H 0.844652 0.306107 0.552916 0.063 Uiso 1 1 calc R U . . .
C18_2 C 0.8370(8) 0.0853(8) 0.4767(5) 0.050(4) Uani 1 1 d . U . . .
H18_2 H 0.843126 0.045077 0.478027 0.060 Uiso 1 1 calc R U . . .
N21_2 N 0.7243(7) 0.3201(7) 0.3281(4) 0.057(4) Uani 1 1 d . U . . .
C22_2 C 0.7044(10) 0.3489(9) 0.3017(5) 0.071(6) Uani 1 1 d . U . . .
H22_2 H 0.662475 0.341684 0.294751 0.085 Uiso 1 1 calc R U . . .
C23_2 C 0.7425(10) 0.3890(10) 0.2840(6) 0.079(6) Uani 1 1 d . U . . .
H23_2 H 0.726359 0.408715 0.265745 0.095 Uiso 1 1 calc R U . . .
C24_2 C 0.8041(11) 0.4001(10) 0.2933(6) 0.087(6) Uani 1 1 d . U . . .
H24_2 H 0.831072 0.425510 0.280649 0.105 Uiso 1 1 calc R U . . .
C25_2 C 0.8257(9) 0.3726(9) 0.3220(5) 0.065(5) Uani 1 1 d . U . . .
H25_2 H 0.866547 0.382063 0.330447 0.078 Uiso 1 1 calc R U . . .
C26_2 C 0.7860(9) 0.3316(9) 0.3374(5) 0.057(5) Uani 1 1 d . U . . .
C27_2 C 0.8045(9) 0.3038(8) 0.3673(5) 0.055(5) Uani 1 1 d . U . . .
H27_2 H 0.844259 0.311966 0.377626 0.066 Uiso 1 1 calc R U . . .
N28_2 N 0.7617(6) 0.2658(6) 0.3793(4) 0.041(4) Uani 1 1 d . U . . .
N29_2 N 0.7815(7) 0.2455(7) 0.4107(4) 0.050(4) Uani 1 1 d . U . . .
C30_2 C 0.7893(9) 0.1818(9) 0.4097(5) 0.054(5) Uani 1 1 d . U . . .
O31_2 O 0.7813(5) 0.1530(5) 0.3826(3) 0.051(3) Uani 1 1 d . U . . .
C32_2 C 0.8094(8) 0.1640(8) 0.4433(5) 0.044(4) Uani 1 1 d . U . . .
C33_2 C 0.8173(8) 0.2004(8) 0.4737(5) 0.040(4) Uani 1 1 d . U . . .
C34_2 C 0.8106(8) 0.2623(8) 0.4721(5) 0.046(4) Uani 1 1 d . U . . .
C35_2 C 0.7969(9) 0.2840(9) 0.4386(5) 0.051(5) Uani 1 1 d . U . . .
O36_2 O 0.7967(5) 0.3382(5) 0.4353(3) 0.047(3) Uani 1 1 d . U . . .
C37_2 C 0.8208(8) 0.1051(8) 0.4440(5) 0.051(5) Uani 1 1 d . U . . .
H37_2 H 0.817787 0.079519 0.423718 0.061 Uiso 1 1 calc R U . . .
C38_2 C 0.8213(8) 0.3009(8) 0.5012(5) 0.047(4) Uani 1 1 d . U . . .
H38_2 H 0.817764 0.341650 0.499620 0.057 Uiso 1 1 calc R U . . .
N1_3 N 0.8225(6) 0.0092(7) 0.6701(4) 0.050(4) Uani 1 1 d . U . . .
C2_3 C 0.8180(9) -0.0499(9) 0.6697(6) 0.065(5) Uani 1 1 d . U . . .
H2_3 H 0.825309 -0.072685 0.649343 0.078 Uiso 1 1 calc R U . . .
C3_3 C 0.8028(9) -0.0762(10) 0.6989(6) 0.071(5) Uani 1 1 d . U . . .
H3_3 H 0.800868 -0.117979 0.698477 0.085 Uiso 1 1 calc R U . . .
C4_3 C 0.7899(9) -0.0467(9) 0.7295(6) 0.072(5) Uani 1 1 d . U . . .
H4_3 H 0.780732 -0.067296 0.749483 0.086 Uiso 1 1 calc R U . . .
C5_3 C 0.7909(9) 0.0149(9) 0.7299(5) 0.069(5) Uani 1 1 d . U . . .
H5_3 H 0.780508 0.037605 0.749682 0.083 Uiso 1 1 calc R U . . .
C6_3 C 0.8080(9) 0.0408(9) 0.6997(5) 0.059(5) Uani 1 1 d . U . . .
C7_3 C 0.8102(8) 0.1029(9) 0.6960(5) 0.056(5) Uani 1 1 d . U . . .
H7_3 H 0.802352 0.129607 0.714604 0.067 Uiso 1 1 calc R U . . .
N8_3 N 0.8238(7) 0.1209(7) 0.6653(4) 0.054(4) Uani 1 1 d . U . . .
N9_3 N 0.8143(7) 0.1833(7) 0.6648(4) 0.053(4) Uani 1 1 d . U . . .
C10_3 C 0.7516(9) 0.1944(9) 0.6679(5) 0.044(4) Uani 1 1 d . U . . .
O11_3 O 0.7117(6) 0.1542(6) 0.6721(3) 0.056(4) Uani 1 1 d . U . . .
C12_3 C 0.7425(9) 0.2571(8) 0.6651(4) 0.046(4) Uani 1 1 d . U . . .
C13_3 C 0.7917(9) 0.3016(8) 0.6623(5) 0.051(4) Uani 1 1 d . U . . .
C14_3 C 0.8528(9) 0.2862(9) 0.6626(5) 0.061(5) Uani 1 1 d . U . . .
C15_3 C 0.8663(10) 0.2257(9) 0.6644(5) 0.057(5) Uani 1 1 d . U . . .
O16_3 O 0.9177(6) 0.2109(6) 0.6694(3) 0.071(4) Uani 1 1 d . U . . .
C17_3 C 0.6828(9) 0.2696(8) 0.6656(4) 0.054(5) Uani 1 1 d . U . . .
H17_3 H 0.650065 0.239510 0.668285 0.065 Uiso 1 1 calc R U . . .
C18_3 C 0.9020(10) 0.3349(9) 0.6595(5) 0.068(5) Uani 1 1 d . U . . .
H18_3 H 0.943205 0.327240 0.658917 0.082 Uiso 1 1 calc R U . . .
N21_3 N 0.7172(7) 0.6440(7) 0.6631(4) 0.055(4) Uani 1 1 d . U . . .
C22_3 C 0.7011(9) 0.6971(9) 0.6642(5) 0.067(5) Uani 1 1 d . U . . .
H22_3 H 0.706611 0.718526 0.644179 0.081 Uiso 1 1 calc R U . . .
C23_3 C 0.6750(9) 0.7263(10) 0.6940(6) 0.077(6) Uani 1 1 d . U . . .
H23_3 H 0.665419 0.765649 0.693538 0.093 Uiso 1 1 calc R U . . .
C24_3 C 0.6649(10) 0.6946(10) 0.7228(6) 0.083(6) Uani 1 1 d . U . . .
H24_3 H 0.647897 0.711515 0.742662 0.100 Uiso 1 1 calc R U . . .
C25_3 C 0.6805(10) 0.6361(10) 0.7220(6) 0.080(6) Uani 1 1 d . U . . .
H25_3 H 0.674242 0.613230 0.741378 0.096 Uiso 1 1 calc R U . . .
C26_3 C 0.7044(9) 0.6136(9) 0.6932(6) 0.062(5) Uani 1 1 d . U . . .
C27_3 C 0.7241(9) 0.5573(9) 0.6902(6) 0.064(5) Uani 1 1 d . U . . .
H27_3 H 0.722398 0.533603 0.709409 0.077 Uiso 1 1 calc R U . . .
N28_3 N 0.7443(7) 0.5377(7) 0.6618(4) 0.058(4) Uani 1 1 d . U . . .
N29_3 N 0.7553(8) 0.4758(7) 0.6609(4) 0.056(4) Uani 1 1 d . U . . .
C30_3 C 0.8152(11) 0.4663(10) 0.6626(6) 0.074(5) Uani 1 1 d . U . . .
O31_3 O 0.8596(7) 0.5083(6) 0.6631(4) 0.105(5) Uani 1 1 d . U . . .
C32_3 C 0.8297(10) 0.4044(9) 0.6598(5) 0.067(5) Uani 1 1 d . U . . .
C33_3 C 0.7789(9) 0.3592(9) 0.6610(5) 0.056(4) Uani 1 1 d . U . . .
C34_3 C 0.7193(9) 0.3733(8) 0.6596(5) 0.049(4) Uani 1 1 d . U . . .
C35_3 C 0.7047(10) 0.4348(9) 0.6572(5) 0.054(5) Uani 1 1 d . U . . .
O36_3 O 0.6546(6) 0.4487(5) 0.6535(3) 0.065(4) Uani 1 1 d . U . . .
C37_3 C 0.8882(10) 0.3900(10) 0.6575(5) 0.080(5) Uani 1 1 d . U . . .
H37_3 H 0.920225 0.420617 0.654451 0.096 Uiso 1 1 calc R U . . .
C38_3 C 0.6719(9) 0.3299(8) 0.6620(5) 0.057(5) Uani 1 1 d . U . . .
H38_3 H 0.631258 0.339528 0.661311 0.069 Uiso 1 1 calc R U . . .
N1_4 N 0.2803(6) 0.1085(6) 0.6137(4) 0.043(4) Uani 1 1 d . U . . .
C2_4 C 0.2489(9) 0.0989(9) 0.6427(5) 0.063(5) Uani 1 1 d . U . . .
H2_4 H 0.240538 0.131596 0.657309 0.075 Uiso 1 1 calc R U . . .
C3_4 C 0.2284(9) 0.0409(9) 0.6513(5) 0.063(5) Uani 1 1 d . U . . .
H3_4 H 0.203501 0.034033 0.670524 0.076 Uiso 1 1 calc R U . . .
C4_4 C 0.2458(9) -0.0053(9) 0.6310(5) 0.064(5) Uani 1 1 d . U . . .
H4_4 H 0.233489 -0.044447 0.637022 0.077 Uiso 1 1 calc R U . . .
C5_4 C 0.2807(9) 0.0028(9) 0.6021(5) 0.059(5) Uani 1 1 d . U . . .
H5_4 H 0.291135 -0.029220 0.587628 0.071 Uiso 1 1 calc R U . . .
C6_4 C 0.2984(9) 0.0599(9) 0.5962(5) 0.055(5) Uani 1 1 d . U . . .
C7_4 C 0.3344(8) 0.0776(9) 0.5671(5) 0.053(5) Uani 1 1 d . U . . .
H7_4 H 0.347870 0.048714 0.551443 0.063 Uiso 1 1 calc R U . . .
N8_4 N 0.3479(6) 0.1339(7) 0.5627(4) 0.044(4) Uani 1 1 d . U . . .
N9_4 N 0.3884(6) 0.1453(6) 0.5348(4) 0.043(3) Uani 1 1 d . U . . .
C10_4 C 0.3660(9) 0.1623(8) 0.5043(5) 0.043(4) Uani 1 1 d . U . . .
O11_4 O 0.3102(5) 0.1691(5) 0.5007(3) 0.051(3) Uani 1 1 d . U . . .
C12_4 C 0.4080(8) 0.1702(7) 0.4754(5) 0.043(4) Uani 1 1 d . U . . .
C13_4 C 0.4705(8) 0.1601(8) 0.4815(5) 0.044(4) Uani 1 1 d . U . . .
C14_4 C 0.4911(9) 0.1434(8) 0.5124(5) 0.046(4) Uani 1 1 d . U . . .
C15_4 C 0.4496(9) 0.1284(8) 0.5397(5) 0.046(4) Uani 1 1 d . U . . .
O16_4 O 0.4615(5) 0.1112(5) 0.5676(3) 0.052(3) Uani 1 1 d . U . . .
C17_4 C 0.3907(9) 0.1799(7) 0.4437(5) 0.049(4) Uani 1 1 d . U . . .
H17_4 H 0.348874 0.183796 0.439513 0.059 Uiso 1 1 calc R U . . .
C18_4 C 0.5531(8) 0.1355(7) 0.5188(5) 0.041(4) Uani 1 1 d . U . . .
H18_4 H 0.566655 0.125317 0.540711 0.050 Uiso 1 1 calc R U . . .
N21_4 N 0.7108(7) 0.1945(7) 0.3232(4) 0.056(4) Uani 1 1 d . U . . .
C22_4 C 0.7515(9) 0.1988(9) 0.2980(5) 0.061(5) Uani 1 1 d . U . . .
H22_4 H 0.768308 0.237031 0.292321 0.073 Uiso 1 1 calc R U . . .
C23_4 C 0.7709(9) 0.1486(9) 0.2792(5) 0.066(5) Uani 1 1 d . U . . .
H23_4 H 0.802054 0.152630 0.262881 0.079 Uiso 1 1 calc R U . . .
C24_4 C 0.7416(9) 0.0942(9) 0.2863(5) 0.068(5) Uani 1 1 d . U . . .
H24_4 H 0.752122 0.060007 0.273783 0.081 Uiso 1 1 calc R U . . .
C25_4 C 0.6973(9) 0.0872(9) 0.3110(5) 0.058(5) Uani 1 1 d . U . . .
H25_4 H 0.677631 0.049552 0.315864 0.070 Uiso 1 1 calc R U . . .
C26_4 C 0.6840(9) 0.1381(9) 0.3276(5) 0.053(5) Uani 1 1 d . U . . .
C27_4 C 0.6440(9) 0.1363(9) 0.3578(5) 0.063(5) Uani 1 1 d . U . . .
H27_4 H 0.625712 0.099993 0.365555 0.075 Uiso 1 1 calc R U . . .
N28_4 N 0.6357(7) 0.1845(7) 0.3723(4) 0.047(4) Uani 1 1 d . U . . .
N29_4 N 0.5966(7) 0.1776(6) 0.4005(4) 0.044(3) Uani 1 1 d . U . . .
C30_4 C 0.6178(9) 0.1658(7) 0.4321(5) 0.040(4) Uani 1 1 d . U . . .
O31_4 O 0.6722(5) 0.1560(5) 0.4346(3) 0.048(3) Uani 1 1 d . U . . .
C32_4 C 0.5767(8) 0.1590(8) 0.4607(5) 0.043(4) Uani 1 1 d . U . . .
C33_4 C 0.5118(8) 0.1671(8) 0.4546(5) 0.045(4) Uani 1 1 d . U . . .
C34_4 C 0.4926(8) 0.1785(7) 0.4218(5) 0.042(4) Uani 1 1 d . U . . .
C35_4 C 0.5321(9) 0.1842(8) 0.3934(5) 0.050(4) Uani 1 1 d . U . . .
O36_4 O 0.5160(5) 0.1884(5) 0.3627(3) 0.056(4) Uani 1 1 d . U . . .
C37_4 C 0.5935(8) 0.1430(7) 0.4920(5) 0.046(4) Uani 1 1 d . U . . .
H37_4 H 0.634680 0.136513 0.496022 0.055 Uiso 1 1 calc R U . . .
C38_4 C 0.4291(8) 0.1850(7) 0.4160(5) 0.050(4) Uani 1 1 d . U . . .
H38_4 H 0.413876 0.192614 0.393822 0.060 Uiso 1 1 calc R U . . .
N1_5 N 0.2350(7) 0.1845(7) 0.5655(4) 0.051(4) Uani 1 1 d . U . . .
C2_5 C 0.1859(9) 0.1388(9) 0.5608(5) 0.064(5) Uani 1 1 d . U . . .
H2_5 H 0.189131 0.102482 0.570931 0.077 Uiso 1 1 calc R U . . .
C3_5 C 0.1336(10) 0.1452(10) 0.5421(5) 0.074(6) Uani 1 1 d . U . . .
H3_5 H 0.099962 0.115006 0.540091 0.089 Uiso 1 1 calc R U . . .
C4_5 C 0.1326(10) 0.1969(10) 0.5267(5) 0.075(6) Uani 1 1 d . U . . .
H4_5 H 0.096488 0.201841 0.514041 0.090 Uiso 1 1 calc R U . . .
C5_5 C 0.1799(9) 0.2431(9) 0.5280(5) 0.069(5) Uani 1 1 d . U . . .
H5_5 H 0.177586 0.277826 0.516099 0.083 Uiso 1 1 calc R U . . .
C6_5 C 0.2318(9) 0.2343(9) 0.5485(5) 0.057(5) Uani 1 1 d . U . . .
C7_5 C 0.2836(9) 0.2783(9) 0.5538(5) 0.058(5) Uani 1 1 d . U . . .
H7_5 H 0.286952 0.313957 0.542374 0.070 Uiso 1 1 calc R U . . .
N8_5 N 0.3259(7) 0.2662(7) 0.5753(4) 0.058(4) Uani 1 1 d . U . . .
N9_5 N 0.3768(7) 0.3107(7) 0.5783(4) 0.057(4) Uani 1 1 d . U . . .
C10_5 C 0.3760(10) 0.3488(9) 0.6087(6) 0.063(5) Uani 1 1 d . U . . .
O11_5 O 0.3340(7) 0.3471(6) 0.6274(4) 0.084(5) Uani 1 1 d . U . . .
C12_5 C 0.4324(9) 0.3938(9) 0.6138(5) 0.057(5) Uani 1 1 d . U . . .
C13_5 C 0.4767(9) 0.3978(8) 0.5883(5) 0.053(4) Uani 1 1 d . U . . .
C14_5 C 0.4730(9) 0.3585(8) 0.5585(5) 0.051(4) Uani 1 1 d . U . . .
C15_5 C 0.4220(10) 0.3096(9) 0.5540(6) 0.058(5) Uani 1 1 d . U . . .
O16_5 O 0.4165(6) 0.2733(6) 0.5300(3) 0.067(4) Uani 1 1 d . U . . .
C17_5 C 0.4370(9) 0.4334(9) 0.6430(5) 0.070(5) Uani 1 1 d . U . . .
H17_5 H 0.407206 0.430334 0.660118 0.084 Uiso 1 1 calc R U . . .
C18_5 C 0.5163(8) 0.3634(8) 0.5337(5) 0.052(5) Uani 1 1 d . U . . .
H18_5 H 0.513467 0.335400 0.514436 0.063 Uiso 1 1 calc R U . . .
N21_5 N 0.7620(7) 0.6666(6) 0.5975(4) 0.058(4) Uani 1 1 d . U . . .
C22_5 C 0.8102(10) 0.7116(9) 0.5977(6) 0.072(6) Uani 1 1 d . U . . .
H22_5 H 0.842723 0.713731 0.614330 0.086 Uiso 1 1 calc R U . . .
C23_5 C 0.8103(10) 0.7530(9) 0.5737(6) 0.078(6) Uani 1 1 d . U . . .
H23_5 H 0.845140 0.781218 0.572043 0.094 Uiso 1 1 calc R U . . .
C24_5 C 0.7590(9) 0.7539(9) 0.5512(5) 0.066(5) Uani 1 1 d . U . . .
H24_5 H 0.757737 0.784400 0.535843 0.079 Uiso 1 1 calc R U . . .
C25_5 C 0.7107(10) 0.7096(9) 0.5522(5) 0.068(5) Uani 1 1 d . U . . .
H25_5 H 0.676711 0.707737 0.536543 0.082 Uiso 1 1 calc R U . . .
C26_5 C 0.7127(9) 0.6684(8) 0.5762(5) 0.053(5) Uani 1 1 d . U . . .
C27_5 C 0.6640(9) 0.6203(8) 0.5789(5) 0.049(5) Uani 1 1 d . U . . .
H27_5 H 0.627144 0.616402 0.565390 0.059 Uiso 1 1 calc R U . . .
N28_5 N 0.6752(7) 0.5837(7) 0.6010(4) 0.054(4) Uani 1 1 d . U . . .
N29_5 N 0.6264(7) 0.5338(7) 0.5997(4) 0.055(4) Uani 1 1 d . U . . .
C30_5 C 0.6209(9) 0.4992(9) 0.5675(6) 0.054(5) Uani 1 1 d . U . . .
O31_5 O 0.6532(6) 0.5103(6) 0.5437(3) 0.062(4) Uani 1 1 d . U . . .
C32_5 C 0.5698(8) 0.4470(8) 0.5660(5) 0.048(4) Uani 1 1 d . U . . .
C33_5 C 0.5289(9) 0.4432(8) 0.5925(5) 0.048(4) Uani 1 1 d . U . . .
C34_5 C 0.5332(9) 0.4841(8) 0.6222(5) 0.054(4) Uani 1 1 d . U . . .
C35_5 C 0.5855(10) 0.5343(9) 0.6259(6) 0.059(5) Uani 1 1 d . U . . .
O36_5 O 0.5903(5) 0.5677(6) 0.6506(3) 0.057(4) Uani 1 1 d . U . . .
C37_5 C 0.5644(8) 0.4092(8) 0.5366(5) 0.049(4) Uani 1 1 d . U . . .
H37_5 H 0.592648 0.414374 0.518777 0.058 Uiso 1 1 calc R U . . .
C38_5 C 0.4881(9) 0.4790(9) 0.6462(5) 0.063(5) Uani 1 1 d . U . . .
H38_5 H 0.490939 0.506729 0.665562 0.076 Uiso 1 1 calc R U . . .
N1_6 N 0.6043(6) 0.2614(6) 0.3254(4) 0.043(4) Uani 1 1 d . U . . .
C2_6 C 0.5858(9) 0.2273(9) 0.2965(5) 0.060(5) Uani 1 1 d . U . . .
H2_6 H 0.610083 0.198754 0.287587 0.072 Uiso 1 1 calc R U . . .
C3_6 C 0.5309(9) 0.2344(9) 0.2800(5) 0.063(5) Uani 1 1 d . U . . .
H3_6 H 0.517104 0.208950 0.260427 0.076 Uiso 1 1 calc R U . . .
C4_6 C 0.4952(10) 0.2779(9) 0.2913(5) 0.071(6) Uani 1 1 d . U . . .
H4_6 H 0.459269 0.284357 0.278956 0.085 Uiso 1 1 calc R U . . .
C5_6 C 0.5154(8) 0.3115(8) 0.3219(5) 0.056(5) Uani 1 1 d . U . . .
H5_6 H 0.491186 0.339189 0.331786 0.067 Uiso 1 1 calc R U . . .
C6_6 C 0.5706(9) 0.3040(8) 0.3373(5) 0.051(5) Uani 1 1 d . U . . .
C7_6 C 0.5930(8) 0.3359(8) 0.3691(5) 0.050(5) Uani 1 1 d . U . . .
H7_6 H 0.573962 0.366593 0.380298 0.060 Uiso 1 1 calc R U . . .
N8_6 N 0.6439(7) 0.3169(6) 0.3806(4) 0.049(4) Uani 1 1 d . U . . .
N9_6 N 0.6681(7) 0.3527(7) 0.4109(4) 0.053(4) Uani 1 1 d . U . . .
C10_6 C 0.6624(9) 0.3294(10) 0.4419(5) 0.055(5) Uani 1 1 d . U . . .
O11_6 O 0.6348(6) 0.2785(6) 0.4435(3) 0.065(4) Uani 1 1 d . U . . .
C12_6 C 0.6879(8) 0.3624(9) 0.4741(5) 0.052(4) Uani 1 1 d . U . . .
C13_6 C 0.7161(9) 0.4191(9) 0.4708(5) 0.054(4) Uani 1 1 d . U . . .
C14_6 C 0.7216(8) 0.4455(9) 0.4394(5) 0.054(4) Uani 1 1 d . U . . .
C15_6 C 0.6977(9) 0.4124(9) 0.4066(6) 0.060(5) Uani 1 1 d . U . . .
O16_6 O 0.7022(6) 0.4279(6) 0.3777(3) 0.068(4) Uani 1 1 d . U . . .
C17_6 C 0.6839(8) 0.3384(9) 0.5052(5) 0.057(5) Uani 1 1 d . U . . .
H17_6 H 0.664106 0.299545 0.506943 0.069 Uiso 1 1 calc R U . . .
C18_6 C 0.7499(9) 0.5034(9) 0.4363(5) 0.067(5) Uani 1 1 d . U . . .
H18_6 H 0.753766 0.519304 0.414430 0.080 Uiso 1 1 calc R U . . .
N21_6 N 0.8386(8) 0.6238(7) 0.6457(5) 0.074(5) Uani 1 1 d . U . . .
C22_6 C 0.8549(10) 0.6608(9) 0.6752(6) 0.083(6) Uani 1 1 d . U . . .
H22_6 H 0.824087 0.673953 0.689205 0.099 Uiso 1 1 calc R U . . .
C23_6 C 0.9183(11) 0.6792(10) 0.6846(6) 0.091(6) Uani 1 1 d . U . . .
H23_6 H 0.930127 0.702799 0.705142 0.109 Uiso 1 1 calc R U . . .
C24_6 C 0.9615(12) 0.6606(11) 0.6619(6) 0.102(7) Uani 1 1 d . U . . .
H24_6 H 1.003179 0.673905 0.667362 0.123 Uiso 1 1 calc R U . . .
C25_6 C 0.9478(10) 0.6239(10) 0.6320(6) 0.091(6) Uani 1 1 d . U . . .
H25_6 H 0.978016 0.612343 0.617019 0.109 Uiso 1 1 calc R U . . .
C26_6 C 0.8835(11) 0.6052(10) 0.6260(6) 0.081(6) Uani 1 1 d . U . . .
C27_6 C 0.8616(10) 0.5674(9) 0.5955(6) 0.079(6) Uani 1 1 d . U . . .
H27_6 H 0.887697 0.552712 0.578925 0.095 Uiso 1 1 calc R U . . .
N28_6 N 0.8023(8) 0.5559(7) 0.5935(4) 0.067(4) Uani 1 1 d . U . . .
N29_6 N 0.7838(7) 0.5221(8) 0.5613(4) 0.063(4) Uani 1 1 d . U . . .
C30_6 C 0.7910(10) 0.5510(10) 0.5317(6) 0.062(5) Uani 1 1 d . U . . .
O31_6 O 0.8131(6) 0.6025(7) 0.5301(3) 0.075(4) Uani 1 1 d . U . . .
C32_6 C 0.7679(8) 0.5155(9) 0.4987(5) 0.056(4) Uani 1 1 d . U . . .
C33_6 C 0.7400(8) 0.4540(9) 0.5008(5) 0.055(4) Uani 1 1 d . U . . .
C34_6 C 0.7382(9) 0.4315(9) 0.5333(5) 0.059(4) Uani 1 1 d . U . . .
C35_6 C 0.7622(10) 0.4635(10) 0.5658(6) 0.064(5) Uani 1 1 d . U . . .
O36_6 O 0.7612(6) 0.4442(6) 0.5934(4) 0.079(4) Uani 1 1 d . U . . .
C37_6 C 0.7725(9) 0.5372(9) 0.4669(5) 0.065(5) Uani 1 1 d . U . . .
H37_6 H 0.791452 0.576398 0.465073 0.079 Uiso 1 1 calc R U . . .
C38_6 C 0.7093(8) 0.3716(8) 0.5347(5) 0.055(5) Uani 1 1 d . U . . .
H38_6 H 0.707497 0.354256 0.556235 0.066 Uiso 1 1 calc R U . . .
Fe5 Fe 0.34231(15) 0.65721(14) -0.12666(7) 0.0686(10) Uani 1 1 d . . . . .
Fe6 Fe 0.62147(16) 0.80794(15) 0.15841(8) 0.0826(11) Uani 1 1 d . . . . .
Fe7 Fe 0.18727(16) 0.3871(2) 0.13718(11) 0.1223(17) Uani 1 1 d . . . . .
Fe8 Fe 0.0747(2) 0.9170(2) 0.11226(9) 0.160(2) Uani 1 1 d . . . . .
N1_7 N 0.3396(8) 0.5778(7) -0.1514(4) 0.065(5) Uani 1 1 d . U . . .
C2_7 C 0.3041(10) 0.5553(9) -0.1797(5) 0.074(6) Uani 1 1 d . U . . .
H2_7 H 0.275669 0.578602 -0.189031 0.088 Uiso 1 1 calc R U . . .
C3_7 C 0.3083(10) 0.4997(9) -0.1951(6) 0.078(6) Uani 1 1 d . U . . .
H3_7 H 0.282631 0.485669 -0.214574 0.093 Uiso 1 1 calc R U . . .
C4_7 C 0.3496(10) 0.4643(10) -0.1826(6) 0.081(6) Uani 1 1 d . U . . .
H4_7 H 0.354368 0.426991 -0.193607 0.097 Uiso 1 1 calc R U . . .
C5_7 C 0.3824(10) 0.4859(9) -0.1539(5) 0.073(6) Uani 1 1 d . U . . .
H5_7 H 0.408511 0.461896 -0.143210 0.088 Uiso 1 1 calc R U . . .
C6_7 C 0.3787(9) 0.5430(9) -0.1397(5) 0.063(5) Uani 1 1 d . U . . .
C7_7 C 0.4126(9) 0.5697(9) -0.1082(5) 0.057(5) Uani 1 1 d . U . . .
H7_7 H 0.440907 0.549011 -0.096604 0.069 Uiso 1 1 calc R U . . .
N8_7 N 0.4028(7) 0.6213(7) -0.0969(4) 0.058(4) Uani 1 1 d . U . . .
N9_7 N 0.4356(7) 0.6420(7) -0.0647(4) 0.055(4) Uani 1 1 d . U . . .
C10_7 C 0.4131(10) 0.6085(10) -0.0375(5) 0.059(5) Uani 1 1 d . U . . .
O11_7 O 0.3742(6) 0.5681(6) -0.0408(3) 0.058(4) Uani 1 1 d . U . . .
C12_7 C 0.4436(9) 0.6294(9) -0.0032(5) 0.057(5) Uani 1 1 d . U . . .
C13_7 C 0.4954(10) 0.6718(9) -0.0022(5) 0.065(5) Uani 1 1 d . U . . .
C14_7 C 0.5188(11) 0.6970(10) -0.0318(6) 0.077(5) Uani 1 1 d . U . . .
C15_7 C 0.4879(10) 0.6846(10) -0.0666(6) 0.067(5) Uani 1 1 d . U . . .
O16_7 O 0.5031(6) 0.7039(6) -0.0927(4) 0.078(4) Uani 1 1 d . U . . .
C17_7 C 0.4234(9) 0.6037(8) 0.0257(5) 0.060(5) Uani 1 1 d . U . . .
H17_7 H 0.389138 0.574251 0.024402 0.072 Uiso 1 1 calc R U . . .
C18_7 C 0.5720(11) 0.7361(10) -0.0301(6) 0.102(6) Uani 1 1 d . U . . .
H18_7 H 0.587730 0.752056 -0.050406 0.122 Uiso 1 1 calc R U . . .
N21_7 N 0.6826(8) 0.7671(8) 0.1816(4) 0.073(5) Uani 1 1 d . U . . .
C22_7 C 0.7170(11) 0.7848(10) 0.2109(6) 0.092(6) Uani 1 1 d . U . . .
H22_7 H 0.711844 0.821383 0.222730 0.110 Uiso 1 1 calc R U . . .
C23_7 C 0.7591(11) 0.7511(11) 0.2238(6) 0.093(7) Uani 1 1 d . U . . .
H23_7 H 0.782213 0.766011 0.244096 0.111 Uiso 1 1 calc R U . . .
C24_7 C 0.7691(11) 0.6990(11) 0.2094(6) 0.098(7) Uani 1 1 d . U . . .
H24_7 H 0.798330 0.676641 0.218771 0.118 Uiso 1 1 calc R U . . .
C25_7 C 0.7338(10) 0.6794(10) 0.1797(6) 0.089(6) Uani 1 1 d . U . . .
H25_7 H 0.737251 0.642334 0.167881 0.107 Uiso 1 1 calc R U . . .
C26_7 C 0.6937(11) 0.7161(11) 0.1682(6) 0.080(6) Uani 1 1 d . U . . .
C27_7 C 0.6558(10) 0.6974(10) 0.1345(5) 0.076(6) Uani 1 1 d . U . . .
H27_7 H 0.659090 0.662023 0.120912 0.091 Uiso 1 1 calc R U . . .
N28_7 N 0.6198(8) 0.7343(7) 0.1267(4) 0.074(5) Uani 1 1 d . U . . .
N29_7 N 0.5881(8) 0.7195(8) 0.0935(5) 0.078(4) Uani 1 1 d . U . . .
C30_7 C 0.6168(14) 0.7418(12) 0.0660(7) 0.108(6) Uani 1 1 d . U . . .
O31_7 O 0.6692(10) 0.7671(10) 0.0669(5) 0.175(8) Uani 1 1 d . U . . .
C32_7 C 0.5813(11) 0.7286(11) 0.0319(6) 0.093(6) Uani 1 1 d . U . . .
C33_7 C 0.5274(10) 0.6877(9) 0.0300(6) 0.066(5) Uani 1 1 d . U . . .
C34_7 C 0.5066(9) 0.6632(9) 0.0593(5) 0.057(5) Uani 1 1 d . U . . .
C35_7 C 0.5360(11) 0.6751(10) 0.0945(6) 0.069(5) Uani 1 1 d . U . . .
O36_7 O 0.5206(6) 0.6565(6) 0.1210(4) 0.075(4) Uani 1 1 d . U . . .
C37_7 C 0.6040(12) 0.7527(11) 0.0032(6) 0.111(7) Uani 1 1 d . U . . .
H37_7 H 0.640070 0.779987 0.004733 0.133 Uiso 1 1 calc R U . . .
C38_7 C 0.4545(8) 0.6217(8) 0.0580(5) 0.050(4) Uani 1 1 d . U . . .
H38_7 H 0.439839 0.605477 0.078493 0.060 Uiso 1 1 calc R U . . .
N1_8 N 0.2794(9) 0.6817(8) -0.1585(5) 0.079(5) Uani 1 1 d . U . . .
C2_8 C 0.2867(12) 0.7117(10) -0.1878(6) 0.090(6) Uani 1 1 d . U . . .
H2_8 H 0.326663 0.721168 -0.195865 0.108 Uiso 1 1 calc R U . . .
C3_8 C 0.2398(13) 0.7277(11) -0.2054(7) 0.107(7) Uani 1 1 d . U . . .
H3_8 H 0.246995 0.749010 -0.225366 0.128 Uiso 1 1 calc R U . . .
C4_8 C 0.1796(13) 0.7139(12) -0.1950(7) 0.117(7) Uani 1 1 d . U . . .
H4_8 H 0.146321 0.725711 -0.207624 0.140 Uiso 1 1 calc R U . . .
C5_8 C 0.1701(11) 0.6825(10) -0.1657(6) 0.100(6) Uani 1 1 d . U . . .
H5_8 H 0.130465 0.673270 -0.157209 0.120 Uiso 1 1 calc R U . . .
C6_8 C 0.2235(12) 0.6647(10) -0.1489(6) 0.086(6) Uani 1 1 d . U . . .
C7_8 C 0.2141(11) 0.6371(9) -0.1174(6) 0.076(6) Uani 1 1 d . U . . .
H7_8 H 0.175209 0.626848 -0.108204 0.091 Uiso 1 1 calc R U . . .
N8_8 N 0.2661(7) 0.6277(7) -0.1027(4) 0.065(4) Uani 1 1 d . U . . .
N9_8 N 0.2596(7) 0.5959(8) -0.0722(4) 0.062(4) Uani 1 1 d . U . . .
C10_8 C 0.2511(10) 0.5353(10) -0.0771(6) 0.069(5) Uani 1 1 d . U . . .
O11_8 O 0.2474(6) 0.5119(6) -0.1068(4) 0.067(4) Uani 1 1 d . U . . .
C12_8 C 0.2460(10) 0.5021(10) -0.0461(6) 0.076(5) Uani 1 1 d . U . . .
C13_8 C 0.2513(10) 0.5335(11) -0.0143(6) 0.075(5) Uani 1 1 d . U . . .
C14_8 C 0.2601(9) 0.5951(10) -0.0086(6) 0.071(5) Uani 1 1 d . U . . .
C15_8 C 0.2589(11) 0.6291(12) -0.0413(6) 0.080(5) Uani 1 1 d . U . . .
O16_8 O 0.2601(8) 0.6821(7) -0.0395(3) 0.099(5) Uani 1 1 d . U . . .
C17_8 C 0.2400(9) 0.4418(10) -0.0482(6) 0.079(5) Uani 1 1 d . U . . .
H17_8 H 0.236797 0.420839 -0.070151 0.095 Uiso 1 1 calc R U . . .
C18_8 C 0.2676(9) 0.6258(10) 0.0220(6) 0.073(5) Uani 1 1 d . U . . .
H18_8 H 0.271260 0.667632 0.024083 0.088 Uiso 1 1 calc R U . . .
N21_8 N 0.2474(10) 0.3367(10) 0.1539(6) 0.113(6) Uani 1 1 d . U . . .
C22_8 C 0.2406(12) 0.2996(11) 0.1818(7) 0.112(7) Uani 1 1 d . U . . .
H22_8 H 0.205776 0.298979 0.195600 0.134 Uiso 1 1 calc R U . . .
C23_8 C 0.2854(13) 0.2644(12) 0.1885(7) 0.119(7) Uani 1 1 d . U . . .
H23_8 H 0.280342 0.240618 0.207615 0.142 Uiso 1 1 calc R U . . .
C24_8 C 0.3373(13) 0.2607(12) 0.1697(7) 0.121(7) Uani 1 1 d . U . . .
H24_8 H 0.365395 0.233503 0.174017 0.145 Uiso 1 1 calc R U . . .
C25_8 C 0.3451(13) 0.3011(12) 0.1432(7) 0.122(7) Uani 1 1 d . U . . .
H25_8 H 0.380307 0.303609 0.129724 0.146 Uiso 1 1 calc R U . . .
C26_8 C 0.2999(15) 0.3364(13) 0.1379(8) 0.116(7) Uani 1 1 d . U . . .
C27_8 C 0.3019(13) 0.3742(11) 0.1081(7) 0.115(7) Uani 1 1 d . U . . .
H27_8 H 0.332825 0.374752 0.091592 0.139 Uiso 1 1 calc R U . . .
N28_8 N 0.2558(9) 0.4076(9) 0.1066(5) 0.104(6) Uani 1 1 d . U . . .
N29_8 N 0.2549(8) 0.4369(10) 0.0756(5) 0.091(5) Uani 1 1 d . U . . .
C30_8 C 0.2648(11) 0.4979(12) 0.0801(7) 0.085(6) Uani 1 1 d . U . . .
O31_8 O 0.2749(7) 0.5235(7) 0.1087(4) 0.092(5) Uani 1 1 d . U . . .
C32_8 C 0.2625(10) 0.5301(10) 0.0483(6) 0.076(5) Uani 1 1 d . U . . .
C33_8 C 0.2543(10) 0.5026(11) 0.0163(6) 0.080(5) Uani 1 1 d . U . . .
C34_8 C 0.2437(10) 0.4396(11) 0.0119(7) 0.084(5) Uani 1 1 d . U . . .
C35_8 C 0.2441(12) 0.4035(13) 0.0440(7) 0.100(6) Uani 1 1 d . U . . .
O36_8 O 0.2380(8) 0.3477(8) 0.0411(5) 0.130(6) Uani 1 1 d . U . . .
C37_8 C 0.2699(9) 0.5908(10) 0.0517(6) 0.073(5) Uani 1 1 d . U . . .
H37_8 H 0.276643 0.610234 0.074005 0.088 Uiso 1 1 calc R U . . .
C38_8 C 0.2386(10) 0.4102(11) -0.0181(6) 0.090(6) Uani 1 1 d . U . . .
H38_8 H 0.233938 0.368314 -0.019626 0.108 Uiso 1 1 calc R U . . .
N1_9 N 0.4113(7) 0.6916(6) -0.1547(4) 0.073(5) Uani 1 1 d D U . . .
C2_9 C 0.4402(8) 0.6631(7) -0.1799(5) 0.079(6) Uani 1 1 d D U . . .
H2_9 H 0.426845 0.622838 -0.186381 0.094 Uiso 1 1 calc R U . . .
C3_9 C 0.4902(9) 0.6930(8) -0.1969(5) 0.085(6) Uani 1 1 d D U . . .
H3_9 H 0.511431 0.672743 -0.213852 0.103 Uiso 1 1 calc R U . . .
C4_9 C 0.5067(8) 0.7517(8) -0.1878(5) 0.087(6) Uani 1 1 d D U . . .
H4_9 H 0.537688 0.772815 -0.200149 0.104 Uiso 1 1 calc R U . . .
C5_9 C 0.4794(8) 0.7819(7) -0.1610(5) 0.082(6) Uani 1 1 d D U . . .
H5_9 H 0.492470 0.821987 -0.153768 0.099 Uiso 1 1 calc R U . . .
C6_9 C 0.4317(8) 0.7487(7) -0.1458(4) 0.074(5) Uani 1 1 d D U . . .
C7_9 C 0.4000(8) 0.7741(7) -0.1175(4) 0.082(6) Uani 1 1 d D U . . .
H7_9 H 0.410729 0.813841 -0.108769 0.098 Uiso 1 1 calc R U . . .
N8_9 N 0.3558(6) 0.7397(6) -0.1043(3) 0.071(4) Uani 1 1 d D U . . .
N9_9 N 0.3260(6) 0.7690(7) -0.0780(3) 0.080(4) Uani 1 1 d D U . . .
C10_9 C 0.3536(8) 0.7749(10) -0.0446(4) 0.086(6) Uani 1 1 d D U . . .
O11_9 O 0.4032(6) 0.7576(7) -0.0402(3) 0.095(5) Uani 1 1 d D U . . .
C12_9 C 0.3224(7) 0.8077(9) -0.0187(4) 0.090(6) Uani 1 1 d D U . . .
C13_9 C 0.2617(7) 0.8202(9) -0.0250(4) 0.089(5) Uani 1 1 d D U . . .
C14_9 C 0.2353(7) 0.8104(9) -0.0590(4) 0.083(5) Uani 1 1 d D U . . .
C15_9 C 0.2681(7) 0.7859(9) -0.0874(4) 0.078(5) Uani 1 1 d D U . . .
O16_9 O 0.2520(6) 0.7832(6) -0.1173(3) 0.090(5) Uani 1 1 d D U . . .
C17_9 C 0.3483(8) 0.8219(9) 0.0142(4) 0.098(6) Uani 1 1 d D U . . .
H17_9 H 0.387178 0.810436 0.019487 0.118 Uiso 1 1 calc R U . . .
C18_9 C 0.1776(7) 0.8244(9) -0.0648(4) 0.088(6) Uani 1 1 d D U . . .
H18_9 H 0.158891 0.815227 -0.087084 0.106 Uiso 1 1 calc R U . . .
N21_9 N 0.1032(9) 0.9981(8) 0.1321(5) 0.148(7) Uani 1 1 d D U . . .
C22_9 C 0.0855(12) 1.0253(11) 0.1621(6) 0.156(8) Uani 1 1 d D U . . .
H22_9 H 0.053270 1.006682 0.174694 0.187 Uiso 1 1 calc R U . . .
C23_9 C 0.1150(13) 1.0800(11) 0.1738(6) 0.154(8) Uani 1 1 d D U . . .
H23_9 H 0.102735 1.098494 0.194559 0.185 Uiso 1 1 calc R U . . .
C24_9 C 0.1614(13) 1.1080(10) 0.1562(6) 0.162(9) Uani 1 1 d D U . . .
H24_9 H 0.181812 1.144991 0.165207 0.195 Uiso 1 1 calc R U . . .
C25_9 C 0.1796(11) 1.0816(9) 0.1241(6) 0.154(8) Uani 1 1 d D U . . .
H25_9 H 0.209335 1.100755 0.110067 0.184 Uiso 1 1 calc R U . . .
C26_9 C 0.1496(11) 1.0257(9) 0.1155(5) 0.128(7) Uani 1 1 d D U . . .
C27_9 C 0.1706(10) 0.9936(8) 0.0847(5) 0.123(7) Uani 1 1 d D U . . .
H27_9 H 0.202405 1.009519 0.070863 0.148 Uiso 1 1 calc R U . . .
N28_9 N 0.1400(7) 0.9400(8) 0.0787(4) 0.114(6) Uani 1 1 d D U . . .
N29_9 N 0.1695(6) 0.9048(7) 0.0534(3) 0.110(5) Uani 1 1 d D U . . .
C30_9 C 0.1376(8) 0.8945(11) 0.0194(4) 0.110(6) Uani 1 1 d D U . . .
O31_9 O 0.0869(7) 0.9088(8) 0.0172(4) 0.144(7) Uani 1 1 d D U . . .
C32_9 C 0.1708(7) 0.8635(10) -0.0057(4) 0.098(6) Uani 1 1 d D U . . .
C33_9 C 0.2313(7) 0.8518(9) 0.0002(4) 0.093(6) Uani 1 1 d D U . . .
C34_9 C 0.2604(8) 0.8649(10) 0.0335(4) 0.101(6) Uani 1 1 d D U . . .
C35_9 C 0.2312(7) 0.9015(10) 0.0592(5) 0.101(6) Uani 1 1 d D U . . .
O36_9 O 0.2598(7) 0.9236(7) 0.0860(3) 0.113(6) Uani 1 1 d D U . . .
C37_9 C 0.1440(8) 0.8522(9) -0.0387(4) 0.098(6) Uani 1 1 d D U . . .
H37_9 H 0.104580 0.862674 -0.043797 0.117 Uiso 1 1 calc R U . . .
C38_9 C 0.3191(8) 0.8522(10) 0.0396(4) 0.101(6) Uani 1 1 d D U . . .
H38_9 H 0.339488 0.864263 0.061142 0.122 Uiso 1 1 calc R U . . .
N1_10 N 0.6297(7) 0.8738(6) 0.1945(4) 0.096(5) Uani 1 1 d D U . . .
C2_10 C 0.6653(10) 0.9264(8) 0.1937(5) 0.115(7) Uani 1 1 d D U . . .
H2_10 H 0.692919 0.932549 0.175616 0.138 Uiso 1 1 calc R U . . .
C3_10 C 0.6614(10) 0.9726(8) 0.2198(6) 0.119(7) Uani 1 1 d D U . . .
H3_10 H 0.680505 1.011508 0.217495 0.143 Uiso 1 1 calc R U . . .
C4_10 C 0.6292(10) 0.9586(8) 0.2483(5) 0.115(7) Uani 1 1 d D U . . .
H4_10 H 0.631041 0.987038 0.267272 0.138 Uiso 1 1 calc R U . . .
C5_10 C 0.5932(10) 0.9038(8) 0.2506(5) 0.115(7) Uani 1 1 d D U . . .
H5_10 H 0.568891 0.895054 0.269775 0.138 Uiso 1 1 calc R U . . .
C6_10 C 0.5963(9) 0.8636(7) 0.2225(5) 0.090(6) Uani 1 1 d D U . . .
C7_10 C 0.5562(8) 0.8085(7) 0.2196(4) 0.085(6) Uani 1 1 d D U . . .
H7_10 H 0.530019 0.797368 0.237610 0.102 Uiso 1 1 calc R U . . .
N8_10 N 0.5573(6) 0.7744(5) 0.1912(4) 0.070(4) Uani 1 1 d D U . . .
N9_10 N 0.5096(5) 0.7269(5) 0.1886(4) 0.065(4) Uani 1 1 d D U . . .
C10_10 C 0.4496(6) 0.7425(6) 0.1870(5) 0.067(5) Uani 1 1 d D U . . .
O11_10 O 0.4425(6) 0.7947(5) 0.1906(3) 0.083(4) Uani 1 1 d D U . . .
C12_10 C 0.4007(6) 0.6938(6) 0.1838(5) 0.072(5) Uani 1 1 d D U . . .
C13_10 C 0.4130(6) 0.6342(6) 0.1837(5) 0.064(4) Uani 1 1 d D U . . .
C14_10 C 0.4744(6) 0.6222(6) 0.1889(5) 0.066(5) Uani 1 1 d D U . . .
C15_10 C 0.5261(6) 0.6688(6) 0.1905(5) 0.061(5) Uani 1 1 d D U . . .
O16_10 O 0.5787(5) 0.6610(5) 0.1960(3) 0.075(4) Uani 1 1 d D U . . .
C17_10 C 0.3400(6) 0.7039(6) 0.1810(5) 0.075(5) Uani 1 1 d D U . . .
H17_10 H 0.330918 0.743534 0.182404 0.091 Uiso 1 1 calc R U . . .
C18_10 C 0.4846(7) 0.5647(6) 0.1922(5) 0.077(5) Uani 1 1 d D U . . .
H18_10 H 0.525121 0.556444 0.196326 0.092 Uiso 1 1 calc R U . . .
N21_10 N 0.1288(8) 0.3630(8) 0.1720(5) 0.135(7) Uani 1 1 d D U . . .
C22_10 C 0.0824(10) 0.3170(9) 0.1692(6) 0.130(8) Uani 1 1 d D U . . .
H22_10 H 0.077232 0.291771 0.148745 0.156 Uiso 1 1 calc R U . . .
C23_10 C 0.0429(10) 0.3073(10) 0.1960(6) 0.137(8) Uani 1 1 d D U . . .
H23_10 H 0.011414 0.275080 0.193938 0.165 Uiso 1 1 calc R U . . .
C24_10 C 0.0495(10) 0.3441(10) 0.2253(6) 0.133(8) Uani 1 1 d D U . . .
H24_10 H 0.021267 0.338431 0.243069 0.160 Uiso 1 1 calc R U . . .
C25_10 C 0.0990(10) 0.3915(10) 0.2294(5) 0.132(7) Uani 1 1 d D U . . .
H25_10 H 0.107767 0.414780 0.250461 0.158 Uiso 1 1 calc R U . . .
C26_10 C 0.1327(9) 0.4003(9) 0.2002(5) 0.118(7) Uani 1 1 d D U . . .
C27_10 C 0.1856(9) 0.4466(9) 0.2032(5) 0.114(7) Uani 1 1 d D U . . .
H27_10 H 0.195699 0.472220 0.223264 0.137 Uiso 1 1 calc R U . . .
N28_10 N 0.2178(6) 0.4484(6) 0.1746(4) 0.099(5) Uani 1 1 d D U . . .
N29_10 N 0.2670(6) 0.4961(6) 0.1773(4) 0.097(5) Uani 1 1 d D U . . .
C30_10 C 0.3283(7) 0.4801(7) 0.1848(7) 0.099(6) Uani 1 1 d D U . . .
O31_10 O 0.3310(6) 0.4291(6) 0.1899(5) 0.125(6) Uani 1 1 d D U . . .
C32_10 C 0.3762(6) 0.5283(6) 0.1833(5) 0.080(5) Uani 1 1 d D U . . .
C33_10 C 0.3649(6) 0.5874(6) 0.1808(5) 0.073(5) Uani 1 1 d D U . . .
C34_10 C 0.3039(6) 0.6008(6) 0.1760(5) 0.070(5) Uani 1 1 d D U . . .
C35_10 C 0.2528(7) 0.5528(6) 0.1736(5) 0.077(5) Uani 1 1 d D U . . .
O36_10 O 0.1991(5) 0.5623(6) 0.1681(4) 0.107(5) Uani 1 1 d D U . . .
C37_10 C 0.4360(6) 0.5166(6) 0.1896(5) 0.077(5) Uani 1 1 d D U . . .
H37_10 H 0.444454 0.477298 0.192125 0.092 Uiso 1 1 calc R U . . .
C38_10 C 0.2921(7) 0.6588(6) 0.1761(5) 0.077(5) Uani 1 1 d D U . . .
H38_10 H 0.251496 0.667693 0.172991 0.093 Uiso 1 1 calc R U . . .
N1_11 N 0.6839(7) 0.8518(8) 0.1306(5) 0.121(6) Uani 1 1 d D U . . .
C2_11 C 0.7435(9) 0.8429(12) 0.1279(7) 0.149(8) Uani 1 1 d D U . . .
H2_11 H 0.760612 0.818275 0.143358 0.179 Uiso 1 1 calc R U . . .
C3_11 C 0.7807(9) 0.8699(13) 0.1023(7) 0.170(9) Uani 1 1 d D U . . .
H3_11 H 0.822334 0.864035 0.100464 0.203 Uiso 1 1 calc R U . . .
C4_11 C 0.7533(11) 0.9047(13) 0.0806(7) 0.176(9) Uani 1 1 d D U . . .
H4_11 H 0.774179 0.917474 0.060875 0.211 Uiso 1 1 calc R U . . .
C5_11 C 0.6951(10) 0.9222(11) 0.0865(7) 0.166(8) Uani 1 1 d D U . . .
H5_11 H 0.680691 0.954483 0.075948 0.199 Uiso 1 1 calc R U . . .
C6_11 C 0.6606(8) 0.8880(11) 0.1090(6) 0.136(7) Uani 1 1 d D U . . .
C7_11 C 0.5953(8) 0.8882(10) 0.1108(6) 0.128(7) Uani 1 1 d D U . . .
H7_11 H 0.574239 0.913249 0.097422 0.154 Uiso 1 1 calc R U . . .
N8_11 N 0.5663(6) 0.8522(7) 0.1316(4) 0.097(5) Uani 1 1 d D U . . .
N9_11 N 0.5038(5) 0.8583(6) 0.1339(4) 0.088(4) Uani 1 1 d D U . . .
C10_11 C 0.4624(6) 0.8128(8) 0.1172(5) 0.086(6) Uani 1 1 d D U . . .
O11_11 O 0.4824(6) 0.7747(6) 0.0989(3) 0.089(5) Uani 1 1 d D U . . .
C12_11 C 0.3983(6) 0.8186(7) 0.1213(5) 0.077(5) Uani 1 1 d D U . . .
C13_11 C 0.3785(6) 0.8677(7) 0.1402(5) 0.080(5) Uani 1 1 d D U . . .
C14_11 C 0.4230(6) 0.9121(7) 0.1561(5) 0.091(5) Uani 1 1 d D U . . .
C15_11 C 0.4880(7) 0.9080(8) 0.1541(6) 0.096(6) Uani 1 1 d D U . . .
O16_11 O 0.5273(6) 0.9443(6) 0.1673(4) 0.118(6) Uani 1 1 d D U . . .
C17_11 C 0.3538(6) 0.7745(7) 0.1076(5) 0.074(5) Uani 1 1 d D U . . .
H17_11 H 0.366288 0.741156 0.095127 0.089 Uiso 1 1 calc R U . . .
C18_11 C 0.4033(7) 0.9604(7) 0.1729(5) 0.097(6) Uani 1 1 d D U . . .
H18_11 H 0.432717 0.991177 0.182592 0.116 Uiso 1 1 calc R U . . .
N21_11 N 0.0154(8) 0.9103(10) 0.1492(5) 0.140(7) Uani 1 1 d D U . . .
C22_11 C -0.0459(9) 0.9157(13) 0.1476(6) 0.154(8) Uani 1 1 d D U . . .
H22_11 H -0.064573 0.923871 0.126425 0.185 Uiso 1 1 calc R U . . .
C23_11 C -0.0808(9) 0.9094(14) 0.1766(7) 0.159(9) Uani 1 1 d D U . . .
H23_11 H -0.122070 0.917166 0.175797 0.191 Uiso 1 1 calc R U . . .
C24_11 C -0.0559(9) 0.8921(12) 0.2063(6) 0.142(8) Uani 1 1 d D U . . .
H24_11 H -0.080716 0.884996 0.225485 0.170 Uiso 1 1 calc R U . . .
C25_11 C 0.0077(9) 0.8847(12) 0.2087(5) 0.132(7) Uani 1 1 d D U . . .
H25_11 H 0.027391 0.876532 0.229543 0.158 Uiso 1 1 calc R U . . .
C26_11 C 0.0379(8) 0.8904(12) 0.1782(5) 0.125(7) Uani 1 1 d D U . . .
C27_11 C 0.1023(8) 0.8806(10) 0.1783(5) 0.110(7) Uani 1 1 d D U . . .
H27_11 H 0.123684 0.869915 0.197960 0.131 Uiso 1 1 calc R U . . .
N28_11 N 0.1276(6) 0.8882(7) 0.1480(4) 0.102(5) Uani 1 1 d D U . . .
N29_11 N 0.1911(6) 0.8804(6) 0.1488(4) 0.090(5) Uani 1 1 d D U . . .
C30_11 C 0.2332(7) 0.9292(8) 0.1654(6) 0.099(6) Uani 1 1 d D U . . .
O31_11 O 0.2099(7) 0.9670(6) 0.1812(4) 0.117(6) Uani 1 1 d D U . . .
C32_11 C 0.2964(6) 0.9214(7) 0.1622(5) 0.088(5) Uani 1 1 d D U . . .
C33_11 C 0.3160(6) 0.8718(7) 0.1444(5) 0.085(5) Uani 1 1 d D U . . .
C34_11 C 0.2726(6) 0.8252(7) 0.1293(5) 0.080(5) Uani 1 1 d D U . . .
C35_11 C 0.2072(7) 0.8315(8) 0.1298(6) 0.095(6) Uani 1 1 d D U . . .
O36_11 O 0.1670(5) 0.7916(5) 0.1185(4) 0.092(5) Uani 1 1 d D U . . .
C37_11 C 0.3398(7) 0.9661(7) 0.1764(5) 0.100(6) Uani 1 1 d D U . . .
H37_11 H 0.327490 1.000018 0.188320 0.120 Uiso 1 1 calc R U . . .
C38_11 C 0.2922(6) 0.7772(7) 0.1113(5) 0.079(5) Uani 1 1 d D U . . .
H38_11 H 0.263233 0.746179 0.101577 0.095 Uiso 1 1 calc R U . . .
N1_12 N 0.1461(8) 0.3188(7) 0.1058(5) 0.120(6) Uani 1 1 d D U . . .
C2_12 C 0.1673(10) 0.2666(9) 0.0971(6) 0.134(8) Uani 1 1 d D U . . .
H2_12 H 0.206378 0.259948 0.105642 0.161 Uiso 1 1 calc R U . . .
C3_12 C 0.1324(11) 0.2214(9) 0.0753(7) 0.143(8) Uani 1 1 d D U . . .
H3_12 H 0.145438 0.183704 0.070890 0.171 Uiso 1 1 calc R U . . .
C4_12 C 0.0790(10) 0.2354(8) 0.0610(6) 0.129(8) Uani 1 1 d D U . . .
H4_12 H 0.054925 0.206361 0.046359 0.155 Uiso 1 1 calc R U . . .
C5_12 C 0.0581(10) 0.2908(9) 0.0671(6) 0.131(7) Uani 1 1 d D U . . .
H5_12 H 0.020332 0.299443 0.057753 0.157 Uiso 1 1 calc R U . . .
C6_12 C 0.0965(10) 0.3318(7) 0.0879(6) 0.116(7) Uani 1 1 d D U . . .
C7_12 C 0.0829(9) 0.3915(7) 0.0951(6) 0.106(7) Uani 1 1 d D U . . .
H7_12 H 0.045913 0.403595 0.086818 0.128 Uiso 1 1 calc R U . . .
N8_12 N 0.1230(8) 0.4288(6) 0.1135(4) 0.101(5) Uani 1 1 d D U . . .
N9_12 N 0.1141(7) 0.4883(5) 0.1106(3) 0.091(5) Uani 1 1 d D U . . .
C10_12 C 0.0864(10) 0.5171(7) 0.1383(4) 0.090(6) Uani 1 1 d D U . . .
O11_12 O 0.0752(7) 0.4905(7) 0.1641(3) 0.112(5) Uani 1 1 d D U . . .
C12_12 C 0.0799(10) 0.5788(7) 0.1352(4) 0.094(5) Uani 1 1 d D U . . .
C13_12 C 0.0900(10) 0.6055(6) 0.1033(4) 0.086(5) Uani 1 1 d D U . . .
C14_12 C 0.1081(10) 0.5708(6) 0.0745(4) 0.088(5) Uani 1 1 d D U . . .
C15_12 C 0.1192(10) 0.5095(7) 0.0769(4) 0.079(5) Uani 1 1 d D U . . .
O16_12 O 0.1348(6) 0.4785(6) 0.0534(3) 0.089(5) Uani 1 1 d D U . . .
C17_12 C 0.0571(10) 0.6128(7) 0.1616(4) 0.100(6) Uani 1 1 d D U . . .
H17_12 H 0.049011 0.595536 0.182750 0.119 Uiso 1 1 calc R U . . .
C18_12 C 0.1172(9) 0.5969(7) 0.0439(4) 0.087(6) Uani 1 1 d D U . . .
H18_12 H 0.129063 0.573964 0.024597 0.104 Uiso 1 1 calc R U . . .
N21_12 N 0.0152(10) 0.9449(8) 0.0795(6) 0.158(7) Uani 1 1 d D U . . .
C22_12 C 0.0090(13) 1.0028(8) 0.0747(7) 0.174(9) Uani 1 1 d D U . . .
H22_12 H 0.031144 1.033471 0.089171 0.209 Uiso 1 1 calc R U . . .
C23_12 C -0.0301(14) 1.0161(10) 0.0484(8) 0.180(9) Uani 1 1 d D U . . .
H23_12 H -0.028429 1.055251 0.041424 0.216 Uiso 1 1 calc R U . . .
C24_12 C -0.0709(13) 0.9721(11) 0.0327(7) 0.175(9) Uani 1 1 d D U . . .
H24_12 H -0.104540 0.982061 0.019582 0.210 Uiso 1 1 calc R U . . .
C25_12 C -0.0635(12) 0.9110(10) 0.0359(7) 0.167(8) Uani 1 1 d D U . . .
H25_12 H -0.084633 0.879761 0.021416 0.200 Uiso 1 1 calc R U . . .
C26_12 C -0.0226(12) 0.9019(8) 0.0623(7) 0.158(8) Uani 1 1 d D U . . .
C27_12 C -0.0083(11) 0.8407(8) 0.0644(6) 0.141(8) Uani 1 1 d D U . . .
H27_12 H -0.029699 0.807380 0.051744 0.169 Uiso 1 1 calc R U . . .
N28_12 N 0.0388(8) 0.8383(6) 0.0866(4) 0.118(6) Uani 1 1 d D U . . .
N29_12 N 0.0489(8) 0.7785(6) 0.0913(3) 0.111(5) Uani 1 1 d D U . . .
C30_12 C 0.0776(11) 0.7496(7) 0.0622(5) 0.104(6) Uani 1 1 d D U . . .
O31_12 O 0.0916(8) 0.7804(6) 0.0391(4) 0.120(6) Uani 1 1 d D U . . .
C32_12 C 0.0881(10) 0.6901(7) 0.0677(4) 0.093(5) Uani 1 1 d D U . . .
C33_12 C 0.0783(10) 0.6642(6) 0.0995(4) 0.087(5) Uani 1 1 d D U . . .
C34_12 C 0.0534(10) 0.6962(7) 0.1275(4) 0.093(5) Uani 1 1 d D U . . .
C35_12 C 0.0352(11) 0.7549(7) 0.1225(4) 0.103(6) Uani 1 1 d D U . . .
O36_12 O 0.0074(8) 0.7824(7) 0.1444(4) 0.132(6) Uani 1 1 d D U . . .
C37_12 C 0.1094(9) 0.6576(7) 0.0402(4) 0.088(6) Uani 1 1 d D U . . .
H37_12 H 0.118668 0.675309 0.019238 0.106 Uiso 1 1 calc R U . . .
C38_12 C 0.0457(10) 0.6707(7) 0.1586(4) 0.105(6) Uani 1 1 d D U . . .
H38_12 H 0.032637 0.692716 0.177879 0.126 Uiso 1 1 calc R U . . .
B1_21 B 0.1671(5) 0.2211(5) 0.2532(3) 0.135(8) Uani 1 1 d D U . . .
F2_21 F 0.1824(6) 0.2809(4) 0.2544(3) 0.128(5) Uani 1 1 d D U . . .
F3_21 F 0.1300(7) 0.2036(7) 0.2247(4) 0.227(8) Uani 1 1 d D U . . .
F4_21 F 0.1371(7) 0.2062(6) 0.2823(4) 0.187(7) Uani 1 1 d D U . . .
F5_21 F 0.2184(6) 0.1930(5) 0.2512(4) 0.163(6) Uani 1 1 d D U . . .
B1_22 B 0.4945(5) 0.7258(5) 0.2903(3) 0.090(6) Uani 1 1 d D U . . .
F2_22 F 0.5113(5) 0.7856(4) 0.2947(3) 0.120(4) Uani 1 1 d D U . . .
F3_22 F 0.4573(5) 0.7126(5) 0.2613(2) 0.107(4) Uani 1 1 d D U . . .
F4_22 F 0.4639(6) 0.7072(6) 0.3185(2) 0.157(6) Uani 1 1 d D U . . .
F5_22 F 0.5455(5) 0.6979(5) 0.2867(3) 0.148(6) Uani 1 1 d D U . . .
B1_23 B 0.1847(6) 0.7878(5) 0.2279(3) 0.122(8) Uani 1 1 d D U . . .
F2_23 F 0.1231(5) 0.7723(7) 0.2236(4) 0.200(7) Uani 1 1 d D U . . .
F3_23 F 0.2138(7) 0.7614(7) 0.2017(3) 0.190(7) Uani 1 1 d D U . . .
F4_23 F 0.1981(7) 0.8479(5) 0.2272(4) 0.176(6) Uani 1 1 d D U . . .
F5_23 F 0.2038(6) 0.7703(5) 0.2590(3) 0.139(5) Uani 1 1 d D U . . .
B1_24 B 0.5009(4) 0.6140(5) 0.5607(3) 0.074(6) Uani 1 1 d D U . . .
F2_24 F 0.4450(4) 0.6193(4) 0.5462(3) 0.089(4) Uani 1 1 d D U . . .
F3_24 F 0.5344(5) 0.6687(4) 0.5641(4) 0.190(7) Uani 1 1 d D U . . .
F4_24 F 0.4940(6) 0.5926(6) 0.5926(2) 0.167(6) Uani 1 1 d D U . . .
F5_24 F 0.5308(4) 0.5764(4) 0.5406(3) 0.088(4) Uani 1 1 d D U . . .
B1_25 B 0.0847(5) 0.7308(5) 0.7206(3) 0.114(7) Uani 1 1 d D U . . .
F2_25 F 0.0313(5) 0.7549(6) 0.7251(4) 0.160(6) Uani 1 1 d D U . . .
F3_25 F 0.1288(6) 0.7603(7) 0.7426(3) 0.209(8) Uani 1 1 d D U . . .
F4_25 F 0.0757(6) 0.6723(4) 0.7272(3) 0.135(5) Uani 1 1 d D U . . .
F5_25 F 0.1025(5) 0.7362(5) 0.6873(2) 0.101(4) Uani 1 1 d D U . . .
B1_26 B 0.4481(5) 0.5638(5) 0.7433(3) 0.126(8) Uani 1 1 d D U . . .
F2_26 F 0.4344(8) 0.5188(6) 0.7183(3) 0.219(8) Uani 1 1 d D U . . .
F3_26 F 0.5036(5) 0.5942(6) 0.7373(4) 0.174(6) Uani 1 1 d D U . . .
F4_26 F 0.4504(6) 0.5406(5) 0.7748(3) 0.128(5) Uani 1 1 d D U . . .
F5_26 F 0.4039(6) 0.6010(6) 0.7429(3) 0.151(6) Uani 1 1 d D U . . .
B1_27 B 0.0524(7) 0.2909(7) 0.5911(4) 0.258(13) Uani 1 1 d D U . . .
F2_27 F 0.0281(11) 0.3216(10) 0.6176(6) 0.331(12) Uani 1 1 d D U . . .
F3_27 F 0.0762(10) 0.2436(8) 0.6036(5) 0.258(9) Uani 1 1 d D U . . .
F4_27 F 0.0078(9) 0.2715(11) 0.5665(6) 0.314(11) Uani 1 1 d D U . . .
F5_27 F 0.0977(9) 0.3268(8) 0.5768(6) 0.275(10) Uani 1 1 d D U . . .
B1_28 B 0.3887(6) 0.1318(5) 0.2240(4) 0.171(9) Uani 1 1 d D U . . .
F2_28 F 0.3386(7) 0.0938(5) 0.2307(5) 0.190(7) Uani 1 1 d D U . . .
F3_28 F 0.3829(6) 0.1874(4) 0.2379(3) 0.117(4) Uani 1 1 d D U . . .
F4_28 F 0.4398(7) 0.1126(7) 0.2379(6) 0.267(9) Uani 1 1 d D U . . .
F5_28 F 0.3938(11) 0.1334(8) 0.1890(3) 0.288(10) Uani 1 1 d D U . . .
B1_29 B 0.0682(5) 0.5800(6) 0.9351(3) 0.152(9) Uani 1 1 d D U . . .
F2_29 F 0.1226(5) 0.5621(7) 0.9452(4) 0.206(8) Uani 1 1 d D U . . .
F3_29 F 0.0760(6) 0.6096(6) 0.9057(3) 0.158(6) Uani 1 1 d D U . . .
F4_29 F 0.0249(6) 0.5317(6) 0.9293(4) 0.173(6) Uani 1 1 d D U . . .
F5_29 F 0.0495(8) 0.6176(7) 0.9604(4) 0.217(8) Uani 1 1 d D U . . .
B1_30 B 0.7479(8) 0.8523(8) 0.9713(5) 0.321(15) Uani 1 1 d D U . . .
F2_30 F 0.7980(10) 0.8887(10) 0.9621(7) 0.311(11) Uani 1 1 d D U . . .
F3_30 F 0.7080(11) 0.8857(12) 0.9873(7) 0.358(13) Uani 1 1 d D U . . .
F4_30 F 0.7656(12) 0.8125(10) 0.9934(6) 0.332(12) Uani 1 1 d D U . . .
F5_30 F 0.7202(11) 0.8221(11) 0.9423(6) 0.340(12) Uani 1 1 d D U . . .
B1_31 B 0.9833(7) 0.1572(7) 0.1294(4) 0.224(11) Uani 1 1 d D U . . .
F2_31 F 0.9701(10) 0.1528(10) 0.0947(4) 0.275(10) Uani 1 1 d D U . . .
F3_31 F 0.9744(9) 0.1021(7) 0.1417(5) 0.237(8) Uani 1 1 d D U . . .
F4_31 F 0.9464(10) 0.1936(9) 0.1455(6) 0.321(11) Uani 1 1 d D U . . .
F5_31 F 1.0431(7) 0.1803(9) 0.1353(5) 0.253(9) Uani 1 1 d D U . . .
B1_32 B 0.7992(7) 0.9106(6) 0.2569(4) 0.094(10) Uani 0.67(3) 1 d D U P A 1
F2_32 F 0.7951(10) 0.9062(10) 0.2216(3) 0.090(9) Uani 0.67(3) 1 d D U P A 1
F3_32 F 0.8120(12) 0.9688(6) 0.2685(5) 0.150(10) Uani 0.67(3) 1 d D U P A 1
F4_32 F 0.7450(7) 0.8873(9) 0.2697(4) 0.104(8) Uani 0.67(3) 1 d D U P A 1
F5_32 F 0.8446(8) 0.8798(11) 0.2679(6) 0.147(11) Uani 0.67(3) 1 d D U P A 1
B1_33 B 0.8051(11) 0.9167(11) 0.2590(6) 0.085(16) Uani 0.33(3) 1 d D U P A 2
F2_33 F 0.803(2) 0.8990(19) 0.2247(6) 0.097(17) Uani 0.33(3) 1 d D U P A 2
F3_33 F 0.8588(13) 0.9518(15) 0.2674(9) 0.090(15) Uani 0.33(3) 1 d D U P A 2
F4_33 F 0.7574(14) 0.948(2) 0.2660(11) 0.118(17) Uani 0.33(3) 1 d D U P A 2
F5_33 F 0.801(2) 0.8682(12) 0.2782(9) 0.098(15) Uani 0.33(3) 1 d D U P A 2
B1_34 B 0.3654(8) 0.9430(8) 0.9315(5) 0.148(13) Uani 0.582(17) 1 d D U P B 3
F2_34 F 0.3920(11) 0.9940(8) 0.9187(6) 0.138(10) Uani 0.582(17) 1 d D U P B 3
F3_34 F 0.4063(11) 0.9223(12) 0.9535(7) 0.208(13) Uani 0.582(17) 1 d D U P B 3
F4_34 F 0.3490(12) 0.9014(9) 0.9051(6) 0.147(11) Uani 0.582(17) 1 d D U P B 3
F5_34 F 0.3146(10) 0.9543(11) 0.9489(7) 0.187(12) Uani 0.582(17) 1 d D U P B 3
B1_35 B 0.4167(13) 0.9347(11) 0.9049(7) 0.206(18) Uani 0.418(17) 1 d D U P B 4
F2_35 F 0.4293(18) 0.9872(13) 0.9243(9) 0.170(16) Uani 0.418(17) 1 d D U P B 4
F3_35 F 0.4691(16) 0.9087(18) 0.9012(12) 0.241(18) Uani 0.418(17) 1 d D U P B 4
F4_35 F 0.3746(18) 0.8981(14) 0.9212(10) 0.180(17) Uani 0.418(17) 1 d D U P B 4
F5_35 F 0.394(2) 0.9449(19) 0.8732(8) 0.223(18) Uani 0.418(17) 1 d D U P B 4
B1_36 B 0.9111(11) 0.9580(10) 0.4065(6) 0.095(13) Uani 0.426(18) 1 d D U P C 5
F2_36 F 0.8787(12) 0.9124(12) 0.3869(7) 0.119(12) Uani 0.426(18) 1 d D U P C 5
F3_36 F 0.9614(13) 0.9387(15) 0.4214(11) 0.095(12) Uani 0.426(18) 1 d D U P C 5
F4_36 F 0.8751(14) 0.9780(15) 0.4318(8) 0.113(14) Uani 0.426(18) 1 d D U P C 5
F5_36 F 0.929(2) 1.0030(14) 0.3860(9) 0.142(16) Uani 0.426(18) 1 d D U P C 5
B1_37 B 0.9237(7) 1.0012(7) 0.4107(4) 0.073(9) Uani 0.574(18) 1 d D U P C 6
F2_37 F 0.8632(7) 0.9844(9) 0.4161(6) 0.081(8) Uani 0.574(18) 1 d D U P C 6
F3_37 F 0.9579(10) 0.9600(8) 0.4226(7) 0.086(9) Uani 0.574(18) 1 d D U P C 6
F4_37 F 0.9414(8) 1.0548(7) 0.4280(5) 0.099(8) Uani 0.574(18) 1 d D U P C 6
F5_37 F 0.9320(12) 1.0055(10) 0.3761(4) 0.098(9) Uani 0.574(18) 1 d D U P C 6
B1_38 B 0.4424(12) 0.4623(9) 0.0768(6) 0.072(13) Uani 0.40(3) 1 d D U P D 7
F2_38 F 0.4306(12) 0.4093(12) 0.0915(11) 0.087(13) Uani 0.40(3) 1 d D U P D 7
F3_38 F 0.4841(19) 0.4574(17) 0.0516(8) 0.081(13) Uani 0.40(3) 1 d D U P D 7
F4_38 F 0.3894(17) 0.4774(15) 0.0627(11) 0.085(14) Uani 0.40(3) 1 d D U P D 7
F5_38 F 0.4656(15) 0.5048(14) 0.1016(8) 0.099(14) Uani 0.40(3) 1 d D U P D 7
B1_39 B 0.4351(9) 0.4576(7) 0.0726(4) 0.069(10) Uani 0.60(3) 1 d D U P D 8
F2_39 F 0.3888(12) 0.4906(10) 0.0657(7) 0.085(10) Uani 0.60(3) 1 d D U P D 8
F3_39 F 0.4860(12) 0.4782(11) 0.0556(6) 0.091(10) Uani 0.60(3) 1 d D U P D 8
F4_39 F 0.4480(11) 0.4618(14) 0.1074(3) 0.101(10) Uani 0.60(3) 1 d D U P D 8
F5_39 F 0.4171(10) 0.3998(7) 0.0619(8) 0.114(11) Uani 0.60(3) 1 d D U P D 8
B1_40 B 0.6540(4) 0.0055(4) 0.5148(3) 0.077(6) Uani 1 1 d D U . . .
F2_40 F 0.6482(4) 0.0481(4) 0.5405(2) 0.076(3) Uani 1 1 d D U . . .
F3_40 F 0.6008(4) -0.0063(4) 0.4953(2) 0.082(4) Uani 1 1 d D U . . .
F4_40 F 0.7005(4) 0.0254(6) 0.4943(3) 0.139(5) Uani 1 1 d D U . . .
F5_40 F 0.6666(6) -0.0449(4) 0.5290(3) 0.135(5) Uani 1 1 d D U . . .
N1_42 N 0.3413(8) 0.3885(8) 0.5146(5) 0.086(6) Uani 1 1 d D U . . .
C2_42 C 0.3727(9) 0.4307(9) 0.5220(6) 0.069(7) Uani 1 1 d D U . . .
C3_42 C 0.4150(10) 0.4838(9) 0.5295(6) 0.113(9) Uani 1 1 d D U . . .
H3A_42 H 0.451605 0.481423 0.516094 0.169 Uiso 1 1 calc R U . . .
H3B_42 H 0.426347 0.487688 0.554107 0.169 Uiso 1 1 calc R U . . .
H3C_42 H 0.395647 0.518250 0.523331 0.169 Uiso 1 1 calc R U . . .
N1_43 N 0.3738(10) 0.4168(9) 0.9208(5) 0.106(7) Uani 1 1 d D U . . .
C2_43 C 0.3892(11) 0.4307(10) 0.9481(5) 0.085(7) Uani 1 1 d D U . . .
C3_43 C 0.4109(10) 0.4483(9) 0.9835(5) 0.085(7) Uani 1 1 d D U . . .
H3A_43 H 0.416645 0.413147 0.995721 0.127 Uiso 1 1 calc R U . . .
H3B_43 H 0.380892 0.469902 0.995219 0.127 Uiso 1 1 calc R U . . .
H3C_43 H 0.449809 0.473810 0.983234 0.127 Uiso 1 1 calc R U . . .
O1_51 O 0.5558(9) 0.1024(13) 0.7383(7) 0.204(8) Uani 1 1 d D U . . .
C2_51 C 0.6055(14) 0.1478(13) 0.7328(8) 0.172(9) Uani 1 1 d D U . . .
H2A_51 H 0.597089 0.186538 0.743201 0.206 Uiso 1 1 calc R U . . .
H2B_51 H 0.611903 0.151256 0.707932 0.206 Uiso 1 1 calc R U . . .
C3_51 C 0.6586(12) 0.1285(13) 0.7498(8) 0.173(9) Uani 1 1 d D U . . .
H3A_51 H 0.697241 0.147827 0.741216 0.207 Uiso 1 1 calc R U . . .
H3B_51 H 0.658296 0.135534 0.775136 0.207 Uiso 1 1 calc R U . . .
C4_51 C 0.6488(13) 0.0662(13) 0.7392(9) 0.176(9) Uani 1 1 d D U . . .
H4A_51 H 0.669757 0.043175 0.755526 0.212 Uiso 1 1 calc R U . . .
H4B_51 H 0.664173 0.058825 0.715916 0.212 Uiso 1 1 calc R U . . .
C5_51 C 0.5831(14) 0.0502(12) 0.7394(9) 0.181(9) Uani 1 1 d D U . . .
H5A_51 H 0.569258 0.023038 0.719126 0.217 Uiso 1 1 calc R U . . .
H5B_51 H 0.571773 0.030087 0.760478 0.217 Uiso 1 1 calc R U . . .
O1_52 O 0.2109(10) 0.4391(11) 0.7191(7) 0.129(9) Uani 0.670(19) 1 d D U P . .
C2_52 C 0.2607(13) 0.4162(13) 0.7343(7) 0.088(9) Uani 0.670(19) 1 d D U P . .
H2A_52 H 0.252910 0.372592 0.733601 0.106 Uiso 0.670(19) 1 calc R U P . .
H2B_52 H 0.266947 0.431509 0.758622 0.106 Uiso 0.670(19) 1 calc R U P . .
C3_52 C 0.3137(13) 0.4341(18) 0.7152(9) 0.130(11) Uani 0.670(19) 1 d D U P . .
H3A_52 H 0.333980 0.399358 0.707835 0.156 Uiso 0.670(19) 1 calc R U P . .
H3B_52 H 0.342972 0.461966 0.729628 0.156 Uiso 0.670(19) 1 calc R U P . .
C4_52 C 0.2934(14) 0.4627(17) 0.6849(8) 0.122(11) Uani 0.670(19) 1 d D U P . .
H4A_52 H 0.306415 0.505776 0.687294 0.146 Uiso 0.670(19) 1 calc R U P . .
H4B_52 H 0.310055 0.446019 0.663645 0.146 Uiso 0.670(19) 1 calc R U P . .
C5_52 C 0.2285(15) 0.4505(19) 0.6844(8) 0.134(11) Uani 0.670(19) 1 d D U P . .
H5A_52 H 0.214807 0.415686 0.668496 0.161 Uiso 0.670(19) 1 calc R U P . .
H5B_52 H 0.209749 0.484659 0.676452 0.161 Uiso 0.670(19) 1 calc R U P . .
O1_53 O 0.8957(17) 0.4656(18) 0.4020(9) 0.240(15) Uani 0.76(2) 1 d D U P . .
C2_53 C 0.886(2) 0.520(2) 0.3864(13) 0.234(16) Uani 0.76(2) 1 d D U P . .
H2A_53 H 0.888688 0.552640 0.404420 0.281 Uiso 0.76(2) 1 calc R U P . .
H2B_53 H 0.844464 0.515509 0.375439 0.281 Uiso 0.76(2) 1 calc R U P . .
C3_53 C 0.931(2) 0.5329(18) 0.3608(12) 0.227(16) Uani 0.76(2) 1 d D U P . .
H3A_53 H 0.963418 0.564394 0.369641 0.272 Uiso 0.76(2) 1 calc R U P . .
H3B_53 H 0.912349 0.544855 0.339362 0.272 Uiso 0.76(2) 1 calc R U P . .
C4_53 C 0.955(2) 0.476(2) 0.3551(11) 0.223(16) Uani 0.76(2) 1 d D U P . .
H4A_53 H 0.944997 0.460168 0.331165 0.267 Uiso 0.76(2) 1 calc R U P . .
H4B_53 H 1.000130 0.482366 0.358140 0.267 Uiso 0.76(2) 1 calc R U P . .
C5_53 C 0.930(2) 0.4332(16) 0.3789(13) 0.202(15) Uani 0.76(2) 1 d D U P . .
H5A_53 H 0.904000 0.400116 0.366402 0.243 Uiso 0.76(2) 1 calc R U P . .
H5B_53 H 0.963418 0.417108 0.391515 0.243 Uiso 0.76(2) 1 calc R U P . .
O1_54 O 0.4811(12) 0.8818(12) 1.0523(6) 0.145(10) Uani 0.74(2) 1 d D U P . .
C2_54 C 0.4735(18) 0.9295(16) 1.0316(10) 0.172(13) Uani 0.74(2) 1 d D U P . .
H2A_54 H 0.477179 0.967204 1.045934 0.207 Uiso 0.74(2) 1 calc R U P . .
H2B_54 H 0.433091 0.923455 1.019536 0.207 Uiso 0.74(2) 1 calc R U P . .
C3_54 C 0.522(2) 0.9300(16) 1.0071(10) 0.175(13) Uani 0.74(2) 1 d D U P . .
H3A_54 H 0.510303 0.948298 0.985939 0.210 Uiso 0.74(2) 1 calc R U P . .
H3B_54 H 0.560002 0.952448 1.017238 0.210 Uiso 0.74(2) 1 calc R U P . .
C4_54 C 0.530(2) 0.8691(18) 0.9996(9) 0.179(13) Uani 0.74(2) 1 d D U P . .
H4A_54 H 0.571584 0.864652 0.991938 0.215 Uiso 0.74(2) 1 calc R U P . .
H4B_54 H 0.499671 0.849592 0.982074 0.215 Uiso 0.74(2) 1 calc R U P . .
C5_54 C 0.5195(18) 0.8465(17) 1.0336(10) 0.165(13) Uani 0.74(2) 1 d D U P . .
H5A_54 H 0.500125 0.805078 1.030977 0.198 Uiso 0.74(2) 1 calc R U P . .
H5B_54 H 0.558946 0.847339 1.046436 0.198 Uiso 0.74(2) 1 calc R U P . .
O1_55 O 0.171(2) 0.9772(19) 0.8290(15) 0.378(16) Uani 1 1 d D U . . .
C2_55 C 0.182(3) 0.925(3) 0.8089(14) 0.380(17) Uani 1 1 d D U . . .
H2A_55 H 0.185227 0.933149 0.784302 0.455 Uiso 1 1 calc R U . . .
H2B_55 H 0.148892 0.892754 0.811218 0.455 Uiso 1 1 calc R U . . .
C3_55 C 0.240(2) 0.909(2) 0.8224(18) 0.383(17) Uani 1 1 d D U . . .
H3A_55 H 0.275007 0.938805 0.818873 0.460 Uiso 1 1 calc R U . . .
H3B_55 H 0.248008 0.869273 0.813862 0.460 Uiso 1 1 calc R U . . .
C4_55 C 0.218(3) 0.911(3) 0.8577(15) 0.379(17) Uani 1 1 d D U . . .
H4A_55 H 0.182652 0.881725 0.860437 0.454 Uiso 1 1 calc R U . . .
H4B_55 H 0.250960 0.905967 0.874679 0.454 Uiso 1 1 calc R U . . .
C5_55 C 0.202(3) 0.971(2) 0.8608(13) 0.381(17) Uani 1 1 d D U . . .
H5A_55 H 0.174770 0.976672 0.880375 0.457 Uiso 1 1 calc R U . . .
H5B_55 H 0.238481 1.000844 0.864117 0.457 Uiso 1 1 calc R U . . .
O1_56 O 0.1699(16) 0.5399(12) 0.2621(8) 0.150(12) Uani 0.63(2) 1 d D U P . .
C2_56 C 0.2052(16) 0.5925(18) 0.2523(12) 0.154(13) Uani 0.63(2) 1 d D U P . .
H2A_56 H 0.230656 0.611187 0.272270 0.185 Uiso 0.63(2) 1 calc R U P . .
H2B_56 H 0.232552 0.582576 0.233702 0.185 Uiso 0.63(2) 1 calc R U P . .
C3_56 C 0.167(2) 0.6319(15) 0.2410(12) 0.148(13) Uani 0.63(2) 1 d D U P . .
H3A_56 H 0.169519 0.635822 0.215869 0.177 Uiso 0.63(2) 1 calc R U P . .
H3B_56 H 0.176434 0.671280 0.253148 0.177 Uiso 0.63(2) 1 calc R U P . .
C4_56 C 0.1062(17) 0.6050(18) 0.2493(13) 0.160(13) Uani 0.63(2) 1 d D U P . .
H4A_56 H 0.091546 0.627523 0.269270 0.192 Uiso 0.63(2) 1 calc R U P . .
H4B_56 H 0.077577 0.606724 0.229506 0.192 Uiso 0.63(2) 1 calc R U P . .
C5_56 C 0.1068(16) 0.5442(17) 0.2573(13) 0.157(13) Uani 0.63(2) 1 d D U P . .
H5A_56 H 0.084662 0.535753 0.278550 0.188 Uiso 0.63(2) 1 calc R U P . .
H5B_56 H 0.088525 0.516743 0.238136 0.188 Uiso 0.63(2) 1 calc R U P . .
O1_57 O 0.1556(14) 0.5395(15) 0.7906(9) 0.207(14) Uani 0.76(2) 1 d D U P . .
C2_57 C 0.1483(19) 0.4915(19) 0.8130(12) 0.200(15) Uani 0.76(2) 1 d D U P . .
H2A_57 H 0.177928 0.499226 0.832766 0.240 Uiso 0.76(2) 1 calc R U P . .
H2B_57 H 0.155275 0.454163 0.800387 0.240 Uiso 0.76(2) 1 calc R U P . .
C3_57 C 0.087(2) 0.487(2) 0.8250(12) 0.210(16) Uani 0.76(2) 1 d D U P . .
H3A_57 H 0.086568 0.499137 0.849894 0.252 Uiso 0.76(2) 1 calc R U P . .
H3B_57 H 0.065890 0.446672 0.820815 0.252 Uiso 0.76(2) 1 calc R U P . .
C4_57 C 0.0582(15) 0.529(2) 0.8040(13) 0.218(15) Uani 0.76(2) 1 d D U P . .
H4A_57 H 0.020135 0.508871 0.792704 0.261 Uiso 0.76(2) 1 calc R U P . .
H4B_57 H 0.047201 0.562263 0.819394 0.261 Uiso 0.76(2) 1 calc R U P . .
C5_57 C 0.098(2) 0.553(2) 0.7779(11) 0.211(15) Uani 0.76(2) 1 d D U P . .
H5A_57 H 0.087165 0.533033 0.754911 0.254 Uiso 0.76(2) 1 calc R U P . .
H5B_57 H 0.097707 0.595996 0.776802 0.254 Uiso 0.76(2) 1 calc R U P . .
O1_58 O 0.941(3) 0.103(2) 0.3112(13) 0.39(2) Uani 0.91(3) 1 d D U P . .
C2_58 C 1.005(3) 0.104(3) 0.3195(18) 0.38(2) Uani 0.91(3) 1 d D U P . .
H2A_58 H 1.029106 0.118530 0.300168 0.455 Uiso 0.91(3) 1 calc R U P . .
H2B_58 H 1.014400 0.064171 0.324123 0.455 Uiso 0.91(3) 1 calc R U P . .
C3_58 C 1.017(2) 0.144(3) 0.3501(17) 0.36(2) Uani 0.91(3) 1 d D U P . .
H3A_58 H 1.037109 0.123873 0.368171 0.437 Uiso 0.91(3) 1 calc R U P . .
H3B_58 H 1.045558 0.178759 0.344424 0.437 Uiso 0.91(3) 1 calc R U P . .
C4_58 C 0.962(4) 0.164(3) 0.3630(13) 0.36(2) Uani 0.91(3) 1 d D U P . .
H4A_58 H 0.959117 0.160172 0.388090 0.437 Uiso 0.91(3) 1 calc R U P . .
H4B_58 H 0.958440 0.205083 0.357688 0.437 Uiso 0.91(3) 1 calc R U P . .
C5_58 C 0.917(2) 0.123(3) 0.3438(18) 0.38(2) Uani 0.91(3) 1 d D U P . .
H5A_58 H 0.880008 0.142202 0.339408 0.458 Uiso 0.91(3) 1 calc R U P . .
H5B_58 H 0.905172 0.088573 0.357585 0.458 Uiso 0.91(3) 1 calc R U P . .
O1_59 O 0.6321(11) 0.1611(11) 0.2198(7) 0.154(10) Uani 0.80(2) 1 d D U P . .
C2_59 C 0.5966(17) 0.1111(15) 0.2266(9) 0.172(12) Uani 0.80(2) 1 d D U P . .
H2A_59 H 0.574544 0.120285 0.247632 0.207 Uiso 0.80(2) 1 calc R U P . .
H2B_59 H 0.624289 0.082056 0.232523 0.207 Uiso 0.80(2) 1 calc R U P . .
C3_59 C 0.5534(15) 0.0824(15) 0.2024(10) 0.155(12) Uani 0.80(2) 1 d D U P . .
H3A_59 H 0.518352 0.104449 0.198221 0.186 Uiso 0.80(2) 1 calc R U P . .
H3B_59 H 0.539533 0.041011 0.207122 0.186 Uiso 0.80(2) 1 calc R U P . .
C4_59 C 0.5982(17) 0.0882(16) 0.1768(9) 0.176(12) Uani 0.80(2) 1 d D U P . .
H4A_59 H 0.579704 0.101108 0.155548 0.212 Uiso 0.80(2) 1 calc R U P . .
H4B_59 H 0.612296 0.049377 0.171247 0.212 Uiso 0.80(2) 1 calc R U P . .
C5_59 C 0.6502(16) 0.1310(17) 0.1886(9) 0.181(13) Uani 0.80(2) 1 d D U P . .
H5A_59 H 0.686334 0.110649 0.193325 0.217 Uiso 0.80(2) 1 calc R U P . .
H5B_59 H 0.660409 0.159439 0.170889 0.217 Uiso 0.80(2) 1 calc R U P . .

loop_
_atom_site_aniso_label
_atom_site_aniso_U_11
_atom_site_aniso_U_22
_atom_site_aniso_U_33
_atom_site_aniso_U_23
_atom_site_aniso_U_13
_atom_site_aniso_U_12
Fe1 0.0292(18) 0.0542(19) 0.069(2) 0.0074(16) 0.0030(15) 0.0138(15)
Fe2 0.0334(19) 0.077(2) 0.055(2) 0.0026(17) 0.0064(15) 0.0112(17)
Fe3 0.0239(18) 0.065(2) 0.068(2) 0.0004(17) 0.0094(15) 0.0094(16)
Fe4 0.044(2) 0.067(2) 0.066(2) -0.0017(18) -0.0018(17) 0.0177(17)
N1_1 0.046(7) 0.054(8) 0.063(7) 0.004(7) 0.001(6) 0.003(7)
C2_1 0.054(8) 0.074(10) 0.072(8) 0.004(8) 0.004(7) 0.013(8)
C3_1 0.060(9) 0.074(10) 0.079(9) 0.003(8) 0.011(7) 0.014(8)
C4_1 0.077(9) 0.079(10) 0.080(9) -0.008(8) 0.014(7) 0.030(8)
C5_1 0.063(8) 0.070(10) 0.064(8) -0.001(7) 0.008(7) 0.013(8)
C6_1 0.050(8) 0.059(9) 0.054(8) 0.000(7) 0.009(6) 0.009(7)
C7_1 0.046(8) 0.062(9) 0.056(9) -0.002(8) 0.004(7) 0.004(7)
N8_1 0.031(6) 0.067(8) 0.059(8) -0.004(7) 0.000(6) 0.008(6)
N9_1 0.033(6) 0.059(7) 0.054(8) 0.001(6) 0.000(6) 0.010(5)
C10_1 0.033(7) 0.057(8) 0.061(10) 0.005(7) 0.002(7) 0.010(6)
O11_1 0.041(8) 0.065(8) 0.074(9) 0.009(7) 0.012(7) 0.015(6)
C12_1 0.034(7) 0.047(8) 0.045(9) 0.000(7) 0.000(7) 0.007(6)
C13_1 0.042(7) 0.051(7) 0.041(9) 0.000(7) 0.002(7) 0.010(6)
C14_1 0.041(7) 0.047(8) 0.057(9) -0.001(7) 0.007(7) 0.006(6)
C15_1 0.039(7) 0.060(8) 0.056(9) 0.005(7) 0.002(7) 0.005(6)
O16_1 0.034(7) 0.069(8) 0.078(10) 0.000(7) 0.005(6) -0.003(7)
C17_1 0.034(7) 0.056(8) 0.057(9) 0.012(7) -0.001(7) 0.015(6)
C18_1 0.045(7) 0.056(8) 0.052(9) 0.003(7) 0.004(7) 0.005(6)
N21_1 0.051(7) 0.049(8) 0.057(8) 0.017(6) 0.002(6) 0.015(6)
C22_1 0.056(8) 0.070(9) 0.067(9) 0.007(7) 0.004(8) 0.015(8)
C23_1 0.073(9) 0.067(9) 0.075(10) 0.007(7) 0.004(8) 0.025(8)
C24_1 0.077(9) 0.069(9) 0.073(10) 0.002(7) 0.010(8) 0.013(7)
C25_1 0.067(8) 0.060(9) 0.061(9) 0.003(7) 0.007(8) 0.007(7)
C26_1 0.050(8) 0.061(9) 0.055(9) 0.007(7) 0.010(7) 0.006(7)
C27_1 0.052(8) 0.058(9) 0.057(9) 0.010(7) 0.005(7) 0.012(7)
N28_1 0.031(7) 0.057(7) 0.048(8) 0.013(6) 0.000(6) 0.011(6)
N29_1 0.031(6) 0.047(7) 0.049(8) 0.000(5) -0.005(6) 0.010(5)
C30_1 0.038(7) 0.055(8) 0.062(9) 0.005(7) 0.000(7) 0.005(6)
O31_1 0.053(9) 0.060(8) 0.098(10) 0.021(7) 0.016(8) 0.015(7)
C32_1 0.040(7) 0.053(8) 0.054(9) 0.007(7) 0.006(7) 0.008(6)
C33_1 0.040(7) 0.053(7) 0.036(9) 0.002(7) 0.002(6) 0.009(6)
C34_1 0.039(7) 0.039(7) 0.042(9) -0.005(6) 0.000(6) 0.007(6)
C35_1 0.038(7) 0.048(8) 0.049(9) 0.004(7) -0.002(7) 0.008(6)
O36_1 0.033(7) 0.061(8) 0.090(10) 0.023(7) 0.007(6) 0.015(7)
C37_1 0.041(7) 0.057(8) 0.065(9) 0.010(7) 0.000(7) 0.004(6)
C38_1 0.041(7) 0.056(8) 0.049(9) 0.008(7) 0.010(7) 0.016(7)
N1_2 0.048(7) 0.049(8) 0.063(8) 0.002(6) 0.005(6) 0.016(6)
C2_2 0.059(8) 0.069(10) 0.068(9) 0.006(7) 0.000(7) 0.012(8)
C3_2 0.065(9) 0.068(10) 0.076(9) 0.004(7) -0.011(7) 0.009(8)
C4_2 0.064(9) 0.073(10) 0.073(9) 0.001(8) -0.007(7) 0.007(7)
C5_2 0.064(8) 0.068(10) 0.077(9) 0.003(8) -0.009(7) 0.000(8)
C6_2 0.050(8) 0.052(9) 0.070(9) 0.006(7) 0.003(6) 0.012(7)
C7_2 0.055(8) 0.072(10) 0.074(9) 0.013(7) -0.004(7) -0.006(8)
N8_2 0.051(7) 0.050(8) 0.058(7) 0.002(6) -0.005(7) -0.003(7)
N9_2 0.046(8) 0.057(6) 0.052(6) 0.007(5) 0.005(6) 0.006(7)
C10_2 0.042(9) 0.060(7) 0.052(7) 0.005(6) 0.010(8) 0.014(8)
O11_2 0.060(9) 0.063(8) 0.066(8) 0.000(7) -0.016(8) 0.015(7)
C12_2 0.029(9) 0.049(7) 0.048(6) 0.000(6) 0.008(7) 0.007(7)
C13_2 0.037(9) 0.052(7) 0.046(6) 0.002(5) 0.006(7) 0.009(7)
C14_2 0.036(9) 0.050(7) 0.050(6) 0.002(6) 0.008(7) 0.009(7)
C15_2 0.051(10) 0.058(8) 0.050(7) 0.008(6) 0.016(8) 0.009(8)
O16_2 0.070(9) 0.065(8) 0.076(9) 0.013(7) 0.018(7) 0.033(8)
C17_2 0.058(10) 0.050(7) 0.049(7) 0.004(6) 0.002(8) 0.002(8)
C18_2 0.042(9) 0.052(8) 0.055(7) 0.002(6) 0.013(8) 0.004(8)
N21_2 0.046(7) 0.068(8) 0.056(8) 0.004(6) 0.008(6) -0.001(7)
C22_2 0.069(9) 0.073(10) 0.071(10) 0.012(8) -0.001(7) 0.005(7)
C23_2 0.077(9) 0.087(10) 0.076(10) 0.021(8) 0.004(8) 0.009(8)
C24_2 0.083(9) 0.088(10) 0.090(10) 0.024(8) 0.006(8) -0.005(8)
C25_2 0.055(8) 0.067(9) 0.071(9) 0.007(7) 0.008(7) -0.006(7)
C26_2 0.047(8) 0.058(9) 0.064(9) 0.005(7) 0.012(7) 0.002(7)
C27_2 0.042(9) 0.060(9) 0.064(9) 0.007(7) 0.008(7) 0.000(7)
N28_2 0.028(7) 0.042(7) 0.053(7) -0.002(6) -0.001(6) 0.002(6)
N29_2 0.050(8) 0.059(6) 0.043(6) 0.001(5) 0.008(6) 0.010(7)
C30_2 0.052(10) 0.058(7) 0.051(7) 0.000(6) 0.004(8) 0.008(8)
O31_2 0.034(8) 0.062(8) 0.057(7) -0.009(6) 0.006(7) 0.001(7)
C32_2 0.033(9) 0.053(7) 0.047(6) -0.003(6) 0.008(7) 0.008(7)
C33_2 0.030(9) 0.050(6) 0.043(6) 0.003(5) 0.013(7) 0.015(7)
C34_2 0.043(9) 0.046(7) 0.047(6) 0.001(5) 0.007(7) 0.002(8)
C35_2 0.054(10) 0.048(7) 0.051(7) 0.005(6) 0.003(8) 0.003(8)
O36_2 0.037(8) 0.043(6) 0.061(8) 0.002(6) -0.003(6) 0.003(7)
C37_2 0.049(9) 0.051(7) 0.050(7) -0.005(6) 0.007(8) -0.002(8)
C38_2 0.043(9) 0.048(7) 0.051(7) 0.000(6) 0.001(8) 0.008(8)
N1_3 0.045(8) 0.058(7) 0.045(7) 0.002(6) -0.009(6) 0.001(7)
C2_3 0.066(10) 0.064(8) 0.065(8) 0.009(7) 0.008(8) 0.005(8)
C3_3 0.074(10) 0.071(8) 0.068(9) 0.012(6) 0.005(8) 0.006(8)
C4_3 0.076(10) 0.074(8) 0.063(8) 0.009(7) -0.003(8) 0.001(9)
C5_3 0.073(10) 0.078(8) 0.059(8) 0.010(7) -0.001(8) 0.017(8)
C6_3 0.058(10) 0.061(7) 0.058(8) 0.005(6) -0.005(8) 0.009(8)
C7_3 0.053(10) 0.063(7) 0.055(8) 0.003(6) -0.005(8) 0.024(8)
N8_3 0.043(8) 0.063(6) 0.059(8) 0.010(7) -0.008(7) 0.023(6)
N9_3 0.044(6) 0.061(6) 0.055(8) 0.003(6) 0.001(7) 0.017(5)
C10_3 0.043(7) 0.050(7) 0.039(9) -0.011(8) -0.001(8) 0.016(5)
O11_3 0.051(7) 0.066(8) 0.052(8) 0.006(7) 0.005(7) 0.006(6)
C12_3 0.050(7) 0.052(6) 0.039(9) -0.010(7) -0.003(8) 0.018(5)
C13_3 0.046(6) 0.055(6) 0.052(9) -0.006(8) -0.007(8) 0.017(5)
C14_3 0.051(7) 0.064(6) 0.070(10) 0.010(8) -0.010(8) 0.019(5)
C15_3 0.044(7) 0.061(6) 0.066(10) 0.000(8) -0.005(8) 0.016(6)
O16_3 0.045(7) 0.076(9) 0.096(10) -0.006(8) -0.009(8) 0.030(7)
C17_3 0.050(7) 0.057(7) 0.058(9) 0.006(8) 0.002(8) 0.016(6)
C18_3 0.056(8) 0.063(7) 0.085(10) -0.007(8) -0.010(8) 0.012(6)
N21_3 0.045(8) 0.053(7) 0.068(7) 0.003(6) -0.005(7) 0.011(7)
C22_3 0.064(10) 0.062(8) 0.076(8) -0.003(7) -0.001(8) 0.011(8)
C23_3 0.073(10) 0.073(9) 0.088(9) -0.007(7) 0.004(8) 0.026(8)
C24_3 0.080(11) 0.087(9) 0.083(9) -0.007(8) 0.003(8) 0.019(8)
C25_3 0.079(11) 0.087(9) 0.078(9) 0.001(7) 0.010(8) 0.022(8)
C26_3 0.064(10) 0.062(8) 0.058(8) -0.005(6) -0.005(8) 0.005(8)
C27_3 0.070(10) 0.064(8) 0.061(9) 0.009(7) 0.004(8) 0.015(8)
N28_3 0.066(8) 0.053(6) 0.053(8) -0.001(7) -0.009(7) 0.005(6)
N29_3 0.062(6) 0.055(6) 0.053(8) 0.007(7) -0.006(7) 0.018(5)
C30_3 0.064(7) 0.071(7) 0.089(11) 0.005(9) -0.011(9) 0.015(6)
O31_3 0.072(8) 0.071(8) 0.170(14) -0.007(10) -0.045(10) 0.012(7)
C32_3 0.058(7) 0.065(6) 0.079(10) 0.002(8) -0.009(8) 0.017(5)
C33_3 0.055(6) 0.062(6) 0.054(9) 0.004(8) -0.001(8) 0.021(5)
C34_3 0.051(7) 0.055(6) 0.045(9) 0.004(8) -0.002(8) 0.017(5)
C35_3 0.056(7) 0.056(6) 0.054(10) 0.005(8) 0.007(8) 0.019(6)
O36_3 0.055(7) 0.060(8) 0.083(10) 0.014(7) 0.015(8) 0.019(7)
C37_3 0.066(7) 0.072(7) 0.104(11) 0.007(9) 0.000(9) 0.015(7)
C38_3 0.057(7) 0.061(7) 0.058(10) 0.008(8) 0.002(8) 0.020(6)
N1_4 0.030(8) 0.045(7) 0.054(7) 0.008(6) -0.003(6) 0.005(6)
C2_4 0.063(10) 0.070(8) 0.056(9) 0.003(8) 0.007(7) 0.014(8)
C3_4 0.058(10) 0.070(8) 0.061(9) 0.008(7) 0.014(7) 0.006(8)
C4_4 0.067(10) 0.063(8) 0.061(9) 0.010(7) 0.005(7) 0.003(8)
C5_4 0.063(10) 0.056(7) 0.062(9) 0.007(7) 0.007(7) 0.017(8)
C6_4 0.050(9) 0.058(7) 0.058(9) 0.006(7) 0.009(7) 0.011(7)
C7_4 0.047(9) 0.055(8) 0.059(9) 0.007(7) 0.007(7) 0.019(7)
N8_4 0.032(7) 0.054(7) 0.044(7) 0.003(6) -0.002(6) 0.003(6)
N9_4 0.037(6) 0.050(8) 0.041(6) 0.000(6) 0.003(5) 0.009(6)
C10_4 0.035(7) 0.047(9) 0.045(7) 0.003(7) 0.004(6) 0.003(8)
O11_4 0.031(6) 0.056(8) 0.064(8) -0.004(7) -0.002(6) 0.006(6)
C12_4 0.042(6) 0.044(9) 0.044(6) 0.007(7) 0.005(6) 0.004(7)
C13_4 0.038(6) 0.052(9) 0.043(7) 0.007(7) 0.009(5) 0.007(7)
C14_4 0.044(7) 0.054(9) 0.044(7) 0.009(7) 0.010(6) 0.011(8)
C15_4 0.039(7) 0.054(9) 0.047(8) 0.009(7) 0.005(6) 0.006(7)
O16_4 0.048(8) 0.066(9) 0.044(7) 0.012(6) 0.004(6) 0.012(7)
C17_4 0.040(8) 0.055(9) 0.052(7) 0.009(8) 0.003(6) 0.002(8)
C18_4 0.041(7) 0.042(9) 0.039(7) -0.002(7) 0.002(6) 0.000(7)
N21_4 0.053(8) 0.061(7) 0.054(8) 0.006(7) 0.008(6) 0.005(7)
C22_4 0.055(9) 0.068(8) 0.061(9) 0.007(7) 0.009(7) 0.008(8)
C23_4 0.063(10) 0.073(8) 0.060(9) 0.002(7) 0.009(7) 0.007(7)
C24_4 0.065(10) 0.070(8) 0.069(10) -0.001(8) 0.016(7) 0.010(8)
C25_4 0.055(9) 0.063(8) 0.057(9) -0.007(7) 0.007(7) 0.010(7)
C26_4 0.048(9) 0.058(8) 0.055(9) 0.001(7) 0.004(6) 0.011(7)
C27_4 0.059(9) 0.067(9) 0.065(9) 0.006(7) 0.019(7) 0.016(8)
N28_4 0.043(7) 0.051(8) 0.047(7) 0.009(6) 0.011(6) 0.001(7)
N29_4 0.041(6) 0.050(8) 0.042(6) 0.008(6) 0.007(5) 0.004(7)
C30_4 0.039(7) 0.039(9) 0.041(6) 0.002(7) 0.003(6) 0.001(8)
O31_4 0.029(7) 0.068(8) 0.046(8) -0.006(7) 0.004(6) 0.000(7)
C32_4 0.038(6) 0.048(9) 0.044(7) 0.006(7) 0.009(6) 0.004(7)
C33_4 0.044(6) 0.050(9) 0.041(6) 0.005(7) 0.007(5) 0.004(8)
C34_4 0.041(6) 0.045(9) 0.036(6) -0.007(7) 0.003(5) 0.000(7)
C35_4 0.048(7) 0.058(9) 0.045(7) 0.008(8) 0.006(6) 0.012(8)
O36_4 0.038(8) 0.084(9) 0.047(7) 0.013(7) 0.005(6) 0.002(7)
C37_4 0.040(7) 0.054(9) 0.043(7) -0.002(7) 0.005(6) 0.006(8)
C38_4 0.053(7) 0.055(9) 0.044(7) 0.009(8) 0.003(6) 0.013(8)
N1_5 0.035(7) 0.060(7) 0.060(8) 0.000(6) 0.019(6) 0.014(6)
C2_5 0.061(9) 0.062(8) 0.067(10) 0.001(8) -0.001(8) 0.002(7)
C3_5 0.059(9) 0.076(9) 0.086(10) 0.002(8) -0.007(8) 0.005(8)
C4_5 0.064(9) 0.080(9) 0.082(10) 0.005(8) -0.004(8) 0.012(7)
C5_5 0.063(8) 0.074(9) 0.071(10) 0.001(8) 0.002(7) 0.012(7)
C6_5 0.053(8) 0.054(8) 0.064(10) -0.004(7) 0.010(7) 0.010(7)
C7_5 0.057(8) 0.055(8) 0.062(10) 0.001(8) 0.003(7) 0.009(7)
N8_5 0.053(7) 0.058(8) 0.066(8) 0.005(7) 0.005(6) 0.013(6)
N9_5 0.051(7) 0.065(8) 0.056(7) 0.005(6) 0.009(6) 0.007(6)
C10_5 0.055(8) 0.073(9) 0.059(9) -0.001(7) 0.007(7) 0.006(7)
O11_5 0.065(9) 0.077(10) 0.104(11) -0.023(8) 0.033(8) -0.007(8)
C12_5 0.052(8) 0.067(9) 0.051(8) 0.003(7) 0.009(6) 0.008(6)
C13_5 0.048(8) 0.058(8) 0.053(8) 0.006(6) 0.008(6) 0.012(6)
C14_5 0.051(8) 0.057(8) 0.046(8) 0.011(6) 0.011(6) 0.013(6)
C15_5 0.053(8) 0.066(9) 0.057(9) 0.008(7) 0.005(7) 0.011(7)
O16_5 0.046(8) 0.090(9) 0.065(9) -0.001(7) 0.015(7) 0.011(7)
C17_5 0.069(9) 0.072(9) 0.068(9) -0.005(7) 0.021(7) -0.001(7)
C18_5 0.048(8) 0.059(8) 0.052(8) 0.005(7) 0.007(6) 0.009(6)
N21_5 0.065(8) 0.049(7) 0.056(8) -0.004(6) -0.015(7) 0.003(6)
C22_5 0.059(9) 0.077(9) 0.079(10) 0.011(8) -0.009(8) 0.003(7)
C23_5 0.068(9) 0.079(9) 0.089(10) 0.018(8) 0.002(8) 0.003(8)
C24_5 0.071(9) 0.059(9) 0.066(9) 0.006(7) -0.001(7) 0.006(7)
C25_5 0.066(9) 0.072(9) 0.067(9) 0.017(7) 0.000(8) 0.007(7)
C26_5 0.047(8) 0.053(8) 0.060(9) 0.002(7) 0.000(7) 0.011(6)
C27_5 0.045(8) 0.053(8) 0.050(9) -0.002(7) 0.001(7) 0.011(6)
N28_5 0.046(8) 0.057(7) 0.060(8) 0.006(6) 0.004(6) 0.010(6)
N29_5 0.047(7) 0.060(7) 0.058(7) 0.000(6) 0.005(6) 0.005(6)
C30_5 0.049(9) 0.058(8) 0.055(8) 0.003(7) 0.005(7) 0.005(6)
O31_5 0.038(8) 0.083(9) 0.059(8) 0.000(7) 0.002(6) -0.007(7)
C32_5 0.044(8) 0.055(8) 0.044(8) 0.007(6) 0.002(6) 0.008(6)
C33_5 0.041(8) 0.059(8) 0.048(8) 0.004(6) 0.005(6) 0.019(6)
C34_5 0.050(8) 0.057(8) 0.058(8) -0.001(6) 0.009(6) 0.015(6)
C35_5 0.057(9) 0.061(9) 0.059(9) 0.006(7) 0.013(7) 0.009(7)
O36_5 0.036(8) 0.067(8) 0.066(8) 0.001(7) 0.005(7) 0.005(6)
C37_5 0.040(8) 0.055(8) 0.051(8) -0.003(7) 0.010(7) 0.009(6)
C38_5 0.055(8) 0.069(9) 0.064(9) -0.005(7) 0.014(7) 0.007(7)
N1_6 0.043(7) 0.047(7) 0.042(7) 0.011(6) 0.010(6) 0.010(6)
C2_6 0.055(9) 0.077(9) 0.050(9) 0.000(7) 0.008(7) 0.010(8)
C3_6 0.058(9) 0.073(9) 0.058(9) 0.005(7) 0.003(7) 0.003(8)
C4_6 0.065(9) 0.079(10) 0.070(9) 0.012(8) -0.010(7) 0.013(7)
C5_6 0.049(8) 0.067(9) 0.057(8) 0.011(7) 0.006(7) 0.023(7)
C6_6 0.044(8) 0.060(9) 0.052(8) 0.008(7) 0.004(6) 0.015(7)
C7_6 0.044(8) 0.058(9) 0.050(8) 0.005(7) 0.011(6) 0.015(7)
N8_6 0.044(8) 0.063(8) 0.043(7) 0.004(6) 0.001(6) 0.016(6)
N9_6 0.056(8) 0.059(7) 0.048(6) 0.002(5) 0.000(6) 0.020(6)
C10_6 0.056(10) 0.066(8) 0.049(6) 0.009(6) 0.004(8) 0.023(7)
O11_6 0.085(10) 0.067(8) 0.043(8) 0.003(6) 0.003(7) 0.012(7)
C12_6 0.045(9) 0.064(7) 0.051(6) 0.006(6) -0.002(7) 0.022(7)
C13_6 0.049(9) 0.067(7) 0.051(6) 0.006(6) 0.004(7) 0.022(7)
C14_6 0.046(9) 0.065(7) 0.053(6) 0.003(6) 0.006(7) 0.014(7)
C15_6 0.061(10) 0.068(8) 0.053(7) 0.007(6) 0.003(8) 0.010(7)
O16_6 0.071(9) 0.078(9) 0.053(7) 0.005(7) -0.003(8) -0.001(7)
C17_6 0.059(10) 0.065(8) 0.051(7) 0.004(6) 0.003(8) 0.020(7)
C18_6 0.070(10) 0.070(8) 0.060(7) 0.009(7) 0.003(8) 0.007(7)
N21_6 0.065(8) 0.077(9) 0.080(8) 0.001(7) 0.008(7) 0.015(7)
C22_6 0.080(8) 0.087(10) 0.082(9) 0.000(8) -0.005(8) 0.020(8)
C23_6 0.085(9) 0.092(11) 0.092(10) -0.011(8) -0.004(7) 0.005(8)
C24_6 0.087(9) 0.113(11) 0.103(10) -0.014(8) -0.006(8) 0.008(9)
C25_6 0.071(7) 0.100(11) 0.099(10) -0.014(8) 0.005(8) 0.011(8)
C26_6 0.066(8) 0.092(10) 0.085(9) -0.008(8) -0.001(7) 0.017(8)
C27_6 0.065(8) 0.096(10) 0.076(9) -0.006(8) 0.002(8) 0.015(8)
N28_6 0.056(7) 0.072(8) 0.072(7) -0.009(7) -0.005(7) 0.018(7)
N29_6 0.050(8) 0.077(7) 0.062(6) 0.001(6) 0.003(7) 0.015(7)
C30_6 0.052(10) 0.069(8) 0.067(6) 0.004(6) 0.000(8) 0.016(8)
O31_6 0.065(10) 0.086(8) 0.071(9) 0.003(7) -0.003(7) -0.006(8)
C32_6 0.042(9) 0.070(7) 0.061(6) 0.005(6) 0.002(8) 0.021(7)
C33_6 0.048(9) 0.066(7) 0.055(6) 0.000(6) 0.005(7) 0.024(7)
C34_6 0.052(9) 0.069(7) 0.059(6) 0.004(6) 0.008(8) 0.021(7)
C35_6 0.065(10) 0.072(7) 0.059(7) 0.005(6) 0.001(8) 0.020(8)
O36_6 0.088(10) 0.085(9) 0.066(8) 0.012(7) -0.009(8) 0.016(8)
C37_6 0.063(10) 0.068(8) 0.067(7) 0.006(6) -0.001(8) 0.015(7)
C38_6 0.048(9) 0.068(7) 0.053(7) 0.002(6) -0.001(7) 0.024(7)
Fe5 0.078(3) 0.088(2) 0.045(2) 0.0109(18) 0.0078(18) 0.031(2)
Fe6 0.092(3) 0.091(3) 0.060(2) 0.019(2) -0.006(2) -0.009(2)
Fe7 0.058(3) 0.195(5) 0.115(3) 0.091(3) -0.013(2) -0.020(3)
Fe8 0.233(6) 0.227(5) 0.058(3) -0.001(3) -0.001(3) 0.188(5)
N1_7 0.066(9) 0.066(8) 0.067(8) 0.002(7) 0.006(7) 0.024(7)
C2_7 0.074(10) 0.077(9) 0.073(10) 0.007(8) 0.000(7) 0.020(8)
C3_7 0.075(10) 0.079(9) 0.077(10) -0.006(7) -0.002(8) 0.006(8)
C4_7 0.081(10) 0.079(9) 0.081(10) -0.006(8) 0.000(8) 0.015(8)
C5_7 0.081(10) 0.070(8) 0.072(9) -0.002(7) 0.004(8) 0.027(8)
C6_7 0.061(10) 0.070(8) 0.060(9) -0.001(7) 0.003(7) 0.020(8)
C7_7 0.050(9) 0.062(8) 0.058(8) 0.007(7) 0.006(7) 0.002(8)
N8_7 0.059(8) 0.067(8) 0.051(7) 0.005(6) 0.007(6) 0.013(7)
N9_7 0.061(8) 0.057(8) 0.050(6) 0.014(6) 0.003(6) 0.017(6)
C10_7 0.056(9) 0.068(9) 0.054(6) 0.012(7) 0.009(7) 0.012(7)
O11_7 0.051(9) 0.066(8) 0.059(9) 0.006(7) 0.000(7) 0.011(6)
C12_7 0.060(9) 0.063(9) 0.050(6) 0.007(7) 0.006(7) 0.017(6)
C13_7 0.073(9) 0.066(9) 0.057(6) 0.008(7) 0.008(7) 0.011(6)
C14_7 0.081(9) 0.086(10) 0.061(7) 0.013(8) 0.007(7) -0.002(7)
C15_7 0.069(9) 0.072(10) 0.063(7) 0.016(8) 0.007(7) 0.005(7)
O16_7 0.069(10) 0.105(11) 0.057(8) 0.022(8) 0.007(7) -0.008(8)
C17_7 0.062(9) 0.062(9) 0.058(7) 0.012(7) 0.002(7) 0.010(7)
C18_7 0.102(10) 0.111(11) 0.084(8) 0.014(8) 0.004(8) -0.022(8)
N21_7 0.066(9) 0.081(8) 0.072(8) 0.010(7) 0.004(7) 0.004(7)
C22_7 0.092(11) 0.095(10) 0.086(10) 0.005(8) -0.009(8) 0.008(8)
C23_7 0.095(11) 0.095(10) 0.087(10) 0.007(8) -0.009(8) 0.012(8)
C24_7 0.098(11) 0.099(10) 0.096(10) 0.005(8) -0.006(8) 0.013(8)
C25_7 0.087(10) 0.089(10) 0.092(10) 0.003(8) -0.004(8) 0.015(8)
C26_7 0.080(10) 0.085(9) 0.075(9) 0.008(7) 0.010(7) 0.008(8)
C27_7 0.068(10) 0.081(10) 0.079(9) 0.008(7) 0.008(7) 0.005(8)
N28_7 0.077(9) 0.073(9) 0.069(7) -0.007(7) 0.008(7) 0.004(7)
N29_7 0.080(8) 0.087(9) 0.063(7) 0.002(7) -0.003(6) 0.001(6)
C30_7 0.103(10) 0.126(11) 0.087(7) 0.012(9) 0.003(7) -0.023(8)
O31_7 0.149(12) 0.248(18) 0.100(12) 0.040(12) -0.005(9) -0.097(13)
C32_7 0.093(9) 0.103(11) 0.079(7) 0.017(8) 0.007(7) -0.012(8)
C33_7 0.076(9) 0.064(9) 0.059(6) 0.008(7) 0.007(7) 0.007(7)
C34_7 0.058(9) 0.062(9) 0.053(6) 0.001(7) 0.005(7) 0.011(6)
C35_7 0.072(9) 0.076(10) 0.059(7) 0.006(8) -0.003(7) 0.011(7)
O36_7 0.084(10) 0.086(10) 0.057(7) 0.006(8) 0.007(8) 0.016(8)
C37_7 0.108(10) 0.125(11) 0.089(8) 0.017(8) 0.005(7) -0.032(8)
C38_7 0.054(8) 0.048(8) 0.051(7) -0.001(7) 0.010(7) 0.015(6)
N1_8 0.087(8) 0.078(9) 0.076(8) 0.015(7) 0.006(7) 0.019(8)
C2_8 0.097(9) 0.098(11) 0.075(10) 0.013(8) 0.003(8) 0.010(9)
C3_8 0.112(10) 0.116(12) 0.096(10) 0.028(9) -0.007(8) 0.019(9)
C4_8 0.112(9) 0.133(12) 0.109(11) 0.035(9) -0.010(9) 0.021(9)
C5_8 0.093(9) 0.110(11) 0.097(10) 0.023(8) -0.011(8) 0.013(9)
C6_8 0.085(9) 0.088(11) 0.084(9) 0.017(8) -0.006(7) 0.005(8)
C7_8 0.072(9) 0.084(10) 0.076(9) 0.013(8) 0.001(7) 0.021(8)
N8_8 0.054(8) 0.074(8) 0.070(7) 0.011(6) 0.012(7) 0.008(7)
N9_8 0.054(9) 0.074(7) 0.063(6) 0.010(5) 0.002(7) 0.021(7)
C10_8 0.057(10) 0.078(7) 0.072(7) 0.010(6) 0.002(9) 0.006(9)
O11_8 0.052(9) 0.074(8) 0.073(7) 0.008(7) -0.004(8) -0.002(7)
C12_8 0.068(10) 0.084(7) 0.078(6) 0.013(6) 0.004(9) 0.005(9)
C13_8 0.065(10) 0.089(7) 0.075(6) 0.009(6) 0.010(9) 0.016(9)
C14_8 0.061(10) 0.089(7) 0.068(6) 0.012(6) 0.008(8) 0.024(9)
C15_8 0.082(11) 0.090(8) 0.071(6) 0.010(6) 0.013(9) 0.019(9)
O16_8 0.160(14) 0.097(8) 0.049(9) 0.009(7) 0.022(9) 0.046(11)
C17_8 0.072(10) 0.084(7) 0.083(8) 0.011(7) -0.007(9) 0.013(9)
C18_8 0.066(10) 0.086(8) 0.072(7) 0.011(6) 0.007(9) 0.018(9)
N21_8 0.094(9) 0.138(11) 0.106(10) 0.024(8) -0.009(8) 0.009(8)
C22_8 0.101(10) 0.114(11) 0.119(11) 0.024(9) -0.005(8) 0.002(8)
C23_8 0.120(11) 0.123(11) 0.117(11) 0.017(9) 0.004(8) 0.023(9)
C24_8 0.116(11) 0.125(11) 0.122(12) 0.022(8) 0.002(9) 0.013(9)
C25_8 0.113(10) 0.129(11) 0.127(11) 0.027(8) 0.002(8) 0.018(8)
C26_8 0.113(10) 0.119(11) 0.118(11) 0.026(8) 0.007(8) 0.014(8)
C27_8 0.112(11) 0.123(11) 0.114(11) 0.027(8) -0.001(8) 0.015(8)
N28_8 0.096(10) 0.115(9) 0.103(8) 0.036(7) 0.014(8) 0.000(8)
N29_8 0.077(10) 0.108(7) 0.088(7) 0.026(6) 0.007(8) 0.004(8)
C30_8 0.071(11) 0.102(7) 0.086(8) 0.021(6) 0.000(9) 0.021(9)
O31_8 0.099(11) 0.105(10) 0.086(8) 0.018(8) 0.029(9) 0.063(9)
C32_8 0.064(10) 0.087(7) 0.078(7) 0.011(6) 0.009(9) 0.014(9)
C33_8 0.070(10) 0.091(7) 0.080(6) 0.011(6) 0.004(9) 0.012(9)
C34_8 0.073(11) 0.091(7) 0.086(7) 0.012(6) 0.007(9) 0.001(9)
C35_8 0.098(12) 0.103(8) 0.101(7) 0.017(6) -0.016(9) 0.016(9)
O36_8 0.139(14) 0.107(8) 0.137(13) 0.036(8) -0.028(11) -0.012(11)
C37_8 0.066(10) 0.088(7) 0.069(8) 0.010(6) -0.001(8) 0.023(9)
C38_8 0.086(11) 0.090(8) 0.093(7) 0.016(6) -0.003(9) 0.003(9)
N1_9 0.079(9) 0.073(7) 0.066(9) 0.010(7) 0.005(7) 0.003(7)
C2_9 0.077(10) 0.081(9) 0.078(10) 0.005(7) 0.003(8) 0.013(7)
C3_9 0.090(10) 0.096(9) 0.072(10) 0.009(8) 0.009(7) 0.015(8)
C4_9 0.087(10) 0.095(9) 0.079(10) 0.023(8) 0.004(7) 0.003(8)
C5_9 0.082(10) 0.081(9) 0.082(10) 0.010(7) -0.004(7) 0.001(7)
C6_9 0.073(9) 0.076(8) 0.072(9) 0.005(7) -0.006(7) 0.009(8)
C7_9 0.086(10) 0.081(10) 0.077(9) 0.000(7) 0.000(7) 0.011(8)
N8_9 0.082(8) 0.057(8) 0.075(8) -0.005(7) -0.002(6) 0.018(7)
N9_9 0.087(8) 0.083(9) 0.073(7) 0.001(7) 0.004(5) 0.022(7)
C10_9 0.094(9) 0.087(11) 0.077(7) 0.002(8) 0.001(7) 0.019(8)
O11_9 0.106(10) 0.120(11) 0.066(9) 0.002(9) 0.000(8) 0.039(9)
C12_9 0.099(9) 0.100(11) 0.076(8) 0.006(8) 0.009(7) 0.025(8)
C13_9 0.103(8) 0.088(10) 0.079(7) 0.009(8) 0.001(7) 0.028(8)
C14_9 0.093(9) 0.080(10) 0.079(7) 0.005(8) 0.006(7) 0.023(8)
C15_9 0.084(9) 0.078(10) 0.073(8) 0.012(8) 0.008(7) 0.016(8)
O16_9 0.107(11) 0.093(10) 0.077(8) 0.015(9) 0.001(8) 0.039(9)
C17_9 0.108(10) 0.104(11) 0.085(8) -0.002(8) -0.002(7) 0.025(9)
C18_9 0.092(9) 0.093(11) 0.082(9) 0.006(8) 0.002(7) 0.019(9)
N21_9 0.155(11) 0.155(10) 0.140(10) 0.011(8) 0.012(8) 0.046(8)
C22_9 0.160(12) 0.160(11) 0.152(11) -0.001(9) 0.011(9) 0.036(9)
C23_9 0.158(12) 0.156(11) 0.150(11) 0.010(9) -0.001(9) 0.031(9)
C24_9 0.168(12) 0.160(11) 0.160(12) -0.007(8) 0.009(9) 0.030(9)
C25_9 0.165(12) 0.148(10) 0.149(11) -0.001(8) 0.001(9) 0.030(8)
C26_9 0.131(11) 0.128(10) 0.132(11) 0.009(8) -0.008(8) 0.043(8)
C27_9 0.132(12) 0.127(9) 0.115(10) 0.014(8) -0.007(8) 0.033(9)
N28_9 0.125(10) 0.127(9) 0.097(9) 0.011(7) 0.003(8) 0.049(8)
N29_9 0.121(8) 0.121(9) 0.096(8) 0.006(7) 0.005(7) 0.042(8)
C30_9 0.114(9) 0.121(12) 0.103(8) 0.001(8) 0.003(7) 0.045(9)
O31_9 0.173(12) 0.178(14) 0.103(12) -0.001(11) -0.015(9) 0.122(12)
C32_9 0.105(9) 0.101(11) 0.092(8) 0.002(8) 0.003(7) 0.029(9)
C33_9 0.101(8) 0.096(11) 0.086(8) 0.004(8) 0.006(7) 0.027(9)
C34_9 0.110(9) 0.106(11) 0.090(8) -0.003(8) 0.000(7) 0.030(9)
C35_9 0.110(9) 0.100(11) 0.096(9) 0.002(8) 0.006(7) 0.025(9)
O36_9 0.141(12) 0.113(11) 0.099(10) -0.013(8) -0.011(9) 0.085(10)
C37_9 0.098(9) 0.102(11) 0.098(8) 0.007(8) 0.004(7) 0.033(9)
C38_9 0.109(9) 0.111(11) 0.087(9) 0.001(8) 0.001(7) 0.030(9)
N1_10 0.104(10) 0.095(8) 0.092(9) 0.018(7) -0.007(7) 0.022(7)
C2_10 0.119(11) 0.113(10) 0.109(10) 0.012(8) -0.006(9) 0.002(8)
C3_10 0.121(12) 0.110(10) 0.128(11) 0.010(8) -0.007(9) 0.019(9)
C4_10 0.111(11) 0.114(9) 0.118(10) -0.006(8) -0.012(8) 0.016(8)
C5_10 0.122(11) 0.113(9) 0.110(10) -0.008(7) 0.000(9) 0.016(8)
C6_10 0.093(10) 0.092(8) 0.088(9) 0.005(7) -0.008(8) 0.024(7)
C7_10 0.086(10) 0.095(9) 0.075(9) -0.001(7) -0.007(8) 0.018(7)
N8_10 0.074(8) 0.076(7) 0.062(8) 0.010(7) -0.001(8) 0.015(6)
N9_10 0.069(7) 0.075(6) 0.053(8) 0.014(7) 0.001(7) 0.009(5)
C10_10 0.077(7) 0.074(7) 0.052(10) 0.012(9) -0.001(8) 0.019(6)
O11_10 0.114(11) 0.082(7) 0.061(9) 0.004(8) -0.001(8) 0.040(7)
C12_10 0.069(7) 0.086(7) 0.065(10) 0.010(9) 0.007(9) 0.021(6)
C13_10 0.063(6) 0.078(6) 0.051(9) 0.009(8) -0.004(8) 0.012(5)
C14_10 0.064(6) 0.074(7) 0.061(10) 0.014(8) -0.001(8) 0.012(6)
C15_10 0.058(7) 0.075(6) 0.051(10) 0.000(8) 0.005(8) 0.015(6)
O16_10 0.056(7) 0.091(10) 0.077(10) 0.009(8) 0.004(8) 0.010(7)
C17_10 0.077(7) 0.081(8) 0.070(10) 0.005(9) 0.004(9) 0.017(6)
C18_10 0.072(8) 0.077(7) 0.084(11) 0.017(9) -0.002(9) 0.012(6)
N21_10 0.129(10) 0.142(10) 0.129(10) 0.012(8) 0.002(8) 0.002(8)
C22_10 0.127(12) 0.132(11) 0.128(10) 0.006(9) 0.004(8) 0.007(8)
C23_10 0.134(12) 0.144(11) 0.131(11) 0.013(8) 0.006(9) 0.007(9)
C24_10 0.126(11) 0.137(11) 0.134(10) 0.010(9) 0.021(9) 0.004(8)
C25_10 0.120(11) 0.146(11) 0.128(10) 0.023(9) 0.008(8) 0.002(8)
C26_10 0.116(10) 0.119(10) 0.118(10) 0.018(8) 0.008(8) 0.002(8)
C27_10 0.100(10) 0.132(11) 0.110(11) 0.023(9) 0.004(8) 0.007(8)
N28_10 0.096(8) 0.110(8) 0.090(9) 0.021(8) -0.010(7) 0.008(7)
N29_10 0.088(7) 0.108(7) 0.097(10) 0.028(8) -0.002(8) 0.003(6)
C30_10 0.089(7) 0.101(8) 0.107(12) 0.021(9) -0.013(9) 0.007(6)
O31_10 0.083(11) 0.117(9) 0.175(14) 0.060(11) -0.025(10) -0.013(8)
C32_10 0.075(7) 0.088(7) 0.079(10) 0.020(9) -0.001(9) 0.015(6)
C33_10 0.064(6) 0.086(6) 0.070(10) 0.000(9) -0.002(8) 0.013(5)
C34_10 0.065(7) 0.087(7) 0.059(10) 0.010(9) 0.003(8) 0.012(6)
C35_10 0.066(7) 0.099(7) 0.065(10) 0.002(9) -0.001(9) 0.005(6)
O36_10 0.059(8) 0.166(13) 0.097(11) 0.005(10) 0.001(9) 0.021(8)
C37_10 0.076(7) 0.081(8) 0.074(10) 0.011(9) -0.002(9) 0.010(6)
C38_10 0.069(8) 0.090(7) 0.075(10) 0.008(9) -0.004(9) 0.016(6)
N1_11 0.128(9) 0.114(10) 0.117(10) 0.008(8) -0.006(8) 0.005(8)
C2_11 0.140(11) 0.160(13) 0.147(12) 0.022(9) 0.002(9) 0.013(9)
C3_11 0.154(11) 0.183(13) 0.171(13) 0.035(10) 0.011(9) 0.004(9)
C4_11 0.171(11) 0.183(13) 0.178(13) 0.041(9) 0.025(9) 0.020(10)
C5_11 0.159(10) 0.175(13) 0.165(12) 0.047(9) 0.017(9) 0.006(9)
C6_11 0.128(8) 0.141(12) 0.136(12) 0.026(9) -0.005(8) -0.001(8)
C7_11 0.133(8) 0.128(12) 0.127(12) 0.027(9) 0.008(8) 0.014(9)
N8_11 0.098(7) 0.099(10) 0.095(10) 0.011(8) -0.012(7) 0.012(7)
N9_11 0.097(7) 0.088(8) 0.081(9) 0.017(6) -0.017(7) 0.015(6)
C10_11 0.088(7) 0.087(9) 0.083(11) 0.010(8) 0.000(8) 0.013(7)
O11_11 0.098(10) 0.086(10) 0.085(11) 0.005(7) 0.001(8) 0.017(8)
C12_11 0.084(7) 0.076(9) 0.074(10) 0.024(7) -0.006(8) 0.016(7)
C13_11 0.090(7) 0.081(8) 0.071(10) 0.020(7) 0.002(8) 0.012(7)
C14_11 0.106(7) 0.085(9) 0.082(10) 0.018(8) 0.004(8) 0.011(7)
C15_11 0.100(7) 0.094(10) 0.093(11) 0.011(8) -0.001(9) 0.005(7)
O16_11 0.132(10) 0.098(10) 0.118(12) 0.010(9) -0.023(10) -0.003(9)
C17_11 0.081(7) 0.075(9) 0.070(10) 0.012(7) -0.004(8) 0.021(7)
C18_11 0.110(8) 0.092(9) 0.090(11) 0.013(8) 0.000(9) 0.013(8)
N21_11 0.150(9) 0.154(12) 0.122(9) 0.005(9) -0.009(8) 0.048(9)
C22_11 0.146(10) 0.176(13) 0.146(10) 0.021(10) -0.003(8) 0.034(10)
C23_11 0.157(11) 0.174(14) 0.152(12) 0.019(10) 0.004(8) 0.043(10)
C24_11 0.138(10) 0.156(13) 0.136(10) 0.006(9) 0.009(8) 0.035(10)
C25_11 0.130(9) 0.142(12) 0.125(10) 0.003(9) 0.013(8) 0.026(10)
C26_11 0.128(9) 0.137(12) 0.115(10) 0.009(9) 0.005(7) 0.030(10)
C27_11 0.117(8) 0.112(12) 0.100(10) 0.006(9) 0.003(7) 0.018(9)
N28_11 0.107(7) 0.109(10) 0.096(9) 0.011(8) -0.004(7) 0.039(7)
N29_11 0.102(7) 0.094(8) 0.080(9) 0.010(7) -0.006(7) 0.036(6)
C30_11 0.106(7) 0.095(10) 0.100(11) 0.011(8) 0.007(9) 0.029(7)
O31_11 0.163(13) 0.106(10) 0.090(11) -0.013(8) -0.002(10) 0.065(10)
C32_11 0.103(7) 0.085(9) 0.079(10) 0.017(8) 0.006(8) 0.021(7)
C33_11 0.098(7) 0.084(8) 0.077(10) 0.017(7) -0.005(8) 0.028(7)
C34_11 0.088(7) 0.089(9) 0.069(10) 0.014(7) 0.003(8) 0.024(6)
C35_11 0.099(7) 0.098(9) 0.092(11) 0.012(8) 0.004(9) 0.029(7)
O36_11 0.083(8) 0.098(10) 0.102(11) -0.003(8) -0.006(9) 0.051(7)
C37_11 0.112(8) 0.095(9) 0.096(11) 0.013(8) 0.002(9) 0.017(7)
C38_11 0.081(7) 0.085(9) 0.073(10) 0.007(8) -0.005(8) 0.017(7)
N1_12 0.101(10) 0.128(9) 0.129(11) 0.030(8) -0.002(8) 0.003(8)
C2_12 0.133(11) 0.136(11) 0.132(12) 0.014(9) -0.009(9) 0.015(8)
C3_12 0.138(12) 0.139(10) 0.150(13) 0.016(9) -0.006(9) 0.009(8)
C4_12 0.126(11) 0.124(10) 0.134(12) 0.012(9) -0.003(9) 0.002(9)
C5_12 0.121(11) 0.132(9) 0.136(12) 0.004(9) -0.006(9) 0.004(8)
C6_12 0.114(11) 0.120(8) 0.112(11) 0.018(8) -0.006(9) 0.004(8)
C7_12 0.093(11) 0.120(8) 0.106(11) 0.011(9) 0.010(9) 0.005(7)
N8_12 0.094(10) 0.110(7) 0.099(10) 0.029(6) 0.012(8) 0.000(7)
N9_12 0.078(10) 0.112(7) 0.082(7) 0.011(6) 0.001(7) 0.005(7)
C10_12 0.083(11) 0.110(8) 0.077(9) 0.019(7) -0.001(8) 0.003(9)
O11_12 0.078(11) 0.172(12) 0.090(9) 0.057(9) 0.008(8) 0.009(10)
C12_12 0.086(11) 0.111(8) 0.087(8) 0.009(6) 0.001(8) 0.013(9)
C13_12 0.081(11) 0.096(8) 0.079(7) 0.004(6) -0.009(8) 0.007(8)
C14_12 0.081(11) 0.100(8) 0.085(8) 0.008(6) 0.002(8) 0.016(9)
C15_12 0.068(11) 0.090(8) 0.076(8) 0.007(6) -0.003(8) 0.002(9)
O16_12 0.076(10) 0.118(10) 0.077(8) 0.015(8) 0.003(8) 0.026(9)
C17_12 0.090(11) 0.115(8) 0.090(9) 0.005(7) 0.002(8) -0.001(9)
C18_12 0.080(11) 0.095(8) 0.086(8) 0.011(7) 0.008(8) 0.014(9)
N21_12 0.165(12) 0.158(9) 0.155(12) 0.014(9) 0.004(9) 0.037(9)
C22_12 0.186(13) 0.169(10) 0.170(13) 0.010(10) -0.005(9) 0.036(10)
C23_12 0.183(13) 0.179(11) 0.183(13) 0.022(9) -0.010(10) 0.043(9)
C24_12 0.185(13) 0.172(11) 0.175(13) 0.028(9) -0.008(9) 0.040(9)
C25_12 0.175(12) 0.172(10) 0.160(12) 0.008(9) -0.010(9) 0.052(9)
C26_12 0.162(12) 0.161(9) 0.157(13) 0.018(9) -0.007(9) 0.042(8)
C27_12 0.136(12) 0.155(9) 0.136(12) 0.001(9) -0.005(9) 0.042(9)
N28_12 0.134(11) 0.127(8) 0.096(10) -0.008(7) 0.011(8) 0.038(8)
N29_12 0.114(10) 0.122(8) 0.099(8) 0.000(7) 0.003(7) 0.033(8)
C30_12 0.106(12) 0.109(8) 0.101(9) 0.008(7) 0.008(9) 0.030(9)
O31_12 0.132(13) 0.139(11) 0.108(10) 0.031(9) 0.017(9) 0.076(11)
C32_12 0.091(11) 0.105(8) 0.086(8) 0.007(6) -0.002(8) 0.022(9)
C33_12 0.079(11) 0.104(8) 0.079(8) 0.001(6) -0.002(8) 0.017(8)
C34_12 0.088(11) 0.100(8) 0.087(8) -0.006(6) 0.002(8) 0.001(8)
C35_12 0.092(11) 0.116(9) 0.101(9) -0.007(7) 0.004(8) 0.023(9)
O36_12 0.114(13) 0.185(13) 0.101(10) -0.026(10) 0.003(9) 0.055(11)
C37_12 0.090(11) 0.100(8) 0.076(8) 0.004(7) -0.006(8) 0.018(9)
C38_12 0.106(11) 0.121(9) 0.087(8) -0.004(7) 0.008(9) 0.013(9)
B1_21 0.133(12) 0.132(11) 0.141(11) 0.013(10) 0.007(8) 0.022(9)
F2_21 0.148(12) 0.127(8) 0.117(10) 0.008(7) 0.024(9) 0.048(8)
F3_21 0.234(15) 0.217(14) 0.219(12) -0.007(12) -0.075(12) 0.008(12)
F4_21 0.265(16) 0.116(10) 0.199(11) 0.020(10) 0.103(11) 0.073(11)
F5_21 0.160(11) 0.131(10) 0.212(14) 0.052(11) 0.038(9) 0.043(10)
B1_22 0.083(10) 0.108(10) 0.082(9) 0.024(9) -0.013(7) 0.018(8)
F2_22 0.128(11) 0.127(8) 0.100(9) -0.028(7) -0.028(8) 0.019(7)
F3_22 0.118(10) 0.114(9) 0.083(7) -0.004(7) -0.027(7) 0.002(8)
F4_22 0.135(11) 0.241(14) 0.081(8) 0.010(9) 0.013(8) -0.039(10)
F5_22 0.094(9) 0.161(11) 0.186(13) -0.047(11) -0.015(8) 0.039(9)
B1_23 0.127(11) 0.131(11) 0.113(11) 0.015(9) -0.010(9) 0.033(10)
F2_23 0.134(9) 0.251(15) 0.220(15) 0.063(13) -0.047(9) 0.028(10)
F3_23 0.226(13) 0.217(13) 0.130(9) -0.026(11) 0.012(11) 0.054(13)
F4_23 0.231(14) 0.146(9) 0.152(13) 0.025(8) -0.045(12) 0.038(9)
F5_23 0.193(13) 0.126(10) 0.103(8) -0.007(8) -0.046(9) 0.057(10)
B1_24 0.056(9) 0.078(9) 0.088(10) -0.006(8) 0.001(8) 0.013(8)
F2_24 0.047(7) 0.107(9) 0.113(9) -0.020(7) -0.001(6) 0.025(6)
F3_24 0.137(11) 0.104(9) 0.309(17) -0.049(9) -0.030(12) -0.024(8)
F4_24 0.197(14) 0.219(13) 0.120(9) 0.044(9) 0.039(9) 0.146(11)
F5_24 0.056(7) 0.093(8) 0.119(9) -0.004(7) 0.008(7) 0.028(6)
B1_25 0.108(11) 0.122(10) 0.112(10) 0.011(9) -0.006(9) 0.013(9)
F2_25 0.146(10) 0.153(11) 0.189(13) 0.001(11) 0.054(9) 0.045(10)
F3_25 0.197(12) 0.259(14) 0.146(10) 0.061(12) -0.064(11) -0.080(12)
F4_25 0.112(11) 0.148(9) 0.155(12) 0.060(9) 0.033(9) 0.026(8)
F5_25 0.069(8) 0.114(9) 0.123(8) 0.034(7) 0.007(7) 0.015(7)
B1_26 0.133(11) 0.124(12) 0.123(11) 0.009(8) 0.000(10) 0.018(8)
F2_26 0.257(16) 0.227(14) 0.164(11) -0.070(12) 0.017(13) 0.029(11)
F3_26 0.165(10) 0.161(12) 0.206(14) 0.049(10) 0.067(11) 0.029(9)
F4_26 0.132(11) 0.136(11) 0.128(9) 0.027(8) 0.029(8) 0.045(9)
F5_26 0.150(10) 0.175(12) 0.135(11) 0.021(9) -0.020(10) 0.051(10)
B1_27 0.258(16) 0.255(16) 0.258(16) 0.014(9) 0.022(8) 0.025(9)
F2_27 0.33(2) 0.321(19) 0.347(18) -0.010(15) 0.105(14) 0.038(15)
F3_27 0.256(17) 0.281(15) 0.238(17) 0.033(13) 0.015(13) 0.024(13)
F4_27 0.264(17) 0.35(2) 0.326(18) 0.041(14) -0.027(14) 0.029(14)
F5_27 0.273(16) 0.238(15) 0.315(19) 0.009(13) 0.068(13) 0.028(13)
B1_28 0.179(13) 0.157(12) 0.175(12) 0.004(10) 0.009(10) 0.014(9)
F2_28 0.183(11) 0.137(10) 0.242(15) -0.040(11) 0.053(12) 0.007(10)
F3_28 0.119(10) 0.126(9) 0.109(9) 0.029(8) 0.031(8) 0.013(7)
F4_28 0.201(12) 0.223(16) 0.388(18) -0.015(15) 0.001(14) 0.088(12)
F5_28 0.39(2) 0.269(18) 0.184(11) -0.052(11) 0.073(12) -0.032(15)
B1_29 0.142(12) 0.165(12) 0.155(12) 0.019(8) -0.011(10) 0.038(8)
F2_29 0.136(10) 0.249(16) 0.249(16) 0.083(12) -0.023(11) 0.060(10)
F3_29 0.078(10) 0.234(14) 0.168(10) 0.056(10) -0.012(8) 0.020(9)
F4_29 0.138(11) 0.192(11) 0.194(14) 0.034(9) -0.008(10) 0.032(9)
F5_29 0.202(15) 0.273(15) 0.178(11) -0.036(12) -0.003(11) 0.066(12)
B1_30 0.319(17) 0.324(17) 0.322(17) 0.024(9) 0.009(9) 0.044(9)
F2_30 0.311(17) 0.300(18) 0.32(2) 0.045(14) -0.015(14) 0.041(14)
F3_30 0.38(2) 0.37(2) 0.34(2) 0.042(15) 0.054(16) 0.090(16)
F4_30 0.35(2) 0.341(19) 0.315(18) 0.048(15) 0.032(15) 0.052(14)
F5_30 0.32(2) 0.36(2) 0.334(17) 0.012(14) 0.000(15) 0.025(15)
B1_31 0.218(14) 0.230(14) 0.220(14) 0.018(10) 0.007(10) 0.011(9)
F2_31 0.282(18) 0.296(18) 0.235(13) 0.038(11) -0.061(12) -0.010(15)
F3_31 0.221(16) 0.248(13) 0.239(16) 0.036(13) 0.010(14) 0.006(11)
F4_31 0.308(17) 0.305(17) 0.362(19) 0.011(16) 0.064(17) 0.078(16)
F5_31 0.228(13) 0.251(16) 0.273(17) 0.040(15) -0.052(12) -0.009(11)
B1_32 0.093(13) 0.096(12) 0.092(12) 0.006(10) 0.005(9) 0.011(9)
F2_32 0.055(14) 0.121(16) 0.093(11) 0.002(9) 0.004(9) 0.012(11)
F3_32 0.18(2) 0.120(12) 0.133(15) -0.020(11) 0.032(16) -0.032(11)
F4_32 0.099(12) 0.123(16) 0.085(12) -0.004(11) 0.008(10) 0.002(10)
F5_32 0.098(14) 0.194(17) 0.149(17) 0.028(14) -0.042(12) 0.023(13)
B1_33 0.080(18) 0.085(18) 0.088(18) 0.000(9) 0.005(11) 0.012(9)
F2_33 0.09(3) 0.11(2) 0.088(17) 0.003(13) -0.003(15) -0.015(17)
F3_33 0.076(18) 0.11(2) 0.08(2) 0.021(15) -0.034(15) 0.014(14)
F4_33 0.086(19) 0.15(3) 0.13(2) 0.009(17) -0.012(16) 0.050(17)
F5_33 0.10(2) 0.103(19) 0.09(2) 0.009(15) 0.002(18) 0.018(14)
B1_34 0.152(15) 0.146(15) 0.148(15) 0.025(9) 0.000(9) 0.016(10)
F2_34 0.150(18) 0.122(14) 0.140(18) -0.001(11) 0.018(13) 0.014(12)
F3_34 0.196(18) 0.22(2) 0.20(2) 0.073(15) -0.053(15) -0.002(15)
F4_34 0.144(19) 0.137(15) 0.155(17) 0.032(13) 0.000(12) -0.020(13)
F5_34 0.200(17) 0.163(19) 0.20(2) 0.041(14) 0.057(14) 0.015(14)
B1_35 0.21(2) 0.20(2) 0.21(2) 0.011(9) 0.009(10) 0.019(9)
F2_35 0.17(2) 0.165(19) 0.18(2) 0.047(15) -0.002(18) 0.014(14)
F3_35 0.24(2) 0.22(2) 0.27(3) 0.003(18) 0.037(16) 0.041(17)
F4_35 0.22(2) 0.15(2) 0.16(2) -0.025(16) 0.007(18) 0.014(16)
F5_35 0.24(3) 0.23(3) 0.19(2) 0.014(15) 0.013(16) -0.008(18)
B1_36 0.093(16) 0.098(16) 0.096(16) 0.008(8) 0.004(9) 0.017(9)
F2_36 0.091(18) 0.134(17) 0.129(19) -0.024(13) 0.003(13) 0.016(13)
F3_36 0.087(17) 0.085(18) 0.11(2) -0.001(15) 0.004(13) 0.020(14)
F4_36 0.103(19) 0.10(2) 0.13(2) -0.014(14) 0.014(15) 0.021(15)
F5_36 0.13(2) 0.143(19) 0.16(2) 0.059(16) 0.008(16) 0.017(15)
B1_37 0.065(12) 0.080(12) 0.076(12) 0.002(9) 0.007(10) 0.010(9)
F2_37 0.066(11) 0.073(14) 0.105(16) 0.000(13) 0.013(11) 0.007(9)
F3_37 0.069(14) 0.095(14) 0.094(15) 0.009(13) -0.012(12) 0.005(12)
F4_37 0.065(13) 0.094(11) 0.135(15) -0.014(11) 0.032(12) -0.002(9)
F5_37 0.081(16) 0.133(17) 0.087(11) 0.023(10) 0.015(11) 0.036(13)
B1_38 0.068(16) 0.078(15) 0.071(16) 0.010(9) -0.002(8) 0.011(10)
F2_38 0.076(19) 0.078(16) 0.11(2) 0.025(14) -0.006(14) 0.015(13)
F3_38 0.064(18) 0.10(2) 0.079(17) 0.003(13) -0.003(13) 0.019(15)
F4_38 0.072(17) 0.10(2) 0.09(2) 0.020(15) 0.005(13) 0.034(16)
F5_38 0.11(2) 0.091(18) 0.091(18) -0.007(14) -0.008(14) 0.011(15)
B1_39 0.064(13) 0.078(12) 0.066(12) 0.006(10) 0.001(9) 0.009(9)
F2_39 0.067(13) 0.095(15) 0.099(17) 0.028(13) 0.014(11) 0.022(12)
F3_39 0.069(13) 0.115(17) 0.092(15) 0.019(13) 0.015(12) 0.009(12)
F4_39 0.102(16) 0.14(2) 0.065(11) 0.013(11) -0.003(9) 0.026(14)
F5_39 0.124(17) 0.083(11) 0.131(19) -0.021(12) 0.039(14) 0.006(10)
B1_40 0.066(9) 0.082(10) 0.081(10) -0.006(7) 0.003(7) 0.005(9)
F2_40 0.054(7) 0.091(7) 0.086(8) -0.013(6) -0.008(6) 0.023(6)
F3_40 0.050(6) 0.119(9) 0.074(8) -0.022(7) 0.000(6) 0.017(6)
F4_40 0.081(8) 0.177(11) 0.141(11) -0.043(8) 0.042(8) -0.041(9)
F5_40 0.150(12) 0.080(8) 0.170(12) -0.010(7) -0.069(9) 0.023(8)
N1_42 0.081(13) 0.076(11) 0.102(13) 0.010(11) -0.016(11) 0.015(9)
C2_42 0.064(10) 0.075(10) 0.070(11) 0.012(9) 0.002(9) 0.016(7)
C3_42 0.105(16) 0.101(14) 0.127(17) 0.008(14) -0.010(14) -0.007(11)
N1_43 0.121(15) 0.112(14) 0.088(11) -0.023(12) 0.007(11) 0.039(12)
C2_43 0.080(11) 0.093(11) 0.083(10) 0.000(9) 0.003(9) 0.023(9)
C3_43 0.098(15) 0.082(14) 0.080(11) 0.002(11) -0.003(12) 0.036(12)
O1_51 0.192(9) 0.212(12) 0.206(13) 0.001(10) 0.012(9) 0.023(8)
C2_51 0.176(12) 0.175(10) 0.166(14) 0.000(10) 0.015(10) 0.029(8)
C3_51 0.182(11) 0.182(11) 0.154(14) 0.023(10) 0.010(10) 0.014(8)
C4_51 0.190(11) 0.182(11) 0.161(14) 0.026(10) 0.018(10) 0.029(9)
C5_51 0.193(12) 0.182(10) 0.165(14) 0.017(10) 0.004(10) 0.011(8)
O1_52 0.129(11) 0.126(13) 0.134(12) 0.009(9) 0.003(8) 0.025(9)
C2_52 0.092(13) 0.076(13) 0.091(12) -0.027(9) 0.004(8) 0.007(9)
C3_52 0.125(11) 0.137(15) 0.127(14) 0.017(10) 0.012(8) 0.004(10)
C4_52 0.130(13) 0.117(15) 0.121(13) 0.005(9) 0.009(9) 0.024(10)
C5_52 0.140(13) 0.129(15) 0.135(13) 0.012(10) 0.000(9) 0.021(10)
O1_53 0.239(18) 0.238(17) 0.242(17) 0.013(9) 0.022(10) 0.025(10)
C2_53 0.234(19) 0.235(18) 0.237(19) 0.006(10) 0.014(10) 0.039(10)
C3_53 0.228(19) 0.218(17) 0.233(19) 0.010(10) 0.005(10) 0.024(10)
C4_53 0.216(19) 0.227(18) 0.226(18) 0.014(10) 0.005(10) 0.033(10)
C5_53 0.188(19) 0.209(16) 0.205(18) 0.002(9) -0.013(10) 0.015(10)
O1_54 0.145(13) 0.144(13) 0.141(12) 0.009(8) -0.028(8) 0.008(9)
C2_54 0.181(16) 0.162(15) 0.175(16) 0.028(9) 0.012(9) 0.016(10)
C3_54 0.182(17) 0.169(14) 0.174(16) 0.020(9) 0.009(10) 0.022(10)
C4_54 0.188(17) 0.177(15) 0.175(14) 0.017(9) 0.010(10) 0.024(10)
C5_54 0.165(16) 0.165(14) 0.163(15) 0.015(9) -0.004(10) 0.014(10)
O1_55 0.380(18) 0.375(18) 0.383(18) 0.035(9) 0.014(10) 0.054(10)
C2_55 0.383(19) 0.381(19) 0.374(18) 0.024(9) 0.006(10) 0.045(11)
C3_55 0.382(19) 0.38(2) 0.387(19) 0.019(10) 0.018(10) 0.054(11)
C4_55 0.38(2) 0.379(19) 0.377(18) 0.035(10) 0.009(9) 0.050(11)
C5_55 0.38(2) 0.381(19) 0.378(18) 0.017(10) 0.013(10) 0.047(11)
O1_56 0.152(14) 0.155(13) 0.139(15) -0.001(9) 0.010(10) 0.011(8)
C2_56 0.162(14) 0.158(16) 0.144(17) 0.010(10) 0.010(10) 0.019(8)
C3_56 0.149(16) 0.151(15) 0.141(17) -0.003(10) 0.009(10) 0.021(9)
C4_56 0.163(14) 0.162(15) 0.153(18) 0.010(11) 0.007(10) 0.016(9)
C5_56 0.160(14) 0.159(15) 0.150(17) 0.007(10) 0.001(10) 0.017(9)
O1_57 0.201(15) 0.211(16) 0.209(16) 0.021(10) 0.016(9) 0.022(10)
C2_57 0.199(16) 0.202(18) 0.200(18) 0.013(10) 0.006(10) 0.025(10)
C3_57 0.206(18) 0.213(18) 0.211(18) 0.019(10) 0.016(10) 0.020(10)
C4_57 0.207(16) 0.225(19) 0.223(18) 0.018(10) 0.015(9) 0.033(10)
C5_57 0.211(18) 0.212(18) 0.212(18) 0.023(10) 0.003(9) 0.025(10)
O1_58 0.39(2) 0.39(3) 0.39(2) 0.021(10) 0.010(9) 0.047(11)
C2_58 0.38(2) 0.38(3) 0.38(3) 0.029(10) 0.014(10) 0.048(11)
C3_58 0.37(2) 0.36(3) 0.36(3) 0.043(10) 0.015(10) 0.051(10)
C4_58 0.37(3) 0.36(3) 0.36(3) 0.044(10) 0.010(10) 0.049(10)
C5_58 0.38(2) 0.38(3) 0.39(3) 0.029(11) 0.014(9) 0.044(10)
O1_59 0.151(13) 0.163(13) 0.151(13) 0.021(8) 0.019(9) 0.032(8)
C2_59 0.171(15) 0.168(15) 0.177(13) 0.003(10) 0.010(9) 0.017(9)
C3_59 0.161(14) 0.152(15) 0.158(15) 0.016(10) -0.002(8) 0.038(9)
C4_59 0.177(15) 0.177(15) 0.176(13) 0.009(9) 0.004(9) 0.024(10)
C5_59 0.180(14) 0.183(16) 0.180(15) 0.002(9) 0.012(9) 0.022(9)

loop_
_atom_type_symbol
_atom_type_description
_atom_type_scat_dispersion_real
_atom_type_scat_dispersion_imag
_atom_type_scat_source
C C 0.0033 0.0016 'International Tables Vol C Tables 4.2.6.8 and 6.1.1.4'
H H 0.0000 0.0000 'International Tables Vol C Tables 4.2.6.8 and 6.1.1.4'
N N 0.0061 0.0033 'International Tables Vol C Tables 4.2.6.8 and 6.1.1.4'
O O 0.0106 0.0060 'International Tables Vol C Tables 4.2.6.8 and 6.1.1.4'
B B 0.0013 0.0007 'International Tables Vol C Tables 4.2.6.8 and 6.1.1.4'
F F 0.0171 0.0103 'International Tables Vol C Tables 4.2.6.8 and 6.1.1.4'
Fe Fe 0.3463 0.8444 'International Tables Vol C Tables 4.2.6.8 and 6.1.1.4'

loop_
_geom_angle_atom_site_label_1
_geom_angle_atom_site_label_2
_geom_angle_atom_site_label_3
_geom_angle
_geom_angle_site_symmetry_1
_geom_angle_site_symmetry_3
_geom_angle_publ_flag
N8_3 Fe1 N28_1 95.4(5) . . ?
N8_3 Fe1 N21_1 170.9(7) . . ?
N28_1 Fe1 N21_1 81.3(5) . . ?
N8_3 Fe1 N1_2 90.0(6) . . ?
N28_1 Fe1 N1_2 174.3(6) . . ?
N21_1 Fe1 N1_2 93.5(6) . . ?
N8_3 Fe1 N1_3 80.7(7) . . ?
N28_1 Fe1 N1_3 91.5(5) . . ?
N21_1 Fe1 N1_3 90.9(6) . . ?
N1_2 Fe1 N1_3 91.0(6) . . ?
N8_3 Fe1 N8_2 98.8(6) . . ?
N28_1 Fe1 N8_2 98.8(6) . . ?
N21_1 Fe1 N8_2 90.1(6) . . ?
N1_2 Fe1 N8_2 78.7(6) . . ?
N1_3 Fe1 N8_2 169.7(6) . . ?
N8_6 Fe2 N21_2 88.9(6) . . ?
N8_6 Fe2 N21_4 175.1(6) . . ?
N21_2 Fe2 N21_4 92.2(7) . . ?
N8_6 Fe2 N1_6 79.0(6) . . ?
N21_2 Fe2 N1_6 90.8(6) . . ?
N21_4 Fe2 N1_6 96.2(6) . . ?
N8_6 Fe2 N28_2 97.3(6) . . ?
N21_2 Fe2 N28_2 80.6(6) . . ?
N21_4 Fe2 N28_2 87.6(6) . . ?
N1_6 Fe2 N28_2 170.8(6) . . ?
N8_6 Fe2 N28_4 98.6(6) . . ?
N21_2 Fe2 N28_4 171.3(6) . . ?
N21_4 Fe2 N28_4 79.9(7) . . ?
N1_6 Fe2 N28_4 86.3(6) . . ?
N28_2 Fe2 N28_4 102.7(6) . . ?
N1_1 Fe3 N1_5 90.9(5) . . ?
N1_1 Fe3 N8_1 82.0(5) . . ?
N1_5 Fe3 N8_1 172.6(5) . . ?
N1_1 Fe3 N8_5 87.7(6) . . ?
N1_5 Fe3 N8_5 80.6(7) . . ?
N8_1 Fe3 N8_5 97.0(6) . . ?
N1_1 Fe3 N1_4 92.2(6) . . ?
N1_5 Fe3 N1_4 92.1(6) . . ?
N8_1 Fe3 N1_4 90.2(5) . . ?
N8_5 Fe3 N1_4 172.7(6) . . ?
N1_1 Fe3 N8_4 170.7(6) . . ?
N1_5 Fe3 N8_4 91.6(6) . . ?
N8_1 Fe3 N8_4 95.7(5) . . ?
N8_5 Fe3 N8_4 101.6(6) . . ?
N1_4 Fe3 N8_4 78.8(6) . . ?
N21_3 Fe4 N21_6 94.0(7) . . ?
N21_3 Fe4 N28_6 173.9(7) . . ?
N21_6 Fe4 N28_6 79.9(7) . . ?
N21_3 Fe4 N21_5 91.4(7) . . ?
N21_6 Fe4 N21_5 90.1(7) . . ?
N28_6 Fe4 N21_5 89.2(7) . . ?
N21_3 Fe4 N28_3 81.0(7) . . ?
N21_6 Fe4 N28_3 89.9(7) . . ?
N28_6 Fe4 N28_3 98.4(7) . . ?
N21_5 Fe4 N28_3 172.4(7) . . ?
N21_3 Fe4 N28_5 89.5(6) . . ?
N21_6 Fe4 N28_5 169.0(7) . . ?
N28_6 Fe4 N28_5 96.6(7) . . ?
N21_5 Fe4 N28_5 79.4(7) . . ?
N28_3 Fe4 N28_5 100.9(7) . . ?
C6_1 N1_1 C2_1 117.4(11) . . ?
C6_1 N1_1 Fe3 113.8(9) . . ?
C2_1 N1_1 Fe3 128.8(10) . . ?
N1_1 C2_1 C3_1 121.9(13) . . ?
N1_1 C2_1 H2_1 119.1 . . ?
C3_1 C2_1 H2_1 119.1 . . ?
C4_1 C3_1 C2_1 117.7(13) . . ?
C4_1 C3_1 H3_1 121.1 . . ?
C2_1 C3_1 H3_1 121.1 . . ?
C3_1 C4_1 C5_1 122.2(14) . . ?
C3_1 C4_1 H4_1 118.9 . . ?
C5_1 C4_1 H4_1 118.9 . . ?
C6_1 C5_1 C4_1 115.5(13) . . ?
C6_1 C5_1 H5_1 122.2 . . ?
C4_1 C5_1 H5_1 122.2 . . ?
N1_1 C6_1 C5_1 125.2(12) . . ?
N1_1 C6_1 C7_1 114.0(12) . . ?
C5_1 C6_1 C7_1 120.7(12) . . ?
N8_1 C7_1 C6_1 116.8(12) . . ?
N8_1 C7_1 H7_1 121.6 . . ?
C6_1 C7_1 H7_1 121.6 . . ?
C7_1 N8_1 N9_1 114.7(11) . . ?
C7_1 N8_1 Fe3 113.2(9) . . ?
N9_1 N8_1 Fe3 131.5(9) . . ?
N8_1 N9_1 C10_1 116.8(10) . . ?
N8_1 N9_1 C15_1 116.8(10) . . ?
C10_1 N9_1 C15_1 126.3(11) . . ?
O11_1 C10_1 N9_1 119.8(12) . . ?
O11_1 C10_1 C12_1 125.0(12) . . ?
N9_1 C10_1 C12_1 115.2(11) . . ?
C17_1 C12_1 C13_1 118.7(11) . . ?
C17_1 C12_1 C10_1 120.0(11) . . ?
C13_1 C12_1 C10_1 121.4(11) . . ?
C33_1 C13_1 C12_1 120.1(11) . . ?
C33_1 C13_1 C14_1 119.8(11) . . ?
C12_1 C13_1 C14_1 119.9(11) . . ?
C18_1 C14_1 C13_1 118.8(11) . . ?
C18_1 C14_1 C15_1 119.8(11) . . ?
C13_1 C14_1 C15_1 121.4(11) . . ?
O16_1 C15_1 N9_1 120.1(12) . . ?
O16_1 C15_1 C14_1 125.1(12) . . ?
N9_1 C15_1 C14_1 114.6(11) . . ?
C12_1 C17_1 C38_1 122.7(12) . . ?
C12_1 C17_1 H17_1 118.6 . . ?
C38_1 C17_1 H17_1 118.6 . . ?
C14_1 C18_1 C37_1 122.3(12) . . ?
C14_1 C18_1 H18_1 118.8 . . ?
C37_1 C18_1 H18_1 118.8 . . ?
C26_1 N21_1 C22_1 118.0(12) . . ?
C26_1 N21_1 Fe1 113.3(9) . . ?
C22_1 N21_1 Fe1 128.6(10) . . ?
N21_1 C22_1 C23_1 120.7(14) . . ?
N21_1 C22_1 H22_1 119.6 . . ?
C23_1 C22_1 H22_1 119.6 . . ?
C24_1 C23_1 C22_1 120.5(15) . . ?
C24_1 C23_1 H23_1 119.7 . . ?
C22_1 C23_1 H23_1 119.7 . . ?
C23_1 C24_1 C25_1 120.2(14) . . ?
C23_1 C24_1 H24_1 119.9 . . ?
C25_1 C24_1 H24_1 119.9 . . ?
C26_1 C25_1 C24_1 114.9(13) . . ?
C26_1 C25_1 H25_1 122.5 . . ?
C24_1 C25_1 H25_1 122.5 . . ?
N21_1 C26_1 C25_1 125.6(13) . . ?
N21_1 C26_1 C27_1 116.9(12) . . ?
C25_1 C26_1 C27_1 117.4(13) . . ?
N28_1 C27_1 C26_1 112.1(12) . . ?
N28_1 C27_1 H27_1 123.9 . . ?
C26_1 C27_1 H27_1 123.9 . . ?
C27_1 N28_1 N29_1 111.6(10) . . ?
C27_1 N28_1 Fe1 116.2(9) . . ?
N29_1 N28_1 Fe1 131.5(9) . . ?
C35_1 N29_1 N28_1 116.5(10) . . ?
C35_1 N29_1 C30_1 126.7(11) . . ?
N28_1 N29_1 C30_1 116.8(10) . . ?
O31_1 C30_1 C32_1 129.2(13) . . ?
O31_1 C30_1 N29_1 117.3(12) . . ?
C32_1 C30_1 N29_1 113.3(11) . . ?
C37_1 C32_1 C33_1 120.4(11) . . ?
C37_1 C32_1 C30_1 117.0(11) . . ?
C33_1 C32_1 C30_1 122.7(12) . . ?
C32_1 C33_1 C13_1 120.3(11) . . ?
C32_1 C33_1 C34_1 121.1(11) . . ?
C13_1 C33_1 C34_1 118.6(11) . . ?
C38_1 C34_1 C33_1 120.8(11) . . ?
C38_1 C34_1 C35_1 120.0(11) . . ?
C33_1 C34_1 C35_1 119.1(11) . . ?
O36_1 C35_1 N29_1 120.7(12) . . ?
O36_1 C35_1 C34_1 122.4(12) . . ?
N29_1 C35_1 C34_1 116.9(11) . . ?
C32_1 C37_1 C18_1 118.4(12) . . ?
C32_1 C37_1 H37_1 120.8 . . ?
C18_1 C37_1 H37_1 120.8 . . ?
C34_1 C38_1 C17_1 119.0(12) . . ?
C34_1 C38_1 H38_1 120.5 . . ?
C17_1 C38_1 H38_1 120.5 . . ?
C6_2 N1_2 C2_2 112.8(17) . . ?
C6_2 N1_2 Fe1 116.3(13) . . ?
C2_2 N1_2 Fe1 130.9(15) . . ?
N1_2 C2_2 C3_2 126(2) . . ?
N1_2 C2_2 H2_2 116.8 . . ?
C3_2 C2_2 H2_2 116.8 . . ?
C4_2 C3_2 C2_2 115(2) . . ?
C4_2 C3_2 H3_2 122.3 . . ?
C2_2 C3_2 H3_2 122.3 . . ?
C3_2 C4_2 C5_2 122(2) . . ?
C3_2 C4_2 H4_2 118.8 . . ?
C5_2 C4_2 H4_2 118.8 . . ?
C4_2 C5_2 C6_2 117(2) . . ?
C4_2 C5_2 H5_2 121.7 . . ?
C6_2 C5_2 H5_2 121.7 . . ?
N1_2 C6_2 C5_2 125.5(19) . . ?
N1_2 C6_2 C7_2 113.8(18) . . ?
C5_2 C6_2 C7_2 121(2) . . ?
N8_2 C7_2 C6_2 115(2) . . ?
N8_2 C7_2 H7_2 122.3 . . ?
C6_2 C7_2 H7_2 122.3 . . ?
C7_2 N8_2 N9_2 112.2(16) . . ?
C7_2 N8_2 Fe1 115.8(13) . . ?
N9_2 N8_2 Fe1 131.9(11) . . ?
C15_2 N9_2 C10_2 128.0(17) . . ?
C15_2 N9_2 N8_2 118.2(15) . . ?
C10_2 N9_2 N8_2 113.7(15) . . ?
O11_2 C10_2 N9_2 122.9(18) . . ?
O11_2 C10_2 C12_2 126.0(18) . . ?
N9_2 C10_2 C12_2 111.1(18) . . ?
C13_2 C12_2 C17_2 118.5(17) . . ?
C13_2 C12_2 C10_2 124.9(17) . . ?
C17_2 C12_2 C10_2 116.5(17) . . ?
C33_2 C13_2 C12_2 123.5(18) . . ?
C33_2 C13_2 C14_2 119.3(18) . . ?
C12_2 C13_2 C14_2 117.2(17) . . ?
C18_2 C14_2 C15_2 119.0(18) . . ?
C18_2 C14_2 C13_2 118.0(17) . . ?
C15_2 C14_2 C13_2 122.7(18) . . ?
O16_2 C15_2 N9_2 117.6(18) . . ?
O16_2 C15_2 C14_2 126.5(19) . . ?
N9_2 C15_2 C14_2 115.9(18) . . ?
C38_2 C17_2 C12_2 119.2(18) . . ?
C38_2 C17_2 H17_2 120.4 . . ?
C12_2 C17_2 H17_2 120.4 . . ?
C14_2 C18_2 C37_2 123.2(18) . . ?
C14_2 C18_2 H18_2 118.4 . . ?
C37_2 C18_2 H18_2 118.4 . . ?
C22_2 N21_2 C26_2 116.8(18) . . ?
C22_2 N21_2 Fe2 129.3(14) . . ?
C26_2 N21_2 Fe2 113.6(13) . . ?
N21_2 C22_2 C23_2 123(2) . . ?
N21_2 C22_2 H22_2 118.5 . . ?
C23_2 C22_2 H22_2 118.5 . . ?
C24_2 C23_2 C22_2 120(2) . . ?
C24_2 C23_2 H23_2 120.0 . . ?
C22_2 C23_2 H23_2 120.0 . . ?
C23_2 C24_2 C25_2 118(2) . . ?
C23_2 C24_2 H24_2 120.9 . . ?
C25_2 C24_2 H24_2 120.9 . . ?
C26_2 C25_2 C24_2 119(2) . . ?
C26_2 C25_2 H25_2 120.7 . . ?
C24_2 C25_2 H25_2 120.7 . . ?
C25_2 C26_2 N21_2 123.1(19) . . ?
C25_2 C26_2 C27_2 121(2) . . ?
N21_2 C26_2 C27_2 115.1(19) . . ?
N28_2 C27_2 C26_2 114.5(18) . . ?
N28_2 C27_2 H27_2 122.7 . . ?
C26_2 C27_2 H27_2 122.7 . . ?
C27_2 N28_2 N29_2 110.7(14) . . ?
C27_2 N28_2 Fe2 115.3(13) . . ?
N29_2 N28_2 Fe2 133.5(12) . . ?
C35_2 N29_2 N28_2 120.5(15) . . ?
C35_2 N29_2 C30_2 124.0(16) . . ?
N28_2 N29_2 C30_2 115.3(15) . . ?
O31_2 C30_2 C32_2 129.3(19) . . ?
O31_2 C30_2 N29_2 118.6(17) . . ?
C32_2 C30_2 N29_2 112.0(17) . . ?
C33_2 C32_2 C37_2 118.9(17) . . ?
C33_2 C32_2 C30_2 125.5(18) . . ?
C37_2 C32_2 C30_2 115.5(17) . . ?
C13_2 C33_2 C32_2 123.5(17) . . ?
C13_2 C33_2 C34_2 117.9(18) . . ?
C32_2 C33_2 C34_2 118.6(17) . . ?
C38_2 C34_2 C33_2 120.9(17) . . ?
C38_2 C34_2 C35_2 120.8(17) . . ?
C33_2 C34_2 C35_2 118.2(17) . . ?
O36_2 C35_2 N29_2 118.9(17) . . ?
O36_2 C35_2 C34_2 120.5(18) . . ?
N29_2 C35_2 C34_2 120.5(18) . . ?
C32_2 C37_2 C18_2 117.0(18) . . ?
C32_2 C37_2 H37_2 121.5 . . ?
C18_2 C37_2 H37_2 121.5 . . ?
C34_2 C38_2 C17_2 120.1(18) . . ?
C34_2 C38_2 H38_2 119.9 . . ?
C17_2 C38_2 H38_2 119.9 . . ?
C2_3 N1_3 C6_3 119.1(18) . . ?
C2_3 N1_3 Fe1 128.5(14) . . ?
C6_3 N1_3 Fe1 112.5(13) . . ?
N1_3 C2_3 C3_3 119(2) . . ?
N1_3 C2_3 H2_3 120.7 . . ?
C3_3 C2_3 H2_3 120.7 . . ?
C2_3 C3_3 C4_3 125(2) . . ?
C2_3 C3_3 H3_3 117.7 . . ?
C4_3 C3_3 H3_3 117.7 . . ?
C3_3 C4_3 C5_3 118(2) . . ?
C3_3 C4_3 H4_3 121.1 . . ?
C5_3 C4_3 H4_3 121.1 . . ?
C6_3 C5_3 C4_3 116(2) . . ?
C6_3 C5_3 H5_3 122.0 . . ?
C4_3 C5_3 H5_3 122.0 . . ?
N1_3 C6_3 C5_3 123.8(19) . . ?
N1_3 C6_3 C7_3 113.7(19) . . ?
C5_3 C6_3 C7_3 122(2) . . ?
N8_3 C7_3 C6_3 116.0(19) . . ?
N8_3 C7_3 H7_3 122.0 . . ?
C6_3 C7_3 H7_3 122.0 . . ?
C7_3 N8_3 N9_3 108.2(15) . . ?
C7_3 N8_3 Fe1 116.2(13) . . ?
N9_3 N8_3 Fe1 135.6(12) . . ?
C15_3 N9_3 C10_3 127.2(16) . . ?
C15_3 N9_3 N8_3 118.0(15) . . ?
C10_3 N9_3 N8_3 114.6(15) . . ?
O11_3 C10_3 N9_3 120.6(17) . . ?
O11_3 C10_3 C12_3 125.6(18) . . ?
N9_3 C10_3 C12_3 113.8(18) . . ?
C17_3 C12_3 C13_3 121.8(17) . . ?
C17_3 C12_3 C10_3 116.2(18) . . ?
C13_3 C12_3 C10_3 122.0(18) . . ?
C33_3 C13_3 C12_3 117.9(18) . . ?
C33_3 C13_3 C14_3 123(2) . . ?
C12_3 C13_3 C14_3 119.3(18) . . ?
C13_3 C14_3 C15_3 123(2) . . ?
C13_3 C14_3 C18_3 116.4(18) . . ?
C15_3 C14_3 C18_3 120.9(19) . . ?
O16_3 C15_3 N9_3 119.8(18) . . ?
O16_3 C15_3 C14_3 125(2) . . ?
N9_3 C15_3 C14_3 114.4(18) . . ?
C12_3 C17_3 C38_3 117.8(19) . . ?
C12_3 C17_3 H17_3 121.1 . . ?
C38_3 C17_3 H17_3 121.1 . . ?
C37_3 C18_3 C14_3 120(2) . . ?
C37_3 C18_3 H18_3 120.2 . . ?
C14_3 C18_3 H18_3 120.2 . . ?
C22_3 N21_3 C26_3 114.3(18) . . ?
C22_3 N21_3 Fe4 131.3(16) . . ?
C26_3 N21_3 Fe4 114.4(13) . . ?
N21_3 C22_3 C23_3 125(2) . . ?
N21_3 C22_3 H22_3 117.5 . . ?
C23_3 C22_3 H22_3 117.5 . . ?
C24_3 C23_3 C22_3 118(2) . . ?
C24_3 C23_3 H23_3 121.2 . . ?
C22_3 C23_3 H23_3 121.2 . . ?
C23_3 C24_3 C25_3 118(2) . . ?
C23_3 C24_3 H24_3 120.8 . . ?
C25_3 C24_3 H24_3 120.8 . . ?
C26_3 C25_3 C24_3 119(2) . . ?
C26_3 C25_3 H25_3 120.5 . . ?
C24_3 C25_3 H25_3 120.5 . . ?
C25_3 C26_3 C27_3 124(2) . . ?
C25_3 C26_3 N21_3 125(2) . . ?
C27_3 C26_3 N21_3 111(2) . . ?
N28_3 C27_3 C26_3 121(2) . . ?
N28_3 C27_3 H27_3 119.7 . . ?
C26_3 C27_3 H27_3 119.7 . . ?
C27_3 N28_3 N29_3 114.6(16) . . ?
C27_3 N28_3 Fe4 112.9(14) . . ?
N29_3 N28_3 Fe4 132.6(12) . . ?
C35_3 N29_3 C30_3 128.2(18) . . ?
C35_3 N29_3 N28_3 116.2(16) . . ?
C30_3 N29_3 N28_3 115.6(17) . . ?
O31_3 C30_3 N29_3 123(2) . . ?
O31_3 C30_3 C32_3 118(2) . . ?
N29_3 C30_3 C32_3 118(2) . . ?
C37_3 C32_3 C33_3 121(2) . . ?
C37_3 C32_3 C30_3 123(2) . . ?
C33_3 C32_3 C30_3 116(2) . . ?
C13_3 C33_3 C34_3 122(2) . . ?
C13_3 C33_3 C32_3 117.4(19) . . ?
C34_3 C33_3 C32_3 120.6(19) . . ?
C38_3 C34_3 C33_3 119.6(18) . . ?
C38_3 C34_3 C35_3 117.6(18) . . ?
C33_3 C34_3 C35_3 123(2) . . ?
O36_3 C35_3 N29_3 121.9(19) . . ?
O36_3 C35_3 C34_3 125(2) . . ?
N29_3 C35_3 C34_3 112.8(18) . . ?
C18_3 C37_3 C32_3 123(2) . . ?
C18_3 C37_3 H37_3 118.5 . . ?
C32_3 C37_3 H37_3 118.5 . . ?
C34_3 C38_3 C17_3 120.6(19) . . ?
C34_3 C38_3 H38_3 119.7 . . ?
C17_3 C38_3 H38_3 119.7 . . ?
C2_4 N1_4 C6_4 116.9(17) . . ?
C2_4 N1_4 Fe3 125.7(13) . . ?
C6_4 N1_4 Fe3 117.3(14) . . ?
N1_4 C2_4 C3_4 120.8(19) . . ?
N1_4 C2_4 H2_4 119.6 . . ?
C3_4 C2_4 H2_4 119.6 . . ?
C4_4 C3_4 C2_4 118(2) . . ?
C4_4 C3_4 H3_4 121.1 . . ?
C2_4 C3_4 H3_4 121.1 . . ?
C3_4 C4_4 C5_4 123(2) . . ?
C3_4 C4_4 H4_4 118.5 . . ?
C5_4 C4_4 H4_4 118.5 . . ?
C6_4 C5_4 C4_4 115(2) . . ?
C6_4 C5_4 H5_4 122.7 . . ?
C4_4 C5_4 H5_4 122.7 . . ?
C5_4 C6_4 N1_4 126(2) . . ?
C5_4 C6_4 C7_4 123(2) . . ?
N1_4 C6_4 C7_4 110.4(18) . . ?
N8_4 C7_4 C6_4 119.0(18) . . ?
N8_4 C7_4 H7_4 120.5 . . ?
C6_4 C7_4 H7_4 120.5 . . ?
C7_4 N8_4 N9_4 113.3(15) . . ?
C7_4 N8_4 Fe3 114.4(13) . . ?
N9_4 N8_4 Fe3 132.4(11) . . ?
C10_4 N9_4 N8_4 119.7(14) . . ?
C10_4 N9_4 C15_4 123.8(16) . . ?
N8_4 N9_4 C15_4 115.7(14) . . ?
O11_4 C10_4 N9_4 120.4(17) . . ?
O11_4 C10_4 C12_4 121.1(17) . . ?
N9_4 C10_4 C12_4 118.5(17) . . ?
C17_4 C12_4 C13_4 117.9(18) . . ?
C17_4 C12_4 C10_4 124.3(18) . . ?
C13_4 C12_4 C10_4 117.4(17) . . ?
C14_4 C13_4 C33_4 118.6(17) . . ?
C14_4 C13_4 C12_4 122.2(18) . . ?
C33_4 C13_4 C12_4 119.2(17) . . ?
C13_4 C14_4 C18_4 122.2(18) . . ?
C13_4 C14_4 C15_4 121.5(18) . . ?
C18_4 C14_4 C15_4 116.1(17) . . ?
O16_4 C15_4 C14_4 128.2(18) . . ?
O16_4 C15_4 N9_4 116.0(18) . . ?
C14_4 C15_4 N9_4 115.0(17) . . ?
C12_4 C17_4 C38_4 125.0(19) . . ?
C12_4 C17_4 H17_4 117.5 . . ?
C38_4 C17_4 H17_4 117.5 . . ?
C37_4 C18_4 C14_4 118.5(17) . . ?
C37_4 C18_4 H18_4 120.8 . . ?
C14_4 C18_4 H18_4 120.8 . . ?
C22_4 N21_4 C26_4 114.9(17) . . ?
C22_4 N21_4 Fe2 130.2(14) . . ?
C26_4 N21_4 Fe2 114.8(13) . . ?
N21_4 C22_4 C23_4 124(2) . . ?
N21_4 C22_4 H22_4 118.2 . . ?
C23_4 C22_4 H22_4 118.2 . . ?
C24_4 C23_4 C22_4 116(2) . . ?
C24_4 C23_4 H23_4 121.9 . . ?
C22_4 C23_4 H23_4 121.9 . . ?
C23_4 C24_4 C25_4 123(2) . . ?
C23_4 C24_4 H24_4 118.6 . . ?
C25_4 C24_4 H24_4 118.6 . . ?
C26_4 C25_4 C24_4 115(2) . . ?
C26_4 C25_4 H25_4 122.3 . . ?
C24_4 C25_4 H25_4 122.3 . . ?
C25_4 C26_4 N21_4 127(2) . . ?
C25_4 C26_4 C27_4 121(2) . . ?
N21_4 C26_4 C27_4 111.7(17) . . ?
N28_4 C27_4 C26_4 117(2) . . ?
N28_4 C27_4 H27_4 121.6 . . ?
C26_4 C27_4 H27_4 121.6 . . ?
C27_4 N28_4 N29_4 112.2(16) . . ?
C27_4 N28_4 Fe2 116.1(15) . . ?
N29_4 N28_4 Fe2 131.7(11) . . ?
C30_4 N29_4 N28_4 121.7(15) . . ?
C30_4 N29_4 C35_4 122.4(16) . . ?
N28_4 N29_4 C35_4 115.9(14) . . ?
O31_4 C30_4 N29_4 117.2(17) . . ?
O31_4 C30_4 C32_4 121.9(17) . . ?
N29_4 C30_4 C32_4 120.7(17) . . ?
C37_4 C32_4 C30_4 123.9(18) . . ?
C37_4 C32_4 C33_4 117.8(17) . . ?
C30_4 C32_4 C33_4 118.2(16) . . ?
C34_4 C33_4 C13_4 121.3(17) . . ?
C34_4 C33_4 C32_4 118.7(17) . . ?
C13_4 C33_4 C32_4 119.9(16) . . ?
C33_4 C34_4 C35_4 123.7(18) . . ?
C33_4 C34_4 C38_4 118.2(18) . . ?
C35_4 C34_4 C38_4 118.1(17) . . ?
O36_4 C35_4 C34_4 126.1(18) . . ?
O36_4 C35_4 N29_4 117.2(17) . . ?
C34_4 C35_4 N29_4 116.3(17) . . ?
C32_4 C37_4 C18_4 122.9(18) . . ?
C32_4 C37_4 H37_4 118.6 . . ?
C18_4 C37_4 H37_4 118.6 . . ?
C17_4 C38_4 C34_4 118.1(17) . . ?
C17_4 C38_4 H38_4 120.9 . . ?
C34_4 C38_4 H38_4 120.9 . . ?
C6_5 N1_5 C2_5 118.1(16) . . ?
C6_5 N1_5 Fe3 113.6(13) . . ?
C2_5 N1_5 Fe3 128.1(13) . . ?
C3_5 C2_5 N1_5 122(2) . . ?
C3_5 C2_5 H2_5 118.9 . . ?
N1_5 C2_5 H2_5 118.9 . . ?
C4_5 C3_5 C2_5 117(2) . . ?
C4_5 C3_5 H3_5 121.7 . . ?
C2_5 C3_5 H3_5 121.7 . . ?
C3_5 C4_5 C5_5 126(2) . . ?
C3_5 C4_5 H4_5 117.2 . . ?
C5_5 C4_5 H4_5 117.2 . . ?
C4_5 C5_5 C6_5 115(2) . . ?
C4_5 C5_5 H5_5 122.6 . . ?
C6_5 C5_5 H5_5 122.6 . . ?
N1_5 C6_5 C5_5 122.5(19) . . ?
N1_5 C6_5 C7_5 115.2(18) . . ?
C5_5 C6_5 C7_5 122(2) . . ?
N8_5 C7_5 C6_5 115.7(19) . . ?
N8_5 C7_5 H7_5 122.2 . . ?
C6_5 C7_5 H7_5 122.2 . . ?
C7_5 N8_5 N9_5 112.5(16) . . ?
C7_5 N8_5 Fe3 114.7(14) . . ?
N9_5 N8_5 Fe3 132.7(12) . . ?
C15_5 N9_5 N8_5 118.8(16) . . ?
C15_5 N9_5 C10_5 128.6(19) . . ?
N8_5 N9_5 C10_5 112.3(17) . . ?
O11_5 C10_5 N9_5 123(2) . . ?
O11_5 C10_5 C12_5 123(2) . . ?
N9_5 C10_5 C12_5 113(2) . . ?
C17_5 C12_5 C13_5 121(2) . . ?
C17_5 C12_5 C10_5 118(2) . . ?
C13_5 C12_5 C10_5 120.1(18) . . ?
C12_5 C13_5 C14_5 122.5(19) . . ?
C12_5 C13_5 C33_5 119.7(18) . . ?
C14_5 C13_5 C33_5 117.8(19) . . ?
C18_5 C14_5 C13_5 122(2) . . ?
C18_5 C14_5 C15_5 118.6(18) . . ?
C13_5 C14_5 C15_5 119.6(19) . . ?
O16_5 C15_5 N9_5 121(2) . . ?
O16_5 C15_5 C14_5 124(2) . . ?
N9_5 C15_5 C14_5 115.5(19) . . ?
C12_5 C17_5 C38_5 118(2) . . ?
C12_5 C17_5 H17_5 120.9 . . ?
C38_5 C17_5 H17_5 120.9 . . ?
C14_5 C18_5 C37_5 120.5(18) . . ?
C14_5 C18_5 H18_5 119.8 . . ?
C37_5 C18_5 H18_5 119.8 . . ?
C26_5 N21_5 C22_5 119.1(17) . . ?
C26_5 N21_5 Fe4 114.5(14) . . ?
C22_5 N21_5 Fe4 126.3(13) . . ?
C23_5 C22_5 N21_5 119.4(19) . . ?
C23_5 C22_5 H22_5 120.3 . . ?
N21_5 C22_5 H22_5 120.3 . . ?
C22_5 C23_5 C24_5 121(2) . . ?
C22_5 C23_5 H23_5 119.7 . . ?
C24_5 C23_5 H23_5 119.7 . . ?
C25_5 C24_5 C23_5 119(2) . . ?
C25_5 C24_5 H24_5 120.6 . . ?
C23_5 C24_5 H24_5 120.6 . . ?
C26_5 C25_5 C24_5 119(2) . . ?
C26_5 C25_5 H25_5 120.6 . . ?
C24_5 C25_5 H25_5 120.6 . . ?
N21_5 C26_5 C25_5 123(2) . . ?
N21_5 C26_5 C27_5 114.6(18) . . ?
C25_5 C26_5 C27_5 122.5(19) . . ?
N28_5 C27_5 C26_5 114.2(18) . . ?
N28_5 C27_5 H27_5 122.9 . . ?
C26_5 C27_5 H27_5 122.9 . . ?
C27_5 N28_5 N29_5 110.5(15) . . ?
C27_5 N28_5 Fe4 117.4(14) . . ?
N29_5 N28_5 Fe4 131.9(12) . . ?
C35_5 N29_5 C30_5 128.8(18) . . ?
C35_5 N29_5 N28_5 116.1(16) . . ?
C30_5 N29_5 N28_5 113.6(16) . . ?
O31_5 C30_5 N29_5 123.0(19) . . ?
O31_5 C30_5 C32_5 123.3(19) . . ?
N29_5 C30_5 C32_5 113.7(19) . . ?
C37_5 C32_5 C33_5 123.7(19) . . ?
C37_5 C32_5 C30_5 117.1(18) . . ?
C33_5 C32_5 C30_5 118.9(18) . . ?
C32_5 C33_5 C34_5 123.5(19) . . ?
C32_5 C33_5 C13_5 117.6(17) . . ?
C34_5 C33_5 C13_5 118.8(19) . . ?
C38_5 C34_5 C33_5 119.4(19) . . ?
C38_5 C34_5 C35_5 121.1(18) . . ?
C33_5 C34_5 C35_5 119.5(19) . . ?
O36_5 C35_5 N29_5 125(2) . . ?
O36_5 C35_5 C34_5 120(2) . . ?
N29_5 C35_5 C34_5 114.2(19) . . ?
C32_5 C37_5 C18_5 118.5(19) . . ?
C32_5 C37_5 H37_5 120.8 . . ?
C18_5 C37_5 H37_5 120.8 . . ?
C34_5 C38_5 C17_5 122.7(19) . . ?
C34_5 C38_5 H38_5 118.7 . . ?
C17_5 C38_5 H38_5 118.7 . . ?
C2_6 N1_6 C6_6 120.1(16) . . ?
C2_6 N1_6 Fe2 125.5(12) . . ?
C6_6 N1_6 Fe2 114.4(12) . . ?
N1_6 C2_6 C3_6 119.4(19) . . ?
N1_6 C2_6 H2_6 120.3 . . ?
C3_6 C2_6 H2_6 120.3 . . ?
C2_6 C3_6 C4_6 122(2) . . ?
C2_6 C3_6 H3_6 118.9 . . ?
C4_6 C3_6 H3_6 118.9 . . ?
C3_6 C4_6 C5_6 116.5(19) . . ?
C3_6 C4_6 H4_6 121.7 . . ?
C5_6 C4_6 H4_6 121.7 . . ?
C6_6 C5_6 C4_6 119.8(19) . . ?
C6_6 C5_6 H5_6 120.1 . . ?
C4_6 C5_6 H5_6 120.1 . . ?
N1_6 C6_6 C5_6 121.8(18) . . ?
N1_6 C6_6 C7_6 115.5(16) . . ?
C5_6 C6_6 C7_6 122.4(18) . . ?
N8_6 C7_6 C6_6 111.1(16) . . ?
N8_6 C7_6 H7_6 124.4 . . ?
C6_6 C7_6 H7_6 124.4 . . ?
C7_6 N8_6 N9_6 110.0(14) . . ?
C7_6 N8_6 Fe2 119.8(12) . . ?
N9_6 N8_6 Fe2 129.6(10) . . ?
C10_6 N9_6 N8_6 118.4(17) . . ?
C10_6 N9_6 C15_6 123.2(18) . . ?
N8_6 N9_6 C15_6 118.4(16) . . ?
O11_6 C10_6 N9_6 119(2) . . ?
O11_6 C10_6 C12_6 119(2) . . ?
N9_6 C10_6 C12_6 122(2) . . ?
C17_6 C12_6 C13_6 121.5(19) . . ?
C17_6 C12_6 C10_6 122(2) . . ?
C13_6 C12_6 C10_6 116.4(19) . . ?
C12_6 C13_6 C14_6 124(2) . . ?
C12_6 C13_6 C33_6 120(2) . . ?
C14_6 C13_6 C33_6 117(2) . . ?
C13_6 C14_6 C18_6 123.5(19) . . ?
C13_6 C14_6 C15_6 121(2) . . ?
C18_6 C14_6 C15_6 115.8(19) . . ?
O16_6 C15_6 N9_6 117.6(19) . . ?
O16_6 C15_6 C14_6 128(2) . . ?
N9_6 C15_6 C14_6 114.2(19) . . ?
C12_6 C17_6 C38_6 119(2) . . ?
C12_6 C17_6 H17_6 120.3 . . ?
C38_6 C17_6 H17_6 120.3 . . ?
C14_6 C18_6 C37_6 118(2) . . ?
C14_6 C18_6 H18_6 120.9 . . ?
C37_6 C18_6 H18_6 120.9 . . ?
C26_6 N21_6 C22_6 118.8(19) . . ?
C26_6 N21_6 Fe4 114.7(15) . . ?
C22_6 N21_6 Fe4 126.3(15) . . ?
N21_6 C22_6 C23_6 121(2) . . ?
N21_6 C22_6 H22_6 119.7 . . ?
C23_6 C22_6 H22_6 119.7 . . ?
C24_6 C23_6 C22_6 117(2) . . ?
C24_6 C23_6 H23_6 121.5 . . ?
C22_6 C23_6 H23_6 121.5 . . ?
C25_6 C24_6 C23_6 125(2) . . ?
C25_6 C24_6 H24_6 117.5 . . ?
C23_6 C24_6 H24_6 117.5 . . ?
C24_6 C25_6 C26_6 114(2) . . ?
C24_6 C25_6 H25_6 123.1 . . ?
C26_6 C25_6 H25_6 123.1 . . ?
N21_6 C26_6 C25_6 125(2) . . ?
N21_6 C26_6 C27_6 114(2) . . ?
C25_6 C26_6 C27_6 121(2) . . ?
N28_6 C27_6 C26_6 113(2) . . ?
N28_6 C27_6 H27_6 123.6 . . ?
C26_6 C27_6 H27_6 123.6 . . ?
C27_6 N28_6 N29_6 109.5(17) . . ?
C27_6 N28_6 Fe4 117.6(15) . . ?
N29_6 N28_6 Fe4 131.4(12) . . ?
C30_6 N29_6 C35_6 130(2) . . ?
C30_6 N29_6 N28_6 117.1(18) . . ?
C35_6 N29_6 N28_6 113.0(17) . . ?
O31_6 C30_6 N29_6 125(2) . . ?
O31_6 C30_6 C32_6 119(2) . . ?
N29_6 C30_6 C32_6 116(2) . . ?
C37_6 C32_6 C33_6 117.9(19) . . ?
C37_6 C32_6 C30_6 123(2) . . ?
C33_6 C32_6 C30_6 118.8(19) . . ?
C34_6 C33_6 C13_6 121(2) . . ?
C34_6 C33_6 C32_6 117.3(19) . . ?
C13_6 C33_6 C32_6 121.3(19) . . ?
C33_6 C34_6 C38_6 116.1(19) . . ?
C33_6 C34_6 C35_6 126(2) . . ?
C38_6 C34_6 C35_6 118(2) . . ?
O36_6 C35_6 N29_6 122(2) . . ?
O36_6 C35_6 C34_6 126(2) . . ?
N29_6 C35_6 C34_6 112(2) . . ?
C32_6 C37_6 C18_6 122(2) . . ?
C32_6 C37_6 H37_6 118.8 . . ?
C18_6 C37_6 H37_6 118.8 . . ?
C17_6 C38_6 C34_6 121.9(19) . . ?
C17_6 C38_6 H38_6 119.0 . . ?
C34_6 C38_6 H38_6 119.0 . . ?
N1_8 Fe5 N1_7 92.7(7) . . ?
N1_8 Fe5 N8_9 89.7(6) . . ?
N1_7 Fe5 N8_9 172.5(6) . . ?
N1_8 Fe5 N1_9 92.8(8) . . ?
N1_7 Fe5 N1_9 92.5(6) . . ?
N8_9 Fe5 N1_9 80.3(6) . . ?
N1_8 Fe5 N8_8 79.9(8) . . ?
N1_7 Fe5 N8_8 88.8(7) . . ?
N8_9 Fe5 N8_8 98.5(6) . . ?
N1_9 Fe5 N8_8 172.6(7) . . ?
N1_8 Fe5 N8_7 172.4(7) . . ?
N1_7 Fe5 N8_7 80.0(7) . . ?
N8_9 Fe5 N8_7 97.8(6) . . ?
N1_9 Fe5 N8_7 89.5(6) . . ?
N8_8 Fe5 N8_7 97.9(7) . . ?
N21_7 Fe6 N1_10 92.6(7) . . ?
N21_7 Fe6 N8_11 174.1(7) . . ?
N1_10 Fe6 N8_11 88.6(7) . . ?
N21_7 Fe6 N1_11 92.5(7) . . ?
N1_10 Fe6 N1_11 91.0(7) . . ?
N8_11 Fe6 N1_11 81.6(6) . . ?
N21_7 Fe6 N28_7 79.2(8) . . ?
N1_10 Fe6 N28_7 171.5(7) . . ?
N8_11 Fe6 N28_7 99.8(7) . . ?
N1_11 Fe6 N28_7 91.6(8) . . ?
N21_7 Fe6 N8_10 89.7(6) . . ?
N1_10 Fe6 N8_10 80.8(6) . . ?
N8_11 Fe6 N8_10 96.2(6) . . ?
N1_11 Fe6 N8_10 171.6(7) . . ?
N28_7 Fe6 N8_10 96.8(6) . . ?
N21_10 Fe7 N21_8 92.9(10) . . ?
N21_10 Fe7 N28_8 171.4(9) . . ?
N21_8 Fe7 N28_8 79.1(10) . . ?
N21_10 Fe7 N28_10 81.9(7) . . ?
N21_8 Fe7 N28_10 88.8(8) . . ?
N28_8 Fe7 N28_10 94.7(7) . . ?
N21_10 Fe7 N1_12 87.6(8) . . ?
N21_8 Fe7 N1_12 90.7(8) . . ?
N28_8 Fe7 N1_12 95.5(9) . . ?
N28_10 Fe7 N1_12 169.5(8) . . ?
N21_10 Fe7 N8_12 89.6(8) . . ?
N21_8 Fe7 N8_12 170.7(8) . . ?
N28_8 Fe7 N8_12 98.8(8) . . ?
N28_10 Fe7 N8_12 100.4(6) . . ?
N1_12 Fe7 N8_12 80.5(6) . . ?
N21_11 Fe8 N28_11 81.7(7) . . ?
N21_11 Fe8 N21_9 87.9(9) . . ?
N28_11 Fe8 N21_9 87.0(9) . . ?
N21_11 Fe8 N21_12 92.9(9) . . ?
N28_11 Fe8 N21_12 174.6(9) . . ?
N21_9 Fe8 N21_12 93.2(9) . . ?
N21_11 Fe8 N28_9 168.8(9) . . ?
N28_11 Fe8 N28_9 97.9(7) . . ?
N21_9 Fe8 N28_9 80.9(7) . . ?
N21_12 Fe8 N28_9 87.5(9) . . ?
N21_11 Fe8 N28_12 93.7(9) . . ?
N28_11 Fe8 N28_12 100.7(7) . . ?
N21_9 Fe8 N28_12 172.2(8) . . ?
N21_12 Fe8 N28_12 79.1(7) . . ?
N28_9 Fe8 N28_12 97.3(7) . . ?
C6_7 N1_7 C2_7 115.9(17) . . ?
C6_7 N1_7 Fe5 115.9(13) . . ?
C2_7 N1_7 Fe5 128.1(14) . . ?
N1_7 C2_7 C3_7 122(2) . . ?
N1_7 C2_7 H2_7 119.0 . . ?
C3_7 C2_7 H2_7 119.0 . . ?
C2_7 C3_7 C4_7 121(2) . . ?
C2_7 C3_7 H3_7 119.5 . . ?
C4_7 C3_7 H3_7 119.5 . . ?
C5_7 C4_7 C3_7 116(2) . . ?
C5_7 C4_7 H4_7 121.9 . . ?
C3_7 C4_7 H4_7 121.9 . . ?
C4_7 C5_7 C6_7 121(2) . . ?
C4_7 C5_7 H5_7 119.4 . . ?
C6_7 C5_7 H5_7 119.4 . . ?
N1_7 C6_7 C5_7 123.2(19) . . ?
N1_7 C6_7 C7_7 111.9(17) . . ?
C5_7 C6_7 C7_7 124.6(19) . . ?
N8_7 C7_7 C6_7 118.3(19) . . ?
N8_7 C7_7 H7_7 120.8 . . ?
C6_7 C7_7 H7_7 120.8 . . ?
C7_7 N8_7 N9_7 114.0(16) . . ?
C7_7 N8_7 Fe5 113.6(14) . . ?
N9_7 N8_7 Fe5 132.4(11) . . ?
C10_7 N9_7 C15_7 131.6(18) . . ?
C10_7 N9_7 N8_7 110.5(16) . . ?
C15_7 N9_7 N8_7 117.2(16) . . ?
O11_7 C10_7 N9_7 125(2) . . ?
O11_7 C10_7 C12_7 122(2) . . ?
N9_7 C10_7 C12_7 113.1(19) . . ?
C17_7 C12_7 C13_7 121.6(19) . . ?
C17_7 C12_7 C10_7 119(2) . . ?
C13_7 C12_7 C10_7 119(2) . . ?
C14_7 C13_7 C12_7 123(2) . . ?
C14_7 C13_7 C33_7 119(2) . . ?
C12_7 C13_7 C33_7 119(2) . . ?
C18_7 C14_7 C13_7 121(2) . . ?
C18_7 C14_7 C15_7 116(2) . . ?
C13_7 C14_7 C15_7 123(2) . . ?
O16_7 C15_7 N9_7 122(2) . . ?
O16_7 C15_7 C14_7 128(2) . . ?
N9_7 C15_7 C14_7 110(2) . . ?
C12_7 C17_7 C38_7 119(2) . . ?
C12_7 C17_7 H17_7 120.4 . . ?
C38_7 C17_7 H17_7 120.4 . . ?
C14_7 C18_7 C37_7 120(2) . . ?
C14_7 C18_7 H18_7 120.1 . . ?
C37_7 C18_7 H18_7 120.1 . . ?
C26_7 N21_7 C22_7 113(2) . . ?
C26_7 N21_7 Fe6 118.4(16) . . ?
C22_7 N21_7 Fe6 128.9(16) . . ?
N21_7 C22_7 C23_7 122(2) . . ?
N21_7 C22_7 H22_7 119.0 . . ?
C23_7 C22_7 H22_7 119.0 . . ?
C24_7 C23_7 C22_7 124(2) . . ?
C24_7 C23_7 H23_7 118.2 . . ?
C22_7 C23_7 H23_7 118.2 . . ?
C23_7 C24_7 C25_7 116(2) . . ?
C23_7 C24_7 H24_7 122.2 . . ?
C25_7 C24_7 H24_7 122.2 . . ?
C26_7 C25_7 C24_7 117(2) . . ?
C26_7 C25_7 H25_7 121.5 . . ?
C24_7 C25_7 H25_7 121.5 . . ?
N21_7 C26_7 C25_7 129(2) . . ?
N21_7 C26_7 C27_7 112(2) . . ?
C25_7 C26_7 C27_7 119(2) . . ?
N28_7 C27_7 C26_7 113(2) . . ?
N28_7 C27_7 H27_7 123.4 . . ?
C26_7 C27_7 H27_7 123.4 . . ?
C27_7 N28_7 N29_7 113.3(17) . . ?
C27_7 N28_7 Fe6 117.0(15) . . ?
N29_7 N28_7 Fe6 129.3(13) . . ?
C30_7 N29_7 C35_7 130(2) . . ?
C30_7 N29_7 N28_7 116(2) . . ?
C35_7 N29_7 N28_7 113.7(18) . . ?
O31_7 C30_7 N29_7 125(3) . . ?
O31_7 C30_7 C32_7 120(3) . . ?
N29_7 C30_7 C32_7 115(2) . . ?
C37_7 C32_7 C33_7 121(2) . . ?
C37_7 C32_7 C30_7 119(2) . . ?
C33_7 C32_7 C30_7 119(2) . . ?
C34_7 C33_7 C32_7 120(2) . . ?
C34_7 C33_7 C13_7 120(2) . . ?
C32_7 C33_7 C13_7 120(2) . . ?
C33_7 C34_7 C38_7 120.6(19) . . ?
C33_7 C34_7 C35_7 126(2) . . ?
C38_7 C34_7 C35_7 114(2) . . ?
O36_7 C35_7 N29_7 120(2) . . ?
O36_7 C35_7 C34_7 130(2) . . ?
N29_7 C35_7 C34_7 110(2) . . ?
C32_7 C37_7 C18_7 119(2) . . ?
C32_7 C37_7 H37_7 120.5 . . ?
C18_7 C37_7 H37_7 120.5 . . ?
C34_7 C38_7 C17_7 119.9(19) . . ?
C34_7 C38_7 H38_7 120.1 . . ?
C17_7 C38_7 H38_7 120.1 . . ?
C6_8 N1_8 C2_8 119(2) . . ?
C6_8 N1_8 Fe5 112.1(16) . . ?
C2_8 N1_8 Fe5 129.3(17) . . ?
C3_8 C2_8 N1_8 122(3) . . ?
C3_8 C2_8 H2_8 119.0 . . ?
N1_8 C2_8 H2_8 119.0 . . ?
C2_8 C3_8 C4_8 121(3) . . ?
C2_8 C3_8 H3_8 119.3 . . ?
C4_8 C3_8 H3_8 119.3 . . ?
C5_8 C4_8 C3_8 118(3) . . ?
C5_8 C4_8 H4_8 120.8 . . ?
C3_8 C4_8 H4_8 120.8 . . ?
C4_8 C5_8 C6_8 117(3) . . ?
C4_8 C5_8 H5_8 121.6 . . ?
C6_8 C5_8 H5_8 121.6 . . ?
N1_8 C6_8 C7_8 120(2) . . ?
N1_8 C6_8 C5_8 122(2) . . ?
C7_8 C6_8 C5_8 116(2) . . ?
N8_8 C7_8 C6_8 112(2) . . ?
N8_8 C7_8 H7_8 124.2 . . ?
C6_8 C7_8 H7_8 124.2 . . ?
C7_8 N8_8 N9_8 114.4(17) . . ?
C7_8 N8_8 Fe5 116.2(15) . . ?
N9_8 N8_8 Fe5 129.5(12) . . ?
C10_8 N9_8 C15_8 127(2) . . ?
C10_8 N9_8 N8_8 116.1(18) . . ?
C15_8 N9_8 N8_8 116.8(18) . . ?
O11_8 C10_8 N9_8 119(2) . . ?
O11_8 C10_8 C12_8 124(2) . . ?
N9_8 C10_8 C12_8 117(2) . . ?
C17_8 C12_8 C13_8 120(2) . . ?
C17_8 C12_8 C10_8 121(2) . . ?
C13_8 C12_8 C10_8 118(2) . . ?
C12_8 C13_8 C14_8 126(2) . . ?
C12_8 C13_8 C33_8 120(2) . . ?
C14_8 C13_8 C33_8 114(2) . . ?
C18_8 C14_8 C13_8 126(2) . . ?
C18_8 C14_8 C15_8 119(2) . . ?
C13_8 C14_8 C15_8 115(2) . . ?
O16_8 C15_8 N9_8 123(2) . . ?
O16_8 C15_8 C14_8 121(2) . . ?
N9_8 C15_8 C14_8 116(2) . . ?
C12_8 C17_8 C38_8 121(2) . . ?
C12_8 C17_8 H17_8 119.6 . . ?
C38_8 C17_8 H17_8 119.6 . . ?
C14_8 C18_8 C37_8 116(2) . . ?
C14_8 C18_8 H18_8 122.2 . . ?
C37_8 C18_8 H18_8 122.2 . . ?
C26_8 N21_8 C22_8 115(2) . . ?
C26_8 N21_8 Fe7 119(2) . . ?
C22_8 N21_8 Fe7 127(2) . . ?
C23_8 C22_8 N21_8 119(3) . . ?
C23_8 C22_8 H22_8 120.6 . . ?
N21_8 C22_8 H22_8 120.6 . . ?
C22_8 C23_8 C24_8 125(3) . . ?
C22_8 C23_8 H23_8 117.3 . . ?
C24_8 C23_8 H23_8 117.3 . . ?
C23_8 C24_8 C25_8 115(3) . . ?
C23_8 C24_8 H24_8 122.7 . . ?
C25_8 C24_8 H24_8 122.7 . . ?
C26_8 C25_8 C24_8 118(3) . . ?
C26_8 C25_8 H25_8 121.1 . . ?
C24_8 C25_8 H25_8 121.1 . . ?
N21_8 C26_8 C25_8 128(3) . . ?
N21_8 C26_8 C27_8 111(3) . . ?
C25_8 C26_8 C27_8 120(3) . . ?
N28_8 C27_8 C26_8 114(3) . . ?
N28_8 C27_8 H27_8 123.1 . . ?
C26_8 C27_8 H27_8 123.1 . . ?
C27_8 N28_8 N29_8 112(2) . . ?
C27_8 N28_8 Fe7 116.0(19) . . ?
N29_8 N28_8 Fe7 128.1(16) . . ?
C30_8 N29_8 C35_8 126(2) . . ?
C30_8 N29_8 N28_8 114(2) . . ?
C35_8 N29_8 N28_8 119(2) . . ?
O31_8 C30_8 N29_8 122(2) . . ?
O31_8 C30_8 C32_8 122(3) . . ?
N29_8 C30_8 C32_8 116(2) . . ?
C33_8 C32_8 C37_8 119(2) . . ?
C33_8 C32_8 C30_8 123(2) . . ?
C37_8 C32_8 C30_8 118(2) . . ?
C32_8 C33_8 C13_8 123(2) . . ?
C32_8 C33_8 C34_8 120(2) . . ?
C13_8 C33_8 C34_8 116(2) . . ?
C38_8 C34_8 C33_8 124(3) . . ?
C38_8 C34_8 C35_8 117(2) . . ?
C33_8 C34_8 C35_8 119(2) . . ?
O36_8 C35_8 N29_8 124(3) . . ?
O36_8 C35_8 C34_8 121(3) . . ?
N29_8 C35_8 C34_8 115(2) . . ?
C32_8 C37_8 C18_8 121(2) . . ?
C32_8 C37_8 H37_8 119.3 . . ?
C18_8 C37_8 H37_8 119.3 . . ?
C34_8 C38_8 C17_8 119(2) . . ?
C34_8 C38_8 H38_8 120.5 . . ?
C17_8 C38_8 H38_8 120.5 . . ?
C6_9 N1_9 C2_9 118.2(12) . . ?
C6_9 N1_9 Fe5 114.6(10) . . ?
C2_9 N1_9 Fe5 127.2(11) . . ?
N1_9 C2_9 C3_9 121.0(13) . . ?
N1_9 C2_9 H2_9 119.5 . . ?
C3_9 C2_9 H2_9 119.5 . . ?
C4_9 C3_9 C2_9 117.9(14) . . ?
C4_9 C3_9 H3_9 121.1 . . ?
C2_9 C3_9 H3_9 121.1 . . ?
C3_9 C4_9 C5_9 122.5(14) . . ?
C3_9 C4_9 H4_9 118.7 . . ?
C5_9 C4_9 H4_9 118.7 . . ?
C6_9 C5_9 C4_9 115.0(13) . . ?
C6_9 C5_9 H5_9 122.5 . . ?
C4_9 C5_9 H5_9 122.5 . . ?
N1_9 C6_9 C5_9 125.3(13) . . ?
N1_9 C6_9 C7_9 113.9(12) . . ?
C5_9 C6_9 C7_9 120.8(13) . . ?
N8_9 C7_9 C6_9 117.1(13) . . ?
N8_9 C7_9 H7_9 121.4 . . ?
C6_9 C7_9 H7_9 121.4 . . ?
C7_9 N8_9 N9_9 112.9(12) . . ?
C7_9 N8_9 Fe5 114.1(9) . . ?
N9_9 N8_9 Fe5 132.9(11) . . ?
N8_9 N9_9 C10_9 117.6(11) . . ?
N8_9 N9_9 C15_9 116.0(10) . . ?
C10_9 N9_9 C15_9 126.2(11) . . ?
O11_9 C10_9 N9_9 119.1(12) . . ?
O11_9 C10_9 C12_9 125.2(13) . . ?
N9_9 C10_9 C12_9 115.4(12) . . ?
C17_9 C12_9 C13_9 117.9(12) . . ?
C17_9 C12_9 C10_9 120.9(12) . . ?
C13_9 C12_9 C10_9 120.9(12) . . ?
C33_9 C13_9 C12_9 120.8(12) . . ?
C33_9 C13_9 C14_9 118.7(11) . . ?
C12_9 C13_9 C14_9 119.5(12) . . ?
C18_9 C14_9 C13_9 118.6(12) . . ?
C18_9 C14_9 C15_9 119.8(12) . . ?
C13_9 C14_9 C15_9 121.5(12) . . ?
O16_9 C15_9 N9_9 119.6(12) . . ?
O16_9 C15_9 C14_9 125.1(13) . . ?
N9_9 C15_9 C14_9 115.1(11) . . ?
C38_9 C17_9 C12_9 122.2(13) . . ?
C38_9 C17_9 H17_9 118.9 . . ?
C12_9 C17_9 H17_9 118.9 . . ?
C14_9 C18_9 C37_9 122.9(13) . . ?
C14_9 C18_9 H18_9 118.5 . . ?
C37_9 C18_9 H18_9 118.5 . . ?
C26_9 N21_9 C22_9 118.1(14) . . ?
C26_9 N21_9 Fe8 113.8(12) . . ?
C22_9 N21_9 Fe8 127.6(14) . . ?
N21_9 C22_9 C23_9 119.5(16) . . ?
N21_9 C22_9 H22_9 120.2 . . ?
C23_9 C22_9 H22_9 120.2 . . ?
C24_9 C23_9 C22_9 121.6(16) . . ?
C24_9 C23_9 H23_9 119.2 . . ?
C22_9 C23_9 H23_9 119.2 . . ?
C23_9 C24_9 C25_9 120.1(16) . . ?
C23_9 C24_9 H24_9 119.9 . . ?
C25_9 C24_9 H24_9 119.9 . . ?
C26_9 C25_9 C24_9 113.8(15) . . ?
C26_9 C25_9 H25_9 123.1 . . ?
C24_9 C25_9 H25_9 123.1 . . ?
N21_9 C26_9 C25_9 126.5(15) . . ?
N21_9 C26_9 C27_9 117.0(14) . . ?
C25_9 C26_9 C27_9 116.5(15) . . ?
N28_9 C27_9 C26_9 112.5(14) . . ?
N28_9 C27_9 H27_9 123.7 . . ?
C26_9 C27_9 H27_9 123.7 . . ?
C27_9 N28_9 N29_9 111.5(13) . . ?
C27_9 N28_9 Fe8 115.7(10) . . ?
N29_9 N28_9 Fe8 131.3(12) . . ?
C35_9 N29_9 N28_9 116.7(11) . . ?
C35_9 N29_9 C30_9 124.6(13) . . ?
N28_9 N29_9 C30_9 114.9(11) . . ?
O31_9 C30_9 C32_9 129.5(14) . . ?
O31_9 C30_9 N29_9 117.1(13) . . ?
C32_9 C30_9 N29_9 113.2(12) . . ?
C37_9 C32_9 C33_9 119.4(12) . . ?
C37_9 C32_9 C30_9 117.0(12) . . ?
C33_9 C32_9 C30_9 123.0(12) . . ?
C32_9 C33_9 C13_9 121.0(12) . . ?
C32_9 C33_9 C34_9 120.3(12) . . ?
C13_9 C33_9 C34_9 118.2(11) . . ?
C38_9 C34_9 C33_9 120.4(12) . . ?
C38_9 C34_9 C35_9 120.1(12) . . ?
C33_9 C34_9 C35_9 118.6(12) . . ?
O36_9 C35_9 N29_9 122.7(13) . . ?
O36_9 C35_9 C34_9 120.9(13) . . ?
N29_9 C35_9 C34_9 116.1(12) . . ?
C32_9 C37_9 C18_9 118.2(12) . . ?
C32_9 C37_9 H37_9 120.9 . . ?
C18_9 C37_9 H37_9 120.9 . . ?
C34_9 C38_9 C17_9 120.0(13) . . ?
C34_9 C38_9 H38_9 120.0 . . ?
C17_9 C38_9 H38_9 120.0 . . ?
C6_10 N1_10 C2_10 118.5(13) . . ?
C6_10 N1_10 Fe6 114.9(10) . . ?
C2_10 N1_10 Fe6 126.7(12) . . ?
N1_10 C2_10 C3_10 120.4(14) . . ?
N1_10 C2_10 H2_10 119.8 . . ?
C3_10 C2_10 H2_10 119.8 . . ?
C4_10 C3_10 C2_10 117.6(15) . . ?
C4_10 C3_10 H3_10 121.2 . . ?
C2_10 C3_10 H3_10 121.2 . . ?
C3_10 C4_10 C5_10 122.8(15) . . ?
C3_10 C4_10 H4_10 118.6 . . ?
C5_10 C4_10 H4_10 118.6 . . ?
C6_10 C5_10 C4_10 114.5(14) . . ?
C6_10 C5_10 H5_10 122.7 . . ?
C4_10 C5_10 H5_10 122.7 . . ?
N1_10 C6_10 C5_10 125.3(14) . . ?
N1_10 C6_10 C7_10 114.1(13) . . ?
C5_10 C6_10 C7_10 120.2(14) . . ?
N8_10 C7_10 C6_10 117.7(13) . . ?
N8_10 C7_10 H7_10 121.1 . . ?
C6_10 C7_10 H7_10 121.1 . . ?
C7_10 N8_10 N9_10 112.9(12) . . ?
C7_10 N8_10 Fe6 112.1(9) . . ?
N9_10 N8_10 Fe6 134.6(10) . . ?
N8_10 N9_10 C10_10 116.0(10) . . ?
N8_10 N9_10 C15_10 117.5(10) . . ?
C10_10 N9_10 C15_10 126.3(11) . . ?
O11_10 C10_10 N9_10 118.6(12) . . ?
O11_10 C10_10 C12_10 125.1(13) . . ?
N9_10 C10_10 C12_10 116.1(11) . . ?
C17_10 C12_10 C13_10 117.6(11) . . ?
C17_10 C12_10 C10_10 121.1(12) . . ?
C13_10 C12_10 C10_10 121.3(11) . . ?
C33_10 C13_10 C12_10 120.5(11) . . ?
C33_10 C13_10 C14_10 120.2(11) . . ?
C12_10 C13_10 C14_10 119.2(11) . . ?
C18_10 C14_10 C13_10 118.1(12) . . ?
C18_10 C14_10 C15_10 119.6(12) . . ?
C13_10 C14_10 C15_10 122.2(11) . . ?
O16_10 C15_10 N9_10 120.8(12) . . ?
O16_10 C15_10 C14_10 124.4(12) . . ?
N9_10 C15_10 C14_10 114.4(11) . . ?
C38_10 C17_10 C12_10 123.0(12) . . ?
C38_10 C17_10 H17_10 118.5 . . ?
C12_10 C17_10 H17_10 118.5 . . ?
C14_10 C18_10 C37_10 122.4(12) . . ?
C14_10 C18_10 H18_10 118.8 . . ?
C37_10 C18_10 H18_10 118.8 . . ?
C26_10 N21_10 C22_10 118.6(14) . . ?
C26_10 N21_10 Fe7 113.3(12) . . ?
C22_10 N21_10 Fe7 127.7(13) . . ?
N21_10 C22_10 C23_10 120.6(15) . . ?
N21_10 C22_10 H22_10 119.7 . . ?
C23_10 C22_10 H22_10 119.7 . . ?
C24_10 C23_10 C22_10 120.0(16) . . ?
C24_10 C23_10 H23_10 120.0 . . ?
C22_10 C23_10 H23_10 120.0 . . ?
C23_10 C24_10 C25_10 120.7(16) . . ?
C23_10 C24_10 H24_10 119.7 . . ?
C25_10 C24_10 H24_10 119.7 . . ?
C26_10 C25_10 C24_10 114.5(15) . . ?
C26_10 C25_10 H25_10 122.7 . . ?
C24_10 C25_10 H25_10 122.7 . . ?
N21_10 C26_10 C25_10 124.7(15) . . ?
N21_10 C26_10 C27_10 116.8(14) . . ?
C25_10 C26_10 C27_10 117.1(15) . . ?
N28_10 C27_10 C26_10 112.4(14) . . ?
N28_10 C27_10 H27_10 123.8 . . ?
C26_10 C27_10 H27_10 123.8 . . ?
C27_10 N28_10 N29_10 111.6(13) . . ?
C27_10 N28_10 Fe7 114.8(10) . . ?
N29_10 N28_10 Fe7 133.6(12) . . ?
C35_10 N29_10 N28_10 118.0(11) . . ?
C35_10 N29_10 C30_10 125.6(12) . . ?
N28_10 N29_10 C30_10 116.4(11) . . ?
O31_10 C30_10 C32_10 130.2(14) . . ?
O31_10 C30_10 N29_10 116.1(13) . . ?
C32_10 C30_10 N29_10 113.7(12) . . ?
C37_10 C32_10 C33_10 119.1(12) . . ?
C37_10 C32_10 C30_10 117.3(12) . . ?
C33_10 C32_10 C30_10 122.9(12) . . ?
C32_10 C33_10 C13_10 121.0(11) . . ?
C32_10 C33_10 C34_10 120.1(11) . . ?
C13_10 C33_10 C34_10 118.9(11) . . ?
C38_10 C34_10 C33_10 120.3(12) . . ?
C38_10 C34_10 C35_10 119.8(12) . . ?
C33_10 C34_10 C35_10 119.8(11) . . ?
O36_10 C35_10 N29_10 121.0(13) . . ?
O36_10 C35_10 C34_10 121.8(13) . . ?
N29_10 C35_10 C34_10 117.1(12) . . ?
C32_10 C37_10 C18_10 119.2(12) . . ?
C32_10 C37_10 H37_10 120.4 . . ?
C18_10 C37_10 H37_10 120.4 . . ?
C34_10 C38_10 C17_10 119.5(12) . . ?
C34_10 C38_10 H38_10 120.3 . . ?
C17_10 C38_10 H38_10 120.3 . . ?
C6_11 N1_11 C2_11 118.7(13) . . ?
C6_11 N1_11 Fe6 113.6(11) . . ?
C2_11 N1_11 Fe6 127.0(13) . . ?
N1_11 C2_11 C3_11 121.2(14) . . ?
N1_11 C2_11 H2_11 119.4 . . ?
C3_11 C2_11 H2_11 119.4 . . ?
C4_11 C3_11 C2_11 116.7(15) . . ?
C4_11 C3_11 H3_11 121.6 . . ?
C2_11 C3_11 H3_11 121.6 . . ?
C3_11 C4_11 C5_11 122.4(16) . . ?
C3_11 C4_11 H4_11 118.8 . . ?
C5_11 C4_11 H4_11 118.8 . . ?
C6_11 C5_11 C4_11 114.3(15) . . ?
C6_11 C5_11 H5_11 122.9 . . ?
C4_11 C5_11 H5_11 122.9 . . ?
N1_11 C6_11 C5_11 124.2(14) . . ?
N1_11 C6_11 C7_11 114.2(13) . . ?
C5_11 C6_11 C7_11 121.6(15) . . ?
N8_11 C7_11 C6_11 117.1(14) . . ?
N8_11 C7_11 H7_11 121.4 . . ?
C6_11 C7_11 H7_11 121.4 . . ?
C7_11 N8_11 N9_11 113.6(12) . . ?
C7_11 N8_11 Fe6 113.3(10) . . ?
N9_11 N8_11 Fe6 132.4(12) . . ?
N8_11 N9_11 C10_11 116.7(11) . . ?
N8_11 N9_11 C15_11 117.3(11) . . ?
C10_11 N9_11 C15_11 125.9(11) . . ?
O11_11 C10_11 N9_11 118.7(13) . . ?
O11_11 C10_11 C12_11 125.3(13) . . ?
N9_11 C10_11 C12_11 115.7(12) . . ?
C17_11 C12_11 C13_11 117.7(12) . . ?
C17_11 C12_11 C10_11 120.2(12) . . ?
C13_11 C12_11 C10_11 122.1(12) . . ?
C33_11 C13_11 C12_11 121.0(11) . . ?
C33_11 C13_11 C14_11 119.9(11) . . ?
C12_11 C13_11 C14_11 119.1(11) . . ?
C18_11 C14_11 C13_11 118.4(12) . . ?
C18_11 C14_11 C15_11 119.9(12) . . ?
C13_11 C14_11 C15_11 121.8(12) . . ?
O16_11 C15_11 N9_11 120.4(13) . . ?
O16_11 C15_11 C14_11 124.1(13) . . ?
N9_11 C15_11 C14_11 115.4(12) . . ?
C38_11 C17_11 C12_11 122.6(12) . . ?
C38_11 C17_11 H17_11 118.7 . . ?
C12_11 C17_11 H17_11 118.7 . . ?
C14_11 C18_11 C37_11 122.2(13) . . ?
C14_11 C18_11 H18_11 118.9 . . ?
C37_11 C18_11 H18_11 118.9 . . ?
C26_11 N21_11 C22_11 117.4(14) . . ?
C26_11 N21_11 Fe8 113.2(11) . . ?
C22_11 N21_11 Fe8 128.7(13) . . ?
N21_11 C22_11 C23_11 120.6(15) . . ?
N21_11 C22_11 H22_11 119.7 . . ?
C23_11 C22_11 H22_11 119.7 . . ?
C24_11 C23_11 C22_11 120.2(16) . . ?
C24_11 C23_11 H23_11 119.9 . . ?
C22_11 C23_11 H23_11 119.9 . . ?
C23_11 C24_11 C25_11 120.5(16) . . ?
C23_11 C24_11 H24_11 119.8 . . ?
C25_11 C24_11 H24_11 119.8 . . ?
C26_11 C25_11 C24_11 114.6(15) . . ?
C26_11 C25_11 H25_11 122.7 . . ?
C24_11 C25_11 H25_11 122.7 . . ?
N21_11 C26_11 C25_11 125.6(15) . . ?
N21_11 C26_11 C27_11 116.4(14) . . ?
C25_11 C26_11 C27_11 117.6(15) . . ?
N28_11 C27_11 C26_11 113.1(14) . . ?
N28_11 C27_11 H27_11 123.4 . . ?
C26_11 C27_11 H27_11 123.4 . . ?
C27_11 N28_11 N29_11 112.5(12) . . ?
C27_11 N28_11 Fe8 115.3(10) . . ?
N29_11 N28_11 Fe8 131.7(12) . . ?
C35_11 N29_11 N28_11 116.6(11) . . ?
C35_11 N29_11 C30_11 126.4(12) . . ?
N28_11 N29_11 C30_11 116.4(11) . . ?
O31_11 C30_11 C32_11 130.2(15) . . ?
O31_11 C30_11 N29_11 115.9(13) . . ?
C32_11 C30_11 N29_11 113.7(12) . . ?
C37_11 C32_11 C33_11 119.0(12) . . ?
C37_11 C32_11 C30_11 117.9(12) . . ?
C33_11 C32_11 C30_11 123.0(12) . . ?
C13_11 C33_11 C32_11 121.0(12) . . ?
C13_11 C33_11 C34_11 118.5(11) . . ?
C32_11 C33_11 C34_11 120.5(12) . . ?
C38_11 C34_11 C33_11 120.2(12) . . ?
C38_11 C34_11 C35_11 119.9(12) . . ?
C33_11 C34_11 C35_11 119.6(12) . . ?
O36_11 C35_11 N29_11 119.9(13) . . ?
O36_11 C35_11 C34_11 122.7(13) . . ?
N29_11 C35_11 C34_11 116.5(12) . . ?
C32_11 C37_11 C18_11 119.3(13) . . ?
C32_11 C37_11 H37_11 120.3 . . ?
C18_11 C37_11 H37_11 120.3 . . ?
C34_11 C38_11 C17_11 120.1(13) . . ?
C34_11 C38_11 H38_11 120.0 . . ?
C17_11 C38_11 H38_11 120.0 . . ?
C6_12 N1_12 C2_12 117.5(13) . . ?
C6_12 N1_12 Fe7 113.8(10) . . ?
C2_12 N1_12 Fe7 127.8(12) . . ?
N1_12 C2_12 C3_12 121.7(14) . . ?
N1_12 C2_12 H2_12 119.1 . . ?
C3_12 C2_12 H2_12 119.1 . . ?
C4_12 C3_12 C2_12 116.6(14) . . ?
C4_12 C3_12 H3_12 121.7 . . ?
C2_12 C3_12 H3_12 121.7 . . ?
C3_12 C4_12 C5_12 123.2(15) . . ?
C3_12 C4_12 H4_12 118.4 . . ?
C5_12 C4_12 H4_12 118.4 . . ?
C6_12 C5_12 C4_12 115.3(14) . . ?
C6_12 C5_12 H5_12 122.3 . . ?
C4_12 C5_12 H5_12 122.3 . . ?
N1_12 C6_12 C5_12 124.1(14) . . ?
N1_12 C6_12 C7_12 113.7(13) . . ?
C5_12 C6_12 C7_12 121.9(14) . . ?
N8_12 C7_12 C6_12 118.5(14) . . ?
N8_12 C7_12 H7_12 120.8 . . ?
C6_12 C7_12 H7_12 120.8 . . ?
C7_12 N8_12 N9_12 113.3(12) . . ?
C7_12 N8_12 Fe7 112.1(10) . . ?
N9_12 N8_12 Fe7 134.5(12) . . ?
N8_12 N9_12 C10_12 117.6(11) . . ?
N8_12 N9_12 C15_12 116.1(11) . . ?
C10_12 N9_12 C15_12 124.3(12) . . ?
O11_12 C10_12 N9_12 118.8(13) . . ?
O11_12 C10_12 C12_12 124.6(14) . . ?
N9_12 C10_12 C12_12 116.3(12) . . ?
C17_12 C12_12 C13_12 116.9(12) . . ?
C17_12 C12_12 C10_12 121.7(12) . . ?
C13_12 C12_12 C10_12 121.1(12) . . ?
C33_12 C13_12 C12_12 120.8(12) . . ?
C33_12 C13_12 C14_12 120.0(11) . . ?
C12_12 C13_12 C14_12 119.1(12) . . ?
C18_12 C14_12 C13_12 118.5(12) . . ?
C18_12 C14_12 C15_12 119.3(12) . . ?
C13_12 C14_12 C15_12 122.1(12) . . ?
O16_12 C15_12 N9_12 120.4(13) . . ?
O16_12 C15_12 C14_12 124.6(13) . . ?
N9_12 C15_12 C14_12 114.9(12) . . ?
C38_12 C17_12 C12_12 123.5(13) . . ?
C38_12 C17_12 H17_12 118.2 . . ?
C12_12 C17_12 H17_12 118.2 . . ?
C14_12 C18_12 C37_12 122.1(13) . . ?
C14_12 C18_12 H18_12 119.0 . . ?
C37_12 C18_12 H18_12 119.0 . . ?
C26_12 N21_12 C22_12 119.7(14) . . ?
C26_12 N21_12 Fe8 114.9(12) . . ?
C22_12 N21_12 Fe8 125.3(14) . . ?
N21_12 C22_12 C23_12 119.2(16) . . ?
N21_12 C22_12 H22_12 120.4 . . ?
C23_12 C22_12 H22_12 120.4 . . ?
C24_12 C23_12 C22_12 119.4(17) . . ?
C24_12 C23_12 H23_12 120.3 . . ?
C22_12 C23_12 H23_12 120.3 . . ?
C23_12 C24_12 C25_12 120.9(16) . . ?
C23_12 C24_12 H24_12 119.6 . . ?
C25_12 C24_12 H24_12 119.6 . . ?
C26_12 C25_12 C24_12 113.7(15) . . ?
C26_12 C25_12 H25_12 123.1 . . ?
C24_12 C25_12 H25_12 123.1 . . ?
N21_12 C26_12 C25_12 124.5(16) . . ?
N21_12 C26_12 C27_12 117.3(15) . . ?
C25_12 C26_12 C27_12 116.0(16) . . ?
N28_12 C27_12 C26_12 111.3(14) . . ?
N28_12 C27_12 H27_12 124.4 . . ?
C26_12 C27_12 H27_12 124.4 . . ?
C27_12 N28_12 N29_12 111.3(13) . . ?
C27_12 N28_12 Fe8 116.3(10) . . ?
N29_12 N28_12 Fe8 131.7(11) . . ?
C35_12 N29_12 N28_12 118.8(12) . . ?
C35_12 N29_12 C30_12 126.4(12) . . ?
N28_12 N29_12 C30_12 114.6(11) . . ?
O31_12 C30_12 C32_12 131.0(15) . . ?
O31_12 C30_12 N29_12 115.4(13) . . ?
C32_12 C30_12 N29_12 113.4(12) . . ?
C37_12 C32_12 C33_12 119.8(12) . . ?
C37_12 C32_12 C30_12 117.1(12) . . ?
C33_12 C32_12 C30_12 123.1(12) . . ?
C13_12 C33_12 C32_12 120.3(12) . . ?
C13_12 C33_12 C34_12 119.5(12) . . ?
C32_12 C33_12 C34_12 120.2(12) . . ?
C38_12 C34_12 C33_12 119.2(12) . . ?
C38_12 C34_12 C35_12 121.0(12) . . ?
C33_12 C34_12 C35_12 119.8(12) . . ?
O36_12 C35_12 N29_12 120.4(13) . . ?
O36_12 C35_12 C34_12 123.0(14) . . ?
N29_12 C35_12 C34_12 116.6(12) . . ?
C32_12 C37_12 C18_12 119.0(12) . . ?
C32_12 C37_12 H37_12 120.5 . . ?
C18_12 C37_12 H37_12 120.5 . . ?
C34_12 C38_12 C17_12 120.0(13) . . ?
C34_12 C38_12 H38_12 120.0 . . ?
C17_12 C38_12 H38_12 120.0 . . ?
F2_21 B1_21 F4_21 109.5(7) . . ?
F2_21 B1_21 F3_21 109.2(7) . . ?
F4_21 B1_21 F3_21 109.6(7) . . ?
F2_21 B1_21 F5_21 110.3(7) . . ?
F4_21 B1_21 F5_21 109.4(7) . . ?
F3_21 B1_21 F5_21 108.9(7) . . ?
F5_22 B1_22 F4_22 109.8(7) . . ?
F5_22 B1_22 F3_22 109.1(7) . . ?
F4_22 B1_22 F3_22 109.4(7) . . ?
F5_22 B1_22 F2_22 109.2(7) . . ?
F4_22 B1_22 F2_22 109.0(7) . . ?
F3_22 B1_22 F2_22 110.3(7) . . ?
F2_23 B1_23 F3_23 109.6(7) . . ?
F2_23 B1_23 F4_23 109.8(7) . . ?
F3_23 B1_23 F4_23 108.8(7) . . ?
F2_23 B1_23 F5_23 109.1(7) . . ?
F3_23 B1_23 F5_23 110.1(7) . . ?
F4_23 B1_23 F5_23 109.5(7) . . ?
F4_24 B1_24 F2_24 109.8(7) . . ?
F4_24 B1_24 F5_24 109.1(7) . . ?
F2_24 B1_24 F5_24 110.5(7) . . ?
F4_24 B1_24 F3_24 109.2(7) . . ?
F2_24 B1_24 F3_24 108.7(7) . . ?
F5_24 B1_24 F3_24 109.5(7) . . ?
F3_25 B1_25 F4_25 110.1(7) . . ?
F3_25 B1_25 F2_25 109.1(7) . . ?
F4_25 B1_25 F2_25 109.3(7) . . ?
F3_25 B1_25 F5_25 109.1(7) . . ?
F4_25 B1_25 F5_25 109.7(7) . . ?
F2_25 B1_25 F5_25 109.6(7) . . ?
F3_26 B1_26 F4_26 109.2(7) . . ?
F3_26 B1_26 F2_26 109.5(7) . . ?
F4_26 B1_26 F2_26 109.2(7) . . ?
F3_26 B1_26 F5_26 110.0(7) . . ?
F4_26 B1_26 F5_26 109.3(7) . . ?
F2_26 B1_26 F5_26 109.6(7) . . ?
F3_27 B1_27 F2_27 109.2(7) . . ?
F3_27 B1_27 F4_27 109.7(7) . . ?
F2_27 B1_27 F4_27 109.5(7) . . ?
F3_27 B1_27 F5_27 109.5(7) . . ?
F2_27 B1_27 F5_27 109.7(7) . . ?
F4_27 B1_27 F5_27 109.4(7) . . ?
F2_28 B1_28 F5_28 109.2(7) . . ?
F2_28 B1_28 F4_28 109.3(7) . . ?
F5_28 B1_28 F4_28 109.3(7) . . ?
F2_28 B1_28 F3_28 110.0(7) . . ?
F5_28 B1_28 F3_28 109.3(7) . . ?
F4_28 B1_28 F3_28 109.7(7) . . ?
F3_29 B1_29 F5_29 108.6(7) . . ?
F3_29 B1_29 F2_29 109.2(7) . . ?
F5_29 B1_29 F2_29 109.6(7) . . ?
F3_29 B1_29 F4_29 110.1(7) . . ?
F5_29 B1_29 F4_29 109.6(7) . . ?
F2_29 B1_29 F4_29 109.8(7) . . ?
F2_30 B1_30 F3_30 109.3(7) . . ?
F2_30 B1_30 F5_30 109.4(7) . . ?
F3_30 B1_30 F5_30 109.8(7) . . ?
F2_30 B1_30 F4_30 109.8(7) . . ?
F3_30 B1_30 F4_30 109.5(7) . . ?
F5_30 B1_30 F4_30 109.0(7) . . ?
F4_31 B1_31 F2_31 109.4(7) . . ?
F4_31 B1_31 F3_31 110.4(7) . . ?
F2_31 B1_31 F3_31 109.3(7) . . ?
F4_31 B1_31 F5_31 109.4(7) . . ?
F2_31 B1_31 F5_31 109.2(7) . . ?
F3_31 B1_31 F5_31 109.1(7) . . ?
F5_32 B1_32 F2_32 109.5(7) . . ?
F5_32 B1_32 F4_32 109.1(7) . . ?
F2_32 B1_32 F4_32 109.6(7) . . ?
F5_32 B1_32 F3_32 109.5(7) . . ?
F2_32 B1_32 F3_32 109.6(7) . . ?
F4_32 B1_32 F3_32 109.5(7) . . ?
F2_33 B1_33 F5_33 109.5(7) . . ?
F2_33 B1_33 F3_33 109.6(7) . . ?
F5_33 B1_33 F3_33 109.5(7) . . ?
F2_33 B1_33 F4_33 109.6(7) . . ?
F5_33 B1_33 F4_33 109.6(7) . . ?
F3_33 B1_33 F4_33 109.1(7) . . ?
F4_34 B1_34 F5_34 109.3(7) . . ?
F4_34 B1_34 F2_34 109.6(7) . . ?
F5_34 B1_34 F2_34 109.6(7) . . ?
F4_34 B1_34 F3_34 109.3(7) . . ?
F5_34 B1_34 F3_34 109.7(7) . . ?
F2_34 B1_34 F3_34 109.3(7) . . ?
F5_35 B1_35 F4_35 109.4(7) . . ?
F5_35 B1_35 F3_35 109.6(7) . . ?
F4_35 B1_35 F3_35 109.6(7) . . ?
F5_35 B1_35 F2_35 109.4(7) . . ?
F4_35 B1_35 F2_35 109.3(7) . . ?
F3_35 B1_35 F2_35 109.5(7) . . ?
F5_36 B1_36 F4_36 109.5(7) . . ?
F5_36 B1_36 F3_36 109.4(7) . . ?
F4_36 B1_36 F3_36 109.5(7) . . ?
F5_36 B1_36 F2_36 109.4(7) . . ?
F4_36 B1_36 F2_36 109.5(7) . . ?
F3_36 B1_36 F2_36 109.5(7) . . ?
F4_37 B1_37 F3_37 109.6(7) . . ?
F4_37 B1_37 F5_37 109.7(7) . . ?
F3_37 B1_37 F5_37 109.3(7) . . ?
F4_37 B1_37 F2_37 109.2(7) . . ?
F3_37 B1_37 F2_37 109.7(7) . . ?
F5_37 B1_37 F2_37 109.3(7) . . ?
F2_38 B1_38 F3_38 109.5(7) . . ?
F2_38 B1_38 F5_38 109.2(7) . . ?
F3_38 B1_38 F5_38 109.5(7) . . ?
F2_38 B1_38 F4_38 109.5(7) . . ?
F3_38 B1_38 F4_38 109.8(7) . . ?
F5_38 B1_38 F4_38 109.5(7) . . ?
F5_39 B1_39 F3_39 109.6(7) . . ?
F5_39 B1_39 F4_39 109.4(7) . . ?
F3_39 B1_39 F4_39 109.5(7) . . ?
F5_39 B1_39 F2_39 109.4(7) . . ?
F3_39 B1_39 F2_39 109.7(7) . . ?
F4_39 B1_39 F2_39 109.2(7) . . ?
F5_40 B1_40 F4_40 109.9(7) . . ?
F5_40 B1_40 F3_40 109.1(6) . . ?
F4_40 B1_40 F3_40 109.5(7) . . ?
F5_40 B1_40 F2_40 109.4(7) . . ?
F4_40 B1_40 F2_40 108.9(6) . . ?
F3_40 B1_40 F2_40 110.0(6) . . ?
N1_42 C2_42 C3_42 176(3) . . ?
C2_42 C3_42 H3A_42 109.5 . . ?
C2_42 C3_42 H3B_42 109.5 . . ?
H3A_42 C3_42 H3B_42 109.5 . . ?
C2_42 C3_42 H3C_42 109.5 . . ?
H3A_42 C3_42 H3C_42 109.5 . . ?
H3B_42 C3_42 H3C_42 109.5 . . ?
N1_43 C2_43 C3_43 178(3) . . ?
C2_43 C3_43 H3A_43 109.5 . . ?
C2_43 C3_43 H3B_43 109.5 . . ?
H3A_43 C3_43 H3B_43 109.5 . . ?
C2_43 C3_43 H3C_43 109.5 . . ?
H3A_43 C3_43 H3C_43 109.5 . . ?
H3B_43 C3_43 H3C_43 109.5 . . ?
C5_51 O1_51 C2_51 105(2) . . ?
O1_51 C2_51 C3_51 105(2) . . ?
O1_51 C2_51 H2A_51 110.8 . . ?
C3_51 C2_51 H2A_51 110.8 . . ?
O1_51 C2_51 H2B_51 110.8 . . ?
C3_51 C2_51 H2B_51 110.8 . . ?
H2A_51 C2_51 H2B_51 108.9 . . ?
C4_51 C3_51 C2_51 100(2) . . ?
C4_51 C3_51 H3A_51 111.8 . . ?
C2_51 C3_51 H3A_51 111.8 . . ?
C4_51 C3_51 H3B_51 111.8 . . ?
C2_51 C3_51 H3B_51 111.8 . . ?
H3A_51 C3_51 H3B_51 109.6 . . ?
C3_51 C4_51 C5_51 105(2) . . ?
C3_51 C4_51 H4A_51 110.7 . . ?
C5_51 C4_51 H4A_51 110.7 . . ?
C3_51 C4_51 H4B_51 110.7 . . ?
C5_51 C4_51 H4B_51 110.7 . . ?
H4A_51 C4_51 H4B_51 108.8 . . ?
O1_51 C5_51 C4_51 108(2) . . ?
O1_51 C5_51 H5A_51 110.2 . . ?
C4_51 C5_51 H5A_51 110.2 . . ?
O1_51 C5_51 H5B_51 110.2 . . ?
C4_51 C5_51 H5B_51 110.2 . . ?
H5A_51 C5_51 H5B_51 108.5 . . ?
C2_52 O1_52 C5_52 105(2) . . ?
O1_52 C2_52 C3_52 108(2) . . ?
O1_52 C2_52 H2A_52 110.2 . . ?
C3_52 C2_52 H2A_52 110.2 . . ?
O1_52 C2_52 H2B_52 110.2 . . ?
C3_52 C2_52 H2B_52 110.2 . . ?
H2A_52 C2_52 H2B_52 108.5 . . ?
C2_52 C3_52 C4_52 108(2) . . ?
C2_52 C3_52 H3A_52 110.2 . . ?
C4_52 C3_52 H3A_52 110.2 . . ?
C2_52 C3_52 H3B_52 110.2 . . ?
C4_52 C3_52 H3B_52 110.2 . . ?
H3A_52 C3_52 H3B_52 108.5 . . ?
C5_52 C4_52 C3_52 104(2) . . ?
C5_52 C4_52 H4A_52 110.9 . . ?
C3_52 C4_52 H4A_52 110.9 . . ?
C5_52 C4_52 H4B_52 110.9 . . ?
C3_52 C4_52 H4B_52 110.9 . . ?
H4A_52 C4_52 H4B_52 108.9 . . ?
C4_52 C5_52 O1_52 108(2) . . ?
C4_52 C5_52 H5A_52 110.2 . . ?
O1_52 C5_52 H5A_52 110.2 . . ?
C4_52 C5_52 H5B_52 110.2 . . ?
O1_52 C5_52 H5B_52 110.2 . . ?
H5A_52 C5_52 H5B_52 108.5 . . ?
C5_53 O1_53 C2_53 108(2) . . ?
O1_53 C2_53 C3_53 110(2) . . ?
O1_53 C2_53 H2A_53 109.7 . . ?
C3_53 C2_53 H2A_53 109.7 . . ?
O1_53 C2_53 H2B_53 109.7 . . ?
C3_53 C2_53 H2B_53 109.7 . . ?
H2A_53 C2_53 H2B_53 108.2 . . ?
C2_53 C3_53 C4_53 102(3) . . ?
C2_53 C3_53 H3A_53 111.4 . . ?
C4_53 C3_53 H3A_53 111.4 . . ?
C2_53 C3_53 H3B_53 111.4 . . ?
C4_53 C3_53 H3B_53 111.4 . . ?
H3A_53 C3_53 H3B_53 109.2 . . ?
C5_53 C4_53 C3_53 112(2) . . ?
C5_53 C4_53 H4A_53 109.2 . . ?
C3_53 C4_53 H4A_53 109.2 . . ?
C5_53 C4_53 H4B_53 109.2 . . ?
C3_53 C4_53 H4B_53 109.2 . . ?
H4A_53 C4_53 H4B_53 107.9 . . ?
O1_53 C5_53 C4_53 105(2) . . ?
O1_53 C5_53 H5A_53 110.8 . . ?
C4_53 C5_53 H5A_53 110.8 . . ?
O1_53 C5_53 H5B_53 110.8 . . ?
C4_53 C5_53 H5B_53 110.8 . . ?
H5A_53 C5_53 H5B_53 108.9 . . ?
C2_54 O1_54 C5_54 106(2) . . ?
O1_54 C2_54 C3_54 105(2) . . ?
O1_54 C2_54 H2A_54 110.7 . . ?
C3_54 C2_54 H2A_54 110.7 . . ?
O1_54 C2_54 H2B_54 110.7 . . ?
C3_54 C2_54 H2B_54 110.7 . . ?
H2A_54 C2_54 H2B_54 108.8 . . ?
C4_54 C3_54 C2_54 106(3) . . ?
C4_54 C3_54 H3A_54 110.6 . . ?
C2_54 C3_54 H3A_54 110.6 . . ?
C4_54 C3_54 H3B_54 110.6 . . ?
C2_54 C3_54 H3B_54 110.6 . . ?
H3A_54 C3_54 H3B_54 108.8 . . ?
C3_54 C4_54 C5_54 100(2) . . ?
C3_54 C4_54 H4A_54 111.8 . . ?
C5_54 C4_54 H4A_54 111.8 . . ?
C3_54 C4_54 H4B_54 111.8 . . ?
C5_54 C4_54 H4B_54 111.8 . . ?
H4A_54 C4_54 H4B_54 109.5 . . ?
O1_54 C5_54 C4_54 110(2) . . ?
O1_54 C5_54 H5A_54 109.7 . . ?
C4_54 C5_54 H5A_54 109.7 . . ?
O1_54 C5_54 H5B_54 109.7 . . ?
C4_54 C5_54 H5B_54 109.7 . . ?
H5A_54 C5_54 H5B_54 108.2 . . ?
C5_55 O1_55 C2_55 103(3) . . ?
O1_55 C2_55 C3_55 106(2) . . ?
O1_55 C2_55 H2A_55 110.5 . . ?
C3_55 C2_55 H2A_55 110.5 . . ?
O1_55 C2_55 H2B_55 110.5 . . ?
C3_55 C2_55 H2B_55 110.5 . . ?
H2A_55 C2_55 H2B_55 108.7 . . ?
C2_55 C3_55 C4_55 92(4) . . ?
C2_55 C3_55 H3A_55 113.4 . . ?
C4_55 C3_55 H3A_55 113.4 . . ?
C2_55 C3_55 H3B_55 113.4 . . ?
C4_55 C3_55 H3B_55 113.4 . . ?
H3A_55 C3_55 H3B_55 110.7 . . ?
C5_55 C4_55 C3_55 100(4) . . ?
C5_55 C4_55 H4A_55 111.7 . . ?
C3_55 C4_55 H4A_55 111.7 . . ?
C5_55 C4_55 H4B_55 111.7 . . ?
C3_55 C4_55 H4B_55 111.7 . . ?
H4A_55 C4_55 H4B_55 109.5 . . ?
O1_55 C5_55 C4_55 104(2) . . ?
O1_55 C5_55 H5A_55 111.0 . . ?
C4_55 C5_55 H5A_55 111.0 . . ?
O1_55 C5_55 H5B_55 111.0 . . ?
C4_55 C5_55 H5B_55 111.0 . . ?
H5A_55 C5_55 H5B_55 109.0 . . ?
C5_56 O1_56 C2_56 110(2) . . ?
C3_56 C2_56 O1_56 110(2) . . ?
C3_56 C2_56 H2A_56 109.7 . . ?
O1_56 C2_56 H2A_56 109.7 . . ?
C3_56 C2_56 H2B_56 109.7 . . ?
O1_56 C2_56 H2B_56 109.7 . . ?
H2A_56 C2_56 H2B_56 108.2 . . ?
C2_56 C3_56 C4_56 104(2) . . ?
C2_56 C3_56 H3A_56 111.0 . . ?
C4_56 C3_56 H3A_56 111.0 . . ?
C2_56 C3_56 H3B_56 111.0 . . ?
C4_56 C3_56 H3B_56 111.0 . . ?
H3A_56 C3_56 H3B_56 109.0 . . ?
C5_56 C4_56 C3_56 111(2) . . ?
C5_56 C4_56 H4A_56 109.3 . . ?
C3_56 C4_56 H4A_56 109.3 . . ?
C5_56 C4_56 H4B_56 109.3 . . ?
C3_56 C4_56 H4B_56 109.3 . . ?
H4A_56 C4_56 H4B_56 108.0 . . ?
O1_56 C5_56 C4_56 103(2) . . ?
O1_56 C5_56 H5A_56 111.2 . . ?
C4_56 C5_56 H5A_56 111.2 . . ?
O1_56 C5_56 H5B_56 111.2 . . ?
C4_56 C5_56 H5B_56 111.2 . . ?
H5A_56 C5_56 H5B_56 109.1 . . ?
C5_57 O1_57 C2_57 111(2) . . ?
O1_57 C2_57 C3_57 108(2) . . ?
O1_57 C2_57 H2A_57 110.2 . . ?
C3_57 C2_57 H2A_57 110.2 . . ?
O1_57 C2_57 H2B_57 110.2 . . ?
C3_57 C2_57 H2B_57 110.2 . . ?
H2A_57 C2_57 H2B_57 108.5 . . ?
C2_57 C3_57 C4_57 103(2) . . ?
C2_57 C3_57 H3A_57 111.2 . . ?
C4_57 C3_57 H3A_57 111.2 . . ?
C2_57 C3_57 H3B_57 111.2 . . ?
C4_57 C3_57 H3B_57 111.2 . . ?
H3A_57 C3_57 H3B_57 109.1 . . ?
C5_57 C4_57 C3_57 112(2) . . ?
C5_57 C4_57 H4A_57 109.2 . . ?
C3_57 C4_57 H4A_57 109.2 . . ?
C5_57 C4_57 H4B_57 109.2 . . ?
C3_57 C4_57 H4B_57 109.2 . . ?
H4A_57 C4_57 H4B_57 107.9 . . ?
O1_57 C5_57 C4_57 101(2) . . ?
O1_57 C5_57 H5A_57 111.6 . . ?
C4_57 C5_57 H5A_57 111.6 . . ?
O1_57 C5_57 H5B_57 111.6 . . ?
C4_57 C5_57 H5B_57 111.6 . . ?
H5A_57 C5_57 H5B_57 109.4 . . ?
C2_58 O1_58 C5_58 102(3) . . ?
O1_58 C2_58 C3_58 106(2) . . ?
O1_58 C2_58 H2A_58 110.5 . . ?
C3_58 C2_58 H2A_58 110.5 . . ?
O1_58 C2_58 H2B_58 110.5 . . ?
C3_58 C2_58 H2B_58 110.5 . . ?
H2A_58 C2_58 H2B_58 108.7 . . ?
C4_58 C3_58 C2_58 111(3) . . ?
C4_58 C3_58 H3A_58 109.4 . . ?
C2_58 C3_58 H3A_58 109.4 . . ?
C4_58 C3_58 H3B_58 109.4 . . ?
C2_58 C3_58 H3B_58 109.4 . . ?
H3A_58 C3_58 H3B_58 108.0 . . ?
C5_58 C4_58 C3_58 100(3) . . ?
C5_58 C4_58 H4A_58 111.7 . . ?
C3_58 C4_58 H4A_58 111.7 . . ?
C5_58 C4_58 H4B_58 111.7 . . ?
C3_58 C4_58 H4B_58 111.7 . . ?
H4A_58 C4_58 H4B_58 109.5 . . ?
C4_58 C5_58 O1_58 111(3) . . ?
C4_58 C5_58 H5A_58 109.5 . . ?
O1_58 C5_58 H5A_58 109.5 . . ?
C4_58 C5_58 H5B_58 109.5 . . ?
O1_58 C5_58 H5B_58 109.5 . . ?
H5A_58 C5_58 H5B_58 108.1 . . ?
C2_59 O1_59 C5_59 89(2) . . ?
O1_59 C2_59 C3_59 122(3) . . ?
O1_59 C2_59 C5_59 47.6(15) . . ?
C3_59 C2_59 C5_59 89(2) . . ?
O1_59 C2_59 C4_59 87(2) . . ?
C3_59 C2_59 C4_59 46.1(15) . . ?
C5_59 C2_59 C4_59 43.6(11) . . ?
O1_59 C2_59 H2A_59 106.9 . . ?
C3_59 C2_59 H2A_59 106.9 . . ?
C5_59 C2_59 H2A_59 154.3 . . ?
C4_59 C2_59 H2A_59 151.6 . . ?
O1_59 C2_59 H2B_59 106.9 . . ?
C3_59 C2_59 H2B_59 106.9 . . ?
C5_59 C2_59 H2B_59 87.3 . . ?
C4_59 C2_59 H2B_59 92.3 . . ?
H2A_59 C2_59 H2B_59 106.7 . . ?
C2_59 C3_59 C4_59 89(3) . . ?
C2_59 C3_59 H3A_59 113.8 . . ?
C4_59 C3_59 H3A_59 113.8 . . ?
C2_59 C3_59 H3B_59 113.8 . . ?
C4_59 C3_59 H3B_59 113.8 . . ?
H3A_59 C3_59 H3B_59 111.0 . . ?
C3_59 C4_59 C5_59 111(2) . . ?
C3_59 C4_59 C2_59 44.9(14) . . ?
C5_59 C4_59 C2_59 67.6(18) . . ?
C3_59 C4_59 H4A_59 109.4 . . ?
C5_59 C4_59 H4A_59 109.4 . . ?
C2_59 C4_59 H4A_59 135.5 . . ?
C3_59 C4_59 H4B_59 109.4 . . ?
C5_59 C4_59 H4B_59 109.4 . . ?
C2_59 C4_59 H4B_59 114.8 . . ?
H4A_59 C4_59 H4B_59 108.0 . . ?
O1_59 C5_59 C4_59 106(2) . . ?
O1_59 C5_59 C2_59 43.5(13) . . ?
C4_59 C5_59 C2_59 68.8(19) . . ?
O1_59 C5_59 H5A_59 110.5 . . ?
C4_59 C5_59 H5A_59 110.5 . . ?
C2_59 C5_59 H5A_59 103.8 . . ?
O1_59 C5_59 H5B_59 110.5 . . ?
C4_59 C5_59 H5B_59 110.5 . . ?
C2_59 C5_59 H5B_59 144.9 . . ?
H5A_59 C5_59 H5B_59 108.7 . . ?

loop_
_geom_bond_atom_site_label_1
_geom_bond_atom_site_label_2
_geom_bond_distance
_geom_bond_site_symmetry_2
_geom_bond_publ_flag
Fe1 N8_3 1.949(15) . ?
Fe1 N28_1 1.983(12) . ?
Fe1 N21_1 1.981(12) . ?
Fe1 N1_2 1.990(15) . ?
Fe1 N1_3 2.022(15) . ?
Fe1 N8_2 2.033(16) . ?
Fe2 N8_6 1.948(14) . ?
Fe2 N21_2 1.968(16) . ?
Fe2 N21_4 1.981(16) . ?
Fe2 N1_6 1.994(14) . ?
Fe2 N28_2 2.022(13) . ?
Fe2 N28_4 2.021(15) . ?
Fe3 N1_1 1.973(12) . ?
Fe3 N1_5 1.978(15) . ?
Fe3 N8_1 1.991(12) . ?
Fe3 N8_5 2.009(16) . ?
Fe3 N1_4 2.018(14) . ?
Fe3 N8_4 2.036(15) . ?
Fe4 N21_3 1.959(16) . ?
Fe4 N21_6 1.966(17) . ?
Fe4 N28_6 1.979(16) . ?
Fe4 N21_5 1.984(15) . ?
Fe4 N28_3 2.003(16) . ?
Fe4 N28_5 2.004(15) . ?
N1_1 C6_1 1.354(13) . ?
N1_1 C2_1 1.362(13) . ?
C2_1 C3_1 1.426(14) . ?
C2_1 H2_1 0.9500 . ?
C3_1 C4_1 1.370(14) . ?
C3_1 H3_1 0.9500 . ?
C4_1 C5_1 1.407(14) . ?
C4_1 H4_1 0.9500 . ?
C5_1 C6_1 1.391(14) . ?
C5_1 H5_1 0.9500 . ?
C6_1 C7_1 1.454(14) . ?
C7_1 N8_1 1.313(12) . ?
C7_1 H7_1 0.9500 . ?
N8_1 N9_1 1.412(11) . ?
N9_1 C10_1 1.416(12) . ?
N9_1 C15_1 1.423(12) . ?
C10_1 O11_1 1.222(11) . ?
C10_1 C12_1 1.454(13) . ?
C12_1 C17_1 1.389(13) . ?
C12_1 C13_1 1.416(13) . ?
C13_1 C33_1 1.416(13) . ?
C13_1 C14_1 1.428(13) . ?
C14_1 C18_1 1.370(12) . ?
C14_1 C15_1 1.463(13) . ?
C15_1 O16_1 1.210(11) . ?
C17_1 C38_1 1.389(13) . ?
C17_1 H17_1 0.9500 . ?
C18_1 C37_1 1.440(13) . ?
C18_1 H18_1 0.9500 . ?
N21_1 C26_1 1.345(14) . ?
N21_1 C22_1 1.369(14) . ?
C22_1 C23_1 1.388(15) . ?
C22_1 H22_1 0.9500 . ?
C23_1 C24_1 1.370(15) . ?
C23_1 H23_1 0.9500 . ?
C24_1 C25_1 1.435(15) . ?
C24_1 H24_1 0.9500 . ?
C25_1 C26_1 1.387(15) . ?
C25_1 H25_1 0.9500 . ?
C26_1 C27_1 1.468(14) . ?
C27_1 N28_1 1.339(13) . ?
C27_1 H27_1 0.9500 . ?
N28_1 N29_1 1.435(11) . ?
N29_1 C35_1 1.385(12) . ?
N29_1 C30_1 1.469(13) . ?
C30_1 O31_1 1.199(12) . ?
C30_1 C32_1 1.443(14) . ?
C32_1 C37_1 1.395(13) . ?
C32_1 C33_1 1.409(13) . ?
C33_1 C34_1 1.432(13) . ?
C34_1 C38_1 1.385(13) . ?
C34_1 C35_1 1.470(13) . ?
C35_1 O36_1 1.249(12) . ?
C37_1 H37_1 0.9500 . ?
C38_1 H38_1 0.9500 . ?
N1_2 C6_2 1.35(2) . ?
N1_2 C2_2 1.36(2) . ?
C2_2 C3_2 1.41(2) . ?
C2_2 H2_2 0.9500 . ?
C3_2 C4_2 1.35(3) . ?
C3_2 H3_2 0.9500 . ?
C4_2 C5_2 1.36(2) . ?
C4_2 H4_2 0.9500 . ?
C5_2 C6_2 1.41(2) . ?
C5_2 H5_2 0.9500 . ?
C6_2 C7_2 1.45(2) . ?
C7_2 N8_2 1.30(2) . ?
C7_2 H7_2 0.9500 . ?
N8_2 N9_2 1.483(18) . ?
N9_2 C15_2 1.41(2) . ?
N9_2 C10_2 1.42(2) . ?
C10_2 O11_2 1.199(19) . ?
C10_2 C12_2 1.49(2) . ?
C12_2 C13_2 1.41(2) . ?
C12_2 C17_2 1.43(2) . ?
C13_2 C33_2 1.35(2) . ?
C13_2 C14_2 1.43(2) . ?
C14_2 C18_2 1.37(2) . ?
C14_2 C15_2 1.42(2) . ?
C15_2 O16_2 1.241(19) . ?
C17_2 C38_2 1.41(2) . ?
C17_2 H17_2 0.9500 . ?
C18_2 C37_2 1.43(2) . ?
C18_2 H18_2 0.9500 . ?
N21_2 C22_2 1.35(2) . ?
N21_2 C26_2 1.39(2) . ?
C22_2 C23_2 1.40(3) . ?
C22_2 H22_2 0.9500 . ?
C23_2 C24_2 1.39(3) . ?
C23_2 H23_2 0.9500 . ?
C24_2 C25_2 1.42(3) . ?
C24_2 H24_2 0.9500 . ?
C25_2 C26_2 1.38(2) . ?
C25_2 H25_2 0.9500 . ?
C26_2 C27_2 1.44(2) . ?
C27_2 N28_2 1.32(2) . ?
C27_2 H27_2 0.9500 . ?
N28_2 N29_2 1.415(18) . ?
N29_2 C35_2 1.36(2) . ?
N29_2 C30_2 1.49(2) . ?
C30_2 O31_2 1.207(19) . ?
C30_2 C32_2 1.46(2) . ?
C32_2 C33_2 1.40(2) . ?
C32_2 C37_2 1.40(2) . ?
C33_2 C34_2 1.45(2) . ?
C34_2 C38_2 1.39(2) . ?
C34_2 C35_2 1.46(2) . ?
C35_2 O36_2 1.255(19) . ?
C37_2 H37_2 0.9500 . ?
C38_2 H38_2 0.9500 . ?
N1_3 C2_3 1.34(2) . ?
N1_3 C6_3 1.39(2) . ?
C2_3 C3_3 1.35(2) . ?
C2_3 H2_3 0.9500 . ?
C3_3 C4_3 1.38(2) . ?
C3_3 H3_3 0.9500 . ?
C4_3 C5_3 1.41(2) . ?
C4_3 H4_3 0.9500 . ?
C5_3 C6_3 1.39(2) . ?
C5_3 H5_3 0.9500 . ?
C6_3 C7_3 1.43(2) . ?
C7_3 N8_3 1.32(2) . ?
C7_3 H7_3 0.9500 . ?
N8_3 N9_3 1.469(18) . ?
N9_3 C15_3 1.41(2) . ?
N9_3 C10_3 1.45(2) . ?
C10_3 O11_3 1.22(2) . ?
C10_3 C12_3 1.48(2) . ?
C12_3 C17_3 1.39(2) . ?
C12_3 C13_3 1.41(2) . ?
C13_3 C33_3 1.38(2) . ?
C13_3 C14_3 1.44(2) . ?
C14_3 C15_3 1.46(2) . ?
C14_3 C18_3 1.47(3) . ?
C15_3 O16_3 1.238(19) . ?
C17_3 C38_3 1.44(2) . ?
C17_3 H17_3 0.9500 . ?
C18_3 C37_3 1.34(2) . ?
C18_3 H18_3 0.9500 . ?
N21_3 C22_3 1.30(2) . ?
N21_3 C26_3 1.42(2) . ?
C22_3 C23_3 1.47(3) . ?
C22_3 H22_3 0.9500 . ?
C23_3 C24_3 1.38(3) . ?
C23_3 H23_3 0.9500 . ?
C24_3 C25_3 1.42(3) . ?
C24_3 H24_3 0.9500 . ?
C25_3 C26_3 1.35(3) . ?
C25_3 H25_3 0.9500 . ?
C26_3 C27_3 1.41(2) . ?
C27_3 N28_3 1.28(2) . ?
C27_3 H27_3 0.9500 . ?
N28_3 N29_3 1.464(19) . ?
N29_3 C35_3 1.37(2) . ?
N29_3 C30_3 1.37(2) . ?
C30_3 O31_3 1.29(2) . ?
C30_3 C32_3 1.49(3) . ?
C32_3 C37_3 1.38(2) . ?
C32_3 C33_3 1.44(3) . ?
C33_3 C34_3 1.39(2) . ?
C34_3 C38_3 1.36(2) . ?
C34_3 C35_3 1.49(2) . ?
C35_3 O36_3 1.195(19) . ?
C37_3 H37_3 0.9500 . ?
C38_3 H38_3 0.9500 . ?
N1_4 C2_4 1.36(2) . ?
N1_4 C6_4 1.37(2) . ?
C2_4 C3_4 1.42(2) . ?
C2_4 H2_4 0.9500 . ?
C3_4 C4_4 1.38(2) . ?
C3_4 H3_4 0.9500 . ?
C4_4 C5_4 1.39(2) . ?
C4_4 H4_4 0.9500 . ?
C5_4 C6_4 1.36(2) . ?
C5_4 H5_4 0.9500 . ?
C6_4 C7_4 1.45(2) . ?
C7_4 N8_4 1.31(2) . ?
C7_4 H7_4 0.9500 . ?
N8_4 N9_4 1.443(18) . ?
N9_4 C10_4 1.37(2) . ?
N9_4 C15_4 1.46(2) . ?
C10_4 O11_4 1.267(18) . ?
C10_4 C12_4 1.49(2) . ?
C12_4 C17_4 1.32(2) . ?
C12_4 C13_4 1.44(2) . ?
C13_4 C14_4 1.37(2) . ?
C13_4 C33_4 1.41(2) . ?
C14_4 C18_4 1.42(2) . ?
C14_4 C15_4 1.45(2) . ?
C15_4 O16_4 1.212(19) . ?
C17_4 C38_4 1.39(2) . ?
C17_4 H17_4 0.9500 . ?
C18_4 C37_4 1.40(2) . ?
C18_4 H18_4 0.9500 . ?
N21_4 C22_4 1.35(2) . ?
N21_4 C26_4 1.38(2) . ?
C22_4 C23_4 1.44(2) . ?
C22_4 H22_4 0.9500 . ?
C23_4 C24_4 1.38(2) . ?
C23_4 H23_4 0.9500 . ?
C24_4 C25_4 1.40(2) . ?
C24_4 H24_4 0.9500 . ?
C25_4 C26_4 1.36(2) . ?
C25_4 H25_4 0.9500 . ?
C26_4 C27_4 1.49(2) . ?
C27_4 N28_4 1.24(2) . ?
C27_4 H27_4 0.9500 . ?
N28_4 N29_4 1.420(18) . ?
N29_4 C30_4 1.36(2) . ?
N29_4 C35_4 1.48(2) . ?
C30_4 O31_4 1.253(18) . ?
C30_4 C32_4 1.46(2) . ?
C32_4 C37_4 1.35(2) . ?
C32_4 C33_4 1.48(2) . ?
C33_4 C34_4 1.38(2) . ?
C34_4 C35_4 1.43(2) . ?
C34_4 C38_4 1.44(2) . ?
C35_4 O36_4 1.248(19) . ?
C37_4 H37_4 0.9500 . ?
C38_4 H38_4 0.9500 . ?
N1_5 C6_5 1.36(2) . ?
N1_5 C2_5 1.41(2) . ?
C2_5 C3_5 1.38(2) . ?
C2_5 H2_5 0.9500 . ?
C3_5 C4_5 1.36(2) . ?
C3_5 H3_5 0.9500 . ?
C4_5 C5_5 1.39(3) . ?
C4_5 H4_5 0.9500 . ?
C5_5 C6_5 1.42(2) . ?
C5_5 H5_5 0.9500 . ?
C6_5 C7_5 1.43(2) . ?
C7_5 N8_5 1.30(2) . ?
C7_5 H7_5 0.9500 . ?
N8_5 N9_5 1.424(19) . ?
N9_5 C15_5 1.40(2) . ?
N9_5 C10_5 1.43(2) . ?
C10_5 O11_5 1.20(2) . ?
C10_5 C12_5 1.52(3) . ?
C12_5 C17_5 1.40(2) . ?
C12_5 C13_5 1.42(2) . ?
C13_5 C14_5 1.42(2) . ?
C13_5 C33_5 1.46(2) . ?
C14_5 C18_5 1.38(2) . ?
C14_5 C15_5 1.49(3) . ?
C15_5 O16_5 1.21(2) . ?
C17_5 C38_5 1.44(2) . ?
C17_5 H17_5 0.9500 . ?
C18_5 C37_5 1.40(2) . ?
C18_5 H18_5 0.9500 . ?
N21_5 C26_5 1.36(2) . ?
N21_5 C22_5 1.39(2) . ?
C22_5 C23_5 1.37(2) . ?
C22_5 H22_5 0.9500 . ?
C23_5 C24_5 1.42(2) . ?
C23_5 H23_5 0.9500 . ?
C24_5 C25_5 1.39(2) . ?
C24_5 H24_5 0.9500 . ?
C25_5 C26_5 1.37(2) . ?
C25_5 H25_5 0.9500 . ?
C26_5 C27_5 1.46(2) . ?
C27_5 N28_5 1.28(2) . ?
C27_5 H27_5 0.9500 . ?
N28_5 N29_5 1.471(19) . ?
N29_5 C35_5 1.38(2) . ?
N29_5 C30_5 1.44(2) . ?
C30_5 O31_5 1.20(2) . ?
C30_5 C32_5 1.54(2) . ?
C32_5 C37_5 1.39(2) . ?
C32_5 C33_5 1.39(2) . ?
C33_5 C34_5 1.44(2) . ?
C34_5 C38_5 1.38(2) . ?
C34_5 C35_5 1.53(3) . ?
C35_5 O36_5 1.18(2) . ?
C37_5 H37_5 0.9500 . ?
C38_5 H38_5 0.9500 . ?
N1_6 C2_6 1.35(2) . ?
N1_6 C6_6 1.36(2) . ?
C2_6 C3_6 1.39(2) . ?
C2_6 H2_6 0.9500 . ?
C3_6 C4_6 1.40(2) . ?
C3_6 H3_6 0.9500 . ?
C4_6 C5_6 1.41(2) . ?
C4_6 H4_6 0.9500 . ?
C5_6 C6_6 1.38(2) . ?
C5_6 H5_6 0.9500 . ?
C6_6 C7_6 1.44(2) . ?
C7_6 N8_6 1.333(19) . ?
C7_6 H7_6 0.9500 . ?
N8_6 N9_6 1.447(18) . ?
N9_6 C10_6 1.35(2) . ?
N9_6 C15_6 1.46(2) . ?
C10_6 O11_6 1.25(2) . ?
C10_6 C12_6 1.48(2) . ?
C12_6 C17_6 1.36(2) . ?
C12_6 C13_6 1.39(2) . ?
C13_6 C14_6 1.40(2) . ?
C13_6 C33_6 1.42(2) . ?
C14_6 C18_6 1.41(2) . ?
C14_6 C15_6 1.49(3) . ?
C15_6 O16_6 1.20(2) . ?
C17_6 C38_6 1.40(2) . ?
C17_6 H17_6 0.9500 . ?
C18_6 C37_6 1.42(2) . ?
C18_6 H18_6 0.9500 . ?
N21_6 C26_6 1.36(2) . ?
N21_6 C22_6 1.39(2) . ?
C22_6 C23_6 1.44(3) . ?
C22_6 H22_6 0.9500 . ?
C23_6 C24_6 1.40(3) . ?
C23_6 H23_6 0.9500 . ?
C24_6 C25_6 1.40(3) . ?
C24_6 H24_6 0.9500 . ?
C25_6 C26_6 1.44(3) . ?
C25_6 H25_6 0.9500 . ?
C26_6 C27_6 1.46(3) . ?
C27_6 N28_6 1.31(2) . ?
C27_6 H27_6 0.9500 . ?
N28_6 N29_6 1.453(19) . ?
N29_6 C30_6 1.37(2) . ?
N29_6 C35_6 1.39(2) . ?
C30_6 O31_6 1.23(2) . ?
C30_6 C32_6 1.52(3) . ?
C32_6 C37_6 1.37(2) . ?
C32_6 C33_6 1.48(2) . ?
C33_6 C34_6 1.40(2) . ?
C34_6 C38_6 1.45(2) . ?
C34_6 C35_6 1.48(3) . ?
C35_6 O36_6 1.19(2) . ?
C37_6 H37_6 0.9500 . ?
C38_6 H38_6 0.9500 . ?
Fe5 N1_8 1.992(17) . ?
Fe5 N1_7 1.996(15) . ?
Fe5 N8_9 2.013(13) . ?
Fe5 N1_9 2.013(13) . ?
Fe5 N8_8 2.017(17) . ?
Fe5 N8_7 2.027(15) . ?
Fe6 N21_7 1.964(17) . ?
Fe6 N1_10 1.983(14) . ?
Fe6 N8_11 1.991(14) . ?
Fe6 N1_11 1.994(16) . ?
Fe6 N28_7 2.022(16) . ?
Fe6 N8_10 2.047(13) . ?
Fe7 N21_10 1.959(16) . ?
Fe7 N21_8 1.98(2) . ?
Fe7 N28_8 1.98(2) . ?
Fe7 N28_10 2.003(15) . ?
Fe7 N1_12 2.029(15) . ?
Fe7 N8_12 2.036(14) . ?
Fe8 N21_11 1.975(17) . ?
Fe8 N28_11 1.987(15) . ?
Fe8 N21_9 1.988(17) . ?
Fe8 N21_12 1.995(17) . ?
Fe8 N28_9 2.019(17) . ?
Fe8 N28_12 2.064(16) . ?
N1_7 C6_7 1.33(2) . ?
N1_7 C2_7 1.37(2) . ?
C2_7 C3_7 1.39(2) . ?
C2_7 H2_7 0.9500 . ?
C3_7 C4_7 1.39(2) . ?
C3_7 H3_7 0.9500 . ?
C4_7 C5_7 1.35(2) . ?
C4_7 H4_7 0.9500 . ?
C5_7 C6_7 1.40(2) . ?
C5_7 H5_7 0.9500 . ?
C6_7 C7_7 1.48(2) . ?
C7_7 N8_7 1.28(2) . ?
C7_7 H7_7 0.9500 . ?
N8_7 N9_7 1.456(19) . ?
N9_7 C10_7 1.41(2) . ?
N9_7 C15_7 1.43(2) . ?
C10_7 O11_7 1.18(2) . ?
C10_7 C12_7 1.50(3) . ?
C12_7 C17_7 1.36(2) . ?
C12_7 C13_7 1.41(3) . ?
C13_7 C14_7 1.40(3) . ?
C13_7 C33_7 1.43(2) . ?
C14_7 C18_7 1.39(3) . ?
C14_7 C15_7 1.50(3) . ?
C15_7 O16_7 1.18(2) . ?
C17_7 C38_7 1.43(2) . ?
C17_7 H17_7 0.9500 . ?
C18_7 C37_7 1.47(3) . ?
C18_7 H18_7 0.9500 . ?
N21_7 C26_7 1.30(2) . ?
N21_7 C22_7 1.37(2) . ?
C22_7 C23_7 1.38(3) . ?
C22_7 H22_7 0.9500 . ?
C23_7 C24_7 1.33(3) . ?
C23_7 H23_7 0.9500 . ?
C24_7 C25_7 1.40(3) . ?
C24_7 H24_7 0.9500 . ?
C25_7 C26_7 1.38(3) . ?
C25_7 H25_7 0.9500 . ?
C26_7 C27_7 1.55(3) . ?
C27_7 N28_7 1.27(2) . ?
C27_7 H27_7 0.9500 . ?
N28_7 N29_7 1.45(2) . ?
N29_7 C30_7 1.35(3) . ?
N29_7 C35_7 1.45(3) . ?
C30_7 O31_7 1.23(3) . ?
C30_7 C32_7 1.52(3) . ?
C32_7 C37_7 1.36(3) . ?
C32_7 C33_7 1.42(3) . ?
C33_7 C34_7 1.37(2) . ?
C34_7 C38_7 1.40(2) . ?
C34_7 C35_7 1.50(3) . ?
C35_7 O36_7 1.18(2) . ?
C37_7 H37_7 0.9500 . ?
C38_7 H38_7 0.9500 . ?
N1_8 C6_8 1.32(3) . ?
N1_8 C2_8 1.37(2) . ?
C2_8 C3_8 1.33(3) . ?
C2_8 H2_8 0.9500 . ?
C3_8 C4_8 1.41(3) . ?
C3_8 H3_8 0.9500 . ?
C4_8 C5_8 1.39(3) . ?
C4_8 H4_8 0.9500 . ?
C5_8 C6_8 1.45(3) . ?
C5_8 H5_8 0.9500 . ?
C6_8 C7_8 1.42(3) . ?
C7_8 N8_8 1.32(2) . ?
C7_8 H7_8 0.9500 . ?
N8_8 N9_8 1.43(2) . ?
N9_8 C10_8 1.38(2) . ?
N9_8 C15_8 1.38(2) . ?
C10_8 O11_8 1.24(2) . ?
C10_8 C12_8 1.47(3) . ?
C12_8 C17_8 1.37(3) . ?
C12_8 C13_8 1.39(3) . ?
C13_8 C14_8 1.40(3) . ?
C13_8 C33_8 1.43(3) . ?
C14_8 C18_8 1.34(2) . ?
C14_8 C15_8 1.53(3) . ?
C15_8 O16_8 1.21(2) . ?
C17_8 C38_8 1.42(3) . ?
C17_8 H17_8 0.9500 . ?
C18_8 C37_8 1.45(3) . ?
C18_8 H18_8 0.9500 . ?
N21_8 C26_8 1.33(3) . ?
N21_8 C22_8 1.42(3) . ?
C22_8 C23_8 1.38(3) . ?
C22_8 H22_8 0.9500 . ?
C23_8 C24_8 1.39(3) . ?
C23_8 H23_8 0.9500 . ?
C24_8 C25_8 1.43(3) . ?
C24_8 H24_8 0.9500 . ?
C25_8 C26_8 1.38(3) . ?
C25_8 H25_8 0.9500 . ?
C26_8 C27_8 1.49(3) . ?
C27_8 N28_8 1.35(3) . ?
C27_8 H27_8 0.9500 . ?
N28_8 N29_8 1.42(2) . ?
N29_8 C30_8 1.39(3) . ?
N29_8 C35_8 1.40(3) . ?
C30_8 O31_8 1.23(2) . ?
C30_8 C32_8 1.48(3) . ?
C32_8 C33_8 1.36(3) . ?
C32_8 C37_8 1.38(3) . ?
C33_8 C34_8 1.43(3) . ?
C34_8 C38_8 1.31(3) . ?
C34_8 C35_8 1.54(3) . ?
C35_8 O36_8 1.26(3) . ?
C37_8 H37_8 0.9500 . ?
C38_8 H38_8 0.9500 . ?
N1_9 C6_9 1.351(13) . ?
N1_9 C2_9 1.361(13) . ?
C2_9 C3_9 1.429(15) . ?
C2_9 H2_9 0.9500 . ?
C3_9 C4_9 1.370(15) . ?
C3_9 H3_9 0.9500 . ?
C4_9 C5_9 1.407(14) . ?
C4_9 H4_9 0.9500 . ?
C5_9 C6_9 1.391(14) . ?
C5_9 H5_9 0.9500 . ?
C6_9 C7_9 1.450(14) . ?
C7_9 N8_9 1.316(13) . ?
C7_9 H7_9 0.9500 . ?
N8_9 N9_9 1.413(11) . ?
N9_9 C10_9 1.413(12) . ?
N9_9 C15_9 1.425(12) . ?
C10_9 O11_9 1.222(12) . ?
C10_9 C12_9 1.456(14) . ?
C12_9 C17_9 1.392(13) . ?
C12_9 C13_9 1.423(13) . ?
C13_9 C33_9 1.416(13) . ?
C13_9 C14_9 1.427(13) . ?
C14_9 C18_9 1.369(13) . ?
C14_9 C15_9 1.457(14) . ?
C15_9 O16_9 1.206(12) . ?
C17_9 C38_9 1.391(13) . ?
C17_9 H17_9 0.9500 . ?
C18_9 C37_9 1.436(13) . ?
C18_9 H18_9 0.9500 . ?
N21_9 C26_9 1.343(15) . ?
N21_9 C22_9 1.378(14) . ?
C22_9 C23_9 1.384(16) . ?
C22_9 H22_9 0.9500 . ?
C23_9 C24_9 1.367(16) . ?
C23_9 H23_9 0.9500 . ?
C24_9 C25_9 1.445(16) . ?
C24_9 H24_9 0.9500 . ?
C25_9 C26_9 1.384(15) . ?
C25_9 H25_9 0.9500 . ?
C26_9 C27_9 1.480(15) . ?
C27_9 N28_9 1.333(13) . ?
C27_9 H27_9 0.9500 . ?
N28_9 N29_9 1.451(12) . ?
N29_9 C35_9 1.389(13) . ?
N29_9 C30_9 1.474(13) . ?
C30_9 O31_9 1.206(13) . ?
C30_9 C32_9 1.443(14) . ?
C32_9 C37_9 1.397(13) . ?
C32_9 C33_9 1.411(13) . ?
C33_9 C34_9 1.431(13) . ?
C34_9 C38_9 1.381(13) . ?
C34_9 C35_9 1.476(14) . ?
C35_9 O36_9 1.252(12) . ?
C37_9 H37_9 0.9500 . ?
C38_9 H38_9 0.9500 . ?
N1_10 C6_10 1.349(13) . ?
N1_10 C2_10 1.359(13) . ?
C2_10 C3_10 1.434(15) . ?
C2_10 H2_10 0.9500 . ?
C3_10 C4_10 1.367(15) . ?
C3_10 H3_10 0.9500 . ?
C4_10 C5_10 1.411(15) . ?
C4_10 H4_10 0.9500 . ?
C5_10 C6_10 1.394(14) . ?
C5_10 H5_10 0.9500 . ?
C6_10 C7_10 1.449(14) . ?
C7_10 N8_10 1.316(12) . ?
C7_10 H7_10 0.9500 . ?
N8_10 N9_10 1.417(11) . ?
N9_10 C10_10 1.418(12) . ?
N9_10 C15_10 1.425(12) . ?
C10_10 O11_10 1.221(12) . ?
C10_10 C12_10 1.454(13) . ?
C12_10 C17_10 1.392(13) . ?
C12_10 C13_10 1.424(13) . ?
C13_10 C33_10 1.413(13) . ?
C13_10 C14_10 1.429(13) . ?
C14_10 C18_10 1.374(13) . ?
C14_10 C15_10 1.464(14) . ?
C15_10 O16_10 1.215(11) . ?
C17_10 C38_10 1.388(13) . ?
C17_10 H17_10 0.9500 . ?
C18_10 C37_10 1.441(13) . ?
C18_10 H18_10 0.9500 . ?
N21_10 C26_10 1.341(14) . ?
N21_10 C22_10 1.375(14) . ?
C22_10 C23_10 1.389(16) . ?
C22_10 H22_10 0.9500 . ?
C23_10 C24_10 1.370(16) . ?
C23_10 H23_10 0.9500 . ?
C24_10 C25_10 1.442(16) . ?
C24_10 H24_10 0.9500 . ?
C25_10 C26_10 1.392(15) . ?
C25_10 H25_10 0.9500 . ?
C26_10 C27_10 1.478(15) . ?
C27_10 N28_10 1.338(13) . ?
C27_10 H27_10 0.9500 . ?
N28_10 N29_10 1.443(12) . ?
N29_10 C35_10 1.384(13) . ?
N29_10 C30_10 1.473(13) . ?
C30_10 O31_10 1.204(12) . ?
C30_10 C32_10 1.442(14) . ?
C32_10 C37_10 1.399(13) . ?
C32_10 C33_10 1.412(13) . ?
C33_10 C34_10 1.430(13) . ?
C34_10 C38_10 1.383(13) . ?
C34_10 C35_10 1.474(14) . ?
C35_10 O36_10 1.249(12) . ?
C37_10 H37_10 0.9500 . ?
C38_10 H38_10 0.9500 . ?
N1_11 C6_11 1.349(13) . ?
N1_11 C2_11 1.363(13) . ?
C2_11 C3_11 1.434(15) . ?
C2_11 H2_11 0.9500 . ?
C3_11 C4_11 1.377(15) . ?
C3_11 H3_11 0.9500 . ?
C4_11 C5_11 1.413(15) . ?
C4_11 H4_11 0.9500 . ?
C5_11 C6_11 1.395(15) . ?
C5_11 H5_11 0.9500 . ?
C6_11 C7_11 1.450(14) . ?
C7_11 N8_11 1.318(13) . ?
C7_11 H7_11 0.9500 . ?
N8_11 N9_11 1.410(11) . ?
N9_11 C10_11 1.413(13) . ?
N9_11 C15_11 1.426(12) . ?
C10_11 O11_11 1.223(12) . ?
C10_11 C12_11 1.452(14) . ?
C12_11 C17_11 1.392(13) . ?
C12_11 C13_11 1.424(13) . ?
C13_11 C33_11 1.411(13) . ?
C13_11 C14_11 1.425(13) . ?
C14_11 C18_11 1.371(13) . ?
C14_11 C15_11 1.457(14) . ?
C15_11 O16_11 1.209(12) . ?
C17_11 C38_11 1.385(13) . ?
C17_11 H17_11 0.9500 . ?
C18_11 C37_11 1.437(13) . ?
C18_11 H18_11 0.9500 . ?
N21_11 C26_11 1.347(14) . ?
N21_11 C22_11 1.377(14) . ?
C22_11 C23_11 1.390(16) . ?
C22_11 H22_11 0.9500 . ?
C23_11 C24_11 1.370(16) . ?
C23_11 H23_11 0.9500 . ?
C24_11 C25_11 1.437(16) . ?
C24_11 H24_11 0.9500 . ?
C25_11 C26_11 1.384(15) . ?
C25_11 H25_11 0.9500 . ?
C26_11 C27_11 1.468(15) . ?
C27_11 N28_11 1.332(13) . ?
C27_11 H27_11 0.9500 . ?
N28_11 N29_11 1.438(11) . ?
N29_11 C35_11 1.390(13) . ?
N29_11 C30_11 1.469(13) . ?
C30_11 O31_11 1.204(12) . ?
C30_11 C32_11 1.438(14) . ?
C32_11 C37_11 1.393(13) . ?
C32_11 C33_11 1.412(13) . ?
C33_11 C34_11 1.431(13) . ?
C34_11 C38_11 1.383(13) . ?
C34_11 C35_11 1.472(14) . ?
C35_11 O36_11 1.244(12) . ?
C37_11 H37_11 0.9500 . ?
C38_11 H38_11 0.9500 . ?
N1_12 C6_12 1.357(13) . ?
N1_12 C2_12 1.363(13) . ?
C2_12 C3_12 1.431(15) . ?
C2_12 H2_12 0.9500 . ?
C3_12 C4_12 1.372(15) . ?
C3_12 H3_12 0.9500 . ?
C4_12 C5_12 1.408(15) . ?
C4_12 H4_12 0.9500 . ?
C5_12 C6_12 1.391(14) . ?
C5_12 H5_12 0.9500 . ?
C6_12 C7_12 1.446(14) . ?
C7_12 N8_12 1.315(13) . ?
C7_12 H7_12 0.9500 . ?
N8_12 N9_12 1.411(11) . ?
N9_12 C10_12 1.420(13) . ?
N9_12 C15_12 1.431(12) . ?
C10_12 O11_12 1.221(12) . ?
C10_12 C12_12 1.451(14) . ?
C12_12 C17_12 1.391(13) . ?
C12_12 C13_12 1.427(13) . ?
C13_12 C33_12 1.413(13) . ?
C13_12 C14_12 1.428(13) . ?
C14_12 C18_12 1.374(13) . ?
C14_12 C15_12 1.462(14) . ?
C15_12 O16_12 1.207(12) . ?
C17_12 C38_12 1.388(13) . ?
C17_12 H17_12 0.9500 . ?
C18_12 C37_12 1.436(13) . ?
C18_12 H18_12 0.9500 . ?
N21_12 C26_12 1.342(15) . ?
N21_12 C22_12 1.372(14) . ?
C22_12 C23_12 1.394(16) . ?
C22_12 H22_12 0.9500 . ?
C23_12 C24_12 1.369(16) . ?
C23_12 H23_12 0.9500 . ?
C24_12 C25_12 1.440(16) . ?
C24_12 H24_12 0.9500 . ?
C25_12 C26_12 1.393(16) . ?
C25_12 H25_12 0.9500 . ?
C26_12 C27_12 1.478(15) . ?
C27_12 N28_12 1.344(13) . ?
C27_12 H27_12 0.9500 . ?
N28_12 N29_12 1.434(12) . ?
N29_12 C35_12 1.388(13) . ?
N29_12 C30_12 1.472(13) . ?
C30_12 O31_12 1.202(13) . ?
C30_12 C32_12 1.437(14) . ?
C32_12 C37_12 1.392(13) . ?
C32_12 C33_12 1.415(13) . ?
C33_12 C34_12 1.434(13) . ?
C34_12 C38_12 1.383(13) . ?
C34_12 C35_12 1.469(14) . ?
C35_12 O36_12 1.248(12) . ?
C37_12 H37_12 0.9500 . ?
C38_12 H38_12 0.9500 . ?
B1_21 F2_21 1.368(7) . ?
B1_21 F4_21 1.369(7) . ?
B1_21 F3_21 1.371(7) . ?
B1_21 F5_21 1.372(7) . ?
B1_22 F5_22 1.368(7) . ?
B1_22 F4_22 1.370(7) . ?
B1_22 F3_22 1.373(7) . ?
B1_22 F2_22 1.372(7) . ?
B1_23 F2_23 1.368(7) . ?
B1_23 F3_23 1.368(7) . ?
B1_23 F4_23 1.373(7) . ?
B1_23 F5_23 1.373(7) . ?
B1_24 F4_24 1.366(7) . ?
B1_24 F2_24 1.368(7) . ?
B1_24 F5_24 1.369(7) . ?
B1_24 F3_24 1.374(7) . ?
B1_25 F3_25 1.366(7) . ?
B1_25 F4_25 1.370(7) . ?
B1_25 F2_25 1.372(7) . ?
B1_25 F5_25 1.373(7) . ?
B1_26 F3_26 1.370(7) . ?
B1_26 F4_26 1.371(7) . ?
B1_26 F2_26 1.371(7) . ?
B1_26 F5_26 1.371(7) . ?
B1_27 F3_27 1.367(7) . ?
B1_27 F2_27 1.370(7) . ?
B1_27 F4_27 1.371(7) . ?
B1_27 F5_27 1.372(7) . ?
B1_28 F2_28 1.366(7) . ?
B1_28 F5_28 1.372(7) . ?
B1_28 F4_28 1.372(7) . ?
B1_28 F3_28 1.372(7) . ?
B1_29 F3_29 1.371(7) . ?
B1_29 F5_29 1.372(7) . ?
B1_29 F2_29 1.372(7) . ?
B1_29 F4_29 1.377(7) . ?
B1_30 F2_30 1.373(7) . ?
B1_30 F3_30 1.374(7) . ?
B1_30 F5_30 1.375(7) . ?
B1_30 F4_30 1.376(7) . ?
B1_31 F4_31 1.369(7) . ?
B1_31 F2_31 1.370(7) . ?
B1_31 F3_31 1.371(7) . ?
B1_31 F5_31 1.373(7) . ?
B1_32 F5_32 1.370(7) . ?
B1_32 F2_32 1.371(7) . ?
B1_32 F4_32 1.372(7) . ?
B1_32 F3_32 1.372(7) . ?
B1_33 F2_33 1.371(7) . ?
B1_33 F5_33 1.371(7) . ?
B1_33 F3_33 1.371(7) . ?
B1_33 F4_33 1.372(7) . ?
B1_34 F4_34 1.369(7) . ?
B1_34 F5_34 1.371(7) . ?
B1_34 F2_34 1.371(7) . ?
B1_34 F3_34 1.372(7) . ?
B1_35 F5_35 1.370(7) . ?
B1_35 F4_35 1.371(7) . ?
B1_35 F3_35 1.371(7) . ?
B1_35 F2_35 1.372(7) . ?
B1_36 F5_36 1.371(7) . ?
B1_36 F4_36 1.371(7) . ?
B1_36 F3_36 1.371(7) . ?
B1_36 F2_36 1.371(7) . ?
B1_37 F4_37 1.370(7) . ?
B1_37 F3_37 1.371(7) . ?
B1_37 F5_37 1.373(7) . ?
B1_37 F2_37 1.373(7) . ?
B1_38 F2_38 1.371(7) . ?
B1_38 F3_38 1.371(7) . ?
B1_38 F5_38 1.371(7) . ?
B1_38 F4_38 1.372(7) . ?
B1_39 F5_39 1.371(7) . ?
B1_39 F3_39 1.371(7) . ?
B1_39 F4_39 1.372(7) . ?
B1_39 F2_39 1.373(7) . ?
B1_40 F5_40 1.365(7) . ?
B1_40 F4_40 1.371(7) . ?
B1_40 F3_40 1.371(7) . ?
B1_40 F2_40 1.373(7) . ?
N1_42 C2_42 1.137(14) . ?
C2_42 C3_42 1.450(15) . ?
C3_42 H3A_42 0.9800 . ?
C3_42 H3B_42 0.9800 . ?
C3_42 H3C_42 0.9800 . ?
N1_43 C2_43 1.125(15) . ?
C2_43 C3_43 1.462(15) . ?
C3_43 H3A_43 0.9800 . ?
C3_43 H3B_43 0.9800 . ?
C3_43 H3C_43 0.9800 . ?
O1_51 C5_51 1.406(18) . ?
O1_51 C2_51 1.448(19) . ?
C2_51 C3_51 1.461(19) . ?
C2_51 H2A_51 0.9900 . ?
C2_51 H2B_51 0.9900 . ?
C3_51 C4_51 1.447(19) . ?
C3_51 H3A_51 0.9900 . ?
C3_51 H3B_51 0.9900 . ?
C4_51 C5_51 1.455(19) . ?
C4_51 H4A_51 0.9900 . ?
C4_51 H4B_51 0.9900 . ?
C5_51 H5A_51 0.9900 . ?
C5_51 H5B_51 0.9900 . ?
O1_52 C2_52 1.407(19) . ?
O1_52 C5_52 1.45(2) . ?
C2_52 C3_52 1.44(2) . ?
C2_52 H2A_52 0.9900 . ?
C2_52 H2B_52 0.9900 . ?
C3_52 C4_52 1.47(2) . ?
C3_52 H3A_52 0.9900 . ?
C3_52 H3B_52 0.9900 . ?
C4_52 C5_52 1.43(2) . ?
C4_52 H4A_52 0.9900 . ?
C4_52 H4B_52 0.9900 . ?
C5_52 H5A_52 0.9900 . ?
C5_52 H5B_52 0.9900 . ?
O1_53 C5_53 1.43(2) . ?
O1_53 C2_53 1.45(2) . ?
C2_53 C3_53 1.45(2) . ?
C2_53 H2A_53 0.9900 . ?
C2_53 H2B_53 0.9900 . ?
C3_53 C4_53 1.47(2) . ?
C3_53 H3A_53 0.9900 . ?
C3_53 H3B_53 0.9900 . ?
C4_53 C5_53 1.46(2) . ?
C4_53 H4A_53 0.9900 . ?
C4_53 H4B_53 0.9900 . ?
C5_53 H5A_53 0.9900 . ?
C5_53 H5B_53 0.9900 . ?
O1_54 C2_54 1.42(2) . ?
O1_54 C5_54 1.42(2) . ?
C2_54 C3_54 1.45(2) . ?
C2_54 H2A_54 0.9900 . ?
C2_54 H2B_54 0.9900 . ?
C3_54 C4_54 1.44(2) . ?
C3_54 H3A_54 0.9900 . ?
C3_54 H3B_54 0.9900 . ?
C4_54 C5_54 1.47(2) . ?
C4_54 H4A_54 0.9900 . ?
C4_54 H4B_54 0.9900 . ?
C5_54 H5A_54 0.9900 . ?
C5_54 H5B_54 0.9900 . ?
O1_55 C5_55 1.42(2) . ?
O1_55 C2_55 1.44(2) . ?
C2_55 C3_55 1.46(2) . ?
C2_55 H2A_55 0.9900 . ?
C2_55 H2B_55 0.9900 . ?
C3_55 C4_55 1.47(2) . ?
C3_55 H3A_55 0.9900 . ?
C3_55 H3B_55 0.9900 . ?
C4_55 C5_55 1.46(2) . ?
C4_55 H4A_55 0.9900 . ?
C4_55 H4B_55 0.9900 . ?
C5_55 H5A_55 0.9900 . ?
C5_55 H5B_55 0.9900 . ?
O1_56 C5_56 1.42(2) . ?
O1_56 C2_56 1.43(2) . ?
C2_56 C3_56 1.40(2) . ?
C2_56 H2A_56 0.9900 . ?
C2_56 H2B_56 0.9900 . ?
C3_56 C4_56 1.46(2) . ?
C3_56 H3A_56 0.9900 . ?
C3_56 H3B_56 0.9900 . ?
C4_56 C5_56 1.45(2) . ?
C4_56 H4A_56 0.9900 . ?
C4_56 H4B_56 0.9900 . ?
C5_56 H5A_56 0.9900 . ?
C5_56 H5B_56 0.9900 . ?
O1_57 C5_57 1.42(2) . ?
O1_57 C2_57 1.44(2) . ?
C2_57 C3_57 1.44(2) . ?
C2_57 H2A_57 0.9900 . ?
C2_57 H2B_57 0.9900 . ?
C3_57 C4_57 1.49(2) . ?
C3_57 H3A_57 0.9900 . ?
C3_57 H3B_57 0.9900 . ?
C4_57 C5_57 1.45(2) . ?
C4_57 H4A_57 0.9900 . ?
C4_57 H4B_57 0.9900 . ?
C5_57 H5A_57 0.9900 . ?
C5_57 H5B_57 0.9900 . ?
O1_58 C2_58 1.44(2) . ?
O1_58 C5_58 1.46(2) . ?
C2_58 C3_58 1.46(2) . ?
C2_58 H2A_58 0.9900 . ?
C2_58 H2B_58 0.9900 . ?
C3_58 C4_58 1.44(2) . ?
C3_58 H3A_58 0.9900 . ?
C3_58 H3B_58 0.9900 . ?
C4_58 C5_58 1.44(2) . ?
C4_58 H4A_58 0.9900 . ?
C4_58 H4B_58 0.9900 . ?
C5_58 H5A_58 0.9900 . ?
C5_58 H5B_58 0.9900 . ?
O1_59 C2_59 1.352(19) . ?
O1_59 C5_59 1.45(2) . ?
C2_59 C3_59 1.397(19) . ?
C2_59 C5_59 1.96(5) . ?
C2_59 C4_59 1.98(5) . ?
C2_59 H2A_59 0.9900 . ?
C2_59 H2B_59 0.9900 . ?
C3_59 C4_59 1.42(2) . ?
C3_59 H3A_59 0.9900 . ?
C3_59 H3B_59 0.9900 . ?
C4_59 C5_59 1.46(2) . ?
C4_59 H4A_59 0.9900 . ?
C4_59 H4B_59 0.9900 . ?
C5_59 H5A_59 0.9900 . ?
C5_59 H5B_59 0.9900 . ?

loop_
_geom_torsion_atom_site_label_1
_geom_torsion_atom_site_label_2
_geom_torsion_atom_site_label_3
_geom_torsion_atom_site_label_4
_geom_torsion
_geom_torsion_site_symmetry_1
_geom_torsion_site_symmetry_2
_geom_torsion_site_symmetry_3
_geom_torsion_site_symmetry_4
_geom_torsion_publ_flag
C6_1 N1_1 C2_1 C3_1 -3(3) . . . . ?
Fe3 N1_1 C2_1 C3_1 179.5(14) . . . . ?
N1_1 C2_1 C3_1 C4_1 2(3) . . . . ?
C2_1 C3_1 C4_1 C5_1 -1(3) . . . . ?
C3_1 C4_1 C5_1 C6_1 1(3) . . . . ?
C2_1 N1_1 C6_1 C5_1 4(3) . . . . ?
Fe3 N1_1 C6_1 C5_1 -178.3(16) . . . . ?
C2_1 N1_1 C6_1 C7_1 -179.8(16) . . . . ?
Fe3 N1_1 C6_1 C7_1 -2(2) . . . . ?
C4_1 C5_1 C6_1 N1_1 -3(3) . . . . ?
C4_1 C5_1 C6_1 C7_1 -179.0(18) . . . . ?
N1_1 C6_1 C7_1 N8_1 6(2) . . . . ?
C5_1 C6_1 C7_1 N8_1 -177.7(18) . . . . ?
C6_1 C7_1 N8_1 N9_1 -178.6(14) . . . . ?
C6_1 C7_1 N8_1 Fe3 -7(2) . . . . ?
C7_1 N8_1 N9_1 C10_1 -99.3(18) . . . . ?
Fe3 N8_1 N9_1 C10_1 90.9(16) . . . . ?
C7_1 N8_1 N9_1 C15_1 75.6(18) . . . . ?
Fe3 N8_1 N9_1 C15_1 -94.2(15) . . . . ?
N8_1 N9_1 C10_1 O11_1 5(2) . . . . ?
C15_1 N9_1 C10_1 O11_1 -169.5(16) . . . . ?
N8_1 N9_1 C10_1 C12_1 -171.6(13) . . . . ?
C15_1 N9_1 C10_1 C12_1 14(2) . . . . ?
O11_1 C10_1 C12_1 C17_1 -5(3) . . . . ?
N9_1 C10_1 C12_1 C17_1 171.7(16) . . . . ?
O11_1 C10_1 C12_1 C13_1 173.6(17) . . . . ?
N9_1 C10_1 C12_1 C13_1 -10(2) . . . . ?
C17_1 C12_1 C13_1 C33_1 -2(2) . . . . ?
C10_1 C12_1 C13_1 C33_1 179.8(15) . . . . ?
C17_1 C12_1 C13_1 C14_1 -176.8(16) . . . . ?
C10_1 C12_1 C13_1 C14_1 5(2) . . . . ?
C33_1 C13_1 C14_1 C18_1 4(3) . . . . ?
C12_1 C13_1 C14_1 C18_1 178.9(15) . . . . ?
C33_1 C13_1 C14_1 C15_1 -177.1(15) . . . . ?
C12_1 C13_1 C14_1 C15_1 -2(3) . . . . ?
N8_1 N9_1 C15_1 O16_1 -1(2) . . . . ?
C10_1 N9_1 C15_1 O16_1 173.2(17) . . . . ?
N8_1 N9_1 C15_1 C14_1 174.1(13) . . . . ?
C10_1 N9_1 C15_1 C14_1 -11(2) . . . . ?
C18_1 C14_1 C15_1 O16_1 -1(3) . . . . ?
C13_1 C14_1 C15_1 O16_1 180.0(18) . . . . ?
C18_1 C14_1 C15_1 N9_1 -176.2(15) . . . . ?
C13_1 C14_1 C15_1 N9_1 5(2) . . . . ?
C13_1 C12_1 C17_1 C38_1 3(3) . . . . ?
C10_1 C12_1 C17_1 C38_1 -179.0(15) . . . . ?
C13_1 C14_1 C18_1 C37_1 -3(3) . . . . ?
C15_1 C14_1 C18_1 C37_1 178.5(15) . . . . ?
C26_1 N21_1 C22_1 C23_1 0(3) . . . . ?
Fe1 N21_1 C22_1 C23_1 -176.4(14) . . . . ?
N21_1 C22_1 C23_1 C24_1 0(3) . . . . ?
C22_1 C23_1 C24_1 C25_1 1(3) . . . . ?
C23_1 C24_1 C25_1 C26_1 -1(3) . . . . ?
C22_1 N21_1 C26_1 C25_1 -1(3) . . . . ?
Fe1 N21_1 C26_1 C25_1 176.0(16) . . . . ?
C22_1 N21_1 C26_1 C27_1 -177.6(16) . . . . ?
Fe1 N21_1 C26_1 C27_1 -1(2) . . . . ?
C24_1 C25_1 C26_1 N21_1 1(3) . . . . ?
C24_1 C25_1 C26_1 C27_1 178.3(17) . . . . ?
N21_1 C26_1 C27_1 N28_1 3(2) . . . . ?
C25_1 C26_1 C27_1 N28_1 -173.9(17) . . . . ?
C26_1 C27_1 N28_1 N29_1 -175.3(13) . . . . ?
C26_1 C27_1 N28_1 Fe1 -4(2) . . . . ?
C27_1 N28_1 N29_1 C35_1 -108.3(16) . . . . ?
Fe1 N28_1 N29_1 C35_1 82.2(16) . . . . ?
C27_1 N28_1 N29_1 C30_1 73.7(17) . . . . ?
Fe1 N28_1 N29_1 C30_1 -95.8(14) . . . . ?
C35_1 N29_1 C30_1 O31_1 178.7(16) . . . . ?
N28_1 N29_1 C30_1 O31_1 -4(2) . . . . ?
C35_1 N29_1 C30_1 C32_1 3(2) . . . . ?
N28_1 N29_1 C30_1 C32_1 -179.0(13) . . . . ?
O31_1 C30_1 C32_1 C37_1 0(3) . . . . ?
N29_1 C30_1 C32_1 C37_1 174.6(15) . . . . ?
O31_1 C30_1 C32_1 C33_1 179.7(19) . . . . ?
N29_1 C30_1 C32_1 C33_1 -6(2) . . . . ?
C37_1 C32_1 C33_1 C13_1 2(3) . . . . ?
C30_1 C32_1 C33_1 C13_1 -177.8(16) . . . . ?
C37_1 C32_1 C33_1 C34_1 -176.1(16) . . . . ?
C30_1 C32_1 C33_1 C34_1 4(3) . . . . ?
C12_1 C13_1 C33_1 C32_1 -178.6(15) . . . . ?
C14_1 C13_1 C33_1 C32_1 -4(2) . . . . ?
C12_1 C13_1 C33_1 C34_1 0(2) . . . . ?
C14_1 C13_1 C33_1 C34_1 174.5(16) . . . . ?
C32_1 C33_1 C34_1 C38_1 -179.7(16) . . . . ?
C13_1 C33_1 C34_1 C38_1 2(2) . . . . ?
C32_1 C33_1 C34_1 C35_1 0(2) . . . . ?
C13_1 C33_1 C34_1 C35_1 -177.8(14) . . . . ?
N28_1 N29_1 C35_1 O36_1 0(2) . . . . ?
C30_1 N29_1 C35_1 O36_1 177.7(16) . . . . ?
N28_1 N29_1 C35_1 C34_1 -177.1(12) . . . . ?
C30_1 N29_1 C35_1 C34_1 1(2) . . . . ?
C38_1 C34_1 C35_1 O36_1 0(3) . . . . ?
C33_1 C34_1 C35_1 O36_1 -179.5(16) . . . . ?
C38_1 C34_1 C35_1 N29_1 177.4(15) . . . . ?
C33_1 C34_1 C35_1 N29_1 -3(2) . . . . ?
C33_1 C32_1 C37_1 C18_1 -1(3) . . . . ?
C30_1 C32_1 C37_1 C18_1 179.3(15) . . . . ?
C14_1 C18_1 C37_1 C32_1 1(3) . . . . ?
C33_1 C34_1 C38_1 C17_1 -2(2) . . . . ?
C35_1 C34_1 C38_1 C17_1 178.5(15) . . . . ?
C12_1 C17_1 C38_1 C34_1 -1(3) . . . . ?
C6_2 N1_2 C2_2 C3_2 -4(3) . . . . ?
Fe1 N1_2 C2_2 C3_2 178.4(14) . . . . ?
N1_2 C2_2 C3_2 C4_2 9(3) . . . . ?
C2_2 C3_2 C4_2 C5_2 -11(3) . . . . ?
C3_2 C4_2 C5_2 C6_2 9(3) . . . . ?
C2_2 N1_2 C6_2 C5_2 2(3) . . . . ?
Fe1 N1_2 C6_2 C5_2 179.7(15) . . . . ?
C2_2 N1_2 C6_2 C7_2 -179.1(16) . . . . ?
Fe1 N1_2 C6_2 C7_2 -1(2) . . . . ?
C4_2 C5_2 C6_2 N1_2 -4(3) . . . . ?
C4_2 C5_2 C6_2 C7_2 176.5(18) . . . . ?
N1_2 C6_2 C7_2 N8_2 0(3) . . . . ?
C5_2 C6_2 C7_2 N8_2 179.0(18) . . . . ?
C6_2 C7_2 N8_2 N9_2 -176.1(15) . . . . ?
C6_2 C7_2 N8_2 Fe1 1(2) . . . . ?
C7_2 N8_2 N9_2 C15_2 103.3(19) . . . . ?
Fe1 N8_2 N9_2 C15_2 -74(2) . . . . ?
C7_2 N8_2 N9_2 C10_2 -74(2) . . . . ?
Fe1 N8_2 N9_2 C10_2 108.7(16) . . . . ?
C15_2 N9_2 C10_2 O11_2 179.1(18) . . . . ?
N8_2 N9_2 C10_2 O11_2 -3(3) . . . . ?
C15_2 N9_2 C10_2 C12_2 2(3) . . . . ?
N8_2 N9_2 C10_2 C12_2 179.3(14) . . . . ?
O11_2 C10_2 C12_2 C13_2 -176.8(19) . . . . ?
N9_2 C10_2 C12_2 C13_2 0(3) . . . . ?
O11_2 C10_2 C12_2 C17_2 8(3) . . . . ?
N9_2 C10_2 C12_2 C17_2 -174.4(16) . . . . ?
C17_2 C12_2 C13_2 C33_2 -4(3) . . . . ?
C10_2 C12_2 C13_2 C33_2 -178.4(18) . . . . ?
C17_2 C12_2 C13_2 C14_2 175.5(16) . . . . ?
C10_2 C12_2 C13_2 C14_2 1(3) . . . . ?
C33_2 C13_2 C14_2 C18_2 1(3) . . . . ?
C12_2 C13_2 C14_2 C18_2 -178.5(16) . . . . ?
C33_2 C13_2 C14_2 C15_2 175.0(18) . . . . ?
C12_2 C13_2 C14_2 C15_2 -4(3) . . . . ?
C10_2 N9_2 C15_2 O16_2 174.3(17) . . . . ?
N8_2 N9_2 C15_2 O16_2 -3(3) . . . . ?
C10_2 N9_2 C15_2 C14_2 -5(3) . . . . ?
N8_2 N9_2 C15_2 C14_2 177.7(15) . . . . ?
C18_2 C14_2 C15_2 O16_2 1(3) . . . . ?
C13_2 C14_2 C15_2 O16_2 -173.1(19) . . . . ?
C18_2 C14_2 C15_2 N9_2 -179.7(16) . . . . ?
C13_2 C14_2 C15_2 N9_2 6(3) . . . . ?
C13_2 C12_2 C17_2 C38_2 2(3) . . . . ?
C10_2 C12_2 C17_2 C38_2 177.3(16) . . . . ?
C15_2 C14_2 C18_2 C37_2 -173.6(17) . . . . ?
C13_2 C14_2 C18_2 C37_2 1(3) . . . . ?
C26_2 N21_2 C22_2 C23_2 0(3) . . . . ?
Fe2 N21_2 C22_2 C23_2 -173.5(15) . . . . ?
N21_2 C22_2 C23_2 C24_2 1(3) . . . . ?
C22_2 C23_2 C24_2 C25_2 -4(3) . . . . ?
C23_2 C24_2 C25_2 C26_2 6(3) . . . . ?
C24_2 C25_2 C26_2 N21_2 -6(3) . . . . ?
C24_2 C25_2 C26_2 C27_2 -177.7(18) . . . . ?
C22_2 N21_2 C26_2 C25_2 3(3) . . . . ?
Fe2 N21_2 C26_2 C25_2 177.4(15) . . . . ?
C22_2 N21_2 C26_2 C27_2 175.2(17) . . . . ?
Fe2 N21_2 C26_2 C27_2 -11(2) . . . . ?
C25_2 C26_2 C27_2 N28_2 179.7(17) . . . . ?
N21_2 C26_2 C27_2 N28_2 8(3) . . . . ?
C26_2 C27_2 N28_2 N29_2 -173.6(15) . . . . ?
C26_2 C27_2 N28_2 Fe2 -1(2) . . . . ?
C27_2 N28_2 N29_2 C35_2 61(2) . . . . ?
Fe2 N28_2 N29_2 C35_2 -110.3(18) . . . . ?
C27_2 N28_2 N29_2 C30_2 -114.1(17) . . . . ?
Fe2 N28_2 N29_2 C30_2 75.0(19) . . . . ?
C35_2 N29_2 C30_2 O31_2 -171.1(18) . . . . ?
N28_2 N29_2 C30_2 O31_2 3(2) . . . . ?
C35_2 N29_2 C30_2 C32_2 6(3) . . . . ?
N28_2 N29_2 C30_2 C32_2 -179.5(14) . . . . ?
O31_2 C30_2 C32_2 C33_2 -179.6(19) . . . . ?
N29_2 C30_2 C32_2 C33_2 4(3) . . . . ?
O31_2 C30_2 C32_2 C37_2 0(3) . . . . ?
N29_2 C30_2 C32_2 C37_2 -176.9(15) . . . . ?
C12_2 C13_2 C33_2 C32_2 178.8(17) . . . . ?
C14_2 C13_2 C33_2 C32_2 0(3) . . . . ?
C12_2 C13_2 C33_2 C34_2 3(3) . . . . ?
C14_2 C13_2 C33_2 C34_2 -176.7(16) . . . . ?
C37_2 C32_2 C33_2 C13_2 -1(3) . . . . ?
C30_2 C32_2 C33_2 C13_2 177.8(18) . . . . ?
C37_2 C32_2 C33_2 C34_2 174.7(16) . . . . ?
C30_2 C32_2 C33_2 C34_2 -6(3) . . . . ?
C13_2 C33_2 C34_2 C38_2 0(3) . . . . ?
C32_2 C33_2 C34_2 C38_2 -176.3(17) . . . . ?
C13_2 C33_2 C34_2 C35_2 175.5(17) . . . . ?
C32_2 C33_2 C34_2 C35_2 -1(3) . . . . ?
N28_2 N29_2 C35_2 O36_2 -4(3) . . . . ?
C30_2 N29_2 C35_2 O36_2 170.0(16) . . . . ?
N28_2 N29_2 C35_2 C34_2 173.0(16) . . . . ?
C30_2 N29_2 C35_2 C34_2 -13(3) . . . . ?
C38_2 C34_2 C35_2 O36_2 3(3) . . . . ?
C33_2 C34_2 C35_2 O36_2 -172.9(17) . . . . ?
C38_2 C34_2 C35_2 N29_2 -174.6(17) . . . . ?
C33_2 C34_2 C35_2 N29_2 10(3) . . . . ?
C33_2 C32_2 C37_2 C18_2 3(3) . . . . ?
C30_2 C32_2 C37_2 C18_2 -176.4(16) . . . . ?
C14_2 C18_2 C37_2 C32_2 -3(3) . . . . ?
C33_2 C34_2 C38_2 C17_2 -2(3) . . . . ?
C35_2 C34_2 C38_2 C17_2 -176.8(17) . . . . ?
C12_2 C17_2 C38_2 C34_2 0(3) . . . . ?
C6_3 N1_3 C2_3 C3_3 -4(3) . . . . ?
Fe1 N1_3 C2_3 C3_3 174.7(14) . . . . ?
N1_3 C2_3 C3_3 C4_3 2(3) . . . . ?
C2_3 C3_3 C4_3 C5_3 2(3) . . . . ?
C3_3 C4_3 C5_3 C6_3 -3(3) . . . . ?
C2_3 N1_3 C6_3 C5_3 2(3) . . . . ?
Fe1 N1_3 C6_3 C5_3 -176.3(15) . . . . ?
C2_3 N1_3 C6_3 C7_3 -175.6(16) . . . . ?
Fe1 N1_3 C6_3 C7_3 6(2) . . . . ?
C4_3 C5_3 C6_3 N1_3 1(3) . . . . ?
C4_3 C5_3 C6_3 C7_3 179.0(18) . . . . ?
N1_3 C6_3 C7_3 N8_3 2(2) . . . . ?
C5_3 C6_3 C7_3 N8_3 -176.2(17) . . . . ?
C6_3 C7_3 N8_3 N9_3 171.0(15) . . . . ?
C6_3 C7_3 N8_3 Fe1 -9(2) . . . . ?
C7_3 N8_3 N9_3 C15_3 109.0(18) . . . . ?
Fe1 N8_3 N9_3 C15_3 -71(2) . . . . ?
C7_3 N8_3 N9_3 C10_3 -65.8(18) . . . . ?
Fe1 N8_3 N9_3 C10_3 114.1(16) . . . . ?
C15_3 N9_3 C10_3 O11_3 -171.0(18) . . . . ?
N8_3 N9_3 C10_3 O11_3 3(2) . . . . ?
C15_3 N9_3 C10_3 C12_3 9(2) . . . . ?
N8_3 N9_3 C10_3 C12_3 -176.3(14) . . . . ?
O11_3 C10_3 C12_3 C17_3 -4(3) . . . . ?
N9_3 C10_3 C12_3 C17_3 175.9(15) . . . . ?
O11_3 C10_3 C12_3 C13_3 176.1(18) . . . . ?
N9_3 C10_3 C12_3 C13_3 -4(2) . . . . ?
C17_3 C12_3 C13_3 C33_3 2(3) . . . . ?
C10_3 C12_3 C13_3 C33_3 -177.8(16) . . . . ?
C17_3 C12_3 C13_3 C14_3 178.6(17) . . . . ?
C10_3 C12_3 C13_3 C14_3 -1(3) . . . . ?
C33_3 C13_3 C14_3 C15_3 179.2(18) . . . . ?
C12_3 C13_3 C14_3 C15_3 3(3) . . . . ?
C33_3 C13_3 C14_3 C18_3 -4(3) . . . . ?
C12_3 C13_3 C14_3 C18_3 180.0(17) . . . . ?
C10_3 N9_3 C15_3 O16_3 163.7(17) . . . . ?
N8_3 N9_3 C15_3 O16_3 -10(3) . . . . ?
C10_3 N9_3 C15_3 C14_3 -8(3) . . . . ?
N8_3 N9_3 C15_3 C14_3 177.9(15) . . . . ?
C13_3 C14_3 C15_3 O16_3 -169.8(19) . . . . ?
C18_3 C14_3 C15_3 O16_3 13(3) . . . . ?
C13_3 C14_3 C15_3 N9_3 1(3) . . . . ?
C18_3 C14_3 C15_3 N9_3 -175.6(17) . . . . ?
C13_3 C12_3 C17_3 C38_3 2(3) . . . . ?
C10_3 C12_3 C17_3 C38_3 -178.3(15) . . . . ?
C13_3 C14_3 C18_3 C37_3 2(3) . . . . ?
C15_3 C14_3 C18_3 C37_3 179.2(19) . . . . ?
C26_3 N21_3 C22_3 C23_3 3(3) . . . . ?
Fe4 N21_3 C22_3 C23_3 -177.1(14) . . . . ?
N21_3 C22_3 C23_3 C24_3 -2(3) . . . . ?
C22_3 C23_3 C24_3 C25_3 0(3) . . . . ?
C23_3 C24_3 C25_3 C26_3 0(3) . . . . ?
C24_3 C25_3 C26_3 C27_3 177(2) . . . . ?
C24_3 C25_3 C26_3 N21_3 2(3) . . . . ?
C22_3 N21_3 C26_3 C25_3 -3(3) . . . . ?
Fe4 N21_3 C26_3 C25_3 177.2(17) . . . . ?
C22_3 N21_3 C26_3 C27_3 -178.9(17) . . . . ?
Fe4 N21_3 C26_3 C27_3 2(2) . . . . ?
C25_3 C26_3 C27_3 N28_3 178(2) . . . . ?
N21_3 C26_3 C27_3 N28_3 -7(3) . . . . ?
C26_3 C27_3 N28_3 N29_3 -172.0(17) . . . . ?
C26_3 C27_3 N28_3 Fe4 8(3) . . . . ?
C27_3 N28_3 N29_3 C35_3 76(2) . . . . ?
Fe4 N28_3 N29_3 C35_3 -105.1(19) . . . . ?
C27_3 N28_3 N29_3 C30_3 -107(2) . . . . ?
Fe4 N28_3 N29_3 C30_3 73(2) . . . . ?
C35_3 N29_3 C30_3 O31_3 174(2) . . . . ?
N28_3 N29_3 C30_3 O31_3 -3(3) . . . . ?
C35_3 N29_3 C30_3 C32_3 1(3) . . . . ?
N28_3 N29_3 C30_3 C32_3 -176.6(17) . . . . ?
O31_3 C30_3 C32_3 C37_3 -1(3) . . . . ?
N29_3 C30_3 C32_3 C37_3 173(2) . . . . ?
O31_3 C30_3 C32_3 C33_3 177.0(19) . . . . ?
N29_3 C30_3 C32_3 C33_3 -10(3) . . . . ?
C12_3 C13_3 C33_3 C34_3 -5(3) . . . . ?
C14_3 C13_3 C33_3 C34_3 178.1(18) . . . . ?
C12_3 C13_3 C33_3 C32_3 177.0(17) . . . . ?
C14_3 C13_3 C33_3 C32_3 1(3) . . . . ?
C37_3 C32_3 C33_3 C13_3 4(3) . . . . ?
C30_3 C32_3 C33_3 C13_3 -173.2(18) . . . . ?
C37_3 C32_3 C33_3 C34_3 -173.2(19) . . . . ?
C30_3 C32_3 C33_3 C34_3 9(3) . . . . ?
C13_3 C33_3 C34_3 C38_3 5(3) . . . . ?
C32_3 C33_3 C34_3 C38_3 -177.7(19) . . . . ?
C13_3 C33_3 C34_3 C35_3 -178.2(18) . . . . ?
C32_3 C33_3 C34_3 C35_3 -1(3) . . . . ?
C30_3 N29_3 C35_3 O36_3 -174.4(19) . . . . ?
N28_3 N29_3 C35_3 O36_3 3(3) . . . . ?
C30_3 N29_3 C35_3 C34_3 7(3) . . . . ?
N28_3 N29_3 C35_3 C34_3 -175.0(14) . . . . ?
C38_3 C34_3 C35_3 O36_3 -9(3) . . . . ?
C33_3 C34_3 C35_3 O36_3 174.4(19) . . . . ?
C38_3 C34_3 C35_3 N29_3 169.6(17) . . . . ?
C33_3 C34_3 C35_3 N29_3 -8(3) . . . . ?
C14_3 C18_3 C37_3 C32_3 3(3) . . . . ?
C33_3 C32_3 C37_3 C18_3 -6(3) . . . . ?
C30_3 C32_3 C37_3 C18_3 171(2) . . . . ?
C33_3 C34_3 C38_3 C17_3 -1(3) . . . . ?
C35_3 C34_3 C38_3 C17_3 -177.8(16) . . . . ?
C12_3 C17_3 C38_3 C34_3 -3(3) . . . . ?
C6_4 N1_4 C2_4 C3_4 -9(3) . . . . ?
Fe3 N1_4 C2_4 C3_4 176.1(13) . . . . ?
N1_4 C2_4 C3_4 C4_4 5(3) . . . . ?
C2_4 C3_4 C4_4 C5_4 -2(3) . . . . ?
C3_4 C4_4 C5_4 C6_4 3(3) . . . . ?
C4_4 C5_4 C6_4 N1_4 -7(3) . . . . ?
C4_4 C5_4 C6_4 C7_4 -179.2(17) . . . . ?
C2_4 N1_4 C6_4 C5_4 10(3) . . . . ?
Fe3 N1_4 C6_4 C5_4 -174.3(16) . . . . ?
C2_4 N1_4 C6_4 C7_4 -176.7(15) . . . . ?
Fe3 N1_4 C6_4 C7_4 -1(2) . . . . ?
C5_4 C6_4 C7_4 N8_4 177.8(17) . . . . ?
N1_4 C6_4 C7_4 N8_4 4(2) . . . . ?
C6_4 C7_4 N8_4 N9_4 174.5(14) . . . . ?
C6_4 C7_4 N8_4 Fe3 -5(2) . . . . ?
C7_4 N8_4 N9_4 C10_4 105.1(18) . . . . ?
Fe3 N8_4 N9_4 C10_4 -75.0(18) . . . . ?
C7_4 N8_4 N9_4 C15_4 -65.3(18) . . . . ?
Fe3 N8_4 N9_4 C15_4 114.6(14) . . . . ?
N8_4 N9_4 C10_4 O11_4 1(2) . . . . ?
C15_4 N9_4 C10_4 O11_4 170.9(15) . . . . ?
N8_4 N9_4 C10_4 C12_4 -176.2(14) . . . . ?
C15_4 N9_4 C10_4 C12_4 -7(2) . . . . ?
O11_4 C10_4 C12_4 C17_4 -5(3) . . . . ?
N9_4 C10_4 C12_4 C17_4 172.2(17) . . . . ?
O11_4 C10_4 C12_4 C13_4 -178.5(15) . . . . ?
N9_4 C10_4 C12_4 C13_4 -1(2) . . . . ?
C17_4 C12_4 C13_4 C14_4 -172.9(18) . . . . ?
C10_4 C12_4 C13_4 C14_4 1(3) . . . . ?
C17_4 C12_4 C13_4 C33_4 6(3) . . . . ?
C10_4 C12_4 C13_4 C33_4 180.0(15) . . . . ?
C33_4 C13_4 C14_4 C18_4 3(3) . . . . ?
C12_4 C13_4 C14_4 C18_4 -177.8(16) . . . . ?
C33_4 C13_4 C14_4 C15_4 -172.3(16) . . . . ?
C12_4 C13_4 C14_4 C15_4 7(3) . . . . ?
C13_4 C14_4 C15_4 O16_4 177.3(19) . . . . ?
C18_4 C14_4 C15_4 O16_4 2(3) . . . . ?
C13_4 C14_4 C15_4 N9_4 -14(3) . . . . ?
C18_4 C14_4 C15_4 N9_4 171.0(14) . . . . ?
C10_4 N9_4 C15_4 O16_4 -175.8(17) . . . . ?
N8_4 N9_4 C15_4 O16_4 -6(2) . . . . ?
C10_4 N9_4 C15_4 C14_4 14(2) . . . . ?
N8_4 N9_4 C15_4 C14_4 -176.5(14) . . . . ?
C13_4 C12_4 C17_4 C38_4 -4(3) . . . . ?
C10_4 C12_4 C17_4 C38_4 -177.3(17) . . . . ?
C13_4 C14_4 C18_4 C37_4 -2(3) . . . . ?
C15_4 C14_4 C18_4 C37_4 173.0(15) . . . . ?
C26_4 N21_4 C22_4 C23_4 -6(3) . . . . ?
Fe2 N21_4 C22_4 C23_4 177.3(13) . . . . ?
N21_4 C22_4 C23_4 C24_4 5(3) . . . . ?
C22_4 C23_4 C24_4 C25_4 -2(3) . . . . ?
C23_4 C24_4 C25_4 C26_4 1(3) . . . . ?
C24_4 C25_4 C26_4 N21_4 -2(3) . . . . ?
C24_4 C25_4 C26_4 C27_4 -171.5(17) . . . . ?
C22_4 N21_4 C26_4 C25_4 4(3) . . . . ?
Fe2 N21_4 C26_4 C25_4 -178.4(15) . . . . ?
C22_4 N21_4 C26_4 C27_4 174.9(15) . . . . ?
Fe2 N21_4 C26_4 C27_4 -8(2) . . . . ?
C25_4 C26_4 C27_4 N28_4 177.7(18) . . . . ?
N21_4 C26_4 C27_4 N28_4 7(3) . . . . ?
C26_4 C27_4 N28_4 N29_4 179.7(14) . . . . ?
C26_4 C27_4 N28_4 Fe2 -2(2) . . . . ?
C27_4 N28_4 N29_4 C30_4 83(2) . . . . ?
Fe2 N28_4 N29_4 C30_4 -95.3(18) . . . . ?
C27_4 N28_4 N29_4 C35_4 -97.4(18) . . . . ?
Fe2 N28_4 N29_4 C35_4 84.6(18) . . . . ?
N28_4 N29_4 C30_4 O31_4 -6(2) . . . . ?
C35_4 N29_4 C30_4 O31_4 174.0(15) . . . . ?
N28_4 N29_4 C30_4 C32_4 179.9(15) . . . . ?
C35_4 N29_4 C30_4 C32_4 0(3) . . . . ?
O31_4 C30_4 C32_4 C37_4 1(3) . . . . ?
N29_4 C30_4 C32_4 C37_4 174.9(17) . . . . ?
O31_4 C30_4 C32_4 C33_4 -175.4(15) . . . . ?
N29_4 C30_4 C32_4 C33_4 -2(3) . . . . ?
C14_4 C13_4 C33_4 C34_4 173.8(17) . . . . ?
C12_4 C13_4 C33_4 C34_4 -6(3) . . . . ?
C14_4 C13_4 C33_4 C32_4 -3(3) . . . . ?
C12_4 C13_4 C33_4 C32_4 177.9(15) . . . . ?
C37_4 C32_4 C33_4 C34_4 -174.4(17) . . . . ?
C30_4 C32_4 C33_4 C34_4 2(3) . . . . ?
C37_4 C32_4 C33_4 C13_4 2(3) . . . . ?
C30_4 C32_4 C33_4 C13_4 179.1(16) . . . . ?
C13_4 C33_4 C34_4 C35_4 -178.1(17) . . . . ?
C32_4 C33_4 C34_4 C35_4 -1(3) . . . . ?
C13_4 C33_4 C34_4 C38_4 2(3) . . . . ?
C32_4 C33_4 C34_4 C38_4 178.7(15) . . . . ?
C33_4 C34_4 C35_4 O36_4 172.2(18) . . . . ?
C38_4 C34_4 C35_4 O36_4 -8(3) . . . . ?
C33_4 C34_4 C35_4 N29_4 0(3) . . . . ?
C38_4 C34_4 C35_4 N29_4 179.6(15) . . . . ?
C30_4 N29_4 C35_4 O36_4 -172.1(16) . . . . ?
N28_4 N29_4 C35_4 O36_4 8(2) . . . . ?
C30_4 N29_4 C35_4 C34_4 1(2) . . . . ?
N28_4 N29_4 C35_4 C34_4 -178.8(14) . . . . ?
C30_4 C32_4 C37_4 C18_4 -178.5(16) . . . . ?
C33_4 C32_4 C37_4 C18_4 -2(3) . . . . ?
C14_4 C18_4 C37_4 C32_4 2(3) . . . . ?
C12_4 C17_4 C38_4 C34_4 1(3) . . . . ?
C33_4 C34_4 C38_4 C17_4 0(3) . . . . ?
C35_4 C34_4 C38_4 C17_4 -179.5(16) . . . . ?
C6_5 N1_5 C2_5 C3_5 -5(3) . . . . ?
Fe3 N1_5 C2_5 C3_5 170.8(15) . . . . ?
N1_5 C2_5 C3_5 C4_5 3(3) . . . . ?
C2_5 C3_5 C4_5 C5_5 1(3) . . . . ?
C3_5 C4_5 C5_5 C6_5 -2(3) . . . . ?
C2_5 N1_5 C6_5 C5_5 4(3) . . . . ?
Fe3 N1_5 C6_5 C5_5 -173.2(15) . . . . ?
C2_5 N1_5 C6_5 C7_5 -178.7(16) . . . . ?
Fe3 N1_5 C6_5 C7_5 4(2) . . . . ?
C4_5 C5_5 C6_5 N1_5 0(3) . . . . ?
C4_5 C5_5 C6_5 C7_5 -177.4(18) . . . . ?
N1_5 C6_5 C7_5 N8_5 -3(3) . . . . ?
C5_5 C6_5 C7_5 N8_5 174.8(18) . . . . ?
C6_5 C7_5 N8_5 N9_5 177.8(15) . . . . ?
C6_5 C7_5 N8_5 Fe3 0(2) . . . . ?
C7_5 N8_5 N9_5 C15_5 -84(2) . . . . ?
Fe3 N8_5 N9_5 C15_5 94(2) . . . . ?
C7_5 N8_5 N9_5 C10_5 101.3(19) . . . . ?
Fe3 N8_5 N9_5 C10_5 -81.2(19) . . . . ?
C15_5 N9_5 C10_5 O11_5 178(2) . . . . ?
N8_5 N9_5 C10_5 O11_5 -8(3) . . . . ?
C15_5 N9_5 C10_5 C12_5 1(3) . . . . ?
N8_5 N9_5 C10_5 C12_5 175.7(15) . . . . ?
O11_5 C10_5 C12_5 C17_5 4(3) . . . . ?
N9_5 C10_5 C12_5 C17_5 -179.7(17) . . . . ?
O11_5 C10_5 C12_5 C13_5 -172(2) . . . . ?
N9_5 C10_5 C12_5 C13_5 5(3) . . . . ?
C17_5 C12_5 C13_5 C14_5 -179.7(17) . . . . ?
C10_5 C12_5 C13_5 C14_5 -4(3) . . . . ?
C17_5 C12_5 C13_5 C33_5 1(3) . . . . ?
C10_5 C12_5 C13_5 C33_5 176.7(16) . . . . ?
C12_5 C13_5 C14_5 C18_5 179.3(18) . . . . ?
C33_5 C13_5 C14_5 C18_5 -2(3) . . . . ?
C12_5 C13_5 C14_5 C15_5 -2(3) . . . . ?
C33_5 C13_5 C14_5 C15_5 177.1(16) . . . . ?
N8_5 N9_5 C15_5 O16_5 4(3) . . . . ?
C10_5 N9_5 C15_5 O16_5 177.8(18) . . . . ?
N8_5 N9_5 C15_5 C14_5 178.7(14) . . . . ?
C10_5 N9_5 C15_5 C14_5 -7(3) . . . . ?
C18_5 C14_5 C15_5 O16_5 1(3) . . . . ?
C13_5 C14_5 C15_5 O16_5 -177.7(18) . . . . ?
C18_5 C14_5 C15_5 N9_5 -174.0(16) . . . . ?
C13_5 C14_5 C15_5 N9_5 7(3) . . . . ?
C13_5 C12_5 C17_5 C38_5 0(3) . . . . ?
C10_5 C12_5 C17_5 C38_5 -175.1(17) . . . . ?
C13_5 C14_5 C18_5 C37_5 -3(3) . . . . ?
C15_5 C14_5 C18_5 C37_5 178.9(16) . . . . ?
C26_5 N21_5 C22_5 C23_5 -8(3) . . . . ?
Fe4 N21_5 C22_5 C23_5 174.8(15) . . . . ?
N21_5 C22_5 C23_5 C24_5 7(3) . . . . ?
C22_5 C23_5 C24_5 C25_5 -5(3) . . . . ?
C23_5 C24_5 C25_5 C26_5 4(3) . . . . ?
C22_5 N21_5 C26_5 C25_5 7(3) . . . . ?
Fe4 N21_5 C26_5 C25_5 -175.4(15) . . . . ?
C22_5 N21_5 C26_5 C27_5 -178.0(16) . . . . ?
Fe4 N21_5 C26_5 C27_5 0(2) . . . . ?
C24_5 C25_5 C26_5 N21_5 -5(3) . . . . ?
C24_5 C25_5 C26_5 C27_5 -179.7(18) . . . . ?
N21_5 C26_5 C27_5 N28_5 0(2) . . . . ?
C25_5 C26_5 C27_5 N28_5 175.3(18) . . . . ?
C26_5 C27_5 N28_5 N29_5 -174.8(14) . . . . ?
C26_5 C27_5 N28_5 Fe4 0(2) . . . . ?
C27_5 N28_5 N29_5 C35_5 -103.6(19) . . . . ?
Fe4 N28_5 N29_5 C35_5 82.6(19) . . . . ?
C27_5 N28_5 N29_5 C30_5 63.4(19) . . . . ?
Fe4 N28_5 N29_5 C30_5 -110.4(16) . . . . ?
C35_5 N29_5 C30_5 O31_5 164.7(19) . . . . ?
N28_5 N29_5 C30_5 O31_5 0(3) . . . . ?
C35_5 N29_5 C30_5 C32_5 -15(3) . . . . ?
N28_5 N29_5 C30_5 C32_5 -179.9(14) . . . . ?
O31_5 C30_5 C32_5 C37_5 5(3) . . . . ?
N29_5 C30_5 C32_5 C37_5 -175.8(15) . . . . ?
O31_5 C30_5 C32_5 C33_5 -169.9(18) . . . . ?
N29_5 C30_5 C32_5 C33_5 10(2) . . . . ?
C37_5 C32_5 C33_5 C34_5 -177.1(16) . . . . ?
C30_5 C32_5 C33_5 C34_5 -3(3) . . . . ?
C37_5 C32_5 C33_5 C13_5 -2(3) . . . . ?
C30_5 C32_5 C33_5 C13_5 172.4(15) . . . . ?
C12_5 C13_5 C33_5 C32_5 -177.2(17) . . . . ?
C14_5 C13_5 C33_5 C32_5 4(3) . . . . ?
C12_5 C13_5 C33_5 C34_5 -2(3) . . . . ?
C14_5 C13_5 C33_5 C34_5 179.1(16) . . . . ?
C32_5 C33_5 C34_5 C38_5 175.8(18) . . . . ?
C13_5 C33_5 C34_5 C38_5 1(3) . . . . ?
C32_5 C33_5 C34_5 C35_5 -1(3) . . . . ?
C13_5 C33_5 C34_5 C35_5 -176.2(16) . . . . ?
C30_5 N29_5 C35_5 O36_5 -172.9(18) . . . . ?
N28_5 N29_5 C35_5 O36_5 -8(3) . . . . ?
C30_5 N29_5 C35_5 C34_5 11(3) . . . . ?
N28_5 N29_5 C35_5 C34_5 176.0(14) . . . . ?
C38_5 C34_5 C35_5 O36_5 5(3) . . . . ?
C33_5 C34_5 C35_5 O36_5 -178.5(17) . . . . ?
C38_5 C34_5 C35_5 N29_5 -179.1(17) . . . . ?
C33_5 C34_5 C35_5 N29_5 -2(3) . . . . ?
C33_5 C32_5 C37_5 C18_5 -2(3) . . . . ?
C30_5 C32_5 C37_5 C18_5 -176.5(15) . . . . ?
C14_5 C18_5 C37_5 C32_5 4(3) . . . . ?
C33_5 C34_5 C38_5 C17_5 1(3) . . . . ?
C35_5 C34_5 C38_5 C17_5 177.9(17) . . . . ?
C12_5 C17_5 C38_5 C34_5 -2(3) . . . . ?
C6_6 N1_6 C2_6 C3_6 -3(3) . . . . ?
Fe2 N1_6 C2_6 C3_6 178.7(13) . . . . ?
N1_6 C2_6 C3_6 C4_6 3(3) . . . . ?
C2_6 C3_6 C4_6 C5_6 -5(3) . . . . ?
C3_6 C4_6 C5_6 C6_6 5(3) . . . . ?
C2_6 N1_6 C6_6 C5_6 4(3) . . . . ?
Fe2 N1_6 C6_6 C5_6 -177.5(15) . . . . ?
C2_6 N1_6 C6_6 C7_6 177.4(16) . . . . ?
Fe2 N1_6 C6_6 C7_6 -4(2) . . . . ?
C4_6 C5_6 C6_6 N1_6 -5(3) . . . . ?
C4_6 C5_6 C6_6 C7_6 -178.4(18) . . . . ?
N1_6 C6_6 C7_6 N8_6 0(2) . . . . ?
C5_6 C6_6 C7_6 N8_6 173.8(18) . . . . ?
C6_6 C7_6 N8_6 N9_6 175.5(15) . . . . ?
C6_6 C7_6 N8_6 Fe2 4(2) . . . . ?
C7_6 N8_6 N9_6 C10_6 106.2(18) . . . . ?
Fe2 N8_6 N9_6 C10_6 -83(2) . . . . ?
C7_6 N8_6 N9_6 C15_6 -74(2) . . . . ?
Fe2 N8_6 N9_6 C15_6 96.7(17) . . . . ?
N8_6 N9_6 C10_6 O11_6 -2(3) . . . . ?
C15_6 N9_6 C10_6 O11_6 178.0(17) . . . . ?
N8_6 N9_6 C10_6 C12_6 177.7(15) . . . . ?
C15_6 N9_6 C10_6 C12_6 -2(3) . . . . ?
O11_6 C10_6 C12_6 C17_6 2(3) . . . . ?
N9_6 C10_6 C12_6 C17_6 -177.9(18) . . . . ?
O11_6 C10_6 C12_6 C13_6 -178.0(17) . . . . ?
N9_6 C10_6 C12_6 C13_6 2(3) . . . . ?
C17_6 C12_6 C13_6 C14_6 179.7(18) . . . . ?
C10_6 C12_6 C13_6 C14_6 0(3) . . . . ?
C17_6 C12_6 C13_6 C33_6 -2(3) . . . . ?
C10_6 C12_6 C13_6 C33_6 178.0(16) . . . . ?
C12_6 C13_6 C14_6 C18_6 179.4(18) . . . . ?
C33_6 C13_6 C14_6 C18_6 1(3) . . . . ?
C12_6 C13_6 C14_6 C15_6 -1(3) . . . . ?
C33_6 C13_6 C14_6 C15_6 -179.8(17) . . . . ?
C10_6 N9_6 C15_6 O16_6 177.4(18) . . . . ?
N8_6 N9_6 C15_6 O16_6 -2(3) . . . . ?
C10_6 N9_6 C15_6 C14_6 0(3) . . . . ?
N8_6 N9_6 C15_6 C14_6 -179.5(14) . . . . ?
C13_6 C14_6 C15_6 O16_6 -175(2) . . . . ?
C18_6 C14_6 C15_6 O16_6 4(3) . . . . ?
C13_6 C14_6 C15_6 N9_6 1(3) . . . . ?
C18_6 C14_6 C15_6 N9_6 -179.4(16) . . . . ?
C13_6 C12_6 C17_6 C38_6 -1(3) . . . . ?
C10_6 C12_6 C17_6 C38_6 179.6(16) . . . . ?
C13_6 C14_6 C18_6 C37_6 -2(3) . . . . ?
C15_6 C14_6 C18_6 C37_6 178.9(17) . . . . ?
C26_6 N21_6 C22_6 C23_6 0(3) . . . . ?
Fe4 N21_6 C22_6 C23_6 -175.3(15) . . . . ?
N21_6 C22_6 C23_6 C24_6 3(3) . . . . ?
C22_6 C23_6 C24_6 C25_6 -3(4) . . . . ?
C23_6 C24_6 C25_6 C26_6 -1(4) . . . . ?
C22_6 N21_6 C26_6 C25_6 -4(3) . . . . ?
Fe4 N21_6 C26_6 C25_6 171.8(18) . . . . ?
C22_6 N21_6 C26_6 C27_6 -179.2(18) . . . . ?
Fe4 N21_6 C26_6 C27_6 -3(3) . . . . ?
C24_6 C25_6 C26_6 N21_6 4(3) . . . . ?
C24_6 C25_6 C26_6 C27_6 179(2) . . . . ?
N21_6 C26_6 C27_6 N28_6 -3(3) . . . . ?
C25_6 C26_6 C27_6 N28_6 -178(2) . . . . ?
C26_6 C27_6 N28_6 N29_6 175.6(17) . . . . ?
C26_6 C27_6 N28_6 Fe4 8(2) . . . . ?
C27_6 N28_6 N29_6 C30_6 -70(2) . . . . ?
Fe4 N28_6 N29_6 C30_6 95(2) . . . . ?
C27_6 N28_6 N29_6 C35_6 109(2) . . . . ?
Fe4 N28_6 N29_6 C35_6 -86.0(19) . . . . ?
C35_6 N29_6 C30_6 O31_6 -177(2) . . . . ?
N28_6 N29_6 C30_6 O31_6 2(3) . . . . ?
C35_6 N29_6 C30_6 C32_6 5(3) . . . . ?
N28_6 N29_6 C30_6 C32_6 -176.6(15) . . . . ?
O31_6 C30_6 C32_6 C37_6 3(3) . . . . ?
N29_6 C30_6 C32_6 C37_6 -178.9(18) . . . . ?
O31_6 C30_6 C32_6 C33_6 -178.4(18) . . . . ?
N29_6 C30_6 C32_6 C33_6 0(3) . . . . ?
C12_6 C13_6 C33_6 C34_6 3(3) . . . . ?
C14_6 C13_6 C33_6 C34_6 -178.4(17) . . . . ?
C12_6 C13_6 C33_6 C32_6 -177.2(17) . . . . ?
C14_6 C13_6 C33_6 C32_6 1(3) . . . . ?
C37_6 C32_6 C33_6 C34_6 177.0(17) . . . . ?
C30_6 C32_6 C33_6 C34_6 -2(3) . . . . ?
C37_6 C32_6 C33_6 C13_6 -3(3) . . . . ?
C30_6 C32_6 C33_6 C13_6 178.4(17) . . . . ?
C13_6 C33_6 C34_6 C38_6 -2(3) . . . . ?
C32_6 C33_6 C34_6 C38_6 178.6(16) . . . . ?
C13_6 C33_6 C34_6 C35_6 179.3(18) . . . . ?
C32_6 C33_6 C34_6 C35_6 0(3) . . . . ?
C30_6 N29_6 C35_6 O36_6 176(2) . . . . ?
N28_6 N29_6 C35_6 O36_6 -2(3) . . . . ?
C30_6 N29_6 C35_6 C34_6 -7(3) . . . . ?
N28_6 N29_6 C35_6 C34_6 174.6(15) . . . . ?
C33_6 C34_6 C35_6 O36_6 -179(2) . . . . ?
C38_6 C34_6 C35_6 O36_6 2(3) . . . . ?
C33_6 C34_6 C35_6 N29_6 4(3) . . . . ?
C38_6 C34_6 C35_6 N29_6 -174.6(16) . . . . ?
C33_6 C32_6 C37_6 C18_6 2(3) . . . . ?
C30_6 C32_6 C37_6 C18_6 -179.3(17) . . . . ?
C14_6 C18_6 C37_6 C32_6 0(3) . . . . ?
C12_6 C17_6 C38_6 C34_6 2(3) . . . . ?
C33_6 C34_6 C38_6 C17_6 -1(3) . . . . ?
C35_6 C34_6 C38_6 C17_6 178.3(17) . . . . ?
C6_7 N1_7 C2_7 C3_7 0(3) . . . . ?
Fe5 N1_7 C2_7 C3_7 177.7(16) . . . . ?
N1_7 C2_7 C3_7 C4_7 -1(4) . . . . ?
C2_7 C3_7 C4_7 C5_7 3(3) . . . . ?
C3_7 C4_7 C5_7 C6_7 -6(3) . . . . ?
C2_7 N1_7 C6_7 C5_7 -3(3) . . . . ?
Fe5 N1_7 C6_7 C5_7 179.5(17) . . . . ?
C2_7 N1_7 C6_7 C7_7 -177.1(17) . . . . ?
Fe5 N1_7 C6_7 C7_7 5(2) . . . . ?
C4_7 C5_7 C6_7 N1_7 6(4) . . . . ?
C4_7 C5_7 C6_7 C7_7 179(2) . . . . ?
N1_7 C6_7 C7_7 N8_7 -2(3) . . . . ?
C5_7 C6_7 C7_7 N8_7 -177(2) . . . . ?
C6_7 C7_7 N8_7 N9_7 176.4(16) . . . . ?
C6_7 C7_7 N8_7 Fe5 -2(2) . . . . ?
C7_7 N8_7 N9_7 C10_7 -68(2) . . . . ?
Fe5 N8_7 N9_7 C10_7 109.8(17) . . . . ?
C7_7 N8_7 N9_7 C15_7 104(2) . . . . ?
Fe5 N8_7 N9_7 C15_7 -79(2) . . . . ?
C15_7 N9_7 C10_7 O11_7 -168(2) . . . . ?
N8_7 N9_7 C10_7 O11_7 2(3) . . . . ?
C15_7 N9_7 C10_7 C12_7 12(3) . . . . ?
N8_7 N9_7 C10_7 C12_7 -177.8(14) . . . . ?
O11_7 C10_7 C12_7 C17_7 -4(3) . . . . ?
N9_7 C10_7 C12_7 C17_7 175.5(17) . . . . ?
O11_7 C10_7 C12_7 C13_7 170.6(19) . . . . ?
N9_7 C10_7 C12_7 C13_7 -10(3) . . . . ?
C17_7 C12_7 C13_7 C14_7 177.0(19) . . . . ?
C10_7 C12_7 C13_7 C14_7 2(3) . . . . ?
C17_7 C12_7 C13_7 C33_7 0(3) . . . . ?
C10_7 C12_7 C13_7 C33_7 -174.6(17) . . . . ?
C12_7 C13_7 C14_7 C18_7 -176(2) . . . . ?
C33_7 C13_7 C14_7 C18_7 1(3) . . . . ?
C12_7 C13_7 C14_7 C15_7 5(3) . . . . ?
C33_7 C13_7 C14_7 C15_7 -178.3(19) . . . . ?
C10_7 N9_7 C15_7 O16_7 172(2) . . . . ?
N8_7 N9_7 C15_7 O16_7 2(3) . . . . ?
C10_7 N9_7 C15_7 C14_7 -6(3) . . . . ?
N8_7 N9_7 C15_7 C14_7 -175.2(15) . . . . ?
C18_7 C14_7 C15_7 O16_7 0(4) . . . . ?
C13_7 C14_7 C15_7 O16_7 179(2) . . . . ?
C18_7 C14_7 C15_7 N9_7 177.5(19) . . . . ?
C13_7 C14_7 C15_7 N9_7 -4(3) . . . . ?
C13_7 C12_7 C17_7 C38_7 2(3) . . . . ?
C10_7 C12_7 C17_7 C38_7 176.9(16) . . . . ?
C13_7 C14_7 C18_7 C37_7 -1(4) . . . . ?
C15_7 C14_7 C18_7 C37_7 178(2) . . . . ?
C26_7 N21_7 C22_7 C23_7 1(3) . . . . ?
Fe6 N21_7 C22_7 C23_7 -179.0(17) . . . . ?
N21_7 C22_7 C23_7 C24_7 -1(4) . . . . ?
C22_7 C23_7 C24_7 C25_7 0(4) . . . . ?
C23_7 C24_7 C25_7 C26_7 1(4) . . . . ?
C22_7 N21_7 C26_7 C25_7 1(4) . . . . ?
Fe6 N21_7 C26_7 C25_7 -180(2) . . . . ?
C22_7 N21_7 C26_7 C27_7 -178.3(18) . . . . ?
Fe6 N21_7 C26_7 C27_7 1(3) . . . . ?
C24_7 C25_7 C26_7 N21_7 -2(4) . . . . ?
C24_7 C25_7 C26_7 C27_7 177(2) . . . . ?
N21_7 C26_7 C27_7 N28_7 -2(3) . . . . ?
C25_7 C26_7 C27_7 N28_7 179(2) . . . . ?
C26_7 C27_7 N28_7 N29_7 174.9(17) . . . . ?
C26_7 C27_7 N28_7 Fe6 2(3) . . . . ?
C27_7 N28_7 N29_7 C30_7 -89(3) . . . . ?
Fe6 N28_7 N29_7 C30_7 83(2) . . . . ?
C27_7 N28_7 N29_7 C35_7 81(2) . . . . ?
Fe6 N28_7 N29_7 C35_7 -107.1(19) . . . . ?
C35_7 N29_7 C30_7 O31_7 -160(3) . . . . ?
N28_7 N29_7 C30_7 O31_7 8(4) . . . . ?
C35_7 N29_7 C30_7 C32_7 15(4) . . . . ?
N28_7 N29_7 C30_7 C32_7 -176.7(19) . . . . ?
O31_7 C30_7 C32_7 C37_7 -10(4) . . . . ?
N29_7 C30_7 C32_7 C37_7 175(2) . . . . ?
O31_7 C30_7 C32_7 C33_7 165(3) . . . . ?
N29_7 C30_7 C32_7 C33_7 -10(4) . . . . ?
C37_7 C32_7 C33_7 C34_7 178(2) . . . . ?
C30_7 C32_7 C33_7 C34_7 3(3) . . . . ?
C37_7 C32_7 C33_7 C13_7 -1(4) . . . . ?
C30_7 C32_7 C33_7 C13_7 -176(2) . . . . ?
C14_7 C13_7 C33_7 C34_7 -179(2) . . . . ?
C12_7 C13_7 C33_7 C34_7 -2(3) . . . . ?
C14_7 C13_7 C33_7 C32_7 1(3) . . . . ?
C12_7 C13_7 C33_7 C32_7 178(2) . . . . ?
C32_7 C33_7 C34_7 C38_7 -178.4(19) . . . . ?
C13_7 C33_7 C34_7 C38_7 1(3) . . . . ?
C32_7 C33_7 C34_7 C35_7 0(3) . . . . ?
C13_7 C33_7 C34_7 C35_7 179.0(18) . . . . ?
C30_7 N29_7 C35_7 O36_7 172(2) . . . . ?
N28_7 N29_7 C35_7 O36_7 4(3) . . . . ?
C30_7 N29_7 C35_7 C34_7 -12(3) . . . . ?
N28_7 N29_7 C35_7 C34_7 179.8(16) . . . . ?
C33_7 C34_7 C35_7 O36_7 179(2) . . . . ?
C38_7 C34_7 C35_7 O36_7 -3(3) . . . . ?
C33_7 C34_7 C35_7 N29_7 4(3) . . . . ?
C38_7 C34_7 C35_7 N29_7 -178.4(17) . . . . ?
C33_7 C32_7 C37_7 C18_7 0(4) . . . . ?
C30_7 C32_7 C37_7 C18_7 175(2) . . . . ?
C14_7 C18_7 C37_7 C32_7 1(4) . . . . ?
C33_7 C34_7 C38_7 C17_7 1(3) . . . . ?
C35_7 C34_7 C38_7 C17_7 -176.8(16) . . . . ?
C12_7 C17_7 C38_7 C34_7 -3(3) . . . . ?
C6_8 N1_8 C2_8 C3_8 5(4) . . . . ?
Fe5 N1_8 C2_8 C3_8 -176.2(18) . . . . ?
N1_8 C2_8 C3_8 C4_8 -1(4) . . . . ?
C2_8 C3_8 C4_8 C5_8 0(4) . . . . ?
C3_8 C4_8 C5_8 C6_8 -2(4) . . . . ?
C2_8 N1_8 C6_8 C7_8 -175.8(19) . . . . ?
Fe5 N1_8 C6_8 C7_8 5(3) . . . . ?
C2_8 N1_8 C6_8 C5_8 -8(4) . . . . ?
Fe5 N1_8 C6_8 C5_8 173.3(18) . . . . ?
C4_8 C5_8 C6_8 N1_8 6(4) . . . . ?
C4_8 C5_8 C6_8 C7_8 175(2) . . . . ?
N1_8 C6_8 C7_8 N8_8 -5(3) . . . . ?
C5_8 C6_8 C7_8 N8_8 -174.1(19) . . . . ?
C6_8 C7_8 N8_8 N9_8 -175.4(17) . . . . ?
C6_8 C7_8 N8_8 Fe5 3(2) . . . . ?
C7_8 N8_8 N9_8 C10_8 86(2) . . . . ?
Fe5 N8_8 N9_8 C10_8 -92(2) . . . . ?
C7_8 N8_8 N9_8 C15_8 -91(2) . . . . ?
Fe5 N8_8 N9_8 C15_8 92(2) . . . . ?
C15_8 N9_8 C10_8 O11_8 173.5(19) . . . . ?
N8_8 N9_8 C10_8 O11_8 -2(3) . . . . ?
C15_8 N9_8 C10_8 C12_8 -6(3) . . . . ?
N8_8 N9_8 C10_8 C12_8 178.4(17) . . . . ?
O11_8 C10_8 C12_8 C17_8 4(3) . . . . ?
N9_8 C10_8 C12_8 C17_8 -177.3(19) . . . . ?
O11_8 C10_8 C12_8 C13_8 180(2) . . . . ?
N9_8 C10_8 C12_8 C13_8 -1(3) . . . . ?
C17_8 C12_8 C13_8 C14_8 177(2) . . . . ?
C10_8 C12_8 C13_8 C14_8 1(3) . . . . ?
C17_8 C12_8 C13_8 C33_8 4(3) . . . . ?
C10_8 C12_8 C13_8 C33_8 -172(2) . . . . ?
C12_8 C13_8 C14_8 C18_8 -177(2) . . . . ?
C33_8 C13_8 C14_8 C18_8 -4(3) . . . . ?
C12_8 C13_8 C14_8 C15_8 5(3) . . . . ?
C33_8 C13_8 C14_8 C15_8 178.3(19) . . . . ?
C10_8 N9_8 C15_8 O16_8 -172(2) . . . . ?
N8_8 N9_8 C15_8 O16_8 4(3) . . . . ?
C10_8 N9_8 C15_8 C14_8 12(3) . . . . ?
N8_8 N9_8 C15_8 C14_8 -172.5(17) . . . . ?
C18_8 C14_8 C15_8 O16_8 -6(4) . . . . ?
C13_8 C14_8 C15_8 O16_8 173(2) . . . . ?
C18_8 C14_8 C15_8 N9_8 171.3(19) . . . . ?
C13_8 C14_8 C15_8 N9_8 -10(3) . . . . ?
C13_8 C12_8 C17_8 C38_8 1(3) . . . . ?
C10_8 C12_8 C17_8 C38_8 176(2) . . . . ?
C13_8 C14_8 C18_8 C37_8 3(3) . . . . ?
C15_8 C14_8 C18_8 C37_8 -178.5(18) . . . . ?
C26_8 N21_8 C22_8 C23_8 -4(4) . . . . ?
Fe7 N21_8 C22_8 C23_8 175.6(17) . . . . ?
N21_8 C22_8 C23_8 C24_8 -1(4) . . . . ?
C22_8 C23_8 C24_8 C25_8 5(4) . . . . ?
C23_8 C24_8 C25_8 C26_8 -3(4) . . . . ?
C22_8 N21_8 C26_8 C25_8 6(4) . . . . ?
Fe7 N21_8 C26_8 C25_8 -174(2) . . . . ?
C22_8 N21_8 C26_8 C27_8 177(2) . . . . ?
Fe7 N21_8 C26_8 C27_8 -2(3) . . . . ?
C24_8 C25_8 C26_8 N21_8 -2(5) . . . . ?
C24_8 C25_8 C26_8 C27_8 -173(2) . . . . ?
N21_8 C26_8 C27_8 N28_8 10(3) . . . . ?
C25_8 C26_8 C27_8 N28_8 -178(2) . . . . ?
C26_8 C27_8 N28_8 N29_8 -172(2) . . . . ?
C26_8 C27_8 N28_8 Fe7 -13(3) . . . . ?
C27_8 N28_8 N29_8 C30_8 -116(2) . . . . ?
Fe7 N28_8 N29_8 C30_8 87(2) . . . . ?
C27_8 N28_8 N29_8 C35_8 64(3) . . . . ?
Fe7 N28_8 N29_8 C35_8 -92(3) . . . . ?
C35_8 N29_8 C30_8 O31_8 -179(2) . . . . ?
N28_8 N29_8 C30_8 O31_8 2(3) . . . . ?
C35_8 N29_8 C30_8 C32_8 1(4) . . . . ?
N28_8 N29_8 C30_8 C32_8 -178.4(19) . . . . ?
O31_8 C30_8 C32_8 C33_8 177(2) . . . . ?
N29_8 C30_8 C32_8 C33_8 -3(3) . . . . ?
O31_8 C30_8 C32_8 C37_8 -2(4) . . . . ?
N29_8 C30_8 C32_8 C37_8 178(2) . . . . ?
C37_8 C32_8 C33_8 C13_8 -2(4) . . . . ?
C30_8 C32_8 C33_8 C13_8 179(2) . . . . ?
C37_8 C32_8 C33_8 C34_8 -177(2) . . . . ?
C30_8 C32_8 C33_8 C34_8 4(4) . . . . ?
C12_8 C13_8 C33_8 C32_8 177(2) . . . . ?
C14_8 C13_8 C33_8 C32_8 3(3) . . . . ?
C12_8 C13_8 C33_8 C34_8 -8(3) . . . . ?
C14_8 C13_8 C33_8 C34_8 178.1(19) . . . . ?
C32_8 C33_8 C34_8 C38_8 -176(2) . . . . ?
C13_8 C33_8 C34_8 C38_8 8(4) . . . . ?
C32_8 C33_8 C34_8 C35_8 -2(3) . . . . ?
C13_8 C33_8 C34_8 C35_8 -178(2) . . . . ?
C30_8 N29_8 C35_8 O36_8 177(2) . . . . ?
N28_8 N29_8 C35_8 O36_8 -4(4) . . . . ?
C30_8 N29_8 C35_8 C34_8 0(4) . . . . ?
N28_8 N29_8 C35_8 C34_8 179.7(19) . . . . ?
C38_8 C34_8 C35_8 O36_8 -2(4) . . . . ?
C33_8 C34_8 C35_8 O36_8 -176(2) . . . . ?
C38_8 C34_8 C35_8 N29_8 175(2) . . . . ?
C33_8 C34_8 C35_8 N29_8 0(3) . . . . ?
C33_8 C32_8 C37_8 C18_8 2(3) . . . . ?
C30_8 C32_8 C37_8 C18_8 -179.4(19) . . . . ?
C14_8 C18_8 C37_8 C32_8 -2(3) . . . . ?
C33_8 C34_8 C38_8 C17_8 -4(4) . . . . ?
C35_8 C34_8 C38_8 C17_8 -178(2) . . . . ?
C12_8 C17_8 C38_8 C34_8 -1(4) . . . . ?
C6_9 N1_9 C2_9 C3_9 -1(3) . . . . ?
Fe5 N1_9 C2_9 C3_9 -177.7(14) . . . . ?
N1_9 C2_9 C3_9 C4_9 -3(3) . . . . ?
C2_9 C3_9 C4_9 C5_9 5(3) . . . . ?
C3_9 C4_9 C5_9 C6_9 -4(3) . . . . ?
C2_9 N1_9 C6_9 C5_9 2(3) . . . . ?
Fe5 N1_9 C6_9 C5_9 179.2(17) . . . . ?
C2_9 N1_9 C6_9 C7_9 -177.0(18) . . . . ?
Fe5 N1_9 C6_9 C7_9 0(2) . . . . ?
C4_9 C5_9 C6_9 N1_9 0(3) . . . . ?
C4_9 C5_9 C6_9 C7_9 179.2(19) . . . . ?
N1_9 C6_9 C7_9 N8_9 -1(3) . . . . ?
C5_9 C6_9 C7_9 N8_9 -179.5(19) . . . . ?
C6_9 C7_9 N8_9 N9_9 -177.4(15) . . . . ?
C6_9 C7_9 N8_9 Fe5 1(2) . . . . ?
C7_9 N8_9 N9_9 C10_9 -82(2) . . . . ?
Fe5 N8_9 N9_9 C10_9 100.6(18) . . . . ?
C7_9 N8_9 N9_9 C15_9 103(2) . . . . ?
Fe5 N8_9 N9_9 C15_9 -75(2) . . . . ?
N8_9 N9_9 C10_9 O11_9 4(3) . . . . ?
C15_9 N9_9 C10_9 O11_9 179(2) . . . . ?
N8_9 N9_9 C10_9 C12_9 177.5(17) . . . . ?
C15_9 N9_9 C10_9 C12_9 -8(3) . . . . ?
O11_9 C10_9 C12_9 C17_9 0(4) . . . . ?
N9_9 C10_9 C12_9 C17_9 -173(2) . . . . ?
O11_9 C10_9 C12_9 C13_9 -173(2) . . . . ?
N9_9 C10_9 C12_9 C13_9 14(3) . . . . ?
C17_9 C12_9 C13_9 C33_9 7(4) . . . . ?
C10_9 C12_9 C13_9 C33_9 180(2) . . . . ?
C17_9 C12_9 C13_9 C14_9 175(2) . . . . ?
C10_9 C12_9 C13_9 C14_9 -12(4) . . . . ?
C33_9 C13_9 C14_9 C18_9 -9(3) . . . . ?
C12_9 C13_9 C14_9 C18_9 -178(2) . . . . ?
C33_9 C13_9 C14_9 C15_9 171(2) . . . . ?
C12_9 C13_9 C14_9 C15_9 2(3) . . . . ?
N8_9 N9_9 C15_9 O16_9 -12(3) . . . . ?
C10_9 N9_9 C15_9 O16_9 174(2) . . . . ?
N8_9 N9_9 C15_9 C14_9 173.8(17) . . . . ?
C10_9 N9_9 C15_9 C14_9 -1(3) . . . . ?
C18_9 C14_9 C15_9 O16_9 10(4) . . . . ?
C13_9 C14_9 C15_9 O16_9 -170(2) . . . . ?
C18_9 C14_9 C15_9 N9_9 -176(2) . . . . ?
C13_9 C14_9 C15_9 N9_9 4(3) . . . . ?
C13_9 C12_9 C17_9 C38_9 -6(4) . . . . ?
C10_9 C12_9 C17_9 C38_9 -179(2) . . . . ?
C13_9 C14_9 C18_9 C37_9 4(4) . . . . ?
C15_9 C14_9 C18_9 C37_9 -176(2) . . . . ?
C26_9 N21_9 C22_9 C23_9 1(5) . . . . ?
Fe8 N21_9 C22_9 C23_9 173(2) . . . . ?
N21_9 C22_9 C23_9 C24_9 0(5) . . . . ?
C22_9 C23_9 C24_9 C25_9 2(5) . . . . ?
C23_9 C24_9 C25_9 C26_9 -5(5) . . . . ?
C22_9 N21_9 C26_9 C25_9 -5(5) . . . . ?
Fe8 N21_9 C26_9 C25_9 -178(2) . . . . ?
C22_9 N21_9 C26_9 C27_9 176(2) . . . . ?
Fe8 N21_9 C26_9 C27_9 2(3) . . . . ?
C24_9 C25_9 C26_9 N21_9 7(5) . . . . ?
C24_9 C25_9 C26_9 C27_9 -174(2) . . . . ?
N21_9 C26_9 C27_9 N28_9 -1(4) . . . . ?
C25_9 C26_9 C27_9 N28_9 179(2) . . . . ?
C26_9 C27_9 N28_9 N29_9 -167.5(18) . . . . ?
C26_9 C27_9 N28_9 Fe8 0(3) . . . . ?
C27_9 N28_9 N29_9 C35_9 51(3) . . . . ?
Fe8 N28_9 N29_9 C35_9 -113.6(19) . . . . ?
C27_9 N28_9 N29_9 C30_9 -108(2) . . . . ?
Fe8 N28_9 N29_9 C30_9 87(2) . . . . ?
C35_9 N29_9 C30_9 O31_9 -167(2) . . . . ?
N28_9 N29_9 C30_9 O31_9 -10(3) . . . . ?
C35_9 N29_9 C30_9 C32_9 18(3) . . . . ?
N28_9 N29_9 C30_9 C32_9 175.2(19) . . . . ?
O31_9 C30_9 C32_9 C37_9 6(5) . . . . ?
N29_9 C30_9 C32_9 C37_9 -180(2) . . . . ?
O31_9 C30_9 C32_9 C33_9 177(3) . . . . ?
N29_9 C30_9 C32_9 C33_9 -9(4) . . . . ?
C37_9 C32_9 C33_9 C13_9 -10(4) . . . . ?
C30_9 C32_9 C33_9 C13_9 179(2) . . . . ?
C37_9 C32_9 C33_9 C34_9 178(2) . . . . ?
C30_9 C32_9 C33_9 C34_9 7(4) . . . . ?
C12_9 C13_9 C33_9 C32_9 -179(2) . . . . ?
C14_9 C13_9 C33_9 C32_9 12(4) . . . . ?
C12_9 C13_9 C33_9 C34_9 -7(4) . . . . ?
C14_9 C13_9 C33_9 C34_9 -176(2) . . . . ?
C32_9 C33_9 C34_9 C38_9 178(2) . . . . ?
C13_9 C33_9 C34_9 C38_9 7(4) . . . . ?
C32_9 C33_9 C34_9 C35_9 -12(4) . . . . ?
C13_9 C33_9 C34_9 C35_9 176(2) . . . . ?
N28_9 N29_9 C35_9 O36_9 5(3) . . . . ?
C30_9 N29_9 C35_9 O36_9 163(2) . . . . ?
N28_9 N29_9 C35_9 C34_9 179.3(19) . . . . ?
C30_9 N29_9 C35_9 C34_9 -24(3) . . . . ?
C38_9 C34_9 C35_9 O36_9 3(4) . . . . ?
C33_9 C34_9 C35_9 O36_9 -166(2) . . . . ?
C38_9 C34_9 C35_9 N29_9 -171(2) . . . . ?
C33_9 C34_9 C35_9 N29_9 20(3) . . . . ?
C33_9 C32_9 C37_9 C18_9 5(4) . . . . ?
C30_9 C32_9 C37_9 C18_9 177(2) . . . . ?
C14_9 C18_9 C37_9 C32_9 -2(4) . . . . ?
C33_9 C34_9 C38_9 C17_9 -6(4) . . . . ?
C35_9 C34_9 C38_9 C17_9 -175(2) . . . . ?
C12_9 C17_9 C38_9 C34_9 6(4) . . . . ?
C6_10 N1_10 C2_10 C3_10 -8(3) . . . . ?
Fe6 N1_10 C2_10 C3_10 172.8(17) . . . . ?
N1_10 C2_10 C3_10 C4_10 11(4) . . . . ?
C2_10 C3_10 C4_10 C5_10 -9(4) . . . . ?
C3_10 C4_10 C5_10 C6_10 4(4) . . . . ?
C2_10 N1_10 C6_10 C5_10 3(4) . . . . ?
Fe6 N1_10 C6_10 C5_10 -177.9(18) . . . . ?
C2_10 N1_10 C6_10 C7_10 175.1(19) . . . . ?
Fe6 N1_10 C6_10 C7_10 -6(3) . . . . ?
C4_10 C5_10 C6_10 N1_10 -1(4) . . . . ?
C4_10 C5_10 C6_10 C7_10 -173(2) . . . . ?
N1_10 C6_10 C7_10 N8_10 1(3) . . . . ?
C5_10 C6_10 C7_10 N8_10 174(2) . . . . ?
C6_10 C7_10 N8_10 N9_10 -170.2(16) . . . . ?
C6_10 C7_10 N8_10 Fe6 3(2) . . . . ?
C7_10 N8_10 N9_10 C10_10 63(2) . . . . ?
Fe6 N8_10 N9_10 C10_10 -108.5(16) . . . . ?
C7_10 N8_10 N9_10 C15_10 -112.5(18) . . . . ?
Fe6 N8_10 N9_10 C15_10 76.0(19) . . . . ?
N8_10 N9_10 C10_10 O11_10 -6(3) . . . . ?
C15_10 N9_10 C10_10 O11_10 169.2(18) . . . . ?
N8_10 N9_10 C10_10 C12_10 179.0(15) . . . . ?
C15_10 N9_10 C10_10 C12_10 -6(3) . . . . ?
O11_10 C10_10 C12_10 C17_10 7(3) . . . . ?
N9_10 C10_10 C12_10 C17_10 -178.1(18) . . . . ?
O11_10 C10_10 C12_10 C13_10 -173(2) . . . . ?
N9_10 C10_10 C12_10 C13_10 2(3) . . . . ?
C17_10 C12_10 C13_10 C33_10 0(3) . . . . ?
C10_10 C12_10 C13_10 C33_10 179.4(19) . . . . ?
C17_10 C12_10 C13_10 C14_10 -175.7(18) . . . . ?
C10_10 C12_10 C13_10 C14_10 4(3) . . . . ?
C33_10 C13_10 C14_10 C18_10 -2(3) . . . . ?
C12_10 C13_10 C14_10 C18_10 173.5(19) . . . . ?
C33_10 C13_10 C14_10 C15_10 177.3(19) . . . . ?
C12_10 C13_10 C14_10 C15_10 -7(3) . . . . ?
N8_10 N9_10 C15_10 O16_10 4(3) . . . . ?
C10_10 N9_10 C15_10 O16_10 -170.9(18) . . . . ?
N8_10 N9_10 C15_10 C14_10 178.0(15) . . . . ?
C10_10 N9_10 C15_10 C14_10 3(3) . . . . ?
C18_10 C14_10 C15_10 O16_10 -3(3) . . . . ?
C13_10 C14_10 C15_10 O16_10 177.5(19) . . . . ?
C18_10 C14_10 C15_10 N9_10 -176.8(18) . . . . ?
C13_10 C14_10 C15_10 N9_10 4(3) . . . . ?
C13_10 C12_10 C17_10 C38_10 -4(3) . . . . ?
C10_10 C12_10 C17_10 C38_10 177(2) . . . . ?
C13_10 C14_10 C18_10 C37_10 2(3) . . . . ?
C15_10 C14_10 C18_10 C37_10 -177.7(19) . . . . ?
C26_10 N21_10 C22_10 C23_10 -4(4) . . . . ?
Fe7 N21_10 C22_10 C23_10 -177(2) . . . . ?
N21_10 C22_10 C23_10 C24_10 1(5) . . . . ?
C22_10 C23_10 C24_10 C25_10 -3(5) . . . . ?
C23_10 C24_10 C25_10 C26_10 8(4) . . . . ?
C22_10 N21_10 C26_10 C25_10 10(4) . . . . ?
Fe7 N21_10 C26_10 C25_10 -176(2) . . . . ?
C22_10 N21_10 C26_10 C27_10 176(2) . . . . ?
Fe7 N21_10 C26_10 C27_10 -10(3) . . . . ?
C24_10 C25_10 C26_10 N21_10 -12(4) . . . . ?
C24_10 C25_10 C26_10 C27_10 -177(2) . . . . ?
N21_10 C26_10 C27_10 N28_10 8(3) . . . . ?
C25_10 C26_10 C27_10 N28_10 175(2) . . . . ?
C26_10 C27_10 N28_10 N29_10 176.4(17) . . . . ?
C26_10 C27_10 N28_10 Fe7 -2(3) . . . . ?
C27_10 N28_10 N29_10 C35_10 -77(2) . . . . ?
Fe7 N28_10 N29_10 C35_10 101.5(19) . . . . ?
C27_10 N28_10 N29_10 C30_10 102(2) . . . . ?
Fe7 N28_10 N29_10 C30_10 -80(2) . . . . ?
C35_10 N29_10 C30_10 O31_10 174(2) . . . . ?
N28_10 N29_10 C30_10 O31_10 -4(3) . . . . ?
C35_10 N29_10 C30_10 C32_10 -9(3) . . . . ?
N28_10 N29_10 C30_10 C32_10 173.2(18) . . . . ?
O31_10 C30_10 C32_10 C37_10 -3(4) . . . . ?
N29_10 C30_10 C32_10 C37_10 -179.1(19) . . . . ?
O31_10 C30_10 C32_10 C33_10 -173(3) . . . . ?
N29_10 C30_10 C32_10 C33_10 11(3) . . . . ?
C37_10 C32_10 C33_10 C13_10 2(3) . . . . ?
C30_10 C32_10 C33_10 C13_10 172(2) . . . . ?
C37_10 C32_10 C33_10 C34_10 -177.1(19) . . . . ?
C30_10 C32_10 C33_10 C34_10 -7(3) . . . . ?
C12_10 C13_10 C33_10 C32_10 -175(2) . . . . ?
C14_10 C13_10 C33_10 C32_10 0(3) . . . . ?
C12_10 C13_10 C33_10 C34_10 4(3) . . . . ?
C14_10 C13_10 C33_10 C34_10 179.3(18) . . . . ?
C32_10 C33_10 C34_10 C38_10 175(2) . . . . ?
C13_10 C33_10 C34_10 C38_10 -4(3) . . . . ?
C32_10 C33_10 C34_10 C35_10 0(3) . . . . ?
C13_10 C33_10 C34_10 C35_10 -178.9(19) . . . . ?
N28_10 N29_10 C35_10 O36_10 0(3) . . . . ?
C30_10 N29_10 C35_10 O36_10 -178(2) . . . . ?
N28_10 N29_10 C35_10 C34_10 -179.3(16) . . . . ?
C30_10 N29_10 C35_10 C34_10 3(3) . . . . ?
C38_10 C34_10 C35_10 O36_10 8(3) . . . . ?
C33_10 C34_10 C35_10 O36_10 -177(2) . . . . ?
C38_10 C34_10 C35_10 N29_10 -173.1(19) . . . . ?
C33_10 C34_10 C35_10 N29_10 2(3) . . . . ?
C33_10 C32_10 C37_10 C18_10 -2(3) . . . . ?
C30_10 C32_10 C37_10 C18_10 -173(2) . . . . ?
C14_10 C18_10 C37_10 C32_10 0(3) . . . . ?
C33_10 C34_10 C38_10 C17_10 0(3) . . . . ?
C35_10 C34_10 C38_10 C17_10 175.3(19) . . . . ?
C12_10 C17_10 C38_10 C34_10 4(3) . . . . ?
C6_11 N1_11 C2_11 C3_11 -2(4) . . . . ?
Fe6 N1_11 C2_11 C3_11 169(2) . . . . ?
N1_11 C2_11 C3_11 C4_11 0(5) . . . . ?
C2_11 C3_11 C4_11 C5_11 11(5) . . . . ?
C3_11 C4_11 C5_11 C6_11 -19(5) . . . . ?
C2_11 N1_11 C6_11 C5_11 -7(4) . . . . ?
Fe6 N1_11 C6_11 C5_11 -179(2) . . . . ?
C2_11 N1_11 C6_11 C7_11 172(3) . . . . ?
Fe6 N1_11 C6_11 C7_11 1(3) . . . . ?
C4_11 C5_11 C6_11 N1_11 17(5) . . . . ?
C4_11 C5_11 C6_11 C7_11 -162(3) . . . . ?
N1_11 C6_11 C7_11 N8_11 -3(4) . . . . ?
C5_11 C6_11 C7_11 N8_11 177(3) . . . . ?
C6_11 C7_11 N8_11 N9_11 175(2) . . . . ?
C6_11 C7_11 N8_11 Fe6 3(3) . . . . ?
C7_11 N8_11 N9_11 C10_11 107(2) . . . . ?
Fe6 N8_11 N9_11 C10_11 -83(2) . . . . ?
C7_11 N8_11 N9_11 C15_11 -76(3) . . . . ?
Fe6 N8_11 N9_11 C15_11 94(2) . . . . ?
N8_11 N9_11 C10_11 O11_11 -8(3) . . . . ?
C15_11 N9_11 C10_11 O11_11 176(2) . . . . ?
N8_11 N9_11 C10_11 C12_11 177.1(17) . . . . ?
C15_11 N9_11 C10_11 C12_11 1(3) . . . . ?
O11_11 C10_11 C12_11 C17_11 9(4) . . . . ?
N9_11 C10_11 C12_11 C17_11 -176.4(19) . . . . ?
O11_11 C10_11 C12_11 C13_11 -173(2) . . . . ?
N9_11 C10_11 C12_11 C13_11 1(3) . . . . ?
C17_11 C12_11 C13_11 C33_11 -1(3) . . . . ?
C10_11 C12_11 C13_11 C33_11 -179(2) . . . . ?
C17_11 C12_11 C13_11 C14_11 176.9(19) . . . . ?
C10_11 C12_11 C13_11 C14_11 -1(3) . . . . ?
C33_11 C13_11 C14_11 C18_11 -5(3) . . . . ?
C12_11 C13_11 C14_11 C18_11 177(2) . . . . ?
C33_11 C13_11 C14_11 C15_11 176(2) . . . . ?
C12_11 C13_11 C14_11 C15_11 -2(3) . . . . ?
N8_11 N9_11 C15_11 O16_11 3(3) . . . . ?
C10_11 N9_11 C15_11 O16_11 180(2) . . . . ?
N8_11 N9_11 C15_11 C14_11 -179.2(18) . . . . ?
C10_11 N9_11 C15_11 C14_11 -3(3) . . . . ?
C18_11 C14_11 C15_11 O16_11 2(4) . . . . ?
C13_11 C14_11 C15_11 O16_11 -179(2) . . . . ?
C18_11 C14_11 C15_11 N9_11 -175(2) . . . . ?
C13_11 C14_11 C15_11 N9_11 3(3) . . . . ?
C13_11 C12_11 C17_11 C38_11 1(3) . . . . ?
C10_11 C12_11 C17_11 C38_11 179(2) . . . . ?
C13_11 C14_11 C18_11 C37_11 3(4) . . . . ?
C15_11 C14_11 C18_11 C37_11 -178(2) . . . . ?
C26_11 N21_11 C22_11 C23_11 9(5) . . . . ?
Fe8 N21_11 C22_11 C23_11 180(2) . . . . ?
N21_11 C22_11 C23_11 C24_11 -6(5) . . . . ?
C22_11 C23_11 C24_11 C25_11 5(5) . . . . ?
C23_11 C24_11 C25_11 C26_11 -6(4) . . . . ?
C22_11 N21_11 C26_11 C25_11 -12(5) . . . . ?
Fe8 N21_11 C26_11 C25_11 176(2) . . . . ?
C22_11 N21_11 C26_11 C27_11 175(3) . . . . ?
Fe8 N21_11 C26_11 C27_11 3(3) . . . . ?
C24_11 C25_11 C26_11 N21_11 10(5) . . . . ?
C24_11 C25_11 C26_11 C27_11 -177(2) . . . . ?
N21_11 C26_11 C27_11 N28_11 -6(4) . . . . ?
C25_11 C26_11 C27_11 N28_11 -179(2) . . . . ?
C26_11 C27_11 N28_11 N29_11 178.1(18) . . . . ?
C26_11 C27_11 N28_11 Fe8 5(3) . . . . ?
C27_11 N28_11 N29_11 C35_11 112(2) . . . . ?
Fe8 N28_11 N29_11 C35_11 -76(2) . . . . ?
C27_11 N28_11 N29_11 C30_11 -76(2) . . . . ?
Fe8 N28_11 N29_11 C30_11 95.4(19) . . . . ?
C35_11 N29_11 C30_11 O31_11 -179(2) . . . . ?
N28_11 N29_11 C30_11 O31_11 10(3) . . . . ?
C35_11 N29_11 C30_11 C32_11 -3(3) . . . . ?
N28_11 N29_11 C30_11 C32_11 -173.8(17) . . . . ?
O31_11 C30_11 C32_11 C37_11 -7(4) . . . . ?
N29_11 C30_11 C32_11 C37_11 178(2) . . . . ?
O31_11 C30_11 C32_11 C33_11 175(3) . . . . ?
N29_11 C30_11 C32_11 C33_11 0(3) . . . . ?
C12_11 C13_11 C33_11 C32_11 -178(2) . . . . ?
C14_11 C13_11 C33_11 C32_11 4(3) . . . . ?
C12_11 C13_11 C33_11 C34_11 1(3) . . . . ?
C14_11 C13_11 C33_11 C34_11 -177(2) . . . . ?
C37_11 C32_11 C33_11 C13_11 -1(3) . . . . ?
C30_11 C32_11 C33_11 C13_11 176(2) . . . . ?
C37_11 C32_11 C33_11 C34_11 -180(2) . . . . ?
C30_11 C32_11 C33_11 C34_11 -2(4) . . . . ?
C13_11 C33_11 C34_11 C38_11 0(3) . . . . ?
C32_11 C33_11 C34_11 C38_11 179(2) . . . . ?
C13_11 C33_11 C34_11 C35_11 -173(2) . . . . ?
C32_11 C33_11 C34_11 C35_11 6(3) . . . . ?
N28_11 N29_11 C35_11 O36_11 -13(3) . . . . ?
C30_11 N29_11 C35_11 O36_11 176(2) . . . . ?
N28_11 N29_11 C35_11 C34_11 177.3(17) . . . . ?
C30_11 N29_11 C35_11 C34_11 7(3) . . . . ?
C38_11 C34_11 C35_11 O36_11 10(4) . . . . ?
C33_11 C34_11 C35_11 O36_11 -177(2) . . . . ?
C38_11 C34_11 C35_11 N29_11 179(2) . . . . ?
C33_11 C34_11 C35_11 N29_11 -8(3) . . . . ?
C33_11 C32_11 C37_11 C18_11 -1(3) . . . . ?
C30_11 C32_11 C37_11 C18_11 -179(2) . . . . ?
C14_11 C18_11 C37_11 C32_11 0(4) . . . . ?
C33_11 C34_11 C38_11 C17_11 -1(3) . . . . ?
C35_11 C34_11 C38_11 C17_11 173(2) . . . . ?
C12_11 C17_11 C38_11 C34_11 0(3) . . . . ?
C6_12 N1_12 C2_12 C3_12 -13(4) . . . . ?
Fe7 N1_12 C2_12 C3_12 178(2) . . . . ?
N1_12 C2_12 C3_12 C4_12 6(5) . . . . ?
C2_12 C3_12 C4_12 C5_12 0(5) . . . . ?
C3_12 C4_12 C5_12 C6_12 2(5) . . . . ?
C2_12 N1_12 C6_12 C5_12 16(4) . . . . ?
Fe7 N1_12 C6_12 C5_12 -174(2) . . . . ?
C2_12 N1_12 C6_12 C7_12 -171(2) . . . . ?
Fe7 N1_12 C6_12 C7_12 -1(3) . . . . ?
C4_12 C5_12 C6_12 N1_12 -10(4) . . . . ?
C4_12 C5_12 C6_12 C7_12 177(3) . . . . ?
N1_12 C6_12 C7_12 N8_12 10(4) . . . . ?
C5_12 C6_12 C7_12 N8_12 -177(2) . . . . ?
C6_12 C7_12 N8_12 N9_12 163(2) . . . . ?
C6_12 C7_12 N8_12 Fe7 -14(3) . . . . ?
C7_12 N8_12 N9_12 C10_12 103(2) . . . . ?
Fe7 N8_12 N9_12 C10_12 -82(2) . . . . ?
C7_12 N8_12 N9_12 C15_12 -61(2) . . . . ?
Fe7 N8_12 N9_12 C15_12 113.5(18) . . . . ?
N8_12 N9_12 C10_12 O11_12 5(3) . . . . ?
C15_12 N9_12 C10_12 O11_12 168(2) . . . . ?
N8_12 N9_12 C10_12 C12_12 177.9(18) . . . . ?
C15_12 N9_12 C10_12 C12_12 -19(3) . . . . ?
O11_12 C10_12 C12_12 C17_12 -3(4) . . . . ?
N9_12 C10_12 C12_12 C17_12 -176(2) . . . . ?
O11_12 C10_12 C12_12 C13_12 -176(2) . . . . ?
N9_12 C10_12 C12_12 C13_12 12(3) . . . . ?
C17_12 C12_12 C13_12 C33_12 1(4) . . . . ?
C10_12 C12_12 C13_12 C33_12 174(2) . . . . ?
C17_12 C12_12 C13_12 C14_12 -175(2) . . . . ?
C10_12 C12_12 C13_12 C14_12 -1(4) . . . . ?
C33_12 C13_12 C14_12 C18_12 4(4) . . . . ?
C12_12 C13_12 C14_12 C18_12 179(2) . . . . ?
C33_12 C13_12 C14_12 C15_12 -178(2) . . . . ?
C12_12 C13_12 C14_12 C15_12 -3(4) . . . . ?
N8_12 N9_12 C15_12 O16_12 -5(3) . . . . ?
C10_12 N9_12 C15_12 O16_12 -169(2) . . . . ?
N8_12 N9_12 C15_12 C14_12 178.4(17) . . . . ?
C10_12 N9_12 C15_12 C14_12 15(3) . . . . ?
C18_12 C14_12 C15_12 O16_12 -2(4) . . . . ?
C13_12 C14_12 C15_12 O16_12 -180(2) . . . . ?
C18_12 C14_12 C15_12 N9_12 174.2(19) . . . . ?
C13_12 C14_12 C15_12 N9_12 -4(3) . . . . ?
C13_12 C12_12 C17_12 C38_12 -2(4) . . . . ?
C10_12 C12_12 C17_12 C38_12 -175(2) . . . . ?
C13_12 C14_12 C18_12 C37_12 0(4) . . . . ?
C15_12 C14_12 C18_12 C37_12 -178(2) . . . . ?
C26_12 N21_12 C22_12 C23_12 -10(5) . . . . ?
Fe8 N21_12 C22_12 C23_12 173(2) . . . . ?
N21_12 C22_12 C23_12 C24_12 14(5) . . . . ?
C22_12 C23_12 C24_12 C25_12 -17(5) . . . . ?
C23_12 C24_12 C25_12 C26_12 15(5) . . . . ?
C22_12 N21_12 C26_12 C25_12 9(5) . . . . ?
Fe8 N21_12 C26_12 C25_12 -174(3) . . . . ?
C22_12 N21_12 C26_12 C27_12 171(3) . . . . ?
Fe8 N21_12 C26_12 C27_12 -12(4) . . . . ?
C24_12 C25_12 C26_12 N21_12 -12(5) . . . . ?
C24_12 C25_12 C26_12 C27_12 -174(3) . . . . ?
N21_12 C26_12 C27_12 N28_12 6(4) . . . . ?
C25_12 C26_12 C27_12 N28_12 169(3) . . . . ?
C26_12 C27_12 N28_12 N29_12 174(2) . . . . ?
C26_12 C27_12 N28_12 Fe8 2(3) . . . . ?
C27_12 N28_12 N29_12 C35_12 -110(2) . . . . ?
Fe8 N28_12 N29_12 C35_12 61(3) . . . . ?
C27_12 N28_12 N29_12 C30_12 75(3) . . . . ?
Fe8 N28_12 N29_12 C30_12 -114.9(19) . . . . ?
C35_12 N29_12 C30_12 O31_12 -172(2) . . . . ?
N28_12 N29_12 C30_12 O31_12 3(3) . . . . ?
C35_12 N29_12 C30_12 C32_12 4(4) . . . . ?
N28_12 N29_12 C30_12 C32_12 179.1(19) . . . . ?
O31_12 C30_12 C32_12 C37_12 -12(5) . . . . ?
N29_12 C30_12 C32_12 C37_12 174(2) . . . . ?
O31_12 C30_12 C32_12 C33_12 168(3) . . . . ?
N29_12 C30_12 C32_12 C33_12 -7(4) . . . . ?
C12_12 C13_12 C33_12 C32_12 -180(2) . . . . ?
C14_12 C13_12 C33_12 C32_12 -4(4) . . . . ?
C12_12 C13_12 C33_12 C34_12 -3(4) . . . . ?
C14_12 C13_12 C33_12 C34_12 173(2) . . . . ?
C37_12 C32_12 C33_12 C13_12 0(4) . . . . ?
C30_12 C32_12 C33_12 C13_12 -180(2) . . . . ?
C37_12 C32_12 C33_12 C34_12 -177(2) . . . . ?
C30_12 C32_12 C33_12 C34_12 4(4) . . . . ?
C13_12 C33_12 C34_12 C38_12 5(4) . . . . ?
C32_12 C33_12 C34_12 C38_12 -178(2) . . . . ?
C13_12 C33_12 C34_12 C35_12 -174(2) . . . . ?
C32_12 C33_12 C34_12 C35_12 3(4) . . . . ?
N28_12 N29_12 C35_12 O36_12 9(4) . . . . ?
C30_12 N29_12 C35_12 O36_12 -176(2) . . . . ?
N28_12 N29_12 C35_12 C34_12 -172.7(18) . . . . ?
C30_12 N29_12 C35_12 C34_12 3(4) . . . . ?
C38_12 C34_12 C35_12 O36_12 -7(4) . . . . ?
C33_12 C34_12 C35_12 O36_12 172(2) . . . . ?
C38_12 C34_12 C35_12 N29_12 175(2) . . . . ?
C33_12 C34_12 C35_12 N29_12 -6(4) . . . . ?
C33_12 C32_12 C37_12 C18_12 4(4) . . . . ?
C30_12 C32_12 C37_12 C18_12 -176(2) . . . . ?
C14_12 C18_12 C37_12 C32_12 -4(4) . . . . ?
C33_12 C34_12 C38_12 C17_12 -6(4) . . . . ?
C35_12 C34_12 C38_12 C17_12 173(2) . . . . ?
C12_12 C17_12 C38_12 C34_12 4(4) . . . . ?
C5_51 O1_51 C2_51 C3_51 -31(4) . . . . ?
O1_51 C2_51 C3_51 C4_51 42(3) . . . . ?
C2_51 C3_51 C4_51 C5_51 -37(4) . . . . ?
C2_51 O1_51 C5_51 C4_51 7(4) . . . . ?
C3_51 C4_51 C5_51 O1_51 19(4) . . . . ?
C5_52 O1_52 C2_52 C3_52 21(4) . . . . ?
O1_52 C2_52 C3_52 C4_52 -7(4) . . . . ?
C2_52 C3_52 C4_52 C5_52 -10(5) . . . . ?
C3_52 C4_52 C5_52 O1_52 24(5) . . . . ?
C2_52 O1_52 C5_52 C4_52 -28(4) . . . . ?
C5_53 O1_53 C2_53 C3_53 -21(6) . . . . ?
O1_53 C2_53 C3_53 C4_53 16(6) . . . . ?
C2_53 C3_53 C4_53 C5_53 -6(7) . . . . ?
C2_53 O1_53 C5_53 C4_53 16(6) . . . . ?
C3_53 C4_53 C5_53 O1_53 -6(6) . . . . ?
C5_54 O1_54 C2_54 C3_54 -17(5) . . . . ?
O1_54 C2_54 C3_54 C4_54 35(5) . . . . ?
C2_54 C3_54 C4_54 C5_54 -36(5) . . . . ?
C2_54 O1_54 C5_54 C4_54 -6(5) . . . . ?
C3_54 C4_54 C5_54 O1_54 27(5) . . . . ?
C5_55 O1_55 C2_55 C3_55 -27(8) . . . . ?
O1_55 C2_55 C3_55 C4_55 51(6) . . . . ?
C2_55 C3_55 C4_55 C5_55 -56(5) . . . . ?
C2_55 O1_55 C5_55 C4_55 -10(8) . . . . ?
C3_55 C4_55 C5_55 O1_55 43(7) . . . . ?
C5_56 O1_56 C2_56 C3_56 0(6) . . . . ?
O1_56 C2_56 C3_56 C4_56 9(6) . . . . ?
C2_56 C3_56 C4_56 C5_56 -14(6) . . . . ?
C2_56 O1_56 C5_56 C4_56 -8(5) . . . . ?
C3_56 C4_56 C5_56 O1_56 14(6) . . . . ?
C5_57 O1_57 C2_57 C3_57 -20(6) . . . . ?
O1_57 C2_57 C3_57 C4_57 8(6) . . . . ?
C2_57 C3_57 C4_57 C5_57 6(7) . . . . ?
C2_57 O1_57 C5_57 C4_57 23(5) . . . . ?
C3_57 C4_57 C5_57 O1_57 -17(6) . . . . ?
C5_58 O1_58 C2_58 C3_58 -21(8) . . . . ?
O1_58 C2_58 C3_58 C4_58 5(10) . . . . ?
C2_58 C3_58 C4_58 C5_58 13(9) . . . . ?
C3_58 C4_58 C5_58 O1_58 -28(8) . . . . ?
C2_58 O1_58 C5_58 C4_58 31(8) . . . . ?
C5_59 O1_59 C2_59 C3_59 -53(4) . . . . ?
C5_59 O1_59 C2_59 C4_59 -22(3) . . . . ?
O1_59 C2_59 C3_59 C4_59 47(5) . . . . ?
C5_59 C2_59 C3_59 C4_59 10(3) . . . . ?
C2_59 C3_59 C4_59 C5_59 -15(5) . . . . ?
C2_59 O1_59 C5_59 C4_59 31(4) . . . . ?
C3_59 C4_59 C5_59 O1_59 -11(5) . . . . ?
C2_59 C4_59 C5_59 O1_59 -22(3) . . . . ?
C3_59 C4_59 C5_59 C2_59 11(3) . . . . ?
